data_7712142
loop_
_publ_author_name
'Liu, Zheng-Yi'
'Ye, Jian-Ping'
'Li, Yi-Lun'
'Sun, Yan-Qiong'
'Li, Xin-Xiong'
'Sun, Cai'
'Zheng, Shou-Tian'

_publ_section_title
;
 Cadmium-containing windmill-like heteropolyoxoniobate macrocycle with
 high yield for catalyzing Knoevenagel condensation.
;
_journal_issue 5
_journal_name_full 'Dalton transactions (Cambridge, England : 2003)'
_journal_page_first 1193
_journal_page_last 1197
_journal_paper_doi 10.1039/d2dt03706h
_journal_volume 52
_journal_year 2023
_chemical_formula_moiety 'C36 Cd3 Cu9 K9.05 N36 Nb54 O234 Si3'
_chemical_formula_sum 'C36 Cd3 Cu9 K9.05 N36 Nb54 O234 Si3'
_chemical_formula_weight 11044.85
_space_group_crystal_system triclinic
_space_group_IT_number 2
_space_group_name_Hall '-P 1'
_space_group_name_H-M_alt 'P -1'
_atom_sites_solution_primary direct
_atom_sites_solution_secondary difmap
_audit_block_doi 10.5517/ccdc.csd.cc2d9x3r
_audit_creation_date 2022-11-09
_audit_creation_method
;
Olex2 1.5
(compiled 2022.04.07 svn.rca3783a0 for OlexSys, GUI svn.r6498)
;
_audit_update_record
;
2022-11-09 deposited with the CCDC.	2023-01-11 downloaded from the CCDC.
;
_cell_angle_alpha 61.229(2)
_cell_angle_beta 78.9870(10)
_cell_angle_gamma 81.9220(10)
_cell_formula_units_Z 2
_cell_length_a 25.5734(4)
_cell_length_b 26.5996(4)
_cell_length_c 26.7130(4)
_cell_measurement_reflns_used 99567
_cell_measurement_temperature 99.99(10)
_cell_measurement_theta_max 76.7630
_cell_measurement_theta_min 2.1220
_cell_volume 15609.8(5)
_computing_molecular_graphics 'Olex2 1.5 (Dolomanov et al., 2009)'
_computing_publication_material 'Olex2 1.5 (Dolomanov et al., 2009)'
_computing_structure_refinement 'XH  (Sheldrick, 2008)'
_computing_structure_solution 'SHELXS-97 (Sheldrick, 1990)'
_diffrn_ambient_temperature 99.99(10)
_diffrn_measured_fraction_theta_full 0.958
_diffrn_measured_fraction_theta_max 0.958
_diffrn_measurement_device_type 'Bruker APEX-II CCD'
_diffrn_measurement_method '\f and \w scans'
_diffrn_radiation_monochromator graphite
_diffrn_radiation_type CuK\a
_diffrn_radiation_wavelength 1.54178
_diffrn_reflns_av_R_equivalents 0.0502
_diffrn_reflns_av_unetI/netI 0.0438
_diffrn_reflns_limit_h_max 31
_diffrn_reflns_limit_h_min -31
_diffrn_reflns_limit_k_max 33
_diffrn_reflns_limit_k_min -33
_diffrn_reflns_limit_l_max 32
_diffrn_reflns_limit_l_min -33
_diffrn_reflns_number 210245
_diffrn_reflns_theta_full 76.60
_diffrn_reflns_theta_max 76.60
_diffrn_reflns_theta_min 1.90
_diffrn_source 'fine-focus sealed tube'
_diffrn_standards_number 0
_exptl_absorpt_coefficient_mu 19.891
_exptl_absorpt_correction_T_max 1.00000
_exptl_absorpt_correction_T_min 0.54612
_exptl_absorpt_correction_type none
_exptl_crystal_colour 'clear pinkish violet'
_exptl_crystal_colour_lustre clear
_exptl_crystal_colour_modifier pinkish
_exptl_crystal_colour_primary violet
_exptl_crystal_density_diffrn 2.350
_exptl_crystal_density_method 'not measured'
_exptl_crystal_description rhombohedral
_exptl_crystal_F_000 10346
_exptl_crystal_size_max 0.1
_exptl_crystal_size_mid 0.1
_exptl_crystal_size_min 0.1
_refine_diff_density_max 4.647
_refine_diff_density_min -4.556
_refine_diff_density_rms 0.362
_refine_ls_extinction_method none
_refine_ls_goodness_of_fit_ref 1.007
_refine_ls_matrix_type full
_refine_ls_number_parameters 3428
_refine_ls_number_reflns 62969
_refine_ls_number_restraints 2131
_refine_ls_restrained_S_all 0.994
_refine_ls_R_factor_all 0.0723
_refine_ls_R_factor_gt 0.0653
_refine_ls_shift/su_max 0.001
_refine_ls_shift/su_mean 0.000
_refine_ls_structure_factor_coef Fsqd
_refine_ls_weighting_details 'calc w=1/[\s^2^(Fo^2^)+(0.0983P)^2^+512.0692P] where P=(Fo^2^+2Fc^2^)/3'
_refine_ls_weighting_scheme calc
_refine_ls_wR_factor_gt 0.1799
_refine_ls_wR_factor_ref 0.1861
_reflns_number_gt 56012
_reflns_number_total 62969
_reflns_threshold_expression >2sigma(I)
_cod_data_source_file d2dt03706h2.cif
_cod_data_source_block aaa_sq
_cod_depositor_comments 'Adding full bibliography for 7712142.cif.'
_cod_original_cell_volume 15609.8(4)
_cod_database_code 7712142
_olex2_refinement_description
;
1. Rigid bond restraints
 O59W
 with sigma for 1-2 distances of 0.01 and sigma for 1-3 distances of 0.02
 K8
 with sigma for 1-2 distances of 0.005 and sigma for 1-3 distances of 0.01
2. Uiso/Uaniso restraints and constraints
C1 \\sim C2 \\sim C3 \\sim C4 \\sim C5 \\sim C6 \\sim C7 \\sim C8 \\sim C9
\\sim C10 \\sim C11 \\sim C12 \\sim C13 \\sim C14 \\sim C15 \\sim C16 \\sim C17
\\sim C18 \\sim C19 \\sim C20 \\sim C21 \\sim C22 \\sim C23 \\sim C24 \\sim C25
\\sim C26 \\sim C27 \\sim C28 \\sim C29 \\sim C30 \\sim C31 \\sim C32 \\sim C33
\\sim C34 \\sim C35 \\sim C36 \\sim N1 \\sim N2 \\sim N3 \\sim N4 \\sim N5
\\sim N6 \\sim N7 \\sim N8 \\sim N9 \\sim N10 \\sim N11 \\sim N12 \\sim N13
\\sim N14 \\sim N15 \\sim N16 \\sim N17 \\sim N18 \\sim N19 \\sim N20 \\sim N21
\\sim N22 \\sim N23 \\sim N24 \\sim N25 \\sim N26 \\sim N27 \\sim N28 \\sim N29
\\sim N30 \\sim N31 \\sim N32 \\sim N33 \\sim N34 \\sim N35 \\sim N36 \\sim O1
\\sim O2 \\sim O3 \\sim O4 \\sim O5 \\sim O6 \\sim O7 \\sim O8 \\sim O9 \\sim
O10 \\sim O11 \\sim O12 \\sim O13 \\sim O14 \\sim O15 \\sim O16 \\sim O17 \\sim
O18 \\sim O19 \\sim O20 \\sim O21 \\sim O22 \\sim O23 \\sim O24 \\sim O25 \\sim
O26 \\sim O27 \\sim O28 \\sim O29 \\sim O30 \\sim O31 \\sim O32 \\sim O33 \\sim
O34 \\sim O35 \\sim O36 \\sim O37 \\sim O38 \\sim O39 \\sim O40 \\sim O41 \\sim
O42 \\sim O43 \\sim O44 \\sim O45 \\sim O46 \\sim O47 \\sim O48 \\sim O49 \\sim
O50 \\sim O51 \\sim O52 \\sim O53 \\sim O54 \\sim O55 \\sim O56 \\sim O57 \\sim
O58 \\sim O59 \\sim O60 \\sim O61 \\sim O62 \\sim O63 \\sim O64 \\sim O65 \\sim
O66 \\sim O67 \\sim O68 \\sim O69 \\sim O70 \\sim O71 \\sim O72 \\sim O73 \\sim
O74 \\sim O75 \\sim O76 \\sim O77 \\sim O78 \\sim O79 \\sim O80 \\sim O81 \\sim
O82 \\sim O83 \\sim O84 \\sim O85 \\sim O86 \\sim O87 \\sim O88 \\sim O89 \\sim
O90 \\sim O91 \\sim O92 \\sim O93 \\sim O94 \\sim O95 \\sim O96 \\sim O97 \\sim
O98 \\sim O99 \\sim O100 \\sim O101 \\sim O102 \\sim O103 \\sim O104 \\sim O105
\\sim O106 \\sim O107 \\sim O108 \\sim O109 \\sim O110 \\sim O111 \\sim O112
\\sim O113 \\sim O114 \\sim O115 \\sim O116 \\sim O117 \\sim O118 \\sim O119
\\sim O120 \\sim O121 \\sim O122 \\sim O123 \\sim O124 \\sim O125 \\sim O126
\\sim O127 \\sim O128 \\sim O129 \\sim O130 \\sim O131 \\sim O132 \\sim O133
\\sim O134 \\sim O135 \\sim O136 \\sim O137 \\sim O138 \\sim O139 \\sim O140
\\sim O141 \\sim O142 \\sim O143 \\sim O144 \\sim O145 \\sim O146 \\sim O147
\\sim O148 \\sim O149 \\sim O150 \\sim O151 \\sim O152 \\sim O153 \\sim O154
\\sim O155 \\sim O156 \\sim O157 \\sim O158 \\sim O159 \\sim O160 \\sim O161
\\sim O162 \\sim O1W \\sim O2W \\sim O3W \\sim O4W \\sim O5W \\sim O6W \\sim
O7W \\sim O8W \\sim O9W \\sim O10W \\sim O11W \\sim O12W \\sim O13W \\sim O14W
\\sim O15W \\sim O16W \\sim O17W \\sim O18W \\sim O19W \\sim O20W \\sim O21W
\\sim O22W \\sim O23W \\sim O24W \\sim O25W \\sim O26W \\sim O27W \\sim O28W
\\sim O29W \\sim O30W \\sim O31W \\sim O32W \\sim O33W \\sim O34W \\sim O35W
\\sim O36W \\sim O37W \\sim O38W \\sim O39W \\sim O40W \\sim O41W \\sim O42W
\\sim O43W \\sim O44W \\sim O45W \\sim O46W \\sim O47W \\sim O48W \\sim O49W
\\sim O50W \\sim O51W \\sim O52W \\sim O53W \\sim O54W \\sim O55W \\sim O56W
\\sim O57W \\sim O58W \\sim O59W \\sim O60W \\sim O61W \\sim O62W \\sim O63W
\\sim O64W \\sim O65W \\sim O66W \\sim O67W \\sim O68W \\sim O69W \\sim O70W
\\sim O71W \\sim O72W: within 2A with sigma of 0.02 and sigma for terminal
atoms of 0.04 within 2A
Uanis(C1) \\sim Ueq, Uanis(C2) \\sim Ueq, Uanis(C3) \\sim Ueq, Uanis(C4) \\sim
Ueq, Uanis(C5) \\sim Ueq, Uanis(C6) \\sim Ueq, Uanis(C7) \\sim Ueq, Uanis(C8)
\\sim Ueq, Uanis(C9) \\sim Ueq, Uanis(C10) \\sim Ueq, Uanis(C11) \\sim Ueq,
Uanis(C12) \\sim Ueq, Uanis(C13) \\sim Ueq, Uanis(C14) \\sim Ueq, Uanis(C15)
\\sim Ueq, Uanis(C16) \\sim Ueq, Uanis(C17) \\sim Ueq, Uanis(C18) \\sim Ueq,
Uanis(C19) \\sim Ueq, Uanis(C20) \\sim Ueq, Uanis(C21) \\sim Ueq, Uanis(C22)
\\sim Ueq, Uanis(C23) \\sim Ueq, Uanis(C24) \\sim Ueq, Uanis(C25) \\sim Ueq,
Uanis(C26) \\sim Ueq, Uanis(C27) \\sim Ueq, Uanis(C28) \\sim Ueq, Uanis(C29)
\\sim Ueq, Uanis(C30) \\sim Ueq, Uanis(C31) \\sim Ueq, Uanis(C32) \\sim Ueq,
Uanis(C33) \\sim Ueq, Uanis(C34) \\sim Ueq, Uanis(C35) \\sim Ueq, Uanis(C36)
\\sim Ueq, Uanis(N1) \\sim Ueq, Uanis(N2) \\sim Ueq, Uanis(N3) \\sim Ueq,
Uanis(N4) \\sim Ueq, Uanis(N5) \\sim Ueq, Uanis(N6) \\sim Ueq, Uanis(N7) \\sim
Ueq, Uanis(N8) \\sim Ueq, Uanis(N9) \\sim Ueq, Uanis(N10) \\sim Ueq, Uanis(N11)
\\sim Ueq, Uanis(N12) \\sim Ueq, Uanis(N13) \\sim Ueq, Uanis(N14) \\sim Ueq,
Uanis(N15) \\sim Ueq, Uanis(N16) \\sim Ueq, Uanis(N17) \\sim Ueq, Uanis(N18)
\\sim Ueq, Uanis(N19) \\sim Ueq, Uanis(N20) \\sim Ueq, Uanis(N21) \\sim Ueq,
Uanis(N22) \\sim Ueq, Uanis(N23) \\sim Ueq, Uanis(N24) \\sim Ueq, Uanis(N25)
\\sim Ueq, Uanis(N26) \\sim Ueq, Uanis(N27) \\sim Ueq, Uanis(N28) \\sim Ueq,
Uanis(N29) \\sim Ueq, Uanis(N30) \\sim Ueq, Uanis(N31) \\sim Ueq, Uanis(N32)
\\sim Ueq, Uanis(N33) \\sim Ueq, Uanis(N34) \\sim Ueq, Uanis(N35) \\sim Ueq,
Uanis(N36) \\sim Ueq, Uanis(O1) \\sim Ueq, Uanis(O2) \\sim Ueq, Uanis(O3) \\sim
Ueq, Uanis(O4) \\sim Ueq, Uanis(O5) \\sim Ueq, Uanis(O6) \\sim Ueq, Uanis(O7)
\\sim Ueq, Uanis(O8) \\sim Ueq, Uanis(O9) \\sim Ueq, Uanis(O10) \\sim Ueq,
Uanis(O11) \\sim Ueq, Uanis(O12) \\sim Ueq, Uanis(O13) \\sim Ueq, Uanis(O14)
\\sim Ueq, Uanis(O15) \\sim Ueq, Uanis(O16) \\sim Ueq, Uanis(O17) \\sim Ueq,
Uanis(O18) \\sim Ueq, Uanis(O19) \\sim Ueq, Uanis(O20) \\sim Ueq, Uanis(O21)
\\sim Ueq, Uanis(O22) \\sim Ueq, Uanis(O23) \\sim Ueq, Uanis(O24) \\sim Ueq,
Uanis(O25) \\sim Ueq, Uanis(O26) \\sim Ueq, Uanis(O27) \\sim Ueq, Uanis(O28)
\\sim Ueq, Uanis(O29) \\sim Ueq, Uanis(O30) \\sim Ueq, Uanis(O31) \\sim Ueq,
Uanis(O32) \\sim Ueq, Uanis(O33) \\sim Ueq, Uanis(O34) \\sim Ueq, Uanis(O35)
\\sim Ueq, Uanis(O36) \\sim Ueq, Uanis(O37) \\sim Ueq, Uanis(O38) \\sim Ueq,
Uanis(O39) \\sim Ueq, Uanis(O40) \\sim Ueq, Uanis(O41) \\sim Ueq, Uanis(O42)
\\sim Ueq, Uanis(O43) \\sim Ueq, Uanis(O44) \\sim Ueq, Uanis(O45) \\sim Ueq,
Uanis(O46) \\sim Ueq, Uanis(O47) \\sim Ueq, Uanis(O48) \\sim Ueq, Uanis(O49)
\\sim Ueq, Uanis(O50) \\sim Ueq, Uanis(O51) \\sim Ueq, Uanis(O52) \\sim Ueq,
Uanis(O53) \\sim Ueq, Uanis(O54) \\sim Ueq, Uanis(O55) \\sim Ueq, Uanis(O56)
\\sim Ueq, Uanis(O57) \\sim Ueq, Uanis(O58) \\sim Ueq, Uanis(O59) \\sim Ueq,
Uanis(O60) \\sim Ueq, Uanis(O61) \\sim Ueq, Uanis(O62) \\sim Ueq, Uanis(O63)
\\sim Ueq, Uanis(O64) \\sim Ueq, Uanis(O65) \\sim Ueq, Uanis(O66) \\sim Ueq,
Uanis(O67) \\sim Ueq, Uanis(O68) \\sim Ueq, Uanis(O69) \\sim Ueq, Uanis(O70)
\\sim Ueq, Uanis(O71) \\sim Ueq, Uanis(O72) \\sim Ueq, Uanis(O73) \\sim Ueq,
Uanis(O74) \\sim Ueq, Uanis(O75) \\sim Ueq, Uanis(O76) \\sim Ueq, Uanis(O77)
\\sim Ueq, Uanis(O78) \\sim Ueq, Uanis(O79) \\sim Ueq, Uanis(O80) \\sim Ueq,
Uanis(O81) \\sim Ueq, Uanis(O82) \\sim Ueq, Uanis(O83) \\sim Ueq, Uanis(O84)
\\sim Ueq, Uanis(O85) \\sim Ueq, Uanis(O86) \\sim Ueq, Uanis(O87) \\sim Ueq,
Uanis(O88) \\sim Ueq, Uanis(O89) \\sim Ueq, Uanis(O90) \\sim Ueq, Uanis(O91)
\\sim Ueq, Uanis(O92) \\sim Ueq, Uanis(O93) \\sim Ueq, Uanis(O94) \\sim Ueq,
Uanis(O95) \\sim Ueq, Uanis(O96) \\sim Ueq, Uanis(O97) \\sim Ueq, Uanis(O98)
\\sim Ueq, Uanis(O99) \\sim Ueq, Uanis(O100) \\sim Ueq, Uanis(O101) \\sim Ueq,
Uanis(O102) \\sim Ueq, Uanis(O103) \\sim Ueq, Uanis(O104) \\sim Ueq,
Uanis(O105) \\sim Ueq, Uanis(O106) \\sim Ueq, Uanis(O107) \\sim Ueq,
Uanis(O108) \\sim Ueq, Uanis(O109) \\sim Ueq, Uanis(O110) \\sim Ueq,
Uanis(O111) \\sim Ueq, Uanis(O112) \\sim Ueq, Uanis(O113) \\sim Ueq,
Uanis(O114) \\sim Ueq, Uanis(O115) \\sim Ueq, Uanis(O116) \\sim Ueq,
Uanis(O117) \\sim Ueq, Uanis(O118) \\sim Ueq, Uanis(O119) \\sim Ueq,
Uanis(O120) \\sim Ueq, Uanis(O121) \\sim Ueq, Uanis(O122) \\sim Ueq,
Uanis(O123) \\sim Ueq, Uanis(O124) \\sim Ueq, Uanis(O125) \\sim Ueq,
Uanis(O126) \\sim Ueq, Uanis(O127) \\sim Ueq, Uanis(O128) \\sim Ueq,
Uanis(O129) \\sim Ueq, Uanis(O130) \\sim Ueq, Uanis(O131) \\sim Ueq,
Uanis(O132) \\sim Ueq, Uanis(O133) \\sim Ueq, Uanis(O134) \\sim Ueq,
Uanis(O135) \\sim Ueq, Uanis(O136) \\sim Ueq, Uanis(O137) \\sim Ueq,
Uanis(O138) \\sim Ueq, Uanis(O139) \\sim Ueq, Uanis(O140) \\sim Ueq,
Uanis(O141) \\sim Ueq, Uanis(O142) \\sim Ueq, Uanis(O143) \\sim Ueq,
Uanis(O144) \\sim Ueq, Uanis(O145) \\sim Ueq, Uanis(O146) \\sim Ueq,
Uanis(O147) \\sim Ueq, Uanis(O148) \\sim Ueq, Uanis(O149) \\sim Ueq,
Uanis(O150) \\sim Ueq, Uanis(O151) \\sim Ueq, Uanis(O152) \\sim Ueq,
Uanis(O153) \\sim Ueq, Uanis(O154) \\sim Ueq, Uanis(O155) \\sim Ueq,
Uanis(O156) \\sim Ueq, Uanis(O157) \\sim Ueq, Uanis(O158) \\sim Ueq,
Uanis(O159) \\sim Ueq, Uanis(O160) \\sim Ueq, Uanis(O161) \\sim Ueq,
Uanis(O162) \\sim Ueq, Uanis(O1W) \\sim Ueq, Uanis(O2W) \\sim Ueq, Uanis(O3W)
\\sim Ueq, Uanis(O4W) \\sim Ueq, Uanis(O5W) \\sim Ueq, Uanis(O6W) \\sim Ueq,
Uanis(O7W) \\sim Ueq, Uanis(O8W) \\sim Ueq, Uanis(O9W) \\sim Ueq, Uanis(O10W)
\\sim Ueq, Uanis(O11W) \\sim Ueq, Uanis(O12W) \\sim Ueq, Uanis(O13W) \\sim Ueq,
Uanis(O14W) \\sim Ueq, Uanis(O16W) \\sim Ueq, Uanis(O17W) \\sim Ueq,
Uanis(O18W) \\sim Ueq, Uanis(O19W) \\sim Ueq, Uanis(O20W) \\sim Ueq,
Uanis(O22W) \\sim Ueq, Uanis(O23W) \\sim Ueq, Uanis(O24W) \\sim Ueq,
Uanis(O25W) \\sim Ueq, Uanis(O26W) \\sim Ueq, Uanis(O27W) \\sim Ueq,
Uanis(O28W) \\sim Ueq, Uanis(O29W) \\sim Ueq, Uanis(O30W) \\sim Ueq,
Uanis(O31W) \\sim Ueq, Uanis(O32W) \\sim Ueq, Uanis(O33W) \\sim Ueq,
Uanis(O34W) \\sim Ueq, Uanis(O35W) \\sim Ueq, Uanis(O36W) \\sim Ueq,
Uanis(O37W) \\sim Ueq, Uanis(O38W) \\sim Ueq, Uanis(O39W) \\sim Ueq,
Uanis(O40W) \\sim Ueq, Uanis(O41W) \\sim Ueq, Uanis(O42W) \\sim Ueq,
Uanis(O43W) \\sim Ueq, Uanis(O44W) \\sim Ueq, Uanis(O46W) \\sim Ueq,
Uanis(O47W) \\sim Ueq, Uanis(O48W) \\sim Ueq, Uanis(O49W) \\sim Ueq,
Uanis(O50W) \\sim Ueq, Uanis(O51W) \\sim Ueq, Uanis(O52W) \\sim Ueq,
Uanis(O53W) \\sim Ueq, Uanis(O54W) \\sim Ueq, Uanis(O55W) \\sim Ueq,
Uanis(O56W) \\sim Ueq, Uanis(O57W) \\sim Ueq, Uanis(O58W) \\sim Ueq,
Uanis(O59W) \\sim Ueq, Uanis(O60W) \\sim Ueq, Uanis(O61W) \\sim Ueq,
Uanis(O62W) \\sim Ueq, Uanis(O63W) \\sim Ueq, Uanis(O64W) \\sim Ueq,
Uanis(O65W) \\sim Ueq, Uanis(O66W) \\sim Ueq, Uanis(O67W) \\sim Ueq,
Uanis(O68W) \\sim Ueq, : with sigma of 0.02 and sigma for terminal atoms of 0.04
Uanis(O59W) \\sim Ueq: with sigma of 0.005 and sigma for terminal atoms of
0.0025
: with sigma of 0.001 and sigma for terminal atoms of 0.0005
3. Others
 1*[Sof(K8)]+1*[Sof(K9)]=1 with esd of 0.01
;
_olex2_submission_special_instructions 'No special instructions were received'
_platon_squeeze_void_probe_radius 1.20

loop_
_space_group_symop_id
_space_group_symop_operation_xyz
1 'x, y, z'
2 '-x, -y, -z'

loop_
_atom_site_label
_atom_site_type_symbol
_atom_site_fract_x
_atom_site_fract_y
_atom_site_fract_z
_atom_site_U_iso_or_equiv
_atom_site_adp_type
_atom_site_occupancy
_atom_site_symmetry_multiplicity
_atom_site_calc_flag
_atom_site_refinement_flags
_atom_site_disorder_assembly
_atom_site_disorder_group
Cd1 Cd 0.30228(3) 0.69224(3) 0.51211(3) 0.01824(14) Uani 1 1 d . A .
Cd2 Cd 0.19882(3) 0.57050(3) 0.28207(3) 0.01791(14) Uani 1 1 d . . .
Cd3 Cd 0.29847(4) 0.29681(4) 0.64378(3) 0.02945(17) Uani 1 1 d . . .
Nb1 Nb 0.33571(3) 0.19739(3) 0.88837(3) 0.01500(15) Uani 1 1 d . A .
Nb2 Nb 0.29269(3) 0.39888(3) 0.15805(3) 0.01112(14) Uani 1 1 d . . .
Nb3 Nb 0.28749(3) 0.30555(3) 0.29641(3) 0.00947(13) Uani 1 1 d . A .
Nb4 Nb 0.23864(3) 0.44346(3) 0.25385(3) 0.01071(14) Uani 1 1 d . . .
Nb5 Nb 0.20701(3) 0.29123(3) 0.22229(3) 0.01177(14) Uani 1 1 d . . .
Nb6 Nb 0.15194(3) 0.33747(3) 0.31717(3) 0.01063(14) Uani 1 1 d . A .
Nb7 Nb 0.21002(3) 0.57312(3) 0.80247(3) 0.01098(14) Uani 1 1 d . . .
Nb8 Nb 0.34409(3) 0.80799(3) 0.11968(3) 0.01268(14) Uani 1 1 d . . .
Nb9 Nb 0.15917(3) 0.42830(3) 0.17684(3) 0.01189(14) Uani 1 1 d . . .
Nb10 Nb 0.33986(3) 0.33827(3) 0.83654(3) 0.01125(14) Uani 1 1 d . A .
Nb11 Nb 0.20963(3) 0.91817(3) 0.27332(3) 0.01242(14) Uani 1 1 d . . .
Nb12 Nb 0.17015(3) 0.42177(3) 0.39388(3) 0.01175(14) Uani 1 1 d . A .
Nb13 Nb 0.11903(3) 0.47618(3) 0.80777(3) 0.01230(14) Uani 1 1 d . . .
Nb14 Nb 0.26354(3) 0.66413(3) 0.66671(3) 0.01260(14) Uani 1 1 d . . .
Nb15 Nb 0.31887(3) 0.38943(3) 0.36750(3) 0.01187(14) Uani 1 1 d . A .
Nb16 Nb 0.20357(3) 0.34712(3) 0.87698(3) 0.01206(14) Uani 1 1 d . . .
Nb17 Nb 0.07904(3) 0.32052(3) 0.45471(3) 0.01265(14) Uani 1 1 d . A .
Nb18 Nb 0.37282(3) 0.25443(3) 0.40704(3) 0.01275(14) Uani 1 1 d . A .
Nb19 Nb 0.18458(3) 0.76111(3) 0.37047(3) 0.01393(15) Uani 1 1 d . . .
Nb20 Nb 0.34486(3) 0.56571(3) 0.76099(3) 0.01348(14) Uani 1 1 d . . .
Nb21 Nb 0.17638(3) 0.41802(3) 0.72136(3) 0.01465(15) Uani 1 1 d . A .
Nb22 Nb 0.17998(3) 0.56127(3) 0.67386(3) 0.01319(14) Uani 1 1 d . . .
Nb23 Nb 0.26812(3) 0.84332(3) 0.39608(3) 0.01293(14) Uani 1 1 d . . .
Nb24 Nb 0.33395(3) 0.68001(3) 0.26683(3) 0.01476(15) Uani 1 1 d . . .
Nb25 Nb 0.25547(3) 0.28602(3) 0.79122(3) 0.01427(15) Uani 1 1 d . . .
Nb26 Nb 0.34600(3) 0.89355(3) 0.26471(3) 0.01337(14) Uani 1 1 d . . .
Nb27 Nb 0.26287(3) 0.70209(3) 0.15130(3) 0.01494(15) Uani 1 1 d . . .
Nb28 Nb 0.32573(3) 0.40961(3) 0.67744(3) 0.01501(15) Uani 1 1 d . . .
Nb29 Nb 0.33424(3) 0.73312(3) 0.35889(3) 0.01437(15) Uani 1 1 d . . .
Nb30 Nb 0.18447(3) 0.70721(3) 0.27873(3) 0.01486(15) Uani 1 1 d . . .
Nb31 Nb 0.28391(3) 0.26253(3) 0.97173(3) 0.01450(15) Uani 1 1 d . . .
Nb32 Nb 0.31380(3) 0.29327(3) 0.50866(3) 0.01483(15) Uani 1 1 d . . .
Nb33 Nb 0.20633(3) 0.83250(3) 0.12884(3) 0.01496(15) Uani 1 1 d . . .
Nb34 Nb 0.21257(3) 0.97623(3) 0.35739(3) 0.01425(15) Uani 1 1 d . . .
Nb35 Nb 0.41333(3) 0.45852(3) 0.72150(3) 0.01507(15) Uani 1 1 d . . .
Nb36 Nb 0.32844(3) 0.55115(3) 0.63072(3) 0.01507(15) Uani 1 1 d . . .
Nb37 Nb 0.21386(3) 0.70958(3) 0.76583(3) 0.01513(15) Uani 1 1 d . . .
Nb38 Nb 0.28086(3) 0.15330(3) 0.52075(3) 0.01554(15) Uani 1 1 d . . .
Nb39 Nb 0.41793(3) 0.78251(3) 0.23339(3) 0.01510(15) Uani 1 1 d . . .
Nb40 Nb 0.14559(3) 0.18404(3) 0.54368(3) 0.01517(15) Uani 1 1 d . . .
Nb41 Nb 0.29480(3) 0.60973(3) 0.85848(3) 0.01684(16) Uani 1 1 d . . .
Nb42 Nb 0.16508(3) 0.32564(3) 0.53409(3) 0.01507(15) Uani 1 1 d . . .
Nb43 Nb 0.12141(3) 0.83506(3) 0.25380(3) 0.01536(15) Uani 1 1 d . . .
Nb44 Nb 0.28874(3) 1.02425(3) 0.22598(3) 0.01644(16) Uani 1 1 d . . .
Nb45 Nb 0.28575(4) 0.89540(3) 0.00464(3) 0.01757(16) Uani 1 1 d . . .
Nb46 Nb 0.22854(3) 0.18879(4) 0.62712(3) 0.01907(16) Uani 1 1 d . . .
Nb47 Nb 0.34607(3) 0.70310(3) 0.72318(4) 0.01908(16) Uani 1 1 d . . .
Nb48 Nb 0.20193(3) 0.20686(3) 0.92849(3) 0.01749(16) Uani 1 1 d . . .
Nb49 Nb 0.34665(3) 0.95437(3) 0.34700(3) 0.01674(15) Uani 1 1 d . . .
Nb50 Nb 0.20728(4) 0.79033(4) 0.03074(4) 0.02047(17) Uani 1 1 d . . .
Nb51 Nb 0.34020(3) 0.76555(3) 0.02332(3) 0.01735(16) Uani 1 1 d . . .
Nb52 Nb 0.19492(4) 0.05263(3) 0.57089(4) 0.02289(18) Uani 1 1 d . . .
Nb53 Nb 0.27537(4) 0.05425(4) 0.65735(4) 0.0270(2) Uani 1 1 d . A .
Nb54 Nb 0.14308(4) 0.08363(4) 0.67978(4) 0.0286(2) Uani 1 1 d . . .
N1 N 0.3195(4) 0.3659(4) 1.0292(4) 0.027(2) Uani 1 1 d U . .
N2 N 0.2992(4) 0.9723(4) 0.1019(4) 0.0223(18) Uani 1 1 d U . .
N3 N 0.3085(4) 0.4361(3) 0.9171(3) 0.0185(17) Uani 1 1 d U . .
N4 N 0.4256(4) 0.3909(4) 0.2366(4) 0.0227(18) Uani 1 1 d U . .
N5 N 0.1888(4) 0.1643(4) 0.3997(4) 0.0232(18) Uani 1 1 d U . .
N6 N 0.1908(4) 0.4454(4) 0.9509(4) 0.0215(18) Uani 1 1 d U . .
N7 N 0.2923(4) 0.1345(4) 0.2823(4) 0.0260(19) Uani 1 1 d U . .
N8 N 0.3057(4) 0.1338(4) 0.3814(4) 0.0213(17) Uani 1 1 d U . .
N9 N 0.4402(4) 0.2743(4) 0.2446(4) 0.0240(18) Uani 1 1 d U . .
N10 N 0.5428(4) 0.2970(4) 0.1886(4) 0.0248(19) Uani 1 1 d U . .
N11 N 0.3001(4) 1.0880(4) 0.0573(4) 0.029(2) Uani 1 1 d U . .
N12 N 0.1759(4) 0.1338(4) 0.3197(4) 0.0258(19) Uani 1 1 d U . .
N13 N 0.5309(4) 0.4098(4) 0.1874(4) 0.0251(19) Uani 1 1 d U A .
N14 N 0.2674(4) 0.9022(4) 0.5973(4) 0.0260(19) Uani 1 1 d U . .
N15 N 0.4953(4) 0.7349(5) 0.0284(5) 0.036(2) Uani 1 1 d U . .
N16 N 0.1797(4) 0.9857(4) 0.1121(4) 0.028(2) Uani 1 1 d U . .
N17 N 0.2017(5) 0.3599(4) 1.0587(4) 0.035(2) Uani 1 1 d U . .
N18 N 0.1848(5) 1.0941(4) 0.0949(5) 0.039(2) Uani 1 1 d U . .
N19 N 0.3253(5) 0.8639(5) 0.5237(5) 0.041(3) Uani 1 1 d U . .
N20 N 0.5139(5) 0.7478(6) 0.1186(5) 0.046(3) Uani 1 1 d U . .
N21 N 0.3505(5) 0.9846(6) 0.5653(6) 0.047(3) Uani 1 1 d U . .
N22 N 0.3299(5) 0.7168(5) -0.0898(5) 0.039(2) Uani 1 1 d U . .
N23 N 0.4049(6) 0.9519(7) 0.4886(5) 0.056(3) Uani 1 1 d U . .
N24 N 0.3040(5) 0.6257(4) 0.0333(5) 0.043(3) Uani 1 1 d U . .
N25 N 0.2247(5) 0.7456(5) -0.0933(5) 0.044(3) Uani 1 1 d U . .
N26 N 0.1993(5) 0.6515(5) 0.0241(6) 0.048(3) Uani 1 1 d U . .
N27 N 0.4625(5) 0.8627(6) -0.0303(7) 0.062(4) Uani 1 1 d U . .
N28 N -0.0301(7) 0.6840(9) 0.7279(8) 0.081(5) Uani 1 1 d U . .
N29 N 0.4963(7) 0.8701(7) 0.0586(8) 0.076(5) Uani 1 1 d U . .
N30 N -0.0084(6) 0.5821(7) 0.8480(8) 0.064(4) Uani 1 1 d U . .
N31 N 0.0555(7) 0.6513(8) 0.8534(8) 0.069(4) Uani 1 1 d U . .
N32 N 0.0288(8) 0.7545(8) 0.7415(9) 0.084(5) Uani 1 1 d U . .
N33 N -0.0398(7) 0.9994(9) 0.3585(9) 0.086(5) Uani 1 1 d U . .
N34 N 0.0676(6) 0.8626(8) 0.4114(7) 0.065(4) Uani 1 1 d U . .
N35 N 0.0569(7) 0.9732(10) 0.3058(10) 0.097(6) Uani 1 1 d U . .
N36 N -0.0257(6) 0.8883(9) 0.4665(7) 0.074(4) Uani 1 1 d U . .
O1 O 0.0929(4) 0.0568(4) 0.7398(4) 0.043(2) Uani 1 1 d U . .
O2 O 0.2746(3) 0.5151(3) 0.7909(3) 0.0112(12) Uani 1 1 d U . .
O3 O 0.3240(3) 0.8196(3) 0.3414(3) 0.0157(13) Uani 1 1 d U . .
O4 O 0.2103(3) 0.7460(3) 0.1893(3) 0.0149(13) Uani 1 1 d U . .
O5 O 0.2191(2) 0.2901(3) 0.3648(3) 0.0106(12) Uani 1 1 d U A .
O6 O 0.2043(3) 0.3523(3) 0.7957(3) 0.0136(12) Uani 1 1 d U A .
O7 O 0.2134(3) 0.8392(3) 0.3491(3) 0.0135(12) Uani 1 1 d U . .
O8 O 0.1795(3) 0.4044(3) 0.3238(3) 0.0108(12) Uani 1 1 d U . .
O9 O 0.3202(3) 0.7262(3) 0.1817(3) 0.0148(13) Uani 1 1 d U . .
O10 O 0.2300(3) 0.3302(3) 0.9450(3) 0.0131(12) Uani 1 1 d U . .
O11 O 0.3146(3) 0.3452(3) 0.7631(3) 0.0135(12) Uani 1 1 d U A .
O12 O 0.2758(3) 0.8758(3) 0.2412(3) 0.0132(12) Uani 1 1 d U . .
O13 O 0.4068(3) 0.7096(3) 0.2394(3) 0.0181(14) Uani 1 1 d U . .
O14 O 0.2720(3) 0.4011(2) 0.8288(3) 0.0109(12) Uani 1 1 d U A .
O15 O 0.0947(3) 0.4000(3) 0.4074(3) 0.0149(13) Uani 1 1 d U . .
O16 O 0.3339(3) 0.4871(3) 0.6130(3) 0.0175(14) Uani 1 1 d U . .
O17 O 0.3899(3) 0.3923(3) 0.8013(3) 0.0168(13) Uani 1 1 d U A .
O18 O 0.1158(3) 0.5457(3) 0.7357(3) 0.0160(13) Uani 1 1 d U . .
O19 O 0.2273(3) 0.4406(3) 0.1256(3) 0.0143(13) Uani 1 1 d U . .
O20 O 0.1605(3) 0.4975(3) 0.6645(3) 0.0172(13) Uani 1 1 d U . .
O21 O 0.2098(3) 0.6001(3) 0.7141(3) 0.0124(12) Uani 1 1 d U . .
O22 O 0.2892(3) 0.3783(3) 0.3070(3) 0.0131(12) Uani 1 1 d U . .
O23 O 0.1728(3) 0.2369(3) 0.5700(3) 0.0168(13) Uani 1 1 d U . .
O24 O 0.1149(3) 0.3925(3) 0.2572(3) 0.0146(13) Uani 1 1 d U . .
O25 O 0.1627(3) 0.4064(3) 0.4735(3) 0.0167(13) Uani 1 1 d U A .
O26 O 0.3395(3) 0.9692(3) 0.2043(3) 0.0168(13) Uani 1 1 d U . .
O27 O 0.3315(3) 0.3412(3) 0.2251(3) 0.0121(12) Uani 1 1 d U . .
O28 O 0.2672(3) 0.3293(3) 0.1627(3) 0.0141(13) Uani 1 1 d U . .
O29 O 0.3352(3) 0.3225(3) 0.9137(3) 0.0151(13) Uani 1 1 d U A .
O30 O 0.1691(3) 0.6407(3) 0.7956(3) 0.0128(12) Uani 1 1 d U . .
O31 O 0.4023(3) 0.5283(3) 0.6515(3) 0.0180(14) Uani 1 1 d U . .
O32 O 0.2231(2) 0.3643(3) 0.2475(3) 0.0103(12) Uani 1 1 d U . .
O33 O 0.3791(3) 0.2692(3) 0.8463(3) 0.0164(13) Uani 1 1 d U . .
O34 O 0.1569(3) 0.3538(3) 0.1789(3) 0.0157(13) Uani 1 1 d U . .
O35 O 0.2673(3) 0.1594(3) 0.9248(3) 0.0195(14) Uani 1 1 d U A .
O36 O 0.3378(3) 0.8499(3) -0.0242(3) 0.0220(15) Uani 1 1 d U . .
O37 O 0.3769(3) 0.2563(3) 0.4771(3) 0.0163(13) Uani 1 1 d U A .
O38 O 0.2139(3) 0.7144(3) 0.6890(3) 0.0166(13) Uani 1 1 d U . .
O39 O 0.2827(3) 0.2131(3) 0.5501(3) 0.0151(13) Uani 1 1 d U . .
O40 O 0.2161(3) 0.2138(3) 0.4786(3) 0.0137(13) Uani 1 1 d U . .
O41 O 0.1587(3) 0.5208(3) 0.8326(3) 0.0146(13) Uani 1 1 d U . .
O42 O 0.1829(3) 0.4772(3) 0.2049(3) 0.0146(13) Uani 1 1 d U . .
O43 O 0.3346(3) 0.2061(3) 0.9579(3) 0.0181(14) Uani 1 1 d U A .
O44 O 0.2937(3) 0.4525(3) 0.1895(3) 0.0150(13) Uani 1 1 d U . .
O45 O 0.3262(3) 0.8752(3) 0.4065(3) 0.0182(14) Uani 1 1 d U . .
O46 O 0.3872(3) 0.6298(3) 0.7278(3) 0.0193(14) Uani 1 1 d U . .
O47 O 0.2285(3) 0.8699(3) -0.0167(3) 0.0227(15) Uani 1 1 d U . .
O48 O 0.0911(3) 0.3203(3) 0.5239(3) 0.0163(13) Uani 1 1 d U A .
O49 O 0.3798(3) 0.3354(3) 0.3603(3) 0.0163(13) Uani 1 1 d U . .
O50 O 0.3357(3) 0.3675(3) 0.4445(3) 0.0161(13) Uani 1 1 d U A .
O51 O 0.2746(3) 0.8325(3) 0.1676(3) 0.0139(13) Uani 1 1 d U . .
O52 O 0.1557(3) 0.4071(3) 0.8713(3) 0.0149(13) Uani 1 1 d U . .
O53 O 0.2593(3) 0.2531(3) 0.2807(3) 0.0135(12) Uani 1 1 d U . .
O54 O 0.1194(3) 0.7606(3) 0.2599(3) 0.0176(13) Uani 1 1 d U . .
O55 O 0.3370(3) 0.8830(3) 0.0585(3) 0.0180(14) Uani 1 1 d U . .
O56 O 0.2361(3) 0.5585(3) 0.8700(3) 0.0161(13) Uani 1 1 d U . .
O57 O 0.3414(3) 0.5537(3) 0.8371(3) 0.0176(14) Uani 1 1 d U . .
O58 O 0.2328(3) 1.0399(3) 0.2794(3) 0.0178(14) Uani 1 1 d U . .
O59 O 0.3200(3) 0.6933(3) 0.0963(3) 0.0190(14) Uani 1 1 d U . .
O60 O 0.2816(3) 0.7482(3) 0.7341(3) 0.0196(14) Uani 1 1 d U . .
O61 O 0.4081(3) 0.7546(3) 0.3154(3) 0.0190(14) Uani 1 1 d U . .
O62 O 0.1549(3) 0.2798(3) 0.2950(3) 0.0155(13) Uani 1 1 d U . .
O63 O 0.3196(3) 0.5942(3) 0.6807(3) 0.0141(13) Uani 1 1 d U . .
O64 O 0.3421(3) 0.6668(3) 0.3448(3) 0.0187(14) Uani 1 1 d U . .
O65 O 0.3430(3) 1.0212(3) 0.2709(3) 0.0193(14) Uani 1 1 d U . .
O66 O 0.2099(3) 0.7146(3) 0.1029(3) 0.0195(14) Uani 1 1 d U . .
O67 O 0.3124(3) 0.2258(3) 0.8115(3) 0.0196(14) Uani 1 1 d U A .
O68 O 0.1591(3) 0.9043(3) 0.2417(3) 0.0170(13) Uani 1 1 d U . .
O69 O 0.3316(3) 0.1817(3) 0.4573(3) 0.0152(13) Uani 1 1 d U A .
O70 O 0.3835(3) 0.7776(3) 0.0728(3) 0.0184(14) Uani 1 1 d U . .
O71 O 0.4003(3) 0.4102(3) 0.6906(3) 0.0186(14) Uani 1 1 d U A .
O72 O 0.2807(3) 0.9837(3) 0.3771(3) 0.0171(13) Uani 1 1 d U . .
O73 O 0.3884(3) 0.9121(3) 0.3032(3) 0.0165(13) Uani 1 1 d U . .
O74 O 0.2579(3) 0.7301(3) 0.3774(3) 0.0169(13) Uani 1 1 d U . .
O75 O 0.3346(3) 0.2569(3) 0.3445(3) 0.0135(12) Uani 1 1 d U . .
O76 O 0.2567(3) 0.6785(3) 0.2882(3) 0.0168(13) Uani 1 1 d U . .
O77 O 0.2694(3) 0.2834(3) 0.8749(3) 0.0132(12) Uani 1 1 d U A .
O78 O 0.1534(3) 0.6199(3) 0.6154(3) 0.0195(14) Uani 1 1 d U . .
O79 O 0.3947(3) 0.8189(3) 0.1530(3) 0.0172(13) Uani 1 1 d U . .
O80 O 0.1951(3) 0.2348(3) 0.2096(3) 0.0195(14) Uani 1 1 d U . .
O81 O 0.3920(3) 0.5070(3) 0.7634(3) 0.0189(14) Uani 1 1 d U . .
O82 O 0.1687(3) 0.6986(3) 0.3571(3) 0.0178(14) Uani 1 1 d U . .
O83 O 0.3213(3) 0.7725(3) 0.2624(3) 0.0124(12) Uani 1 1 d U . .
O84 O 0.3950(3) 0.8623(3) 0.2265(3) 0.0169(13) Uani 1 1 d U . .
O85 O 0.3203(3) 0.0988(3) 0.5784(3) 0.0237(16) Uani 1 1 d U A .
O86 O 0.2024(3) 0.2328(3) 0.8448(3) 0.0202(14) Uani 1 1 d U . .
O87 O 0.1604(3) 0.2837(3) 0.9118(3) 0.0160(13) Uani 1 1 d U . .
O88 O 0.2471(3) 0.4195(3) 0.3855(3) 0.0138(13) Uani 1 1 d U . .
O89 O 0.2159(3) 0.8940(3) 0.4155(3) 0.0161(13) Uani 1 1 d U . .
O90 O 0.3439(3) 0.4211(3) 0.0975(3) 0.0160(13) Uani 1 1 d U . .
O91 O 0.1691(3) 0.9510(3) 0.3182(3) 0.0147(13) Uani 1 1 d U . .
O92 O 0.1011(3) 0.3114(3) 0.3813(3) 0.0152(13) Uani 1 1 d U . .
O93 O 0.2782(3) 0.9273(3) 0.3087(3) 0.0148(13) Uani 1 1 d U . .
O94 O 0.2524(3) 0.0991(3) 0.5081(3) 0.0204(14) Uani 1 1 d U . .
O95 O 0.1134(3) 0.4270(3) 0.7756(3) 0.0172(13) Uani 1 1 d U . .
O96 O 0.1466(3) 0.1219(3) 0.5279(3) 0.0198(14) Uani 1 1 d U . .
O97 O 0.1568(3) 0.8605(3) 0.1700(3) 0.0183(14) Uani 1 1 d U . .
O98 O 0.2479(3) 0.5030(3) 0.2633(3) 0.0157(13) Uani 1 1 d U . .
O99 O 0.2521(3) 0.5582(3) 0.6365(3) 0.0166(13) Uani 1 1 d U . .
O100 O 0.3228(3) 0.7092(3) 0.6539(3) 0.0198(14) Uani 1 1 d U . .
O101 O 0.2302(3) 0.9032(3) 0.0658(3) 0.0187(14) Uani 1 1 d U . .
O102 O 0.2373(3) 0.6705(3) 0.8430(3) 0.0198(14) Uani 1 1 d U . .
O103 O 0.0541(3) 0.4776(3) 0.8465(3) 0.0194(14) Uani 1 1 d U . .
O104 O 0.2327(3) 0.9885(3) 0.2107(3) 0.0185(14) Uani 1 1 d U . .
O105 O 0.3512(3) 0.4547(3) 0.3246(3) 0.0164(13) Uani 1 1 d U . .
O106 O 0.1552(3) 0.4978(3) 0.3588(3) 0.0183(14) Uani 1 1 d U . .
O107 O 0.2778(3) 0.6304(3) 0.7612(3) 0.0133(12) Uani 1 1 d U . .
O108 O 0.1035(3) 0.1472(3) 0.6164(3) 0.0239(15) Uani 1 1 d U . .
O109 O 0.0990(3) 0.2339(3) 0.4964(3) 0.0172(13) Uani 1 1 d U A .
O110 O 0.2257(3) 0.2132(3) 0.9910(3) 0.0206(14) Uani 1 1 d U . .
O111 O 0.2734(3) 0.7624(3) -0.0011(3) 0.0194(14) Uani 1 1 d U . .
O112 O 0.1774(3) 0.3216(3) 0.4456(3) 0.0127(12) Uani 1 1 d U A .
O113 O 0.2430(3) 0.3235(3) 0.5226(3) 0.0174(13) Uani 1 1 d U A .
O114 O 0.2741(3) 0.7976(3) 0.0856(3) 0.0154(13) Uani 1 1 d U . .
O115 O 0.2784(3) 0.1245(3) 0.6648(3) 0.0275(17) Uani 1 1 d U A .
O116 O 0.1647(3) 0.8180(3) 0.0865(3) 0.0214(15) Uani 1 1 d U . .
O117 O 0.1117(3) 0.4728(3) 0.1318(3) 0.0194(14) Uani 1 1 d U . .
O118 O 0.1580(4) 0.7838(4) -0.0037(4) 0.0342(19) Uani 1 1 d U . .
O119 O 0.1204(3) 0.8065(3) 0.3351(3) 0.0201(14) Uani 1 1 d U . .
O120 O 0.3159(3) 0.4693(3) 0.7213(3) 0.0129(12) Uani 1 1 d U . .
O121 O 0.2491(3) 0.4173(3) 0.6816(3) 0.0163(13) Uani 1 1 d U A .
O122 O 0.4877(3) 0.7870(3) 0.2139(3) 0.0221(15) Uani 1 1 d U . .
O123 O 0.2126(3) 0.1292(3) 0.5913(3) 0.0179(14) Uani 1 1 d U A .
O124 O 0.4835(3) 0.4515(3) 0.7190(3) 0.0210(14) Uani 1 1 d U . .
O125 O 0.3490(3) 0.6091(3) 0.2756(3) 0.0212(15) Uani 1 1 d U . .
O126 O 0.2534(3) 0.6882(3) 0.5946(3) 0.0179(14) Uani 1 1 d U . .
O127 O 0.2077(3) 0.4757(3) 0.7540(3) 0.0117(12) Uani 1 1 d U A .
O128 O 0.1557(3) 0.6439(3) 0.2908(3) 0.0214(15) Uani 1 1 d U . .
O129 O 0.2541(3) 0.6302(3) 0.2054(3) 0.0216(15) Uani 1 1 d U . .
O130 O 0.0090(3) 0.3217(3) 0.4631(3) 0.0210(14) Uani 1 1 d U . .
O131 O 0.2846(3) 0.2968(3) 0.4282(3) 0.0139(13) Uani 1 1 d U A .
O132 O 0.3477(3) 0.6664(3) 0.8077(3) 0.0228(15) Uani 1 1 d U . .
O133 O 0.4363(3) 0.2253(3) 0.3895(3) 0.0214(14) Uani 1 1 d U . .
O134 O 0.2614(3) 0.7778(3) 0.4610(3) 0.0179(14) Uani 1 1 d U . .
O135 O 0.3428(3) 0.3654(3) 0.6425(3) 0.0216(15) Uani 1 1 d U A .
O136 O 0.3836(3) 0.1409(3) 0.8957(3) 0.0223(15) Uani 1 1 d U . .
O137 O 0.1494(3) 0.3364(3) 0.5961(3) 0.0225(15) Uani 1 1 d U A .
O138 O 0.1640(3) 0.7617(3) 0.7690(3) 0.0240(15) Uani 1 1 d U . .
O139 O 0.3900(3) 0.7400(3) -0.0167(3) 0.0259(16) Uani 1 1 d U . .
O140 O 0.2076(3) 0.0384(4) 0.7100(3) 0.036(2) Uani 1 1 d U A .
O141 O 0.0561(3) 0.8666(3) 0.2420(4) 0.0256(16) Uani 1 1 d U . .
O142 O 0.3437(3) 0.2924(3) 0.5649(3) 0.0218(15) Uani 1 1 d U . .
O143 O 0.2498(3) 0.0150(3) 0.6205(3) 0.0287(17) Uani 1 1 d U A .
O144 O 0.1636(3) 1.0079(3) 0.3908(3) 0.0215(15) Uani 1 1 d U . .
O145 O 0.3059(4) 0.5875(3) 0.9301(3) 0.0277(17) Uani 1 1 d U . .
O146 O 0.3240(4) 0.0056(4) 0.6989(4) 0.040(2) Uani 1 1 d U . .
O147 O 0.1693(3) 0.1490(4) 0.6837(3) 0.0306(18) Uani 1 1 d U . .
O148 O 0.3461(3) 0.6083(3) 0.5601(3) 0.0247(16) Uani 1 1 d U A .
O149 O 0.3979(3) 0.7512(3) 0.6939(4) 0.034(2) Uani 1 1 d U . .
O150 O 0.3974(3) 0.9701(3) 0.3736(3) 0.0239(15) Uani 1 1 d U . .
O151 O 0.2935(3) 0.9678(3) -0.0477(3) 0.0278(17) Uani 1 1 d U . .
O152 O 0.1419(3) 0.0376(3) 0.6393(3) 0.0315(18) Uani 1 1 d U . .
O153 O 0.3533(3) 0.7026(3) 0.4295(3) 0.0233(15) Uani 1 1 d U A .
O154 O 0.2460(3) 0.2905(3) 0.7251(3) 0.0210(15) Uani 1 1 d U A .
O155 O 0.2954(3) 1.0915(3) 0.1646(3) 0.0246(16) Uani 1 1 d U . .
O156 O 0.2123(3) 0.7919(3) 0.2697(3) 0.0139(13) Uani 1 1 d U . .
O157 O 0.2941(3) 0.2534(3) 1.0396(3) 0.0227(15) Uani 1 1 d U . .
O158 O 0.1523(3) 0.1572(3) 0.9652(4) 0.0285(17) Uani 1 1 d U . .
O159 O 0.2409(3) 0.2385(4) 0.6496(3) 0.0257(16) Uani 1 1 d U A .
O160 O 0.1584(3) 0.7335(3) 0.4450(3) 0.0211(14) Uani 1 1 d U . .
O161 O 0.1448(3) 0.3798(3) 0.6982(3) 0.0257(16) Uani 1 1 d U . .
O162 O 0.1850(3) 0.0017(3) 0.5492(4) 0.0320(18) Uani 1 1 d U . .
O1W O 0.3580(4) 0.1827(4) 0.1194(4) 0.046(2) Uani 1 1 d U . .
O2W O 0.4872(6) 0.1579(6) 0.1338(6) 0.077(4) Uani 1 1 d U . .
O3W O 0.4532(4) 0.2733(4) 0.0802(4) 0.042(2) Uani 1 1 d U . .
O4W O 0.3628(3) 0.2615(4) 0.1603(4) 0.0339(19) Uani 1 1 d U . .
O5W O 0.4540(3) 0.3861(4) 0.1153(4) 0.0344(19) Uani 1 1 d U . .
O6W O 0.5231(4) 0.4794(4) 0.0628(4) 0.039(2) Uani 1 1 d U . .
O7W O 0.3777(3) 0.5232(3) 0.0069(3) 0.0285(17) Uani 1 1 d U . .
O8W O 0.4469(4) 0.5714(4) 0.0379(5) 0.043(2) Uani 1 1 d U . .
O9W O 0.4520(5) 0.6769(5) -0.0639(4) 0.049(3) Uani 1 1 d U . .
O10W O 0.0414(6) 0.6571(6) 0.0977(7) 0.081(4) Uani 1 1 d U . .
O11W O 0.1126(4) 0.6735(4) 0.1518(5) 0.058(3) Uani 1 1 d U . .
O12W O 0.3396(8) 0.9124(6) -0.1434(6) 0.088(5) Uani 1 1 d U . .
O13W O 0.5366(6) 0.8809(6) 0.1877(5) 0.069(4) Uani 1 1 d U . .
O14W O 0.4559(6) 0.9689(8) 0.1403(6) 0.096(6) Uani 1 1 d U . .
O15W O 0.0291(8) 0.3148(9) 1.0637(9) 0.111(6) Uiso 1 1 d . . .
O16W O 0.4430(5) 0.6347(7) 0.4844(6) 0.108(7) Uani 1 1 d U . .
O17W O 0.2829(3) 1.0015(3) 0.4688(3) 0.0242(16) Uani 1 1 d U . .
O18W O 0.4803(6) 1.0472(7) 0.3332(10) 0.109(6) Uani 1 1 d U . .
O19W O 0.4840(4) 0.6410(5) 0.3040(6) 0.056(3) Uani 1 1 d U . .
O20W O 0.5064(4) 0.3082(4) 0.3173(4) 0.047(2) Uani 1 1 d U . .
O21W O 0.0786(3) 0.6349(3) 0.3957(3) 0.0144(13) Uiso 1 1 d . . .
O22W O 0.4829(5) 0.1266(6) 0.3796(9) 0.091(5) Uani 1 1 d U . .
O23W O 0.4078(6) 0.8669(5) 0.6342(7) 0.088(5) Uani 1 1 d U . .
O24W O 0.5796(3) 0.8239(4) -0.0138(4) 0.0331(18) Uani 1 1 d U . .
O25W O -0.0892(5) 0.3560(6) 0.5095(7) 0.072(4) Uani 1 1 d U . .
O26W O 0.4131(4) 0.1479(4) 0.5577(5) 0.052(3) Uani 1 1 d U . .
O27W O 0.5310(5) 0.1258(6) 0.5855(6) 0.067(3) Uani 1 1 d U . .
O28W O 0.4403(6) 0.2295(6) 0.6003(6) 0.067(3) Uani 1 1 d U . .
O29W O 0.4471(3) 0.1270(3) 0.6407(3) 0.0155(13) Uani 1 1 d U . .
O30W O 0.5572(5) -0.0396(8) 0.8029(6) 0.092(5) Uani 1 1 d U . .
O31W O 0.0748(6) 0.4177(8) 0.6177(8) 0.097(6) Uani 1 1 d U . .
O32W O 0.2796(5) 0.8583(4) 0.7198(4) 0.047(3) Uani 1 1 d U . .
O33W O 0.1209(7) 0.8639(7) 0.6881(11) 0.131(8) Uani 1 1 d U . .
O34W O 0.1847(6) 0.9215(4) 0.7225(5) 0.068(4) Uani 1 1 d U . .
O35W O 0.2474(4) 0.4873(3) 1.0073(3) 0.035(2) Uani 1 1 d U . .
O36W O 0.0202(5) 0.4079(7) 0.9601(5) 0.082(5) Uani 1 1 d U . .
O37W O 0.0304(6) 0.2373(7) 1.0424(7) 0.078(4) Uani 1 1 d U . .
O38W O 0.1235(5) 0.2406(7) 1.0497(6) 0.070(4) Uani 1 1 d U . .
O39W O 0.2010(4) 0.2135(5) 1.1211(4) 0.043(2) Uani 1 1 d U . .
O40W O 0.1564(5) 0.1127(5) 1.2092(5) 0.055(3) Uani 1 1 d U . .
O41W O 0.3705(6) -0.1011(6) 0.7241(9) 0.091(5) Uani 1 1 d U . .
O42W O 0.3681(5) 0.1236(5) 0.7056(5) 0.054(3) Uani 1 1 d U . .
O43W O 0.4992(4) 0.0931(6) 0.7185(5) 0.060(3) Uani 1 1 d U . .
O44W O 0.4780(3) -0.0130(4) 0.7568(3) 0.033(2) Uani 1 1 d U . .
O45W O 0.2106(3) 0.0183(3) 0.8224(3) 0.0193(14) Uiso 1 1 d . . .
O46W O 0.3945(6) 0.0167(6) 0.8055(6) 0.073(4) Uani 1 1 d U . .
O47W O 0.1530(4) 0.0798(3) 0.8546(4) 0.0313(18) Uani 1 1 d U . .
O48W O 0.1634(3) 0.0501(3) 0.8986(3) 0.0126(12) Uani 1 1 d U . .
O49W O 0.3817(4) 0.0336(4) 0.9014(5) 0.048(3) Uani 1 1 d U . .
O50W O -0.0727(6) 0.7027(7) 0.8339(8) 0.093(5) Uani 1 1 d U . .
O51W O 0.0880(5) 0.6486(5) 0.7373(6) 0.060(3) Uani 1 1 d U . .
O52W O 0.0412(4) 0.5360(5) 0.1792(5) 0.047(2) Uani 1 1 d U . .
O53W O 0.1397(3) 0.5661(3) 0.2279(3) 0.0247(16) Uani 1 1 d U . .
O54W O 0.2642(3) 0.5438(3) 0.3453(3) 0.0256(16) Uani 1 1 d U . .
O55W O 0.4028(5) 0.6115(5) 0.1144(5) 0.052(3) Uani 1 1 d U . .
O56W O 0.4366(3) 0.5787(4) 0.2169(4) 0.0337(19) Uani 1 1 d U . .
O57W O 0.2513(7) 0.5136(7) 0.5381(10) 0.114(6) Uani 1 1 d U . .
O58W O 0.1678(7) 0.5352(8) 0.4453(8) 0.095(5) Uani 1 1 d U . .
O59W O 0.5603(3) 0.3603(3) 0.3789(4) 0.0306(17) Uani 1 1 d U . .
O60W O 0.2418(4) 0.3781(3) 0.5990(3) 0.0281(17) Uani 1 1 d U A .
O61W O 0.3546(4) 0.2286(4) 0.7073(4) 0.040(2) Uani 1 1 d U A .
O62W O 0.0976(7) 0.2595(12) 0.8192(8) 0.131(8) Uani 1 1 d U . .
O63W O 0.0631(5) 0.6882(6) 0.5942(6) 0.072(4) Uani 1 1 d U . .
O64W O 0.1337(4) 0.8581(4) 0.5012(5) 0.053(3) Uani 1 1 d U . .
O65W O 0.1236(4) 0.7553(4) 0.6423(4) 0.039(2) Uani 1 1 d U . .
O66W O 0.5001(7) 0.7188(9) 0.3629(7) 0.094(5) Uani 1 1 d U . .
O67W O 0.3672(4) 0.7263(5) 0.5397(5) 0.048(2) Uani 1 1 d U A .
O68W O 0.2305(3) 0.6484(3) 0.5087(3) 0.0261(16) Uani 1 1 d U . .
O69W O 0.2360(4) 1.0477(4) -0.0130(4) 0.045(2) Uiso 1 1 d . . .
O70W O -0.0870(7) 0.4285(7) 0.9648(8) 0.090(5) Uiso 1 1 d . . .
O71W O 0.4311(8) 0.4844(9) 0.3574(9) 0.112(6) Uiso 1 1 d . . .
O72W O 0.4308(5) 0.0300(6) 0.6710(6) 0.067(3) Uiso 1 1 d . . .
C1 C 0.3689(5) 0.3760(5) 0.9869(5) 0.029(2) Uani 1 1 d U . .
C2 C 0.1380(5) 0.1376(5) 0.4089(5) 0.033(2) Uani 1 1 d U . .
C3 C 0.3609(5) 0.4334(5) 0.9339(5) 0.028(2) Uani 1 1 d U . .
C4 C 0.3523(5) 1.0553(5) 0.0601(5) 0.032(2) Uani 1 1 d U . .
C5 C 0.4434(5) 0.4507(5) 0.2109(6) 0.033(2) Uani 1 1 d U . .
C6 C 0.5294(5) 0.2369(6) 0.2232(6) 0.035(3) Uani 1 1 d U . .
C7 C 0.3469(5) 0.9991(5) 0.0590(5) 0.030(2) Uani 1 1 d U . .
C8 C 0.3510(5) 0.1118(5) 0.3527(5) 0.027(2) Uani 1 1 d U . .
C9 C 0.3470(5) 0.1418(5) 0.2881(5) 0.025(2) Uani 1 1 d U . .
C10 C 0.1263(5) 0.1492(5) 0.3508(5) 0.028(2) Uani 1 1 d U . .
C11 C 0.5024(5) 0.4465(5) 0.2136(6) 0.034(3) Uani 1 1 d U A .
C12 C 0.2513(6) 0.8476(6) 0.6029(6) 0.039(3) Uani 1 1 d U . .
C13 C 0.4707(5) 0.2323(5) 0.2270(6) 0.033(2) Uani 1 1 d U . .
C14 C 0.3122(7) 0.7639(7) -0.1455(6) 0.051(3) Uani 1 1 d U . .
C15 C 0.5203(7) 0.6854(6) 0.0789(7) 0.050(3) Uani 1 1 d U . .
C16 C 0.5002(7) 0.6931(8) 0.1326(7) 0.053(4) Uani 1 1 d U . .
C17 C 0.1325(7) 1.0649(7) 0.1237(8) 0.052(3) Uani 1 1 d U . .
C18 C 0.2678(6) 0.8481(6) 0.5451(6) 0.041(3) Uani 1 1 d U . .
C19 C 0.2607(7) 0.7917(6) -0.1325(6) 0.047(3) Uani 1 1 d U . .
C20 C 0.1429(7) 0.4322(8) 0.9967(7) 0.062(4) Uani 1 1 d U . .
C21 C 0.2681(9) 0.5839(8) 0.0770(9) 0.074(5) Uani 1 1 d U . .
C22 C 0.1304(6) 1.0229(7) 0.1021(8) 0.051(3) Uani 1 1 d U . .
C23 C -0.0142(9) 0.7354(10) 0.6752(10) 0.076(5) Uani 1 1 d U . .
C24 C 0.0553(9) 0.5887(9) 0.8967(9) 0.069(4) Uani 1 1 d U . .
C25 C 0.1480(7) 0.3741(8) 1.0417(7) 0.064(4) Uani 1 1 d U . .
C26 C 0.2138(9) 0.5961(8) 0.0710(8) 0.073(5) Uani 1 1 d U . .
C27 C 0.4773(9) 0.9175(9) -0.0445(12) 0.090(6) Uani 1 1 d U . .
C28 C 0.4271(10) 0.9961(12) 0.4929(11) 0.085(5) Uani 1 1 d U . .
C29 C 0.3910(10) 1.0199(10) 0.5160(13) 0.091(6) Uani 1 1 d U . .
C30 C 0.0023(9) 0.5663(9) 0.9036(10) 0.072(4) Uani 1 1 d U . .
C31 C -0.0054(11) 0.7814(11) 0.6990(12) 0.094(6) Uani 1 1 d U . .
C32 C 0.4677(10) 0.9230(8) 0.0055(12) 0.089(6) Uani 1 1 d U . .
C33 C 0.0033(8) 0.8341(10) 0.5003(9) 0.070(4) Uani 1 1 d U . .
C34 C 0.0358(9) 0.8117(10) 0.4598(10) 0.076(5) Uani 1 1 d U . .
C35 C -0.0241(10) 1.0375(13) 0.2958(13) 0.101(7) Uani 1 1 d U . .
C36 C 0.0387(10) 1.0350(13) 0.2829(14) 0.110(7) Uani 1 1 d U . .
Si1 Si 0.27067(10) 0.81718(10) 0.23581(10) 0.0112(4) Uani 1 1 d . . .
Si2 Si 0.26728(10) 0.46532(10) 0.77299(10) 0.0102(4) Uani 1 1 d . . .
Si3 Si 0.22469(10) 0.28126(10) 0.42946(10) 0.0098(4) Uani 1 1 d . . .
Cu1 Cu 0.01273(9) 0.66509(13) 0.79086(13) 0.0613(7) Uani 1 1 d . . .
Cu2 Cu 0.25535(7) 0.40397(6) 0.98849(6) 0.0211(3) Uani 1 1 d . . .
Cu3 Cu 0.48411(6) 0.34395(7) 0.21283(6) 0.0200(3) Uani 1 1 d . . .
Cu4 Cu 0.24098(6) 0.14745(6) 0.34292(6) 0.0202(3) Uani 1 1 d . . .
Cu5 Cu 0.24088(7) 1.03396(6) 0.09087(7) 0.0243(3) Uani 1 1 d . . .
Cu6 Cu 0.33476(7) 0.92769(7) 0.54146(7) 0.0289(4) Uani 1 1 d . . .
Cu7 Cu 0.49437(7) 0.80442(7) 0.04069(7) 0.0280(4) Uani 1 1 d . . .
Cu8 Cu 0.26522(8) 0.68780(7) -0.02954(7) 0.0292(4) Uani 1 1 d . . .
K10 K 0.41579(19) 0.7967(2) 0.4068(3) 0.0863(16) Uani 1 1 d . . .
K2 K 0.33770(11) 0.54681(11) 0.21781(12) 0.0332(5) Uani 1 1 d . . .
K3 K 0.16252(10) 0.74450(10) 0.54460(10) 0.0271(5) Uani 1 1 d . . .
K4 K 0.26414(15) 0.44228(14) 0.47994(13) 0.0468(7) Uani 1 1 d . A .
K5 K 0.24673(13) 0.60884(11) 0.41535(12) 0.0376(6) Uani 1 1 d . . .
K6 K 0.42692(12) 0.28897(13) 0.73197(13) 0.0400(6) Uani 1 1 d . . .
K7 K 0.06713(13) 0.47648(13) 0.29203(13) 0.0417(6) Uani 1 1 d . . .
K1 K 0.4551(2) 0.3499(3) 0.4166(3) 0.113(2) Uani 1 1 d . A .
K8 K 0.19040(19) 0.3143(2) 0.6674(2) 0.0152(15) Uiso 0.399(9) 1 d P A 1
Cu9 Cu 0.01677(9) 0.93290(15) 0.38561(14) 0.0739(8) Uani 1 1 d . . .
K9 K 0.14892(16) 0.27286(17) 0.71115(16) 0.0285(11) Uani 0.645(10) 1 d P A 2

loop_
_atom_site_aniso_label
_atom_site_aniso_U_11
_atom_site_aniso_U_22
_atom_site_aniso_U_33
_atom_site_aniso_U_23
_atom_site_aniso_U_13
_atom_site_aniso_U_12
Cd1 0.0297(4) 0.0124(3) 0.0070(3) -0.0016(2) -0.0020(3) 0.0038(3)
Cd2 0.0263(3) 0.0083(3) 0.0199(3) -0.0082(3) 0.0008(3) -0.0026(2)
Cd3 0.0424(5) 0.0307(4) 0.0198(4) -0.0165(3) -0.0078(3) 0.0065(3)
Nb1 0.0277(4) 0.0059(3) 0.0105(3) -0.0039(3) -0.0018(3) 0.0006(3)
Nb2 0.0184(3) 0.0083(3) 0.0057(3) -0.0027(3) -0.0009(3) -0.0009(3)
Nb3 0.0171(3) 0.0058(3) 0.0054(3) -0.0032(2) -0.0005(3) 0.0002(2)
Nb4 0.0193(4) 0.0053(3) 0.0089(3) -0.0043(3) -0.0021(3) -0.0005(3)
Nb5 0.0208(4) 0.0079(3) 0.0087(3) -0.0055(3) -0.0017(3) -0.0015(3)
Nb6 0.0175(3) 0.0072(3) 0.0082(3) -0.0045(3) -0.0012(3) -0.0011(3)
Nb7 0.0193(4) 0.0065(3) 0.0067(3) -0.0026(3) -0.0020(3) -0.0014(3)
Nb8 0.0220(4) 0.0082(3) 0.0075(3) -0.0040(3) -0.0001(3) -0.0017(3)
Nb9 0.0185(4) 0.0086(3) 0.0081(3) -0.0033(3) -0.0029(3) -0.0001(3)
Nb10 0.0209(4) 0.0058(3) 0.0061(3) -0.0023(3) -0.0021(3) 0.0005(3)
Nb11 0.0211(4) 0.0057(3) 0.0108(3) -0.0043(3) -0.0035(3) 0.0010(3)
Nb12 0.0180(4) 0.0088(3) 0.0114(3) -0.0077(3) -0.0014(3) 0.0007(3)
Nb13 0.0169(3) 0.0098(3) 0.0103(3) -0.0052(3) -0.0004(3) -0.0014(3)
Nb14 0.0200(4) 0.0074(3) 0.0061(3) -0.0002(3) -0.0018(3) 0.0009(3)
Nb15 0.0174(3) 0.0109(3) 0.0102(3) -0.0073(3) -0.0017(3) -0.0010(3)
Nb16 0.0222(4) 0.0063(3) 0.0077(3) -0.0039(3) 0.0001(3) -0.0014(3)
Nb17 0.0161(3) 0.0117(3) 0.0101(3) -0.0057(3) -0.0007(3) 0.0006(3)
Nb18 0.0168(3) 0.0123(3) 0.0083(3) -0.0051(3) -0.0012(3) 0.0021(3)
Nb19 0.0214(4) 0.0072(3) 0.0113(3) -0.0044(3) 0.0018(3) -0.0004(3)
Nb20 0.0185(4) 0.0062(3) 0.0125(3) -0.0009(3) -0.0044(3) -0.0013(3)
Nb21 0.0224(4) 0.0135(3) 0.0119(3) -0.0087(3) -0.0046(3) 0.0008(3)
Nb22 0.0201(4) 0.0111(3) 0.0073(3) -0.0031(3) -0.0043(3) 0.0013(3)
Nb23 0.0219(4) 0.0083(3) 0.0063(3) -0.0028(3) -0.0009(3) 0.0018(3)
Nb24 0.0234(4) 0.0071(3) 0.0102(3) -0.0033(3) 0.0010(3) 0.0026(3)
Nb25 0.0257(4) 0.0103(3) 0.0099(3) -0.0074(3) -0.0026(3) -0.0003(3)
Nb26 0.0207(4) 0.0120(3) 0.0076(3) -0.0050(3) -0.0005(3) -0.0018(3)
Nb27 0.0253(4) 0.0068(3) 0.0131(3) -0.0059(3) 0.0013(3) -0.0027(3)
Nb28 0.0234(4) 0.0128(3) 0.0074(3) -0.0050(3) -0.0016(3) 0.0034(3)
Nb29 0.0220(4) 0.0112(3) 0.0058(3) -0.0022(3) -0.0009(3) 0.0037(3)
Nb30 0.0232(4) 0.0063(3) 0.0148(4) -0.0062(3) 0.0017(3) -0.0014(3)
Nb31 0.0297(4) 0.0057(3) 0.0066(3) -0.0021(3) -0.0017(3) -0.0005(3)
Nb32 0.0196(4) 0.0194(4) 0.0089(3) -0.0096(3) -0.0037(3) 0.0027(3)
Nb33 0.0248(4) 0.0084(3) 0.0136(3) -0.0063(3) -0.0055(3) 0.0012(3)
Nb34 0.0237(4) 0.0083(3) 0.0119(3) -0.0060(3) -0.0024(3) 0.0003(3)
Nb35 0.0178(4) 0.0092(3) 0.0121(3) -0.0007(3) -0.0016(3) 0.0007(3)
Nb36 0.0212(4) 0.0105(3) 0.0059(3) 0.0005(3) 0.0003(3) 0.0027(3)
Nb37 0.0255(4) 0.0072(3) 0.0122(3) -0.0041(3) -0.0032(3) -0.0002(3)
Nb38 0.0222(4) 0.0096(3) 0.0084(3) -0.0014(3) 0.0011(3) 0.0035(3)
Nb39 0.0190(4) 0.0157(4) 0.0094(3) -0.0060(3) -0.0002(3) 0.0010(3)
Nb40 0.0203(4) 0.0122(3) 0.0089(3) -0.0033(3) 0.0007(3) 0.0016(3)
Nb41 0.0311(4) 0.0084(3) 0.0129(4) -0.0040(3) -0.0093(3) -0.0019(3)
Nb42 0.0192(4) 0.0193(4) 0.0106(3) -0.0113(3) -0.0021(3) 0.0035(3)
Nb43 0.0196(4) 0.0098(3) 0.0190(4) -0.0090(3) -0.0036(3) 0.0016(3)
Nb44 0.0312(4) 0.0086(3) 0.0099(3) -0.0041(3) -0.0021(3) -0.0045(3)
Nb45 0.0341(4) 0.0081(3) 0.0101(3) -0.0027(3) -0.0058(3) -0.0022(3)
Nb46 0.0242(4) 0.0241(4) 0.0064(3) -0.0068(3) -0.0019(3) 0.0046(3)
Nb47 0.0234(4) 0.0067(3) 0.0229(4) -0.0017(3) -0.0070(3) -0.0032(3)
Nb48 0.0287(4) 0.0070(3) 0.0161(4) -0.0055(3) 0.0008(3) -0.0037(3)
Nb49 0.0234(4) 0.0188(4) 0.0119(3) -0.0100(3) -0.0018(3) -0.0029(3)
Nb50 0.0325(4) 0.0174(4) 0.0173(4) -0.0113(3) -0.0058(3) -0.0036(3)
Nb51 0.0307(4) 0.0117(3) 0.0116(3) -0.0077(3) 0.0010(3) -0.0040(3)
Nb52 0.0261(4) 0.0100(3) 0.0187(4) 0.0011(3) 0.0036(3) 0.0018(3)
Nb53 0.0282(5) 0.0207(4) 0.0125(4) 0.0050(3) -0.0001(3) 0.0059(3)
Nb54 0.0286(5) 0.0282(5) 0.0113(4) 0.0008(3) 0.0056(3) 0.0025(4)
N1 0.054(6) 0.017(4) 0.014(4) -0.009(3) -0.013(4) 0.007(4)
N2 0.033(5) 0.017(4) 0.018(4) -0.008(3) -0.003(3) -0.002(3)
N3 0.033(4) 0.012(4) 0.011(4) -0.006(3) -0.005(3) 0.001(3)
N4 0.023(4) 0.023(4) 0.018(4) -0.008(3) 0.003(3) 0.001(3)
N5 0.031(5) 0.018(4) 0.021(4) -0.010(3) 0.000(4) -0.003(3)
N6 0.035(5) 0.017(4) 0.010(4) -0.006(3) -0.001(3) 0.001(3)
N7 0.038(5) 0.022(4) 0.024(4) -0.017(4) -0.002(4) 0.002(4)
N8 0.034(5) 0.017(4) 0.019(4) -0.013(3) -0.004(3) 0.001(3)
N9 0.026(4) 0.020(4) 0.024(4) -0.011(4) 0.002(4) -0.001(3)
N10 0.023(4) 0.028(5) 0.024(4) -0.015(4) -0.001(3) 0.005(3)
N11 0.054(6) 0.016(4) 0.013(4) -0.004(3) 0.001(4) -0.011(4)
N12 0.038(5) 0.013(4) 0.031(5) -0.012(4) -0.010(4) 0.000(3)
N13 0.027(4) 0.023(4) 0.026(4) -0.012(4) -0.004(4) -0.001(3)
N14 0.039(5) 0.021(4) 0.016(4) -0.007(3) -0.004(4) 0.002(4)
N15 0.036(5) 0.040(5) 0.043(6) -0.032(5) 0.008(4) -0.007(4)
N16 0.039(5) 0.018(4) 0.024(4) -0.006(4) -0.008(4) 0.000(4)
N17 0.058(6) 0.030(5) 0.013(4) -0.008(4) 0.001(4) -0.005(4)
N18 0.061(7) 0.019(4) 0.028(5) -0.009(4) -0.003(5) 0.008(4)
N19 0.066(7) 0.030(5) 0.028(5) -0.019(4) -0.006(5) 0.008(5)
N20 0.044(6) 0.067(7) 0.028(5) -0.022(5) -0.003(5) -0.003(5)
N21 0.045(6) 0.049(6) 0.065(7) -0.045(6) 0.007(5) -0.007(5)
N22 0.052(6) 0.049(6) 0.033(5) -0.032(5) 0.000(5) -0.012(5)
N23 0.053(7) 0.099(9) 0.032(6) -0.042(6) 0.003(5) -0.019(7)
N24 0.066(7) 0.019(5) 0.049(6) -0.014(4) -0.026(5) 0.003(5)
N25 0.066(7) 0.038(6) 0.027(5) -0.008(4) -0.019(5) -0.006(5)
N26 0.059(7) 0.029(5) 0.045(6) -0.007(5) 0.000(5) -0.014(5)
N27 0.042(6) 0.041(6) 0.063(8) 0.003(6) 0.004(6) -0.002(5)
N28 0.067(8) 0.092(10) 0.085(10) -0.033(8) -0.040(8) -0.003(8)
N29 0.091(9) 0.066(8) 0.092(9) -0.065(7) 0.038(8) -0.029(7)
N30 0.049(7) 0.062(7) 0.105(10) -0.059(7) -0.014(7) 0.003(6)
N31 0.067(8) 0.078(9) 0.082(9) -0.054(8) 0.000(7) -0.012(7)
N32 0.091(10) 0.060(8) 0.101(11) -0.035(8) -0.021(9) -0.005(8)
N33 0.052(8) 0.094(10) 0.093(10) -0.029(9) -0.002(8) -0.011(8)
N34 0.063(8) 0.082(9) 0.056(7) -0.042(7) 0.005(6) -0.006(7)
N35 0.043(7) 0.107(11) 0.104(11) -0.023(9) -0.005(8) 0.000(8)
N36 0.049(7) 0.102(10) 0.063(8) -0.033(8) 0.010(6) -0.029(7)
O1 0.037(5) 0.053(6) 0.019(4) -0.003(4) 0.002(4) 0.001(4)
O2 0.018(3) 0.007(3) 0.008(3) -0.003(2) -0.002(2) -0.001(2)
O3 0.025(3) 0.008(3) 0.014(3) -0.006(2) -0.002(3) 0.003(2)
O4 0.024(3) 0.010(3) 0.012(3) -0.008(2) 0.001(3) 0.002(2)
O5 0.016(3) 0.007(3) 0.009(3) -0.005(2) 0.001(2) -0.001(2)
O6 0.021(3) 0.010(3) 0.012(3) -0.007(2) -0.003(2) 0.003(2)
O7 0.022(3) 0.005(3) 0.011(3) -0.003(2) 0.000(2) -0.002(2)
O8 0.018(3) 0.009(3) 0.008(3) -0.006(2) 0.002(2) -0.004(2)
O9 0.021(3) 0.010(3) 0.010(3) -0.004(2) 0.000(2) 0.000(2)
O10 0.025(3) 0.007(3) 0.006(3) -0.005(2) 0.001(2) 0.002(2)
O11 0.023(3) 0.010(3) 0.007(3) -0.004(2) -0.002(2) -0.001(2)
O12 0.020(3) 0.011(3) 0.012(3) -0.008(2) -0.003(2) 0.001(2)
O13 0.025(3) 0.014(3) 0.015(3) -0.008(3) -0.001(3) 0.001(3)
O14 0.022(3) 0.005(3) 0.004(3) 0.000(2) -0.003(2) -0.001(2)
O15 0.022(3) 0.010(3) 0.013(3) -0.007(2) -0.003(3) 0.002(2)
O16 0.025(3) 0.016(3) 0.007(3) -0.004(3) -0.001(3) 0.006(3)
O17 0.022(3) 0.010(3) 0.014(3) -0.002(3) -0.005(3) -0.002(2)
O18 0.016(3) 0.018(3) 0.015(3) -0.009(3) -0.002(3) 0.000(2)
O19 0.021(3) 0.013(3) 0.007(3) -0.004(2) 0.001(2) -0.003(2)
O20 0.021(3) 0.017(3) 0.014(3) -0.007(3) -0.006(3) 0.001(3)
O21 0.021(3) 0.008(3) 0.007(3) -0.002(2) -0.002(2) -0.002(2)
O22 0.020(3) 0.011(3) 0.012(3) -0.008(2) -0.003(2) -0.001(2)
O23 0.022(3) 0.017(3) 0.011(3) -0.007(3) -0.002(3) 0.002(3)
O24 0.020(3) 0.012(3) 0.013(3) -0.006(3) -0.004(3) 0.001(2)
O25 0.021(3) 0.017(3) 0.017(3) -0.012(3) -0.005(3) 0.000(3)
O26 0.027(4) 0.014(3) 0.011(3) -0.007(3) -0.001(3) -0.002(3)
O27 0.018(3) 0.010(3) 0.009(3) -0.006(2) -0.002(2) 0.001(2)
O28 0.020(3) 0.012(3) 0.009(3) -0.005(2) 0.000(2) -0.002(2)
O29 0.028(4) 0.008(3) 0.008(3) -0.003(2) -0.003(3) 0.001(2)
O30 0.020(3) 0.008(3) 0.011(3) -0.005(2) -0.001(2) -0.002(2)
O31 0.016(3) 0.016(3) 0.012(3) 0.000(3) 0.002(3) 0.001(2)
O32 0.017(3) 0.008(3) 0.006(3) -0.004(2) -0.001(2) 0.001(2)
O33 0.028(4) 0.009(3) 0.011(3) -0.004(2) -0.002(3) 0.003(3)
O34 0.023(3) 0.014(3) 0.013(3) -0.009(3) -0.005(3) 0.001(3)
O35 0.031(4) 0.009(3) 0.016(3) -0.005(3) 0.000(3) -0.003(3)
O36 0.036(4) 0.015(3) 0.013(3) -0.006(3) 0.000(3) -0.004(3)
O37 0.018(3) 0.017(3) 0.015(3) -0.009(3) -0.005(3) 0.005(3)
O38 0.022(3) 0.010(3) 0.015(3) -0.004(3) -0.002(3) -0.001(2)
O39 0.020(3) 0.017(3) 0.008(3) -0.006(3) -0.003(2) 0.001(3)
O40 0.021(3) 0.010(3) 0.008(3) -0.005(2) 0.001(2) 0.003(2)
O41 0.021(3) 0.011(3) 0.011(3) -0.006(2) 0.001(3) -0.003(2)
O42 0.023(3) 0.007(3) 0.015(3) -0.005(2) -0.004(3) 0.000(2)
O43 0.037(4) 0.006(3) 0.010(3) -0.003(2) -0.005(3) 0.003(3)
O44 0.020(3) 0.010(3) 0.012(3) -0.003(2) 0.001(3) -0.003(2)
O45 0.024(3) 0.020(3) 0.012(3) -0.009(3) -0.003(3) 0.001(3)
O46 0.017(3) 0.013(3) 0.022(3) -0.003(3) -0.003(3) -0.002(3)
O47 0.038(4) 0.015(3) 0.017(3) -0.007(3) -0.009(3) -0.001(3)
O48 0.017(3) 0.017(3) 0.015(3) -0.010(3) 0.001(3) 0.000(3)
O49 0.017(3) 0.018(3) 0.018(3) -0.012(3) -0.004(3) 0.000(3)
O50 0.021(3) 0.020(3) 0.013(3) -0.011(3) -0.005(3) -0.002(3)
O51 0.024(3) 0.007(3) 0.008(3) -0.001(2) -0.003(2) 0.002(2)
O52 0.023(3) 0.010(3) 0.012(3) -0.005(2) -0.001(3) -0.003(2)
O53 0.021(3) 0.009(3) 0.011(3) -0.006(2) -0.003(2) 0.002(2)
O54 0.020(3) 0.012(3) 0.023(3) -0.011(3) -0.001(3) -0.002(2)
O55 0.033(4) 0.012(3) 0.012(3) -0.007(3) -0.005(3) -0.002(3)
O56 0.028(4) 0.011(3) 0.010(3) -0.005(2) -0.004(3) -0.002(3)
O57 0.026(4) 0.009(3) 0.015(3) -0.003(3) -0.008(3) 0.000(3)
O58 0.034(4) 0.007(3) 0.016(3) -0.007(3) -0.007(3) -0.001(3)
O59 0.030(4) 0.010(3) 0.018(3) -0.009(3) 0.002(3) -0.003(3)
O60 0.028(4) 0.006(3) 0.020(3) -0.002(3) -0.005(3) -0.002(3)
O61 0.020(3) 0.021(3) 0.014(3) -0.009(3) -0.001(3) 0.005(3)
O62 0.023(3) 0.009(3) 0.014(3) -0.005(2) -0.001(3) -0.002(2)
O63 0.021(3) 0.010(3) 0.008(3) -0.002(2) -0.005(2) 0.005(2)
O64 0.029(4) 0.010(3) 0.009(3) 0.000(2) -0.003(3) 0.004(3)
O65 0.030(4) 0.017(3) 0.014(3) -0.009(3) 0.000(3) -0.006(3)
O66 0.026(4) 0.015(3) 0.021(3) -0.011(3) -0.003(3) -0.005(3)
O67 0.033(4) 0.013(3) 0.016(3) -0.011(3) -0.005(3) 0.006(3)
O68 0.024(3) 0.009(3) 0.020(3) -0.008(3) -0.006(3) 0.001(2)
O69 0.021(3) 0.010(3) 0.011(3) -0.004(2) 0.002(3) 0.000(2)
O70 0.028(4) 0.016(3) 0.011(3) -0.008(3) 0.002(3) -0.002(3)
O71 0.021(3) 0.015(3) 0.014(3) -0.005(3) 0.002(3) 0.004(3)
O72 0.026(4) 0.017(3) 0.013(3) -0.011(3) -0.001(3) 0.000(3)
O73 0.020(3) 0.020(3) 0.013(3) -0.011(3) -0.001(3) -0.001(3)
O74 0.025(3) 0.007(3) 0.011(3) -0.001(2) 0.001(3) 0.004(2)
O75 0.022(3) 0.011(3) 0.008(3) -0.006(2) -0.003(2) 0.002(2)
O76 0.022(3) 0.009(3) 0.016(3) -0.005(3) 0.004(3) 0.001(2)
O77 0.025(3) 0.006(3) 0.007(3) -0.002(2) -0.003(2) -0.002(2)
O78 0.023(3) 0.018(3) 0.013(3) -0.003(3) -0.006(3) 0.002(3)
O79 0.024(3) 0.017(3) 0.008(3) -0.005(3) 0.002(3) -0.003(3)
O80 0.032(4) 0.015(3) 0.015(3) -0.010(3) -0.001(3) -0.002(3)
O81 0.025(4) 0.012(3) 0.018(3) -0.004(3) -0.008(3) 0.001(3)
O82 0.021(3) 0.010(3) 0.019(3) -0.006(3) 0.007(3) -0.004(2)
O83 0.019(3) 0.012(3) 0.005(3) -0.004(2) 0.000(2) 0.002(2)
O84 0.026(3) 0.014(3) 0.011(3) -0.007(3) 0.000(3) -0.001(3)
O85 0.026(4) 0.017(3) 0.014(3) 0.000(3) 0.002(3) 0.004(3)
O86 0.028(4) 0.012(3) 0.023(4) -0.009(3) -0.006(3) -0.002(3)
O87 0.019(3) 0.007(3) 0.020(3) -0.005(3) 0.000(3) -0.004(2)
O88 0.018(3) 0.014(3) 0.016(3) -0.013(3) -0.004(3) 0.003(2)
O89 0.025(3) 0.013(3) 0.012(3) -0.007(3) 0.000(3) 0.000(3)
O90 0.022(3) 0.015(3) 0.011(3) -0.007(3) -0.001(3) 0.001(3)
O91 0.020(3) 0.009(3) 0.014(3) -0.006(2) -0.001(3) 0.001(2)
O92 0.020(3) 0.012(3) 0.015(3) -0.009(3) -0.001(3) -0.001(2)
O93 0.024(3) 0.009(3) 0.012(3) -0.005(2) -0.005(3) 0.001(2)
O94 0.026(4) 0.011(3) 0.016(3) -0.002(3) 0.001(3) 0.001(3)
O95 0.018(3) 0.016(3) 0.018(3) -0.009(3) 0.002(3) -0.003(3)
O96 0.027(4) 0.010(3) 0.017(3) -0.003(3) 0.000(3) 0.001(3)
O97 0.029(4) 0.009(3) 0.017(3) -0.006(3) -0.006(3) 0.001(3)
O98 0.027(3) 0.007(3) 0.015(3) -0.007(2) -0.004(3) 0.002(2)
O99 0.026(3) 0.014(3) 0.008(3) -0.004(3) -0.006(3) 0.003(3)
O100 0.027(4) 0.010(3) 0.016(3) -0.001(3) -0.003(3) -0.004(3)
O101 0.031(4) 0.012(3) 0.014(3) -0.006(3) -0.009(3) 0.003(3)
O102 0.034(4) 0.013(3) 0.012(3) -0.006(3) -0.007(3) 0.000(3)
O103 0.019(3) 0.019(3) 0.020(3) -0.010(3) 0.002(3) -0.004(3)
O104 0.035(4) 0.008(3) 0.013(3) -0.004(3) -0.007(3) 0.000(3)
O105 0.018(3) 0.013(3) 0.018(3) -0.007(3) -0.001(3) -0.003(2)
O106 0.020(3) 0.012(3) 0.021(3) -0.009(3) 0.003(3) -0.001(3)
O107 0.019(3) 0.008(3) 0.011(3) -0.002(2) -0.003(2) -0.003(2)
O108 0.027(4) 0.021(4) 0.016(3) -0.006(3) 0.001(3) 0.005(3)
O109 0.024(3) 0.015(3) 0.012(3) -0.007(3) -0.002(3) -0.001(3)
O110 0.036(4) 0.009(3) 0.013(3) -0.003(3) -0.002(3) -0.003(3)
O111 0.029(4) 0.018(3) 0.017(3) -0.011(3) -0.004(3) -0.003(3)
O112 0.017(3) 0.010(3) 0.011(3) -0.006(2) 0.000(2) 0.002(2)
O113 0.021(3) 0.020(3) 0.015(3) -0.012(3) -0.007(3) 0.003(3)
O114 0.028(4) 0.009(3) 0.010(3) -0.004(2) -0.005(3) -0.002(3)
O115 0.029(4) 0.031(4) 0.012(3) -0.003(3) -0.008(3) 0.010(3)
O116 0.027(4) 0.019(3) 0.025(4) -0.015(3) -0.006(3) 0.000(3)
O117 0.023(3) 0.018(3) 0.014(3) -0.005(3) -0.004(3) -0.001(3)
O118 0.044(5) 0.038(5) 0.032(4) -0.021(4) -0.011(4) -0.009(4)
O119 0.024(4) 0.016(3) 0.023(4) -0.011(3) -0.003(3) 0.002(3)
O120 0.021(3) 0.008(3) 0.009(3) -0.004(2) -0.002(2) 0.001(2)
O121 0.026(4) 0.012(3) 0.014(3) -0.010(3) -0.005(3) 0.007(3)
O122 0.027(4) 0.022(4) 0.020(4) -0.013(3) -0.005(3) 0.003(3)
O123 0.022(3) 0.016(3) 0.007(3) -0.001(3) 0.001(3) 0.003(3)
O124 0.018(3) 0.016(3) 0.021(4) -0.003(3) 0.002(3) -0.002(3)
O125 0.030(4) 0.012(3) 0.020(3) -0.007(3) -0.002(3) 0.003(3)
O126 0.026(4) 0.013(3) 0.008(3) -0.001(2) 0.001(3) 0.002(3)
O127 0.019(3) 0.010(3) 0.006(3) -0.004(2) -0.002(2) 0.000(2)
O128 0.031(4) 0.011(3) 0.024(4) -0.013(3) 0.005(3) -0.002(3)
O129 0.032(4) 0.012(3) 0.021(4) -0.009(3) 0.001(3) -0.002(3)
O130 0.023(4) 0.020(3) 0.021(4) -0.011(3) -0.005(3) 0.001(3)
O131 0.022(3) 0.015(3) 0.006(3) -0.007(2) -0.002(2) 0.000(2)
O132 0.033(4) 0.013(3) 0.025(4) -0.007(3) -0.011(3) -0.005(3)
O133 0.021(3) 0.020(3) 0.022(4) -0.009(3) -0.002(3) 0.001(3)
O134 0.029(4) 0.013(3) 0.006(3) -0.002(2) -0.001(3) 0.004(3)
O135 0.032(4) 0.020(3) 0.015(3) -0.011(3) -0.005(3) 0.006(3)
O136 0.034(4) 0.013(3) 0.019(3) -0.007(3) -0.002(3) 0.001(3)
O137 0.027(4) 0.028(4) 0.017(3) -0.017(3) -0.001(3) 0.006(3)
O138 0.034(4) 0.013(3) 0.023(4) -0.008(3) -0.003(3) 0.003(3)
O139 0.040(4) 0.020(4) 0.021(4) -0.014(3) 0.002(3) -0.005(3)
O140 0.028(4) 0.034(4) 0.019(4) 0.006(3) 0.001(3) 0.004(3)
O141 0.024(4) 0.023(4) 0.035(4) -0.018(3) -0.006(3) 0.005(3)
O142 0.028(4) 0.029(4) 0.014(3) -0.016(3) -0.008(3) 0.007(3)
O143 0.031(4) 0.014(3) 0.024(4) 0.001(3) 0.001(3) 0.004(3)
O144 0.030(4) 0.014(3) 0.023(4) -0.012(3) -0.004(3) 0.000(3)
O145 0.050(5) 0.018(4) 0.021(4) -0.010(3) -0.017(3) -0.001(3)
O146 0.035(5) 0.031(5) 0.021(4) 0.011(3) -0.003(3) 0.008(4)
O147 0.030(4) 0.041(5) 0.009(3) -0.005(3) 0.000(3) 0.008(3)
O148 0.029(4) 0.017(3) 0.014(3) 0.000(3) 0.003(3) 0.008(3)
O149 0.028(4) 0.013(3) 0.052(5) -0.005(4) -0.012(4) -0.005(3)
O150 0.026(4) 0.032(4) 0.020(4) -0.017(3) -0.002(3) -0.003(3)
O151 0.047(5) 0.017(4) 0.021(4) -0.009(3) -0.008(3) -0.003(3)
O152 0.032(4) 0.020(4) 0.024(4) 0.001(3) 0.009(3) -0.003(3)
O153 0.028(4) 0.024(4) 0.012(3) -0.007(3) 0.000(3) 0.009(3)
O154 0.031(4) 0.021(3) 0.016(3) -0.012(3) -0.005(3) 0.002(3)
O155 0.046(5) 0.013(3) 0.017(3) -0.008(3) -0.004(3) -0.005(3)
O156 0.021(3) 0.008(3) 0.011(3) -0.004(2) -0.001(2) 0.001(2)
O157 0.039(4) 0.016(3) 0.011(3) -0.005(3) -0.006(3) 0.002(3)
O158 0.035(4) 0.016(3) 0.032(4) -0.011(3) 0.004(3) -0.007(3)
O159 0.035(4) 0.036(4) 0.013(3) -0.017(3) -0.004(3) 0.001(3)
O160 0.028(4) 0.017(3) 0.019(3) -0.010(3) -0.002(3) -0.002(3)
O161 0.030(4) 0.023(4) 0.029(4) -0.015(3) -0.007(3) -0.002(3)
O162 0.037(4) 0.011(3) 0.035(5) -0.004(3) 0.000(4) 0.002(3)
O1W 0.066(7) 0.023(4) 0.044(5) -0.007(4) -0.018(5) -0.009(4)
O2W 0.091(10) 0.061(8) 0.071(9) -0.025(7) -0.025(8) 0.010(7)
O3W 0.045(5) 0.050(6) 0.028(5) -0.019(4) 0.001(4) 0.001(4)
O4W 0.034(4) 0.037(5) 0.030(4) -0.016(4) -0.007(4) 0.007(4)
O5W 0.028(4) 0.041(5) 0.024(4) -0.008(4) -0.005(3) 0.005(4)
O6W 0.039(5) 0.037(5) 0.026(4) -0.004(4) -0.004(4) -0.003(4)
O7W 0.034(4) 0.026(4) 0.019(4) -0.002(3) -0.009(3) -0.010(3)
O8W 0.049(6) 0.036(5) 0.050(6) -0.023(5) -0.012(5) 0.003(4)
O9W 0.062(6) 0.058(6) 0.038(5) -0.035(5) -0.010(5) 0.011(5)
O10W 0.086(9) 0.051(7) 0.109(11) -0.024(7) -0.058(9) -0.002(6)
O11W 0.049(6) 0.035(5) 0.066(7) 0.003(5) -0.019(5) -0.012(4)
O12W 0.158(15) 0.055(8) 0.050(7) -0.027(6) 0.007(8) -0.018(8)
O13W 0.085(9) 0.079(9) 0.053(7) -0.039(7) 0.020(6) -0.043(7)
O14W 0.071(9) 0.131(13) 0.041(7) -0.002(8) 0.016(6) -0.052(9)
O16W 0.052(7) 0.114(12) 0.060(8) 0.012(8) 0.023(6) 0.053(8)
O17W 0.038(4) 0.021(4) 0.015(3) -0.011(3) -0.004(3) 0.001(3)
O18W 0.063(9) 0.080(11) 0.155(17) -0.037(11) 0.003(10) -0.016(8)
O19W 0.045(6) 0.050(6) 0.098(9) -0.051(7) -0.033(6) 0.023(5)
O20W 0.040(5) 0.044(6) 0.040(5) -0.004(4) -0.004(4) -0.012(4)
O22W 0.056(7) 0.044(7) 0.167(16) -0.048(9) -0.005(9) 0.000(6)
O23W 0.063(8) 0.032(6) 0.115(12) 0.002(7) 0.005(8) -0.003(5)
O24W 0.030(4) 0.043(5) 0.026(4) -0.018(4) 0.002(3) -0.003(4)
O25W 0.059(7) 0.080(9) 0.089(10) -0.054(8) 0.018(7) -0.019(6)
O26W 0.051(6) 0.039(5) 0.048(6) 0.000(5) -0.022(5) -0.001(4)
O27W 0.061(7) 0.079(9) 0.064(8) -0.037(7) -0.023(6) 0.012(6)
O28W 0.082(9) 0.064(8) 0.064(8) -0.038(7) -0.023(7) 0.016(6)
O29W 0.019(3) 0.014(3) 0.014(3) -0.009(3) -0.004(3) 0.005(2)
O30W 0.045(7) 0.130(13) 0.057(8) -0.013(8) 0.011(6) -0.009(8)
O31W 0.082(9) 0.124(13) 0.149(14) -0.102(12) -0.080(10) 0.032(9)
O32W 0.097(8) 0.014(4) 0.028(5) -0.005(3) -0.014(5) -0.013(4)
O33W 0.078(11) 0.057(9) 0.180(19) -0.006(11) -0.009(11) 0.022(8)
O34W 0.103(9) 0.020(5) 0.038(6) 0.004(4) 0.025(6) 0.013(5)
O35W 0.072(6) 0.025(4) 0.012(3) -0.008(3) -0.003(4) -0.020(4)
O36W 0.056(7) 0.099(10) 0.036(6) 0.011(6) -0.001(5) 0.001(7)
O37W 0.079(9) 0.090(10) 0.084(10) -0.054(9) -0.021(8) 0.004(8)
O38W 0.058(7) 0.103(10) 0.059(7) -0.051(8) -0.008(6) 0.010(7)
O39W 0.047(5) 0.062(6) 0.031(5) -0.029(5) -0.004(4) -0.003(5)
O40W 0.067(7) 0.038(5) 0.059(7) -0.019(5) -0.031(6) 0.010(5)
O41W 0.077(9) 0.042(7) 0.161(15) -0.041(8) -0.058(10) 0.008(6)
O42W 0.053(6) 0.059(7) 0.058(7) -0.033(6) -0.011(5) 0.004(5)
O43W 0.043(6) 0.094(9) 0.051(6) -0.043(7) -0.004(5) 0.001(6)
O44W 0.017(4) 0.048(5) 0.008(3) 0.005(3) -0.003(3) 0.007(3)
O46W 0.106(11) 0.062(8) 0.053(7) -0.029(6) -0.010(7) -0.005(7)
O47W 0.046(5) 0.022(4) 0.033(5) -0.018(4) -0.001(4) -0.006(3)
O48W 0.022(3) 0.005(3) 0.008(3) -0.003(2) 0.004(2) 0.000(2)
O49W 0.059(6) 0.035(5) 0.050(6) -0.025(5) 0.023(5) -0.019(4)
O50W 0.068(9) 0.093(11) 0.105(12) -0.029(9) -0.021(8) -0.015(8)
O51W 0.070(8) 0.032(5) 0.074(8) -0.021(5) -0.019(6) 0.008(5)
O52W 0.034(5) 0.060(6) 0.061(7) -0.039(6) -0.017(5) 0.011(4)
O53W 0.027(4) 0.020(4) 0.031(4) -0.015(3) -0.009(3) 0.005(3)
O54W 0.046(5) 0.016(3) 0.018(3) -0.011(3) 0.001(3) -0.005(3)
O55W 0.067(7) 0.051(6) 0.050(6) -0.032(5) -0.017(5) 0.010(5)
O56W 0.035(4) 0.040(5) 0.034(5) -0.024(4) -0.010(4) 0.005(4)
O57W 0.126(11) 0.069(8) 0.202(15) -0.083(10) -0.117(11) 0.038(8)
O58W 0.111(11) 0.107(11) 0.106(11) -0.082(9) 0.010(9) -0.031(9)
O59W 0.030(3) 0.024(2) 0.029(3) -0.0098(19) 0.010(2) -0.0080(19)
O60W 0.048(5) 0.025(4) 0.016(3) -0.013(3) -0.011(3) 0.003(3)
O61W 0.048(5) 0.041(5) 0.040(5) -0.029(4) 0.004(4) -0.004(4)
O62W 0.077(11) 0.23(2) 0.073(11) -0.053(13) -0.031(9) -0.015(13)
O63W 0.061(7) 0.085(9) 0.084(9) -0.053(8) -0.018(7) 0.014(7)
O64W 0.050(6) 0.029(5) 0.054(6) -0.006(4) 0.017(5) -0.006(4)
O65W 0.042(5) 0.044(5) 0.034(5) -0.021(4) -0.013(4) 0.009(4)
O66W 0.085(9) 0.137(13) 0.079(9) -0.065(9) -0.030(7) 0.019(9)
O67W 0.051(6) 0.048(6) 0.048(6) -0.023(5) -0.010(5) 0.000(4)
O68W 0.048(5) 0.015(3) 0.013(3) -0.003(3) -0.007(3) -0.002(3)
C1 0.046(6) 0.019(5) 0.024(5) -0.010(4) -0.015(4) 0.004(4)
C2 0.032(5) 0.032(5) 0.030(5) -0.011(5) 0.001(4) -0.007(4)
C3 0.041(6) 0.022(5) 0.026(5) -0.013(4) -0.011(4) -0.004(4)
C4 0.043(6) 0.025(5) 0.025(5) -0.011(4) 0.004(5) -0.015(4)
C5 0.032(5) 0.021(5) 0.041(6) -0.013(4) -0.004(5) 0.000(4)
C6 0.029(5) 0.032(6) 0.041(6) -0.018(5) 0.000(5) 0.001(4)
C7 0.043(6) 0.028(5) 0.020(5) -0.012(4) 0.001(4) -0.006(4)
C8 0.032(5) 0.024(5) 0.025(5) -0.014(4) -0.003(4) 0.001(4)
C9 0.032(5) 0.023(5) 0.022(5) -0.014(4) 0.000(4) 0.001(4)
C10 0.030(5) 0.020(5) 0.032(5) -0.010(4) -0.004(4) -0.002(4)
C11 0.031(5) 0.023(5) 0.053(7) -0.021(5) -0.007(5) 0.000(4)
C12 0.054(7) 0.031(6) 0.028(5) -0.010(5) -0.010(5) 0.001(5)
C13 0.034(6) 0.032(5) 0.037(6) -0.019(5) -0.004(5) -0.005(4)
C14 0.073(8) 0.038(6) 0.035(6) -0.015(5) 0.009(6) -0.013(6)
C15 0.058(7) 0.035(6) 0.052(7) -0.021(6) 0.003(6) -0.001(6)
C16 0.051(7) 0.056(7) 0.040(7) -0.015(6) -0.005(6) 0.004(6)
C17 0.059(7) 0.040(6) 0.058(7) -0.027(6) -0.007(6) 0.011(6)
C18 0.066(7) 0.027(5) 0.033(6) -0.015(5) -0.017(5) -0.001(5)
C19 0.073(8) 0.034(6) 0.030(6) -0.008(5) -0.007(6) -0.011(6)
C20 0.046(7) 0.062(8) 0.040(7) 0.001(6) 0.004(6) 0.000(6)
C21 0.084(9) 0.043(7) 0.057(8) 0.014(6) -0.022(7) -0.012(7)
C22 0.045(7) 0.041(6) 0.059(8) -0.019(6) -0.010(6) 0.004(6)
C23 0.074(9) 0.074(9) 0.078(9) -0.030(8) -0.023(8) 0.003(8)
C24 0.076(9) 0.074(9) 0.071(9) -0.048(7) -0.014(7) 0.015(7)
C25 0.054(8) 0.066(8) 0.042(7) -0.003(6) 0.001(6) -0.011(7)
C26 0.076(9) 0.048(8) 0.054(8) 0.010(7) -0.001(7) -0.017(7)
C27 0.070(9) 0.054(8) 0.105(11) -0.011(8) 0.005(9) -0.007(8)
C28 0.088(10) 0.108(10) 0.079(9) -0.054(8) 0.000(8) -0.040(8)
C29 0.087(10) 0.070(9) 0.117(11) -0.049(8) 0.013(9) -0.018(8)
C30 0.072(9) 0.071(9) 0.084(9) -0.047(8) -0.008(8) -0.001(7)
C31 0.095(10) 0.078(10) 0.098(11) -0.028(8) -0.032(9) 0.002(9)
C32 0.093(10) 0.039(7) 0.121(11) -0.037(8) 0.022(9) -0.012(7)
C33 0.061(8) 0.084(9) 0.067(9) -0.037(7) 0.012(7) -0.026(7)
C34 0.073(9) 0.081(9) 0.074(9) -0.039(8) 0.007(8) -0.023(8)
C35 0.061(9) 0.105(11) 0.104(11) -0.029(9) -0.003(9) 0.003(9)
C36 0.063(9) 0.110(11) 0.113(11) -0.026(9) 0.001(9) 0.011(9)
Si1 0.0196(12) 0.0058(10) 0.0072(10) -0.0029(8) -0.0003(9) -0.0001(9)
Si2 0.0181(11) 0.0047(10) 0.0062(10) -0.0010(8) -0.0030(9) -0.0004(8)
Si3 0.0166(11) 0.0078(10) 0.0050(10) -0.0040(8) 0.0002(8) 0.0007(8)
Cu1 0.0270(10) 0.0775(18) 0.0740(17) -0.0307(15) -0.0091(11) -0.0023(11)
Cu2 0.0425(9) 0.0108(6) 0.0082(6) -0.0034(5) -0.0059(6) 0.0030(6)
Cu3 0.0201(7) 0.0223(7) 0.0177(7) -0.0105(6) -0.0002(6) -0.0002(6)
Cu4 0.0320(8) 0.0119(6) 0.0183(7) -0.0081(6) -0.0048(6) -0.0004(6)
Cu5 0.0423(9) 0.0083(6) 0.0204(8) -0.0046(6) -0.0070(7) -0.0001(6)
Cu6 0.0440(10) 0.0244(8) 0.0195(8) -0.0140(7) -0.0007(7) 0.0038(7)
Cu7 0.0350(9) 0.0220(8) 0.0258(8) -0.0136(7) 0.0040(7) 0.0001(7)
Cu8 0.0447(10) 0.0240(8) 0.0186(8) -0.0081(7) -0.0052(7) -0.0074(7)
K10 0.069(3) 0.057(2) 0.137(5) -0.038(3) -0.046(3) 0.001(2)
K2 0.0349(13) 0.0222(11) 0.0366(14) -0.0097(10) -0.0038(11) -0.0009(10)
K3 0.0332(12) 0.0279(12) 0.0210(11) -0.0125(9) -0.0051(9) 0.0014(9)
K4 0.069(2) 0.0404(16) 0.0345(15) -0.0218(13) -0.0115(14) 0.0071(14)
K5 0.0556(17) 0.0176(11) 0.0301(13) -0.0066(10) 0.0023(12) -0.0017(11)
K6 0.0459(16) 0.0392(15) 0.0365(14) -0.0208(12) -0.0112(12) 0.0122(12)
K7 0.0482(16) 0.0386(15) 0.0371(15) -0.0167(12) -0.0145(13) 0.0091(12)
K1 0.083(4) 0.116(5) 0.126(5) -0.034(4) -0.031(4) -0.027(3)
Cu9 0.0278(11) 0.100(2) 0.0776(19) -0.0304(17) -0.0006(11) -0.0063(12)
K9 0.039(2) 0.033(2) 0.026(2) -0.0213(16) -0.0156(16) 0.0061(15)

loop_
_atom_type_symbol
_atom_type_description
_atom_type_scat_dispersion_real
_atom_type_scat_dispersion_imag
_atom_type_scat_source
C C 0.0181 0.0091 'International Tables Vol C Tables 4.2.6.8 and 6.1.1.4'
Cd Cd 0.1185 4.6533 'International Tables Vol C Tables 4.2.6.8 and 6.1.1.4'
Cu Cu -1.9646 0.5888 'International Tables Vol C Tables 4.2.6.8 and 6.1.1.4'
K K 0.3868 1.0657 'International Tables Vol C Tables 4.2.6.8 and 6.1.1.4'
N N 0.0311 0.0180 'International Tables Vol C Tables 4.2.6.8 and 6.1.1.4'
Nb Nb -0.1121 2.4826 'International Tables Vol C Tables 4.2.6.8 and 6.1.1.4'
O O 0.0492 0.0322 'International Tables Vol C Tables 4.2.6.8 and 6.1.1.4'
Si Si 0.2541 0.3302 'International Tables Vol C Tables 4.2.6.8 and 6.1.1.4'

loop_
_geom_angle_atom_site_label_1
_geom_angle_atom_site_label_2
_geom_angle_atom_site_label_3
_geom_angle
_geom_angle_site_symmetry_1
_geom_angle_site_symmetry_3
_geom_angle_publ_flag
O126 Cd1 O67W 82.4(3) . . ?
O126 Cd1 O68W 85.0(3) . . ?
O126 Cd1 K10 128.9(2) . . ?
O134 Cd1 O126 89.5(2) . . ?
O134 Cd1 O153 88.3(2) . . ?
O134 Cd1 O67W 97.0(3) . . ?
O134 Cd1 O68W 88.5(3) . . ?
O134 Cd1 K10 73.3(2) . . ?
O148 Cd1 O126 92.6(2) . . ?
O148 Cd1 O134 177.5(3) . . ?
O148 Cd1 O153 89.6(3) . . ?
O148 Cd1 O67W 82.0(3) . . ?
O148 Cd1 O68W 92.9(3) . . ?
O148 Cd1 K10 104.3(2) . . ?
O153 Cd1 O126 175.4(3) . . ?
O153 Cd1 O67W 93.9(3) . . ?
O153 Cd1 O68W 98.9(3) . . ?
O153 Cd1 K10 46.5(2) . . ?
O67W Cd1 K10 53.8(3) . . ?
O68W Cd1 O67W 166.2(3) . . ?
O68W Cd1 K10 139.95(19) . . ?
O98 Cd2 O106 86.9(2) . . ?
O98 Cd2 O129 82.8(2) . . ?
O98 Cd2 O53W 84.7(2) . . ?
O98 Cd2 O54W 80.0(2) . . ?
O106 Cd2 O129 169.3(2) . . ?
O106 Cd2 O53W 86.5(3) . . ?
O106 Cd2 O54W 83.1(3) . . ?
O128 Cd2 O98 173.3(3) . . ?
O128 Cd2 O106 99.8(2) . . ?
O128 Cd2 O129 90.5(3) . . ?
O128 Cd2 O53W 94.9(3) . . ?
O128 Cd2 O54W 101.4(3) . . ?
O129 Cd2 O53W 95.6(3) . . ?
O129 Cd2 O54W 92.1(3) . . ?
O53W Cd2 O54W 162.0(2) . . ?
O135 Cd3 O154 88.7(3) . . ?
O135 Cd3 O60W 79.4(3) . . ?
O135 Cd3 O61W 87.6(3) . . ?
O135 Cd3 K9 121.69(19) . . ?
O142 Cd3 O135 99.8(3) . . ?
O142 Cd3 O154 171.5(3) . . ?
O142 Cd3 O60W 99.2(3) . . ?
O142 Cd3 O61W 95.2(3) . . ?
O142 Cd3 K9 130.5(2) . . ?
O154 Cd3 O60W 82.7(3) . . ?
O154 Cd3 O61W 84.6(3) . . ?
O154 Cd3 K9 42.74(19) . . ?
O159 Cd3 O135 168.8(3) . . ?
O159 Cd3 O142 88.7(3) . . ?
O159 Cd3 O154 83.0(3) . . ?
O159 Cd3 O60W 92.0(3) . . ?
O159 Cd3 O61W 99.1(3) . . ?
O159 Cd3 K9 47.4(2) . . ?
O60W Cd3 K9 66.8(2) . . ?
O61W Cd3 O60W 162.0(3) . . ?
O61W Cd3 K9 111.0(2) . . ?
O33 Nb1 Nb25 80.05(19) . . ?
O33 Nb1 O77 73.3(2) . . ?
O35 Nb1 Nb25 79.2(2) . . ?
O35 Nb1 O33 151.6(3) . . ?
O35 Nb1 O67 88.4(3) . . ?
O35 Nb1 O77 78.3(2) . . ?
O43 Nb1 Nb25 118.7(2) . . ?
O43 Nb1 O33 85.3(3) . . ?
O43 Nb1 O35 87.8(3) . . ?
O43 Nb1 O67 149.5(3) . . ?
O43 Nb1 O77 75.7(2) . . ?
O67 Nb1 Nb25 31.13(19) . . ?
O67 Nb1 O33 83.8(3) . . ?
O67 Nb1 O77 73.9(2) . . ?
O77 Nb1 Nb25 43.05(14) . . ?
O136 Nb1 Nb25 136.9(2) . . ?
O136 Nb1 O33 103.9(3) . . ?
O136 Nb1 O35 104.5(3) . . ?
O136 Nb1 O43 104.4(3) . . ?
O136 Nb1 O67 105.8(3) . . ?
O136 Nb1 O77 177.2(3) . . ?
O19 Nb2 O27 151.8(3) . . ?
O19 Nb2 O28 87.5(3) . . ?
O19 Nb2 O32 78.3(2) . . ?
O19 Nb2 O44 89.1(3) . . ?
O27 Nb2 O32 73.5(2) . . ?
O28 Nb2 O27 84.2(3) . . ?
O28 Nb2 O32 76.4(2) . . ?
O44 Nb2 O27 85.6(3) . . ?
O44 Nb2 O28 151.5(3) . . ?
O44 Nb2 O32 75.2(2) . . ?
O90 Nb2 O19 104.5(3) . . ?
O90 Nb2 O27 103.7(3) . . ?
O90 Nb2 O28 103.7(3) . . ?
O90 Nb2 O32 177.2(3) . . ?
O90 Nb2 O44 104.6(3) . . ?
O5 Nb3 O32 77.6(2) . . ?
O22 Nb3 O5 80.9(2) . . ?
O22 Nb3 O32 77.1(2) . . ?
O27 Nb3 O5 160.6(2) . . ?
O27 Nb3 O22 89.2(3) . . ?
O27 Nb3 O32 84.0(2) . . ?
O27 Nb3 O53 96.3(3) . . ?
O53 Nb3 O5 87.3(3) . . ?
O53 Nb3 O22 157.7(3) . . ?
O53 Nb3 O32 81.9(2) . . ?
O75 Nb3 O5 95.5(3) . . ?
O75 Nb3 O22 100.2(3) . . ?
O75 Nb3 O27 102.6(3) . . ?
O75 Nb3 O32 172.8(3) . . ?
O75 Nb3 O53 99.7(3) . . ?
O8 Nb4 O22 84.0(3) . . ?
O8 Nb4 O32 77.0(2) . . ?
O22 Nb4 O32 75.9(2) . . ?
O42 Nb4 O8 88.2(3) . . ?
O42 Nb4 O22 157.1(2) . . ?
O42 Nb4 O32 81.3(2) . . ?
O44 Nb4 O8 158.7(2) . . ?
O44 Nb4 O22 86.9(3) . . ?
O44 Nb4 O32 82.2(2) . . ?
O44 Nb4 O42 92.9(3) . . ?
O98 Nb4 O8 99.2(3) . . ?
O98 Nb4 O22 103.3(3) . . ?
O98 Nb4 O32 176.2(3) . . ?
O98 Nb4 O42 99.2(3) . . ?
O98 Nb4 O44 101.6(3) . . ?
O28 Nb5 O32 78.9(2) . . ?
O28 Nb5 O53 88.4(3) . . ?
O28 Nb5 O62 151.6(3) . . ?
O34 Nb5 O28 90.8(3) . . ?
O34 Nb5 O32 79.6(2) . . ?
O34 Nb5 O53 153.3(3) . . ?
O34 Nb5 O62 86.6(3) . . ?
O53 Nb5 O32 74.1(2) . . ?
O53 Nb5 O62 81.5(3) . . ?
O62 Nb5 O32 72.8(2) . . ?
O80 Nb5 O28 104.0(3) . . ?
O80 Nb5 O32 175.7(3) . . ?
O80 Nb5 O34 103.3(3) . . ?
O80 Nb5 O53 102.7(3) . . ?
O80 Nb5 O62 104.1(3) . . ?
O5 Nb6 O32 77.1(2) . . ?
O8 Nb6 O5 81.2(2) . . ?
O8 Nb6 O32 77.5(2) . . ?
O24 Nb6 O5 159.5(3) . . ?
O24 Nb6 O8 89.1(3) . . ?
O24 Nb6 O32 83.3(3) . . ?
O24 Nb6 O62 94.8(3) . . ?
O62 Nb6 O5 87.6(3) . . ?
O62 Nb6 O8 157.0(3) . . ?
O62 Nb6 O32 80.5(3) . . ?
O92 Nb6 O5 94.8(3) . . ?
O92 Nb6 O8 99.7(3) . . ?
O92 Nb6 O24 104.6(3) . . ?
O92 Nb6 O32 171.7(3) . . ?
O92 Nb6 O62 101.2(3) . . ?
O2 Nb7 O107 78.4(2) . . ?
O21 Nb7 O2 81.5(2) . . ?
O21 Nb7 O107 78.1(2) . . ?
O30 Nb7 O2 162.1(3) . . ?
O30 Nb7 O21 90.1(3) . . ?
O30 Nb7 O107 84.4(3) . . ?
O41 Nb7 O2 95.3(3) . . ?
O41 Nb7 O21 98.5(3) . . ?
O41 Nb7 O30 101.7(3) . . ?
O41 Nb7 O56 100.9(3) . . ?
O41 Nb7 O107 173.1(3) . . ?
O56 Nb7 O2 87.8(3) . . ?
O56 Nb7 O21 158.6(3) . . ?
O56 Nb7 O30 94.7(3) . . ?
O56 Nb7 O107 81.6(3) . . ?
O9 Nb8 O51 80.7(2) . . ?
O9 Nb8 O114 77.4(2) . . ?
O51 Nb8 O114 76.6(2) . . ?
O55 Nb8 O9 156.6(3) . . ?
O55 Nb8 O51 86.6(3) . . ?
O55 Nb8 O114 80.6(3) . . ?
O70 Nb8 O9 90.6(3) . . ?
O70 Nb8 O51 159.3(3) . . ?
O70 Nb8 O55 94.6(3) . . ?
O70 Nb8 O114 83.3(3) . . ?
O79 Nb8 O9 101.5(3) . . ?
O79 Nb8 O51 96.5(3) . . ?
O79 Nb8 O55 99.4(3) . . ?
O79 Nb8 O70 103.6(3) . . ?
O79 Nb8 O114 173.0(3) . . ?
O19 Nb9 O24 151.6(3) . . ?
O19 Nb9 O32 78.5(2) . . ?
O19 Nb9 O34 89.5(3) . . ?
O19 Nb9 O42 87.7(3) . . ?
O24 Nb9 O32 73.1(2) . . ?
O34 Nb9 O24 85.9(3) . . ?
O34 Nb9 O32 77.3(2) . . ?
O34 Nb9 O42 151.5(3) . . ?
O42 Nb9 O24 83.3(3) . . ?
O42 Nb9 O32 74.3(2) . . ?
O117 Nb9 O19 105.1(3) . . ?
O117 Nb9 O24 103.2(3) . . ?
O117 Nb9 O32 176.1(3) . . ?
O117 Nb9 O34 103.9(3) . . ?
O117 Nb9 O42 104.2(3) . . ?
O11 Nb10 O14 81.1(2) . . ?
O11 Nb10 O77 77.9(2) . . ?
O14 Nb10 O77 77.0(2) . . ?
O17 Nb10 O11 99.2(3) . . ?
O17 Nb10 O14 94.4(3) . . ?
O17 Nb10 O29 101.0(3) . . ?
O17 Nb10 O33 103.9(3) . . ?
O17 Nb10 O77 171.2(3) . . ?
O29 Nb10 O11 157.5(3) . . ?
O29 Nb10 O14 87.6(3) . . ?
O29 Nb10 O33 95.3(3) . . ?
O29 Nb10 O77 80.7(3) . . ?
O33 Nb10 O11 89.4(3) . . ?
O33 Nb10 O14 160.5(3) . . ?
O33 Nb10 O77 84.4(3) . . ?
O7 Nb11 O12 81.4(2) . . ?
O7 Nb11 O93 77.3(2) . . ?
O12 Nb11 O93 77.3(2) . . ?
O68 Nb11 O7 100.5(3) . . ?
O68 Nb11 O12 95.5(3) . . ?
O68 Nb11 O91 103.3(3) . . ?
O68 Nb11 O93 172.7(3) . . ?
O68 Nb11 O104 99.3(3) . . ?
O91 Nb11 O7 89.0(3) . . ?
O91 Nb11 O12 160.2(3) . . ?
O91 Nb11 O93 83.8(3) . . ?
O91 Nb11 O104 95.5(3) . . ?
O104 Nb11 O7 158.2(3) . . ?
O104 Nb11 O12 87.6(3) . . ?
O104 Nb11 O93 81.9(3) . . ?
O8 Nb12 Nb42 127.09(17) . . ?
O8 Nb12 O112 82.1(2) . . ?
O15 Nb12 Nb42 82.25(18) . . ?
O15 Nb12 O8 84.7(2) . . ?
O15 Nb12 O112 77.1(2) . . ?
O25 Nb12 Nb42 31.2(2) . . ?
O25 Nb12 O8 158.2(3) . . ?
O25 Nb12 O15 89.4(3) . . ?
O25 Nb12 O112 76.2(2) . . ?
O88 Nb12 Nb42 90.6(2) . . ?
O88 Nb12 O8 87.5(3) . . ?
O88 Nb12 O15 163.1(3) . . ?
O88 Nb12 O25 92.3(3) . . ?
O88 Nb12 O112 87.0(2) . . ?
O106 Nb12 Nb42 131.4(2) . . ?
O106 Nb12 O8 100.7(3) . . ?
O106 Nb12 O15 95.7(3) . . ?
O106 Nb12 O25 100.7(3) . . ?
O106 Nb12 O88 100.5(3) . . ?
O106 Nb12 O112 172.1(3) . . ?
O112 Nb12 Nb42 45.02(15) . . ?
O18 Nb13 O41 87.2(3) . . ?
O18 Nb13 O52 156.0(3) . . ?
O18 Nb13 O127 77.0(2) . . ?
O41 Nb13 O52 81.6(3) . . ?
O41 Nb13 O127 79.8(2) . . ?
O52 Nb13 O127 80.2(2) . . ?
O95 Nb13 O18 94.1(3) . . ?
O95 Nb13 O41 155.3(3) . . ?
O95 Nb13 O52 87.6(3) . . ?
O95 Nb13 O127 76.5(2) . . ?
O103 Nb13 O18 102.3(3) . . ?
O103 Nb13 O41 99.9(3) . . ?
O103 Nb13 O52 100.5(3) . . ?
O103 Nb13 O95 103.9(3) . . ?
O103 Nb13 O127 179.2(3) . . ?
O21 Nb14 O63 83.5(3) . . ?
O21 Nb14 O107 76.6(2) . . ?
O38 Nb14 O21 88.1(3) . . ?
O38 Nb14 O63 155.1(3) . . ?
O38 Nb14 O100 91.2(3) . . ?
O38 Nb14 O107 78.9(3) . . ?
O63 Nb14 O107 76.3(2) . . ?
O100 Nb14 O21 156.1(3) . . ?
O100 Nb14 O63 87.2(3) . . ?
O100 Nb14 O107 79.9(3) . . ?
O126 Nb14 O21 103.0(3) . . ?
O126 Nb14 O38 102.5(3) . . ?
O126 Nb14 O63 102.3(3) . . ?
O126 Nb14 O100 100.5(3) . . ?
O126 Nb14 O107 178.5(3) . . ?
O22 Nb15 O131 80.7(2) . . ?
O49 Nb15 O22 85.4(3) . . ?
O49 Nb15 O131 76.5(3) . . ?
O50 Nb15 O22 155.7(3) . . ?
O50 Nb15 O49 88.2(3) . . ?
O50 Nb15 O131 75.0(2) . . ?
O88 Nb15 O22 87.5(3) . . ?
O88 Nb15 O49 161.5(3) . . ?
O88 Nb15 O50 91.4(3) . . ?
O88 Nb15 O131 85.6(2) . . ?
O105 Nb15 O22 102.4(3) . . ?
O105 Nb15 O49 98.3(3) . . ?
O105 Nb15 O50 101.7(3) . . ?
O105 Nb15 O88 99.8(3) . . ?
O105 Nb15 O131 173.8(3) . . ?
O6 Nb16 O14 80.8(2) . . ?
O6 Nb16 O77 77.5(2) . . ?
O10 Nb16 O6 157.4(3) . . ?
O10 Nb16 O14 87.3(3) . . ?
O10 Nb16 O77 81.3(2) . . ?
O14 Nb16 O77 77.2(2) . . ?
O52 Nb16 O6 99.9(3) . . ?
O52 Nb16 O10 100.2(3) . . ?
O52 Nb16 O14 95.1(3) . . ?
O52 Nb16 O77 172.1(3) . . ?
O52 Nb16 O87 103.2(3) . . ?
O87 Nb16 O6 90.1(3) . . ?
O87 Nb16 O10 95.3(3) . . ?
O87 Nb16 O14 160.8(3) . . ?
O87 Nb16 O77 84.4(3) . . ?
O15 Nb17 O48 92.8(3) . . ?
O15 Nb17 O92 86.9(3) . . ?
O15 Nb17 O109 154.1(3) . . ?
O15 Nb17 O112 75.1(2) . . ?
O48 Nb17 O92 154.9(3) . . ?
O48 Nb17 O109 85.4(3) . . ?
O48 Nb17 O112 75.1(2) . . ?
O92 Nb17 O109 84.0(3) . . ?
O92 Nb17 O112 80.6(2) . . ?
O109 Nb17 O112 79.5(2) . . ?
O130 Nb17 O15 103.8(3) . . ?
O130 Nb17 O48 102.4(3) . . ?
O130 Nb17 O92 102.0(3) . . ?
O130 Nb17 O109 101.9(3) . . ?
O130 Nb17 O112 177.1(3) . . ?
O37 Nb18 O49 93.6(3) . . ?
O37 Nb18 O69 87.0(3) . . ?
O37 Nb18 O75 155.4(3) . . ?
O37 Nb18 O131 76.4(2) . . ?
O49 Nb18 O69 154.9(3) . . ?
O49 Nb18 O75 87.6(3) . . ?
O49 Nb18 O131 76.2(3) . . ?
O69 Nb18 O75 81.8(3) . . ?
O69 Nb18 O131 79.6(2) . . ?
O75 Nb18 O131 80.0(2) . . ?
O133 Nb18 O37 105.0(3) . . ?
O133 Nb18 O49 102.6(3) . . ?
O133 Nb18 O69 101.5(3) . . ?
O133 Nb18 O75 98.7(3) . . ?
O133 Nb18 O131 178.2(3) . . ?
O7 Nb19 O156 82.2(2) . . ?
O74 Nb19 O7 86.3(3) . . ?
O74 Nb19 O82 90.0(3) . . ?
O74 Nb19 O119 160.4(3) . . ?
O74 Nb19 O156 84.0(3) . . ?
O82 Nb19 O7 156.4(3) . . ?
O82 Nb19 O119 89.3(3) . . ?
O82 Nb19 O156 74.3(2) . . ?
O119 Nb19 O7 86.5(3) . . ?
O119 Nb19 O156 77.0(3) . . ?
O160 Nb19 O7 103.8(3) . . ?
O160 Nb19 O74 99.4(3) . . ?
O160 Nb19 O82 99.7(3) . . ?
O160 Nb19 O119 100.1(3) . . ?
O160 Nb19 O156 173.2(3) . . ?
O2 Nb20 O107 77.7(2) . . ?
O46 Nb20 O2 160.4(3) . . ?
O46 Nb20 O57 94.4(3) . . ?
O46 Nb20 O63 89.4(3) . . ?
O46 Nb20 O107 83.4(3) . . ?
O57 Nb20 O2 87.8(3) . . ?
O57 Nb20 O63 157.8(3) . . ?
O57 Nb20 O107 80.8(3) . . ?
O63 Nb20 O2 81.5(2) . . ?
O63 Nb20 O107 77.9(2) . . ?
O81 Nb20 O2 94.7(3) . . ?
O81 Nb20 O46 104.1(3) . . ?
O81 Nb20 O57 99.8(3) . . ?
O81 Nb20 O63 100.5(3) . . ?
O81 Nb20 O107 172.3(3) . . ?
O6 Nb21 O127 81.5(2) . . ?
O20 Nb21 O6 156.5(3) . . ?
O20 Nb21 O95 88.3(3) . . ?
O20 Nb21 O127 75.0(2) . . ?
O95 Nb21 O6 85.5(3) . . ?
O95 Nb21 O127 76.2(2) . . ?
O121 Nb21 O6 86.8(3) . . ?
O121 Nb21 O20 92.3(3) . . ?
O121 Nb21 O95 161.9(3) . . ?
O121 Nb21 O127 86.5(2) . . ?
O161 Nb21 O6 102.2(3) . . ?
O161 Nb21 O20 101.1(3) . . ?
O161 Nb21 O95 97.2(3) . . ?
O161 Nb21 O121 100.4(3) . . ?
O161 Nb21 O127 172.3(3) . . ?
O18 Nb22 O21 85.6(3) . . ?
O18 Nb22 O127 76.7(2) . . ?
O20 Nb22 O18 87.9(3) . . ?
O20 Nb22 O21 156.6(3) . . ?
O20 Nb22 O127 74.5(2) . . ?
O21 Nb22 O127 82.1(2) . . ?
O78 Nb22 O18 99.7(3) . . ?
O78 Nb22 O20 99.9(3) . . ?
O78 Nb22 O21 103.4(3) . . ?
O78 Nb22 O99 98.8(3) . . ?
O78 Nb22 O127 173.4(3) . . ?
O99 Nb22 O18 161.2(3) . . ?
O99 Nb22 O20 92.0(3) . . ?
O99 Nb22 O21 87.1(3) . . ?
O99 Nb22 O127 85.2(2) . . ?
O3 Nb23 O93 75.5(2) . . ?
O7 Nb23 O3 83.3(3) . . ?
O7 Nb23 O93 75.6(2) . . ?
O45 Nb23 O3 87.2(3) . . ?
O45 Nb23 O7 154.8(3) . . ?
O45 Nb23 O89 91.6(3) . . ?
O45 Nb23 O93 79.5(3) . . ?
O89 Nb23 O3 155.7(3) . . ?
O89 Nb23 O7 87.7(3) . . ?
O89 Nb23 O93 80.5(3) . . ?
O134 Nb23 O3 102.4(3) . . ?
O134 Nb23 O7 103.4(3) . . ?
O134 Nb23 O45 101.4(3) . . ?
O134 Nb23 O89 101.7(3) . . ?
O134 Nb23 O93 177.7(3) . . ?
O9 Nb24 O83 82.9(2) . . ?
O13 Nb24 O9 87.1(3) . . ?
O13 Nb24 O64 88.0(3) . . ?
O13 Nb24 O83 76.3(2) . . ?
O64 Nb24 O9 157.4(3) . . ?
O64 Nb24 O83 74.5(2) . . ?
O76 Nb24 O9 87.1(3) . . ?
O76 Nb24 O13 160.1(3) . . ?
O76 Nb24 O64 90.1(3) . . ?
O76 Nb24 O83 84.1(2) . . ?
O125 Nb24 O9 102.6(3) . . ?
O125 Nb24 O13 99.9(3) . . ?
O125 Nb24 O64 100.0(3) . . ?
O125 Nb24 O76 99.9(3) . . ?
O125 Nb24 O83 173.3(3) . . ?
O6 Nb25 Nb1 126.14(18) . . ?
O6 Nb25 O11 83.9(3) . . ?
O6 Nb25 O77 76.4(2) . . ?
O11 Nb25 Nb1 84.56(17) . . ?
O11 Nb25 O77 76.5(2) . . ?
O67 Nb25 Nb1 32.0(2) . . ?
O67 Nb25 O6 157.5(3) . . ?
O67 Nb25 O11 87.3(3) . . ?
O67 Nb25 O77 81.4(3) . . ?
O77 Nb25 Nb1 49.74(16) . . ?
O86 Nb25 Nb1 82.9(2) . . ?
O86 Nb25 O6 88.2(3) . . ?
O86 Nb25 O11 157.2(3) . . ?
O86 Nb25 O67 92.0(3) . . ?
O86 Nb25 O77 80.9(3) . . ?
O154 Nb25 Nb1 131.0(2) . . ?
O154 Nb25 O6 102.9(3) . . ?
O154 Nb25 O11 101.4(3) . . ?
O154 Nb25 O67 99.1(3) . . ?
O154 Nb25 O77 177.8(3) . . ?
O154 Nb25 O86 101.2(3) . . ?
O3 Nb26 O12 81.5(3) . . ?
O3 Nb26 O93 77.7(2) . . ?
O12 Nb26 O93 77.0(2) . . ?
O26 Nb26 O3 158.1(3) . . ?
O26 Nb26 O12 87.3(3) . . ?
O26 Nb26 O93 81.5(3) . . ?
O73 Nb26 O3 89.8(3) . . ?
O73 Nb26 O12 160.6(3) . . ?
O73 Nb26 O26 94.9(3) . . ?
O73 Nb26 O93 84.3(3) . . ?
O84 Nb26 O3 100.5(3) . . ?
O84 Nb26 O12 95.8(3) . . ?
O84 Nb26 O26 99.3(3) . . ?
O84 Nb26 O73 102.8(3) . . ?
O84 Nb26 O93 172.7(3) . . ?
O4 Nb27 O9 82.6(3) . . ?
O4 Nb27 O114 76.5(2) . . ?
O9 Nb27 O114 76.0(2) . . ?
O59 Nb27 O4 156.6(3) . . ?
O59 Nb27 O9 87.8(3) . . ?
O59 Nb27 O114 80.4(3) . . ?
O66 Nb27 O4 88.3(3) . . ?
O66 Nb27 O9 155.7(3) . . ?
O66 Nb27 O59 91.8(3) . . ?
O66 Nb27 O114 80.0(3) . . ?
O129 Nb27 O4 100.5(3) . . ?
O129 Nb27 O9 101.3(3) . . ?
O129 Nb27 O59 102.3(3) . . ?
O129 Nb27 O66 102.6(3) . . ?
O129 Nb27 O114 176.1(3) . . ?
O11 Nb28 O120 82.5(2) . . ?
O16 Nb28 O11 158.0(3) . . ?
O16 Nb28 O71 88.6(3) . . ?
O16 Nb28 O120 75.5(2) . . ?
O71 Nb28 O11 85.6(3) . . ?
O71 Nb28 O120 76.9(3) . . ?
O121 Nb28 O11 87.2(3) . . ?
O121 Nb28 O16 92.3(3) . . ?
O121 Nb28 O71 162.8(3) . . ?
O121 Nb28 O120 86.7(2) . . ?
O135 Nb28 O11 99.0(3) . . ?
O135 Nb28 O16 102.6(3) . . ?
O135 Nb28 O71 95.5(3) . . ?
O135 Nb28 O120 172.1(3) . . ?
O135 Nb28 O121 101.0(3) . . ?
O3 Nb29 O83 82.7(2) . . ?
O61 Nb29 O3 84.2(3) . . ?
O61 Nb29 O83 76.9(3) . . ?
O64 Nb29 O3 158.8(3) . . ?
O64 Nb29 O61 89.1(3) . . ?
O64 Nb29 O83 76.2(2) . . ?
O74 Nb29 O3 87.4(3) . . ?
O74 Nb29 O61 162.2(3) . . ?
O74 Nb29 O64 93.1(3) . . ?
O74 Nb29 O83 86.4(3) . . ?
O153 Nb29 O3 98.5(3) . . ?
O153 Nb29 O61 95.8(3) . . ?
O153 Nb29 O64 102.2(3) . . ?
O153 Nb29 O74 101.0(3) . . ?
O153 Nb29 O83 172.5(3) . . ?
O4 Nb30 O156 82.8(2) . . ?
O54 Nb30 O4 86.3(3) . . ?
O54 Nb30 O156 77.1(2) . . ?
O76 Nb30 O4 86.9(3) . . ?
O76 Nb30 O54 162.0(3) . . ?
O76 Nb30 O82 92.1(3) . . ?
O76 Nb30 O156 85.5(3) . . ?
O82 Nb30 O4 158.5(3) . . ?
O82 Nb30 O54 88.2(3) . . ?
O82 Nb30 O156 75.7(2) . . ?
O128 Nb30 O4 102.0(3) . . ?
O128 Nb30 O54 97.7(3) . . ?
O128 Nb30 O76 100.0(3) . . ?
O128 Nb30 O82 99.3(3) . . ?
O128 Nb30 O156 172.8(3) . . ?
O10 Nb31 O29 82.6(3) . . ?
O10 Nb31 O77 73.0(2) . . ?
O29 Nb31 O77 72.6(2) . . ?
O43 Nb31 O10 151.3(3) . . ?
O43 Nb31 O29 86.3(3) . . ?
O43 Nb31 O77 78.4(2) . . ?
O110 Nb31 O10 87.6(3) . . ?
O110 Nb31 O29 151.6(3) . . ?
O110 Nb31 O43 89.8(3) . . ?
O110 Nb31 O77 79.1(3) . . ?
O157 Nb31 O10 103.5(3) . . ?
O157 Nb31 O29 104.4(3) . . ?
O157 Nb31 O43 104.9(3) . . ?
O157 Nb31 O77 175.5(3) . . ?
O157 Nb31 O110 103.8(3) . . ?
O37 Nb32 O39 85.7(3) . . ?
O37 Nb32 O131 77.0(2) . . ?
O37 Nb32 K1 47.4(2) . . ?
O39 Nb32 O131 82.3(2) . . ?
O39 Nb32 K1 132.7(2) . . ?
O50 Nb32 O37 87.6(3) . . ?
O50 Nb32 O39 157.9(3) . . ?
O50 Nb32 O131 75.7(2) . . ?
O50 Nb32 K1 47.3(2) . . ?
O113 Nb32 O37 161.4(3) . . ?
O113 Nb32 O39 87.2(3) . . ?
O113 Nb32 O50 92.7(3) . . ?
O113 Nb32 O131 85.0(3) . . ?
O113 Nb32 K1 139.1(2) . . ?
O131 Nb32 K1 91.14(19) . . ?
O142 Nb32 O37 97.6(3) . . ?
O142 Nb32 O39 101.5(3) . . ?
O142 Nb32 O50 100.2(3) . . ?
O142 Nb32 O113 100.7(3) . . ?
O142 Nb32 O131 173.2(3) . . ?
O142 Nb32 K1 82.2(3) . . ?
O4 Nb33 O51 81.2(2) . . ?
O4 Nb33 O114 78.3(2) . . ?
O51 Nb33 O114 77.1(2) . . ?
O97 Nb33 O4 99.9(3) . . ?
O97 Nb33 O51 95.8(3) . . ?
O97 Nb33 O101 99.4(3) . . ?
O97 Nb33 O114 172.8(3) . . ?
O97 Nb33 O116 103.1(3) . . ?
O101 Nb33 O4 157.9(3) . . ?
O101 Nb33 O51 86.2(3) . . ?
O101 Nb33 O114 81.2(3) . . ?
O116 Nb33 O4 91.5(3) . . ?
O116 Nb33 O51 160.7(3) . . ?
O116 Nb33 O101 94.5(3) . . ?
O116 Nb33 O114 83.9(3) . . ?
O58 Nb34 O89 151.7(3) . . ?
O58 Nb34 O91 85.5(3) . . ?
O58 Nb34 O93 76.9(2) . . ?
O72 Nb34 O58 87.7(3) . . ?
O72 Nb34 O89 88.2(3) . . ?
O72 Nb34 O91 152.3(3) . . ?
O72 Nb34 O93 78.6(2) . . ?
O89 Nb34 O91 85.2(3) . . ?
O89 Nb34 O93 74.9(2) . . ?
O91 Nb34 O93 73.8(2) . . ?
O144 Nb34 O58 104.2(3) . . ?
O144 Nb34 O72 105.1(3) . . ?
O144 Nb34 O89 103.9(3) . . ?
O144 Nb34 O91 102.6(3) . . ?
O144 Nb34 O93 176.2(3) . . ?
O17 Nb35 O120 80.3(2) . . ?
O31 Nb35 O17 154.8(3) . . ?
O31 Nb35 O81 86.5(3) . . ?
O31 Nb35 O120 75.3(2) . . ?
O71 Nb35 O17 86.6(3) . . ?
O71 Nb35 O31 93.2(3) . . ?
O71 Nb35 O81 154.8(3) . . ?
O71 Nb35 O120 75.5(3) . . ?
O81 Nb35 O17 83.2(3) . . ?
O81 Nb35 O120 80.1(2) . . ?
O124 Nb35 O17 101.4(3) . . ?
O124 Nb35 O31 103.2(3) . . ?
O124 Nb35 O71 103.3(3) . . ?
O124 Nb35 O81 101.3(3) . . ?
O124 Nb35 O120 177.9(3) . . ?
O16 Nb36 O31 88.6(3) . . ?
O16 Nb36 O63 158.7(3) . . ?
O16 Nb36 O120 75.5(2) . . ?
O31 Nb36 O63 85.6(3) . . ?
O31 Nb36 O120 77.0(2) . . ?
O63 Nb36 O120 83.3(2) . . ?
O99 Nb36 O16 92.8(3) . . ?
O99 Nb36 O31 161.8(3) . . ?
O99 Nb36 O63 86.5(3) . . ?
O99 Nb36 O120 85.8(3) . . ?
O148 Nb36 O16 100.0(3) . . ?
O148 Nb36 O31 96.9(3) . . ?
O148 Nb36 O63 101.0(3) . . ?
O148 Nb36 O99 100.7(3) . . ?
O148 Nb36 O120 172.3(3) . . ?
O30 Nb37 O107 74.3(2) . . ?
O38 Nb37 O30 84.1(3) . . ?
O38 Nb37 O107 73.2(2) . . ?
O60 Nb37 O30 152.8(3) . . ?
O60 Nb37 O38 87.7(3) . . ?
O60 Nb37 O102 88.7(3) . . ?
O60 Nb37 O107 78.5(2) . . ?
O102 Nb37 O30 85.8(3) . . ?
O102 Nb37 O38 150.4(3) . . ?
O102 Nb37 O107 77.2(2) . . ?
O138 Nb37 O30 100.6(3) . . ?
O138 Nb37 O38 104.5(3) . . ?
O138 Nb37 O60 106.5(3) . . ?
O138 Nb37 O102 104.7(3) . . ?
O138 Nb37 O107 174.5(3) . . ?
O39 Nb38 O40 80.9(2) . . ?
O39 Nb38 O123 78.3(3) . . ?
O40 Nb38 O123 77.2(2) . . ?
O69 Nb38 O39 99.1(3) . . ?
O69 Nb38 O40 95.3(3) . . ?
O69 Nb38 O85 102.8(3) . . ?
O69 Nb38 O94 99.9(3) . . ?
O69 Nb38 O123 172.3(3) . . ?
O85 Nb38 O39 90.5(3) . . ?
O85 Nb38 O40 161.0(3) . . ?
O85 Nb38 O94 95.4(3) . . ?
O85 Nb38 O123 84.5(3) . . ?
O94 Nb38 O39 158.3(3) . . ?
O94 Nb38 O40 86.9(3) . . ?
O94 Nb38 O123 81.4(3) . . ?
O13 Nb39 O79 86.4(3) . . ?
O13 Nb39 O83 75.7(3) . . ?
O13 Nb39 O84 155.0(3) . . ?
O61 Nb39 O13 94.2(3) . . ?
O61 Nb39 O79 155.9(3) . . ?
O61 Nb39 O83 75.8(3) . . ?
O61 Nb39 O84 86.8(3) . . ?
O79 Nb39 O83 81.0(2) . . ?
O84 Nb39 O79 82.9(3) . . ?
O84 Nb39 O83 80.4(2) . . ?
O122 Nb39 O13 102.5(3) . . ?
O122 Nb39 O61 103.4(3) . . ?
O122 Nb39 O79 100.0(3) . . ?
O122 Nb39 O83 177.9(3) . . ?
O122 Nb39 O84 101.5(3) . . ?
O23 Nb40 O40 81.4(3) . . ?
O23 Nb40 O123 77.7(3) . . ?
O40 Nb40 O123 76.8(2) . . ?
O96 Nb40 O23 157.8(3) . . ?
O96 Nb40 O40 88.2(3) . . ?
O96 Nb40 O123 80.9(3) . . ?
O108 Nb40 O23 89.7(3) . . ?
O108 Nb40 O40 160.0(3) . . ?
O108 Nb40 O96 93.7(3) . . ?
O108 Nb40 O123 83.9(3) . . ?
O109 Nb40 O23 100.6(3) . . ?
O109 Nb40 O40 94.8(3) . . ?
O109 Nb40 O96 99.8(3) . . ?
O109 Nb40 O108 104.4(3) . . ?
O109 Nb40 O123 171.5(3) . . ?
O56 Nb41 O107 72.1(2) . . ?
O57 Nb41 O56 82.5(3) . . ?
O57 Nb41 O107 72.6(2) . . ?
O102 Nb41 O56 84.9(3) . . ?
O102 Nb41 O57 150.3(3) . . ?
O102 Nb41 O107 78.0(2) . . ?
O132 Nb41 O56 150.5(3) . . ?
O132 Nb41 O57 86.9(3) . . ?
O132 Nb41 O102 91.1(3) . . ?
O132 Nb41 O107 78.5(3) . . ?
O145 Nb41 O56 103.3(3) . . ?
O145 Nb41 O57 103.6(3) . . ?
O145 Nb41 O102 105.4(3) . . ?
O145 Nb41 O107 174.1(3) . . ?
O145 Nb41 O132 106.0(3) . . ?
O23 Nb42 Nb12 127.70(18) . . ?
O23 Nb42 O112 83.6(2) . . ?
O25 Nb42 Nb12 30.55(19) . . ?
O25 Nb42 O23 158.2(3) . . ?
O25 Nb42 O48 88.5(3) . . ?
O25 Nb42 O112 74.6(2) . . ?
O48 Nb42 Nb12 81.43(19) . . ?
O48 Nb42 O23 87.1(3) . . ?
O48 Nb42 O112 76.6(2) . . ?
O112 Nb42 Nb12 44.08(15) . . ?
O113 Nb42 Nb12 87.6(2) . . ?
O113 Nb42 O23 86.5(3) . . ?
O113 Nb42 O25 90.5(3) . . ?
O113 Nb42 O48 160.1(3) . . ?
O113 Nb42 O112 84.0(2) . . ?
O137 Nb42 Nb12 129.7(2) . . ?
O137 Nb42 O23 102.4(3) . . ?
O137 Nb42 O25 99.4(3) . . ?
O137 Nb42 O48 98.6(3) . . ?
O137 Nb42 O112 172.3(3) . . ?
O137 Nb42 O113 101.2(3) . . ?
O54 Nb43 O68 154.2(3) . . ?
O54 Nb43 O97 86.7(3) . . ?
O54 Nb43 O119 94.4(3) . . ?
O54 Nb43 O156 75.8(3) . . ?
O68 Nb43 O97 81.8(3) . . ?
O68 Nb43 O156 79.5(2) . . ?
O97 Nb43 O156 79.7(2) . . ?
O119 Nb43 O68 86.9(3) . . ?
O119 Nb43 O97 155.2(3) . . ?
O119 Nb43 O156 76.6(3) . . ?
O141 Nb43 O54 104.5(3) . . ?
O141 Nb43 O68 100.2(3) . . ?
O141 Nb43 O97 100.1(3) . . ?
O141 Nb43 O119 103.6(3) . . ?
O141 Nb43 O156 179.6(4) . . ?
O26 Nb44 O93 73.0(2) . . ?
O58 Nb44 O26 151.5(3) . . ?
O58 Nb44 O65 89.6(3) . . ?
O58 Nb44 O93 78.6(2) . . ?
O58 Nb44 O104 87.6(3) . . ?
O65 Nb44 O26 86.5(3) . . ?
O65 Nb44 O93 78.9(3) . . ?
O65 Nb44 O104 152.4(3) . . ?
O104 Nb44 O26 83.0(3) . . ?
O104 Nb44 O93 73.7(2) . . ?
O155 Nb44 O26 105.0(3) . . ?
O155 Nb44 O58 103.3(3) . . ?
O155 Nb44 O65 103.9(3) . . ?
O155 Nb44 O93 176.6(3) . . ?
O155 Nb44 O104 103.4(3) . . ?
O36 Nb45 O47 88.7(3) . . ?
O36 Nb45 O55 87.0(3) . . ?
O36 Nb45 O101 152.2(3) . . ?
O36 Nb45 O114 78.8(3) . . ?
O47 Nb45 O55 151.8(3) . . ?
O47 Nb45 O101 87.0(3) . . ?
O47 Nb45 O114 78.5(3) . . ?
O55 Nb45 O101 84.0(3) . . ?
O55 Nb45 O114 73.3(2) . . ?
O101 Nb45 O114 73.5(2) . . ?
O151 Nb45 O36 105.8(3) . . ?
O151 Nb45 O47 105.2(3) . . ?
O151 Nb45 O55 102.7(3) . . ?
O151 Nb45 O101 101.8(3) . . ?
O151 Nb45 O114 174.0(3) . . ?
O23 Nb46 Nb53 124.70(19) . . ?
O23 Nb46 O123 75.6(2) . . ?
O39 Nb46 Nb53 84.85(18) . . ?
O39 Nb46 O23 83.2(3) . . ?
O39 Nb46 O123 75.6(2) . . ?
O115 Nb46 Nb53 31.7(3) . . ?
O115 Nb46 O23 155.9(3) . . ?
O115 Nb46 O39 88.0(3) . . ?
O115 Nb46 O123 80.5(3) . . ?
O123 Nb46 Nb53 49.11(16) . . ?
O147 Nb46 Nb53 82.3(3) . . ?
O147 Nb46 O23 87.5(3) . . ?
O147 Nb46 O39 155.9(3) . . ?
O147 Nb46 O115 91.6(3) . . ?
O147 Nb46 O123 80.5(3) . . ?
O159 Nb46 Nb53 133.9(3) . . ?
O159 Nb46 O23 101.4(3) . . ?
O159 Nb46 O39 101.4(3) . . ?
O159 Nb46 O115 102.4(4) . . ?
O159 Nb46 O123 176.0(3) . . ?
O159 Nb46 O147 102.2(4) . . ?
O46 Nb47 O107 74.6(2) . . ?
O60 Nb47 O46 153.9(3) . . ?
O60 Nb47 O100 90.0(3) . . ?
O60 Nb47 O107 79.3(2) . . ?
O60 Nb47 O132 88.4(3) . . ?
O100 Nb47 O46 84.6(3) . . ?
O100 Nb47 O107 75.0(2) . . ?
O100 Nb47 O132 153.0(3) . . ?
O132 Nb47 O46 85.1(3) . . ?
O132 Nb47 O107 78.2(3) . . ?
O149 Nb47 O46 101.0(3) . . ?
O149 Nb47 O60 105.1(3) . . ?
O149 Nb47 O100 103.1(4) . . ?
O149 Nb47 O107 175.3(3) . . ?
O149 Nb47 O132 103.3(4) . . ?
O35 Nb48 O77 79.4(2) . . ?
O35 Nb48 O86 87.9(3) . . ?
O35 Nb48 O87 153.1(3) . . ?
O35 Nb48 O110 89.0(3) . . ?
O86 Nb48 O77 74.0(2) . . ?
O86 Nb48 O87 84.3(3) . . ?
O87 Nb48 O77 73.7(2) . . ?
O110 Nb48 O77 77.1(2) . . ?
O110 Nb48 O86 151.0(3) . . ?
O110 Nb48 O87 85.5(3) . . ?
O158 Nb48 O35 104.0(3) . . ?
O158 Nb48 O77 176.6(3) . . ?
O158 Nb48 O86 105.8(3) . . ?
O158 Nb48 O87 102.9(3) . . ?
O158 Nb48 O110 103.0(3) . . ?
O45 Nb49 O73 83.2(3) . . ?
O45 Nb49 O93 73.5(2) . . ?
O65 Nb49 O45 151.0(3) . . ?
O65 Nb49 O73 86.2(3) . . ?
O65 Nb49 O93 77.6(3) . . ?
O72 Nb49 O45 87.8(3) . . ?
O72 Nb49 O65 89.4(3) . . ?
O72 Nb49 O73 152.7(3) . . ?
O72 Nb49 O93 79.0(2) . . ?
O73 Nb49 O93 73.8(2) . . ?
O150 Nb49 O45 105.0(3) . . ?
O150 Nb49 O65 103.7(3) . . ?
O150 Nb49 O72 104.2(3) . . ?
O150 Nb49 O73 103.0(3) . . ?
O150 Nb49 O93 176.6(3) . . ?
O47 Nb50 O66 150.2(3) . . ?
O47 Nb50 O111 90.6(3) . . ?
O47 Nb50 O114 77.1(3) . . ?
O47 Nb50 O116 85.8(3) . . ?
O66 Nb50 O114 73.2(2) . . ?
O66 Nb50 O116 83.1(3) . . ?
O111 Nb50 O66 86.7(3) . . ?
O111 Nb50 O114 78.9(3) . . ?
O111 Nb50 O116 152.4(3) . . ?
O116 Nb50 O114 73.7(3) . . ?
O118 Nb50 O47 104.9(4) . . ?
O118 Nb50 O66 104.6(4) . . ?
O118 Nb50 O111 103.7(4) . . ?
O118 Nb50 O114 176.6(3) . . ?
O118 Nb50 O116 103.6(4) . . ?
O36 Nb51 O59 152.4(3) . . ?
O36 Nb51 O70 86.1(3) . . ?
O36 Nb51 O114 77.9(3) . . ?
O59 Nb51 O70 84.0(3) . . ?
O59 Nb51 O114 74.6(2) . . ?
O70 Nb51 O114 74.2(2) . . ?
O111 Nb51 O36 90.4(3) . . ?
O111 Nb51 O59 87.3(3) . . ?
O111 Nb51 O70 153.8(3) . . ?
O111 Nb51 O114 79.7(3) . . ?
O139 Nb51 O36 104.4(3) . . ?
O139 Nb51 O59 102.9(3) . . ?
O139 Nb51 O70 102.3(3) . . ?
O139 Nb51 O111 103.7(3) . . ?
O139 Nb51 O114 175.8(3) . . ?
O94 Nb52 O96 83.6(3) . . ?
O94 Nb52 O123 73.0(3) . . ?
O96 Nb52 O123 73.0(3) . . ?
O143 Nb52 O94 87.7(3) . . ?
O143 Nb52 O96 151.5(3) . . ?
O143 Nb52 O123 78.5(3) . . ?
O143 Nb52 O152 89.4(4) . . ?
O152 Nb52 O94 152.6(3) . . ?
O152 Nb52 O96 86.1(3) . . ?
O152 Nb52 O123 79.8(3) . . ?
O162 Nb52 O94 101.8(3) . . ?
O162 Nb52 O96 104.9(3) . . ?
O162 Nb52 O123 174.4(3) . . ?
O162 Nb52 O143 103.5(4) . . ?
O162 Nb52 O152 105.4(4) . . ?
O85 Nb53 Nb46 80.3(2) . . ?
O85 Nb53 O123 73.0(3) . . ?
O115 Nb53 Nb46 30.9(2) . . ?
O115 Nb53 O85 84.0(3) . . ?
O115 Nb53 O123 74.2(3) . . ?
O123 Nb53 Nb46 43.62(16) . . ?
O140 Nb53 Nb46 79.9(3) . . ?
O140 Nb53 O85 152.3(3) . . ?
O140 Nb53 O115 88.9(4) . . ?
O140 Nb53 O123 79.3(3) . . ?
O140 Nb53 O143 88.1(4) . . ?
O143 Nb53 Nb46 119.6(2) . . ?
O143 Nb53 O85 85.0(3) . . ?
O143 Nb53 O115 150.1(3) . . ?
O143 Nb53 O123 76.0(3) . . ?
O146 Nb53 Nb46 135.0(4) . . ?
O146 Nb53 O85 102.0(3) . . ?
O146 Nb53 O115 104.1(4) . . ?
O146 Nb53 O123 174.8(3) . . ?
O146 Nb53 O140 105.7(4) . . ?
O146 Nb53 O143 105.4(4) . . ?
O1 Nb54 O108 103.4(4) . . ?
O1 Nb54 O123 176.1(4) . . ?
O1 Nb54 O140 103.6(4) . . ?
O1 Nb54 O147 103.6(4) . . ?
O1 Nb54 O152 105.1(4) . . ?
O108 Nb54 O123 73.5(3) . . ?
O140 Nb54 O108 152.9(3) . . ?
O140 Nb54 O123 79.4(3) . . ?
O140 Nb54 O147 88.0(4) . . ?
O140 Nb54 O152 88.9(4) . . ?
O147 Nb54 O108 84.0(3) . . ?
O147 Nb54 O123 73.8(3) . . ?
O152 Nb54 O108 85.8(3) . . ?
O152 Nb54 O123 77.3(3) . . ?
O152 Nb54 O147 151.0(3) . . ?
C1 N1 Cu2 110.6(6) . . ?
C7 N2 Cu5 108.0(7) . . ?
C3 N3 Cu2 108.4(6) . . ?
C5 N4 Cu3 108.0(7) . . ?
C2 N5 Cu4 108.3(7) . . ?
C20 N6 Cu2 108.7(8) . . ?
C9 N7 Cu4 107.7(6) . . ?
C8 N8 Cu4 109.2(6) . . ?
C13 N9 Cu3 108.5(7) . . ?
C6 N10 Cu3 106.9(7) . . ?
C4 N11 Cu5 109.9(7) . . ?
C10 N12 Cu4 110.0(7) . . ?
C11 N13 Cu3 106.7(7) . . ?
C12 N14 Cu6 110.5(8) . . ?
C15 N15 Cu7 105.1(8) . . ?
C22 N16 Cu5 108.8(8) . . ?
C25 N17 Cu2 108.9(8) . . ?
C17 N18 Cu5 107.6(8) . . ?
C18 N19 Cu6 107.1(8) . . ?
C16 N20 Cu7 109.5(10) . . ?
C29 N21 Cu6 102.0(12) . . ?
C14 N22 Cu8 109.0(9) . . ?
C28 N23 Cu6 111.9(12) . . ?
C21 N24 Cu8 111.3(11) . . ?
C19 N25 Cu8 107.0(10) . . ?
C26 N26 Cu8 109.8(11) . . ?
C27 N27 Cu7 108.4(16) . . ?
C23 N28 Cu1 113.1(13) . . ?
C32 N29 Cu7 100.7(12) . . ?
C30 N30 Cu1 110.9(12) . . ?
C24 N31 Cu1 108.7(12) . . ?
C31 N32 Cu1 108.6(16) . . ?
C35 N33 Cu9 108.1(15) . . ?
C34 N34 Cu9 107.4(12) . . ?
C36 N35 Cu9 106.0(17) . . ?
C33 N36 Cu9 110.4(12) . . ?
Nb7 O2 Nb20 103.2(2) . . ?
Si2 O2 Nb7 124.2(4) . . ?
Si2 O2 Nb20 124.5(3) . . ?
Nb23 O3 Nb29 119.7(3) . . ?
Nb23 O3 K10 95.2(3) . . ?
Nb26 O3 Nb23 108.9(3) . . ?
Nb26 O3 Nb29 129.3(3) . . ?
Nb26 O3 K10 102.2(3) . . ?
Nb29 O3 K10 87.5(2) . . ?
Nb27 O4 Nb30 121.4(3) . . ?
Nb33 O4 Nb27 108.0(3) . . ?
Nb33 O4 Nb30 129.0(3) . . ?
Nb3 O5 Nb6 103.6(2) . . ?
Si3 O5 Nb3 122.8(3) . . ?
Si3 O5 Nb6 124.4(3) . . ?
Nb21 O6 Nb16 130.6(3) . . ?
Nb25 O6 Nb16 108.0(3) . . ?
Nb25 O6 Nb21 120.0(3) . . ?
Nb19 O7 Nb11 129.1(3) . . ?
Nb19 O7 Nb23 120.6(3) . . ?
Nb23 O7 Nb11 109.0(3) . . ?
Nb4 O8 Nb6 108.0(3) . . ?
Nb4 O8 Nb12 119.7(3) . . ?
Nb4 O8 K7 108.6(2) . . ?
Nb6 O8 K7 89.4(2) . . ?
Nb12 O8 Nb6 130.5(3) . . ?
Nb12 O8 K7 87.6(2) . . ?
Nb8 O9 Nb27 108.8(3) . . ?
Nb24 O9 Nb8 128.7(3) . . ?
Nb24 O9 Nb27 121.2(3) . . ?
Nb16 O10 Nb31 115.2(3) . . ?
Nb10 O11 Nb25 107.7(3) . . ?
Nb10 O11 K6 90.7(2) . . ?
Nb25 O11 K6 109.0(2) . . ?
Nb28 O11 Nb10 130.2(3) . . ?
Nb28 O11 Nb25 120.3(3) . . ?
Nb28 O11 K6 86.2(2) . . ?
Nb11 O12 Nb26 104.2(3) . . ?
Si1 O12 Nb11 123.8(4) . . ?
Si1 O12 Nb26 124.1(4) . . ?
Nb39 O13 Nb24 119.3(3) . . ?
Nb16 O14 Nb10 103.5(2) . . ?
Si2 O14 Nb10 124.6(3) . . ?
Si2 O14 Nb16 123.4(3) . . ?
Nb12 O15 K7 98.6(3) . . ?
Nb17 O15 Nb12 118.5(3) . . ?
Nb17 O15 K7 127.1(3) . . ?
Nb28 O16 Nb36 118.0(3) . . ?
Nb10 O17 Nb35 139.3(4) . . ?
Nb13 O18 Nb22 117.4(3) . . ?
Nb9 O19 Nb2 119.3(3) . . ?
Nb21 O20 Nb22 119.5(3) . . ?
Nb14 O21 Nb7 107.9(3) . . ?
Nb14 O21 Nb22 119.9(3) . . ?
Nb22 O21 Nb7 130.4(3) . . ?
Nb3 O22 Nb4 108.5(3) . . ?
Nb15 O22 Nb3 131.6(3) . . ?
Nb15 O22 Nb4 118.8(3) . . ?
Nb40 O23 Nb46 108.8(3) . . ?
Nb42 O23 Nb40 128.5(3) . . ?
Nb42 O23 Nb46 121.0(3) . . ?
Nb6 O24 Nb9 115.5(3) . . ?
Nb6 O24 K7 106.5(3) . . ?
Nb9 O24 K7 112.5(3) . . ?
Nb12 O25 Nb42 118.3(3) . . ?
Nb12 O25 K4 103.1(3) . . ?
Nb42 O25 K4 100.0(3) . . ?
Nb26 O26 Nb44 115.1(3) . . ?
Nb3 O27 Nb2 114.9(3) . . ?
Nb5 O28 Nb2 118.3(3) . . ?
Nb10 O29 Nb31 116.2(3) . . ?
Nb7 O30 Nb37 113.4(3) . . ?
Nb35 O31 Nb36 118.5(3) . . ?
Nb3 O32 Nb2 87.4(2) . . ?
Nb3 O32 Nb4 97.5(2) . . ?
Nb3 O32 Nb5 89.1(2) . . ?
Nb3 O32 Nb6 100.7(2) . . ?
Nb3 O32 Nb9 169.7(3) . . ?
Nb4 O32 Nb2 86.6(2) . . ?
Nb4 O32 Nb5 169.8(3) . . ?
Nb4 O32 Nb9 87.47(19) . . ?
Nb5 O32 Nb2 85.90(18) . . ?
Nb5 O32 Nb9 84.88(19) . . ?
Nb6 O32 Nb2 170.9(3) . . ?
Nb6 O32 Nb4 96.4(2) . . ?
Nb6 O32 Nb5 90.0(2) . . ?
Nb6 O32 Nb9 87.7(2) . . ?
Nb9 O32 Nb2 83.84(18) . . ?
Nb1 O33 K6 111.9(3) . . ?
Nb10 O33 Nb1 114.9(3) . . ?
Nb10 O33 K6 105.6(3) . . ?
Nb5 O34 Nb9 117.7(3) . . ?
Nb48 O35 Nb1 118.7(3) . . ?
Nb45 O36 Nb51 117.5(4) . . ?
Nb18 O37 Nb32 117.7(3) . . ?
Nb18 O37 K1 92.5(3) . . ?
Nb32 O37 K1 102.9(3) . . ?
Nb14 O38 Nb37 118.8(3) . . ?
Nb32 O39 Nb38 130.7(3) . . ?
Nb32 O39 Nb46 120.0(3) . . ?
Nb38 O39 Nb46 107.8(3) . . ?
Nb40 O40 Nb38 103.8(3) . . ?
Si3 O40 Nb38 123.7(4) . . ?
Si3 O40 Nb40 124.6(3) . . ?
Nb7 O41 Nb13 139.6(4) . . ?
Nb4 O42 Nb9 116.4(3) . . ?
Nb4 O42 K7 106.8(3) . . ?
Nb9 O42 K7 95.7(2) . . ?
Nb31 O43 Nb1 120.0(3) . . ?
Nb2 O44 K2 160.2(3) . . ?
Nb4 O44 Nb2 115.4(3) . . ?
Nb4 O44 K2 83.5(2) . . ?
Nb23 O45 Nb49 118.2(3) . . ?
Nb23 O45 K10 103.7(3) . . ?
Nb49 O45 K10 108.0(3) . . ?
Nb20 O46 Nb47 113.9(3) . . ?
Nb50 O47 Nb45 118.7(4) . . ?
Nb17 O48 Nb42 119.6(3) . . ?
Nb15 O49 K1 101.7(3) . . ?
Nb18 O49 Nb15 118.8(3) . . ?
Nb18 O49 K1 98.6(3) . . ?
Nb15 O50 K4 103.6(3) . . ?
Nb15 O50 K1 96.4(3) . . ?
Nb32 O50 Nb15 118.6(3) . . ?
Nb32 O50 K4 99.1(3) . . ?
Nb32 O50 K1 104.3(3) . . ?
K4 O50 K1 136.8(3) . . ?
Nb8 O51 Nb33 104.6(3) . . ?
Si1 O51 Nb8 123.8(4) . . ?
Si1 O51 Nb33 123.4(4) . . ?
Nb16 O52 Nb13 137.7(4) . . ?
Nb3 O53 Nb5 113.3(3) . . ?
Nb43 O54 Nb30 118.1(3) . . ?
Nb8 O55 Nb45 116.4(3) . . ?
Nb7 O56 Nb41 115.8(3) . . ?
Nb20 O57 Nb41 117.0(3) . . ?
Nb44 O58 Nb34 118.6(3) . . ?
Nb27 O59 Nb51 116.1(3) . . ?
Nb47 O60 Nb37 117.8(3) . . ?
Nb29 O61 K10 84.3(2) . . ?
Nb39 O61 Nb29 117.6(4) . . ?
Nb39 O61 K10 140.0(3) . . ?
Nb6 O62 Nb5 115.7(3) . . ?
Nb20 O63 Nb14 108.4(3) . . ?
Nb20 O63 Nb36 128.4(3) . . ?
Nb36 O63 Nb14 121.3(3) . . ?
Nb24 O64 K5 102.8(3) . . ?
Nb29 O64 Nb24 118.1(3) . . ?
Nb29 O64 K5 100.3(3) . . ?
Nb49 O65 Nb44 118.1(3) . . ?
Nb27 O66 Nb50 117.8(3) . . ?
Nb1 O67 K6 96.1(3) . . ?
Nb25 O67 Nb1 116.8(3) . . ?
Nb25 O67 K6 106.6(3) . . ?
Nb11 O68 Nb43 137.9(4) . . ?
Nb38 O69 Nb18 139.2(4) . . ?
Nb8 O70 Nb51 114.8(4) . . ?
Nb28 O71 K6 96.8(3) . . ?
Nb35 O71 Nb28 118.5(3) . . ?
Nb35 O71 K6 128.5(3) . . ?
Nb49 O72 Nb34 118.6(3) . . ?
Nb26 O73 Nb49 113.9(3) . . ?
Nb26 O73 K10 105.1(3) . . ?
Nb49 O73 K10 99.4(3) . . ?
Nb19 O74 K5 101.8(3) . . ?
Nb29 O74 Nb19 155.1(4) . . ?
Nb29 O74 K5 100.2(2) . . ?
Nb3 O75 Nb18 137.3(3) . . ?
Nb24 O76 K5 101.5(3) . . ?
Nb30 O76 Nb24 155.1(4) . . ?
Nb30 O76 K5 100.8(3) . . ?
Nb10 O77 Nb1 87.1(2) . . ?
Nb10 O77 Nb25 96.8(2) . . ?
Nb10 O77 Nb31 89.5(2) . . ?
Nb10 O77 Nb48 169.4(3) . . ?
Nb16 O77 Nb1 170.0(3) . . ?
Nb16 O77 Nb10 101.3(2) . . ?
Nb16 O77 Nb25 96.9(2) . . ?
Nb16 O77 Nb31 89.3(2) . . ?
Nb16 O77 Nb48 87.6(2) . . ?
Nb25 O77 Nb1 87.2(2) . . ?
Nb25 O77 Nb31 170.1(3) . . ?
Nb25 O77 Nb48 87.7(2) . . ?
Nb31 O77 Nb1 85.47(19) . . ?
Nb31 O77 Nb48 84.89(19) . . ?
Nb48 O77 Nb1 83.52(18) . . ?
Nb22 O78 K3 140.1(4) . . ?
Nb8 O79 Nb39 137.3(4) . . ?
Nb20 O81 Nb35 139.3(4) . . ?
Nb19 O82 K5 101.9(3) . . ?
Nb30 O82 Nb19 118.9(3) . . ?
Nb30 O82 K5 101.9(3) . . ?
Nb24 O83 Nb39 88.6(2) . . ?
Nb29 O83 Nb24 91.3(2) . . ?
Nb29 O83 Nb39 89.3(2) . . ?
Si1 O83 Nb24 122.2(3) . . ?
Si1 O83 Nb29 123.2(3) . . ?
Si1 O83 Nb39 130.9(3) . . ?
Nb26 O84 Nb39 137.7(4) . . ?
Nb38 O85 Nb53 114.4(4) . . ?
Nb25 O86 Nb48 116.9(3) . . ?
Nb16 O87 Nb48 114.1(3) . . ?
Nb12 O88 Nb15 152.6(3) . . ?
Nb12 O88 K4 102.1(2) . . ?
Nb15 O88 K4 100.4(2) . . ?
Nb23 O89 Nb34 117.1(3) . . ?
Nb11 O91 Nb34 114.8(3) . . ?
Nb6 O92 Nb17 138.2(4) . . ?
Nb11 O93 Nb23 97.1(2) . . ?
Nb11 O93 Nb34 87.4(2) . . ?
Nb11 O93 Nb44 88.8(2) . . ?
Nb11 O93 Nb49 169.6(3) . . ?
Nb23 O93 Nb34 87.1(2) . . ?
Nb23 O93 Nb44 170.5(3) . . ?
Nb23 O93 Nb49 88.1(2) . . ?
Nb26 O93 Nb11 100.7(2) . . ?
Nb26 O93 Nb23 96.7(2) . . ?
Nb26 O93 Nb34 170.5(3) . . ?
Nb26 O93 Nb44 89.6(2) . . ?
Nb26 O93 Nb49 87.6(2) . . ?
Nb44 O93 Nb34 85.6(2) . . ?
Nb44 O93 Nb49 85.0(2) . . ?
Nb49 O93 Nb34 83.88(19) . . ?
Nb38 O94 Nb52 114.9(4) . . ?
Nb13 O95 Nb21 118.1(3) . . ?
Nb40 O96 Nb52 115.9(4) . . ?
Nb33 O97 Nb43 139.0(4) . . ?
Cd2 O98 K2 103.0(2) . . ?
Nb4 O98 Cd2 139.3(4) . . ?
Nb4 O98 K2 115.1(3) . . ?
Nb36 O99 Nb22 155.4(4) . . ?
Nb14 O100 Nb47 116.8(3) . . ?
Nb33 O101 Nb45 115.1(3) . . ?
Nb41 O102 Nb37 118.9(3) . . ?
Nb11 O104 Nb44 114.5(3) . . ?
Nb15 O105 K2 132.7(3) . . ?
Cd2 O106 K7 99.4(2) . . ?
Nb12 O106 Cd2 131.8(4) . . ?
Nb12 O106 K7 88.4(3) . . ?
Nb7 O107 Nb14 96.4(2) . . ?
Nb7 O107 Nb20 99.8(2) . . ?
Nb7 O107 Nb37 87.5(2) . . ?
Nb7 O107 Nb41 89.7(2) . . ?
Nb7 O107 Nb47 170.8(3) . . ?
Nb14 O107 Nb37 88.7(2) . . ?
Nb14 O107 Nb41 171.3(3) . . ?
Nb14 O107 Nb47 87.8(2) . . ?
Nb20 O107 Nb14 96.5(2) . . ?
Nb20 O107 Nb37 170.5(3) . . ?
Nb20 O107 Nb41 88.6(2) . . ?
Nb20 O107 Nb47 87.8(2) . . ?
Nb41 O107 Nb37 85.3(2) . . ?
Nb47 O107 Nb37 84.42(19) . . ?
Nb47 O107 Nb41 85.3(2) . . ?
Nb40 O108 Nb54 114.9(4) . . ?
Nb40 O109 Nb17 139.8(4) . . ?
Nb31 O110 Nb48 118.6(3) . . ?
Nb51 O111 Nb50 117.5(3) . . ?
Nb12 O112 Nb17 89.0(2) . . ?
Nb12 O112 Nb42 90.9(2) . . ?
Nb42 O112 Nb17 88.5(2) . . ?
Si3 O112 Nb12 124.2(3) . . ?
Si3 O112 Nb17 129.7(3) . . ?
Si3 O112 Nb42 123.0(3) . . ?
Nb32 O113 Nb42 155.3(4) . . ?
Nb32 O113 K4 99.9(3) . . ?
Nb42 O113 K4 102.6(3) . . ?
Nb8 O114 Nb27 96.5(2) . . ?
Nb8 O114 Nb45 88.8(2) . . ?
Nb8 O114 Nb50 169.6(3) . . ?
Nb8 O114 Nb51 87.4(2) . . ?
Nb27 O114 Nb45 171.7(3) . . ?
Nb27 O114 Nb50 88.4(2) . . ?
Nb27 O114 Nb51 88.4(2) . . ?
Nb33 O114 Nb8 101.1(2) . . ?
Nb33 O114 Nb27 95.8(3) . . ?
Nb33 O114 Nb45 89.3(2) . . ?
Nb33 O114 Nb50 87.4(2) . . ?
Nb33 O114 Nb51 170.0(3) . . ?
Nb45 O114 Nb50 85.3(2) . . ?
Nb45 O114 Nb51 85.6(2) . . ?
Nb51 O114 Nb50 83.67(19) . . ?
Nb46 O115 Nb53 117.4(4) . . ?
Nb33 O116 Nb50 114.7(4) . . ?
Nb43 O119 Nb19 118.4(4) . . ?
Nb28 O120 Nb35 88.9(2) . . ?
Nb36 O120 Nb28 91.0(2) . . ?
Nb36 O120 Nb35 89.0(2) . . ?
Si2 O120 Nb28 123.6(3) . . ?
Si2 O120 Nb35 129.5(3) . . ?
Si2 O120 Nb36 123.4(3) . . ?
Nb28 O121 Nb21 153.3(4) . . ?
Nb39 O122 K6 131.1(4) . 2_666 ?
Nb38 O123 Nb40 101.4(3) . . ?
Nb38 O123 Nb46 97.0(3) . . ?
Nb38 O123 Nb52 89.4(2) . . ?
Nb38 O123 Nb53 87.8(2) . . ?
Nb38 O123 Nb54 169.6(3) . . ?
Nb40 O123 Nb46 96.8(3) . . ?
Nb40 O123 Nb52 89.5(2) . . ?
Nb40 O123 Nb53 169.4(3) . . ?
Nb40 O123 Nb54 87.4(2) . . ?
Nb46 O123 Nb52 170.0(3) . . ?
Nb46 O123 Nb53 87.3(2) . . ?
Nb46 O123 Nb54 87.5(2) . . ?
Nb52 O123 Nb53 85.3(2) . . ?
Nb52 O123 Nb54 84.9(2) . . ?
Nb54 O123 Nb53 83.01(19) . . ?
Nb24 O125 K2 137.9(4) . . ?
Cd1 O126 K3 95.2(2) . . ?
Nb14 O126 Cd1 137.3(4) . . ?
Nb14 O126 K3 127.4(3) . . ?
Nb21 O127 Nb13 88.8(2) . . ?
Nb21 O127 Nb22 91.0(2) . . ?
Nb22 O127 Nb13 88.7(2) . . ?
Si2 O127 Nb13 130.8(3) . . ?
Si2 O127 Nb21 123.0(3) . . ?
Si2 O127 Nb22 122.9(3) . . ?
Nb30 O128 Cd2 126.3(4) . . ?
Cd2 O129 K2 95.0(2) . . ?
Nb27 O129 Cd2 145.0(4) . . ?
Nb27 O129 K2 119.9(3) . . ?
Nb15 O131 Nb18 88.3(2) . . ?
Nb32 O131 Nb15 90.6(2) . . ?
Nb32 O131 Nb18 88.7(2) . . ?
Si3 O131 Nb15 123.6(3) . . ?
Si3 O131 Nb18 130.7(3) . . ?
Si3 O131 Nb32 123.2(3) . . ?
Nb41 O132 Nb47 117.6(3) . . ?
Cd1 O134 K3 91.3(2) . . ?
Nb23 O134 Cd1 144.0(4) . . ?
Nb23 O134 K3 124.5(3) . . ?
Cd3 O135 K6 101.9(2) . . ?
Nb28 O135 Cd3 131.8(4) . . ?
Nb28 O135 K6 90.0(3) . . ?
Nb42 O137 K8 133.6(4) . . ?
Nb42 O137 K9 137.6(4) . . ?
K8 O137 K9 34.28(19) . . ?
Nb54 O140 Nb53 118.3(4) . . ?
Nb32 O142 Cd3 125.1(4) . . ?
Nb52 O143 Nb53 119.8(4) . . ?
Nb46 O147 Nb54 117.6(4) . . ?
Nb36 O148 Cd1 129.7(4) . . ?
Nb52 O152 Nb54 117.6(4) . . ?
Cd1 O153 K10 99.4(3) . . ?
Nb29 O153 Cd1 128.3(4) . . ?
Nb29 O153 K10 96.8(3) . . ?
Cd3 O154 K9 102.7(3) . . ?
Nb25 O154 Cd3 136.7(4) . . ?
Nb25 O154 K8 143.9(4) . . ?
Nb25 O154 K9 120.1(4) . . ?
K8 O154 Cd3 77.4(3) . . ?
K8 O154 K9 33.97(19) . . ?
Nb19 O156 Nb43 87.7(2) . . ?
Nb30 O156 Nb19 91.1(2) . . ?
Nb30 O156 Nb43 88.7(2) . . ?
Si1 O156 Nb19 123.5(4) . . ?
Si1 O156 Nb30 122.9(3) . . ?
Si1 O156 Nb43 131.1(3) . . ?
Cd3 O159 K8 72.0(3) . . ?
Cd3 O159 K9 98.3(3) . . ?
Nb46 O159 Cd3 146.1(4) . . ?
Nb46 O159 K8 136.9(4) . . ?
Nb46 O159 K9 115.2(4) . . ?
K8 O159 K9 31.62(17) . . ?
Nb19 O160 K3 142.5(4) . . ?
Nb21 O161 K8 123.4(4) . . ?
Nb21 O161 K9 138.0(4) . . ?
K8 O161 K9 34.42(18) . . ?
Cd2 O53W K7 114.1(3) . . ?
Cd2 O54W K4 129.9(3) . . ?
Cd2 O54W K5 113.1(3) . . ?
K5 O54W K4 75.72(18) . . ?
K4 O57W K5 81.4(5) . . ?
K5 O58W K4 82.2(5) . . ?
Cd3 O60W K4 116.9(3) . . ?
K8 O60W Cd3 74.8(3) . . ?
K8 O60W K4 143.4(4) . . ?
Cd3 O61W K6 108.8(3) . . ?
K6 O66W K10 148.0(7) 2_666 . ?
Cd1 O67W K10 89.3(3) . . ?
Cd1 O68W K3 81.0(2) . . ?
Cd1 O68W K5 116.4(3) . . ?
K5 O68W K3 142.0(3) . . ?
N1 C1 C3 108.3(9) . . ?
C10 C2 N5 108.1(9) . . ?
N3 C3 C1 109.0(9) . . ?
N11 C4 C7 110.6(10) . . ?
N4 C5 C11 107.9(9) . . ?
N4 C5 K2 111.6(7) . . ?
C11 C5 K2 134.1(8) . . ?
N10 C6 C13 109.7(10) . . ?
N2 C7 C4 105.9(9) . . ?
N8 C8 C9 108.1(9) . . ?
N7 C9 C8 107.1(9) . . ?
C2 C10 N12 108.3(10) . . ?
N13 C11 C5 109.4(10) . . ?
N14 C12 C18 108.1(11) . . ?
C6 C13 N9 109.3(10) . . ?
N22 C14 C19 109.6(12) . . ?
N15 C15 C16 107.8(12) . . ?
N20 C16 C15 106.0(13) . . ?
C22 C17 N18 106.6(12) . . ?
N19 C18 C12 108.8(11) . . ?
N25 C19 C14 107.1(12) . . ?
C25 C20 N6 110.3(14) . . ?
N24 C21 C26 116.1(14) . . ?
N16 C22 C17 108.2(13) . . ?
N28 C23 C31 103.4(19) . . ?
N31 C24 C30 109.5(17) . . ?
C20 C25 N17 111.4(15) . . ?
N26 C26 C21 116.8(15) . . ?
N27 C27 C32 107.8(19) . . ?
C29 C28 N23 110(2) . . ?
C28 C29 N21 120(2) . . ?
N30 C30 C24 107.2(18) . . ?
N32 C31 C23 109.1(19) . . ?
C27 C32 N29 113.0(17) . . ?
N36 C33 C34 109.6(18) . . ?
N34 C34 C33 105.9(17) . . ?
N33 C35 C36 108(2) . . ?
N35 C36 C35 107(2) . . ?
O51 Si1 O12 110.6(3) . . ?
O83 Si1 O12 107.4(3) . . ?
O83 Si1 O51 108.2(3) . . ?
O156 Si1 O12 108.1(3) . . ?
O156 Si1 O51 108.7(4) . . ?
O156 Si1 O83 113.9(3) . . ?
O14 Si2 O2 109.9(3) . . ?
O120 Si2 O2 108.0(3) . . ?
O120 Si2 O14 108.4(3) . . ?
O120 Si2 O127 113.2(3) . . ?
O127 Si2 O2 108.5(3) . . ?
O127 Si2 O14 108.8(3) . . ?
O40 Si3 O5 110.3(3) . . ?
O112 Si3 O5 108.0(3) . . ?
O112 Si3 O40 108.1(3) . . ?
O131 Si3 O5 108.8(3) . . ?
O131 Si3 O40 108.3(4) . . ?
O131 Si3 O112 113.4(3) . . ?
N28 Cu1 N30 100.8(7) . . ?
N28 Cu1 N31 176.4(8) . . ?
N28 Cu1 N32 83.0(8) . . ?
N28 Cu1 O51W 90.3(7) . . ?
N30 Cu1 N32 171.3(7) . . ?
N30 Cu1 O51W 101.2(5) . . ?
N31 Cu1 N30 82.3(7) . . ?
N31 Cu1 N32 93.6(8) . . ?
N31 Cu1 O51W 90.9(6) . . ?
N32 Cu1 O51W 86.5(6) . . ?
N1 Cu2 N17 94.5(4) . . ?
N3 Cu2 N1 85.0(4) . . ?
N3 Cu2 N6 96.6(4) . . ?
N3 Cu2 N17 170.5(4) . . ?
N6 Cu2 N1 175.8(4) . . ?
N6 Cu2 N17 84.6(4) . . ?
N4 Cu3 N9 94.7(4) . . ?
N4 Cu3 N10 179.8(5) . . ?
N4 Cu3 N13 86.2(4) . . ?
N10 Cu3 N9 85.4(4) . . ?
N13 Cu3 N9 175.1(4) . . ?
N13 Cu3 N10 93.8(4) . . ?
N5 Cu4 N7 176.9(4) . . ?
N5 Cu4 N8 96.6(4) . . ?
N5 Cu4 N12 84.9(4) . . ?
N7 Cu4 N8 85.2(4) . . ?
N7 Cu4 N12 94.1(4) . . ?
N8 Cu4 N12 161.7(4) . . ?
N2 Cu5 N18 168.6(4) . . ?
N11 Cu5 N2 85.3(4) . . ?
N11 Cu5 N18 93.6(5) . . ?
N16 Cu5 N2 97.6(4) . . ?
N16 Cu5 N11 171.4(4) . . ?
N16 Cu5 N18 85.1(5) . . ?
N14 Cu6 N19 85.5(5) . . ?
N14 Cu6 N23 177.1(5) . . ?
N19 Cu6 N23 95.6(5) . . ?
N21 Cu6 N14 95.6(4) . . ?
N21 Cu6 N19 173.2(5) . . ?
N21 Cu6 N23 83.1(5) . . ?
N15 Cu7 N27 97.9(6) . . ?
N15 Cu7 N29 175.5(7) . . ?
N15 Cu7 O24W 89.1(4) . . ?
N20 Cu7 N15 85.1(5) . . ?
N20 Cu7 N27 170.2(5) . . ?
N20 Cu7 N29 90.4(7) . . ?
N20 Cu7 O24W 100.4(4) . . ?
N27 Cu7 N29 86.6(8) . . ?
N27 Cu7 O24W 89.0(4) . . ?
N29 Cu7 O24W 90.8(5) . . ?
N24 Cu8 N22 96.8(5) . . ?
N25 Cu8 N22 84.1(5) . . ?
N25 Cu8 N24 176.0(5) . . ?
N25 Cu8 N26 94.1(6) . . ?
N26 Cu8 N22 170.7(5) . . ?
N26 Cu8 N24 84.3(6) . . ?
O3 K10 Cd1 71.72(16) . . ?
O3 K10 O61 52.93(19) . . ?
O3 K10 O73 54.8(2) . . ?
O3 K10 O66W 103.1(3) . . ?
O3 K10 O67W 104.9(3) . . ?
O45 K10 Cd1 77.40(19) . . ?
O45 K10 O3 56.4(2) . . ?
O45 K10 O61 108.8(2) . . ?
O45 K10 O73 53.6(2) . . ?
O45 K10 O153 96.0(2) . . ?
O45 K10 O66W 158.2(4) . . ?
O45 K10 O67W 82.7(3) . . ?
O61 K10 Cd1 88.45(16) . . ?
O61 K10 O66W 50.2(3) . . ?
O61 K10 O67W 121.7(3) . . ?
O73 K10 Cd1 120.72(18) . . ?
O73 K10 O61 79.5(2) . . ?
O73 K10 O66W 110.3(4) . . ?
O73 K10 O67W 136.2(3) . . ?
O153 K10 Cd1 34.10(15) . . ?
O153 K10 O3 59.9(2) . . ?
O153 K10 O61 55.2(2) . . ?
O153 K10 O73 114.3(2) . . ?
O153 K10 O66W 76.8(4) . . ?
O153 K10 O67W 67.0(3) . . ?
O27W K10 Cd1 132.7(4) 2_666 . ?
O27W K10 O3 128.2(3) 2_666 . ?
O27W K10 O45 82.4(3) 2_666 . ?
O27W K10 O61 138.7(4) 2_666 . ?
O27W K10 O73 76.2(3) 2_666 . ?
O27W K10 O153 165.7(4) 2_666 . ?
O27W K10 O66W 109.5(5) 2_666 . ?
O27W K10 O67W 98.7(4) 2_666 . ?
O66W K10 Cd1 104.6(4) . . ?
O66W K10 O67W 112.3(4) . . ?
O67W K10 Cd1 36.9(2) . . ?
O44 K2 C5 71.1(2) . . ?
O98 K2 O44 56.84(19) . . ?
O98 K2 O105 72.9(2) . . ?
O98 K2 O125 104.6(2) . . ?
O98 K2 O129 67.8(2) . . ?
O98 K2 O55W 145.6(3) . . ?
O98 K2 O56W 155.8(3) . . ?
O98 K2 C5 115.0(3) . . ?
O105 K2 O44 85.95(19) . . ?
O105 K2 O125 81.6(2) . . ?
O105 K2 O129 121.3(2) . . ?
O105 K2 O55W 137.0(3) . . ?
O105 K2 O56W 86.6(2) . . ?
O105 K2 C5 67.0(3) . . ?
O125 K2 O44 160.3(2) . . ?
O125 K2 C5 117.0(3) . . ?
O129 K2 O44 105.8(2) . . ?
O129 K2 O125 68.7(2) . . ?
O129 K2 O55W 97.5(3) . . ?
O129 K2 C5 171.4(3) . . ?
O55W K2 O44 101.8(3) . . ?
O55W K2 O125 97.7(3) . . ?
O55W K2 C5 75.6(3) . . ?
O56W K2 O44 135.9(2) . . ?
O56W K2 O125 58.6(2) . . ?
O56W K2 O129 115.1(2) . . ?
O56W K2 O55W 58.4(3) . . ?
O56W K2 C5 66.0(3) . . ?
O78 K3 O134 114.3(2) . . ?
O78 K3 O68W 56.25(19) . . ?
O126 K3 O78 66.9(2) . . ?
O126 K3 O134 67.33(19) . . ?
O126 K3 O160 111.7(2) . . ?
O126 K3 O63W 118.6(3) . . ?
O126 K3 O68W 61.0(2) . . ?
O134 K3 O68W 61.17(19) . . ?
O160 K3 O78 89.5(2) . . ?
O160 K3 O134 67.3(2) . . ?
O160 K3 O63W 87.9(3) . . ?
O160 K3 O68W 53.2(2) . . ?
O63W K3 O78 55.2(3) . . ?
O63W K3 O134 154.0(3) . . ?
O63W K3 O68W 98.1(3) . . ?
O64W K3 O78 158.5(3) . . ?
O64W K3 O126 127.3(3) . . ?
O64W K3 O134 87.2(3) . . ?
O64W K3 O160 97.9(3) . . ?
O64W K3 O63W 104.6(4) . . ?
O64W K3 O65W 77.5(3) . . ?
O64W K3 O68W 142.5(3) . . ?
O65W K3 O78 87.9(3) . . ?
O65W K3 O126 88.1(2) . . ?
O65W K3 O134 133.9(3) . . ?
O65W K3 O160 157.1(3) . . ?
O65W K3 O63W 72.0(3) . . ?
O65W K3 O68W 138.8(2) . . ?
O25 K4 O88 56.15(19) . . ?
O25 K4 O54W 88.5(2) . . ?
O25 K4 O57W 113.9(4) . . ?
O25 K4 O58W 62.0(3) . . ?
O25 K4 K8 71.74(16) . . ?
O50 K4 O25 98.1(2) . . ?
O50 K4 O88 57.28(18) . . ?
O50 K4 O113 58.2(2) . . ?
O50 K4 O54W 91.9(2) . . ?
O50 K4 O57W 146.1(4) . . ?
O50 K4 O58W 143.6(3) . . ?
O50 K4 K8 102.47(17) . . ?
O88 K4 O54W 57.15(18) . . ?
O88 K4 O58W 87.0(3) . . ?
O88 K4 K8 116.38(17) . . ?
O113 K4 O25 57.0(2) . . ?
O113 K4 O88 68.29(19) . . ?
O113 K4 O54W 125.4(2) . . ?
O113 K4 O57W 131.4(5) . . ?
O113 K4 O58W 118.1(3) . . ?
O113 K4 K8 52.96(15) . . ?
O54W K4 K8 156.84(19) . . ?
O57W K4 O88 152.4(3) . . ?
O57W K4 O54W 99.7(4) . . ?
O57W K4 O58W 66.9(4) . . ?
O57W K4 K8 78.5(5) . . ?
O58W K4 O54W 59.6(3) . . ?
O58W K4 K8 99.4(3) . . ?
O60W K4 O25 87.3(2) . . ?
O60W K4 O50 104.4(2) . . ?
O60W K4 O88 131.0(2) . . ?
O60W K4 O113 64.3(2) . . ?
O60W K4 O54W 163.6(2) . . ?
O60W K4 O57W 67.8(5) . . ?
O60W K4 O58W 104.6(4) . . ?
O60W K4 K8 15.95(19) . . ?
O64 K5 O74 57.83(19) . . ?
O64 K5 O76 56.8(2) . . ?
O64 K5 O54W 86.1(2) . . ?
O64 K5 O57W 120.2(4) . . ?
O64 K5 O68W 100.4(2) . . ?
O74 K5 O76 67.77(19) . . ?
O74 K5 O54W 129.7(2) . . ?
O74 K5 O57W 124.5(3) . . ?
O74 K5 O68W 62.35(19) . . ?
O76 K5 O54W 63.00(19) . . ?
O76 K5 O57W 165.2(4) . . ?
O76 K5 O68W 129.4(2) . . ?
O82 K5 O64 98.2(2) . . ?
O82 K5 O74 56.9(2) . . ?
O82 K5 O76 56.79(19) . . ?
O82 K5 O54W 101.4(2) . . ?
O82 K5 O57W 135.3(4) . . ?
O82 K5 O68W 88.3(2) . . ?
O54W K5 O57W 103.1(3) . . ?
O54W K5 O68W 167.5(2) . . ?
O57W K5 O68W 64.4(3) . . ?
O58W K5 O64 153.2(4) . . ?
O58W K5 O74 139.2(4) . . ?
O58W K5 O76 105.7(4) . . ?
O58W K5 O82 85.2(5) . . ?
O58W K5 O54W 67.2(3) . . ?
O58W K5 O57W 70.9(5) . . ?
O58W K5 O68W 106.3(4) . . ?
O11 K6 O67 50.17(16) . . ?
O11 K6 O135 54.59(17) . . ?
O33 K6 O11 54.66(18) . . ?
O33 K6 O67 50.26(19) . . ?
O33 K6 O71 89.0(2) . . ?
O33 K6 O135 108.9(2) . . ?
O33 K6 O61W 100.9(2) . . ?
O33 K6 O66W 161.7(4) . 2_666 ?
O71 K6 O11 54.14(18) . . ?
O71 K6 O67 104.23(19) . . ?
O71 K6 O135 54.3(2) . . ?
O71 K6 O61W 114.7(3) . . ?
O71 K6 O66W 104.9(4) . 2_666 ?
O122 K6 O11 140.5(2) 2_666 . ?
O122 K6 O33 85.8(2) 2_666 . ?
O122 K6 O67 106.7(2) 2_666 . ?
O122 K6 O71 134.5(2) 2_666 . ?
O122 K6 O135 164.1(2) 2_666 . ?
O122 K6 O61W 110.7(3) 2_666 . ?
O122 K6 O66W 76.0(4) 2_666 2_666 ?
O135 K6 O67 79.78(19) . . ?
O19W K6 O11 115.1(2) 2_666 . ?
O19W K6 O33 108.7(3) 2_666 . ?
O19W K6 O67 158.0(3) 2_666 . ?
O19W K6 O71 64.7(2) 2_666 . ?
O19W K6 O122 74.3(3) 2_666 2_666 ?
O19W K6 O135 105.3(3) 2_666 . ?
O19W K6 O61W 150.3(3) 2_666 . ?
O19W K6 O66W 68.2(4) 2_666 2_666 ?
O61W K6 O11 80.5(2) . . ?
O61W K6 O67 50.9(2) . . ?
O61W K6 O135 61.6(2) . . ?
O66W K6 O11 143.5(3) 2_666 . ?
O66W K6 O67 133.7(4) 2_666 . ?
O66W K6 O135 89.0(3) 2_666 . ?
O66W K6 O61W 84.3(4) 2_666 . ?
O8 K7 O42 50.00(16) . . ?
O8 K7 O106 53.89(16) . . ?
O15 K7 O8 53.18(17) . . ?
O15 K7 O42 103.03(19) . . ?
O15 K7 O106 52.58(18) . . ?
O24 K7 O8 54.20(17) . . ?
O24 K7 O15 88.89(19) . . ?
O24 K7 O42 49.94(18) . . ?
O24 K7 O106 107.76(19) . . ?
O106 K7 O42 79.20(17) . . ?
O52W K7 O8 123.5(2) . . ?
O52W K7 O15 171.9(3) . . ?
O52W K7 O24 83.7(3) . . ?
O52W K7 O42 74.6(2) . . ?
O52W K7 O106 133.2(3) . . ?
O52W K7 O53W 73.5(3) . . ?
O53W K7 O8 79.5(2) . . ?
O53W K7 O15 111.4(2) . . ?
O53W K7 O24 101.3(2) . . ?
O53W K7 O42 51.44(19) . . ?
O53W K7 O106 59.9(2) . . ?
O37 K1 Nb32 29.70(14) . . ?
O37 K1 O50 54.3(2) . . ?
O37 K1 O20W 93.1(3) . . ?
O37 K1 O71W 128.5(5) . . ?
O49 K1 Nb32 62.50(18) . . ?
O49 K1 O37 57.0(2) . . ?
O49 K1 O50 56.3(2) . . ?
O49 K1 O20W 64.7(3) . . ?
O49 K1 O71W 91.9(4) . . ?
O50 K1 Nb32 28.38(14) . . ?
O50 K1 O20W 121.0(3) . . ?
O50 K1 O71W 74.5(4) . . ?
O20W K1 Nb32 118.0(2) . . ?
O59W K1 Nb32 163.7(3) . . ?
O59W K1 O37 138.5(4) . . ?
O59W K1 O49 125.4(4) . . ?
O59W K1 O50 167.1(4) . . ?
O59W K1 O20W 62.8(3) . . ?
O59W K1 O71W 92.6(5) . . ?
O71W K1 Nb32 101.7(4) . . ?
O71W K1 O20W 110.2(5) . . ?
O137 K8 O159 88.8(3) . . ?
O137 K8 O161 98.9(3) . . ?
O137 K8 O60W 80.4(3) . . ?
O137 K8 K4 60.2(2) . . ?
O154 K8 O137 167.0(4) . . ?
O154 K8 O159 81.5(3) . . ?
O154 K8 O161 91.4(3) . . ?
O154 K8 O60W 91.2(3) . . ?
O154 K8 K4 110.3(3) . . ?
O159 K8 K4 86.4(2) . . ?
O161 K8 O159 171.8(3) . . ?
O161 K8 K4 100.0(2) . . ?
O60W K8 O159 91.1(3) . . ?
O60W K8 O161 93.2(3) . . ?
O60W K8 K4 20.7(2) . . ?
N33 Cu9 N36 94.3(8) . . ?
N34 Cu9 N33 174.3(8) . . ?
N34 Cu9 N36 84.2(7) . . ?
N35 Cu9 N33 86.5(8) . . ?
N35 Cu9 N34 94.7(7) . . ?
N35 Cu9 N36 176.9(9) . . ?
O137 K9 Cd3 73.96(19) . . ?
O137 K9 O154 102.4(3) . . ?
O137 K9 O159 69.7(2) . . ?
O137 K9 O62W 144.2(5) . . ?
O154 K9 Cd3 34.55(16) . . ?
O154 K9 O159 63.8(2) . . ?
O154 K9 O62W 95.3(4) . . ?
O159 K9 Cd3 34.23(16) . . ?
O161 K9 Cd3 85.8(2) . . ?
O161 K9 O137 78.6(3) . . ?
O161 K9 O154 72.5(2) . . ?
O161 K9 O159 117.1(3) . . ?
O161 K9 O62W 77.4(6) . . ?
O62W K9 Cd3 129.7(4) . . ?
O62W K9 O159 145.7(5) . . ?

loop_
_geom_bond_atom_site_label_1
_geom_bond_atom_site_label_2
_geom_bond_distance
_geom_bond_site_symmetry_2
_geom_bond_publ_flag
Cd1 O126 2.277(7) . ?
Cd1 O134 2.240(6) . ?
Cd1 O148 2.229(7) . ?
Cd1 O153 2.250(7) . ?
Cd1 O67W 2.376(11) . ?
Cd1 O68W 2.346(8) . ?
Cd1 K10 3.960(5) . ?
Cd2 O98 2.247(6) . ?
Cd2 O106 2.259(7) . ?
Cd2 O128 2.196(7) . ?
Cd2 O129 2.260(7) . ?
Cd2 O53W 2.334(8) . ?
Cd2 O54W 2.398(8) . ?
Cd3 O135 2.263(8) . ?
Cd3 O142 2.249(7) . ?
Cd3 O154 2.268(7) . ?
Cd3 O159 2.218(8) . ?
Cd3 O60W 2.344(8) . ?
Cd3 O61W 2.339(10) . ?
Cd3 K9 3.901(4) . ?
Nb1 Nb25 3.3600(11) . ?
Nb1 O33 2.050(7) . ?
Nb1 O35 1.982(7) . ?
Nb1 O43 1.975(7) . ?
Nb1 O67 1.997(7) . ?
Nb1 O77 2.567(6) . ?
Nb1 O136 1.756(7) . ?
Nb2 O19 1.970(7) . ?
Nb2 O27 2.037(6) . ?
Nb2 O28 1.987(6) . ?
Nb2 O32 2.538(6) . ?
Nb2 O44 1.978(7) . ?
Nb2 O90 1.780(7) . ?
Nb3 O5 2.196(6) . ?
Nb3 O22 2.092(6) . ?
Nb3 O27 1.881(6) . ?
Nb3 O32 2.235(6) . ?
Nb3 O53 1.898(6) . ?
Nb3 O75 1.825(6) . ?
Nb4 O8 2.087(6) . ?
Nb4 O22 2.095(6) . ?
Nb4 O32 2.286(6) . ?
Nb4 O42 1.942(7) . ?
Nb4 O44 1.941(7) . ?
Nb4 O98 1.770(6) . ?
Nb5 O28 1.969(6) . ?
Nb5 O32 2.447(6) . ?
Nb5 O34 1.966(7) . ?
Nb5 O53 2.035(6) . ?
Nb5 O62 2.048(7) . ?
Nb5 O80 1.766(7) . ?
Nb6 O5 2.200(6) . ?
Nb6 O8 2.098(6) . ?
Nb6 O24 1.881(6) . ?
Nb6 O32 2.254(6) . ?
Nb6 O62 1.881(6) . ?
Nb6 O92 1.835(7) . ?
Nb7 O2 2.182(6) . ?
Nb7 O21 2.111(6) . ?
Nb7 O30 1.895(6) . ?
Nb7 O41 1.827(6) . ?
Nb7 O56 1.887(6) . ?
Nb7 O107 2.223(6) . ?
Nb8 O9 2.089(6) . ?
Nb8 O51 2.197(6) . ?
Nb8 O55 1.887(7) . ?
Nb8 O70 1.870(7) . ?
Nb8 O79 1.830(7) . ?
Nb8 O114 2.262(7) . ?
Nb9 O19 1.958(6) . ?
Nb9 O24 2.051(7) . ?
Nb9 O32 2.537(6) . ?
Nb9 O34 1.965(6) . ?
Nb9 O42 1.988(6) . ?
Nb9 O117 1.761(7) . ?
Nb10 O11 2.098(6) . ?
Nb10 O14 2.199(6) . ?
Nb10 O17 1.830(7) . ?
Nb10 O29 1.877(6) . ?
Nb10 O33 1.889(6) . ?
Nb10 O77 2.241(6) . ?
Nb11 O7 2.108(6) . ?
Nb11 O12 2.172(6) . ?
Nb11 O68 1.835(7) . ?
Nb11 O91 1.885(6) . ?
Nb11 O93 2.237(7) . ?
Nb11 O104 1.889(7) . ?
Nb12 Nb42 3.3574(11) . ?
Nb12 O8 2.098(6) . ?
Nb12 O15 2.010(7) . ?
Nb12 O25 1.938(7) . ?
Nb12 O88 1.933(7) . ?
Nb12 O106 1.792(7) . ?
Nb12 O112 2.336(6) . ?
Nb13 O18 1.930(7) . ?
Nb13 O41 2.056(6) . ?
Nb13 O52 2.063(7) . ?
Nb13 O95 1.911(7) . ?
Nb13 O103 1.786(7) . ?
Nb13 O127 2.444(6) . ?
Nb14 O21 2.076(6) . ?
Nb14 O38 1.937(7) . ?
Nb14 O63 2.108(6) . ?
Nb14 O100 1.941(7) . ?
Nb14 O107 2.321(6) . ?
Nb14 O126 1.774(7) . ?
Nb15 O22 2.068(6) . ?
Nb15 O49 2.014(7) . ?
Nb15 O50 1.967(6) . ?
Nb15 O88 1.964(6) . ?
Nb15 O105 1.771(7) . ?
Nb15 O131 2.385(6) . ?
Nb16 O6 2.104(6) . ?
Nb16 O10 1.886(6) . ?
Nb16 O14 2.202(6) . ?
Nb16 O52 1.832(7) . ?
Nb16 O77 2.228(6) . ?
Nb16 O87 1.884(6) . ?
Nb17 O15 1.923(6) . ?
Nb17 O48 1.929(7) . ?
Nb17 O92 2.054(6) . ?
Nb17 O109 2.056(7) . ?
Nb17 O112 2.483(6) . ?
Nb17 O130 1.760(7) . ?
Nb18 O37 1.918(7) . ?
Nb18 O49 1.914(7) . ?
Nb18 O69 2.046(6) . ?
Nb18 O75 2.061(6) . ?
Nb18 O131 2.467(7) . ?
Nb18 O133 1.778(7) . ?
Nb19 O7 2.077(6) . ?
Nb19 O74 1.945(7) . ?
Nb19 O82 1.970(7) . ?
Nb19 O119 1.996(7) . ?
Nb19 O156 2.395(6) . ?
Nb19 O160 1.781(7) . ?
Nb20 O2 2.185(6) . ?
Nb20 O46 1.886(7) . ?
Nb20 O57 1.887(7) . ?
Nb20 O63 2.101(6) . ?
Nb20 O81 1.818(7) . ?
Nb20 O107 2.253(6) . ?
Nb21 O6 2.088(6) . ?
Nb21 O20 1.960(7) . ?
Nb21 O95 2.022(7) . ?
Nb21 O121 1.959(7) . ?
Nb21 O127 2.376(6) . ?
Nb21 O161 1.760(7) . ?
Nb22 O18 2.023(7) . ?
Nb22 O20 1.971(7) . ?
Nb22 O21 2.100(6) . ?
Nb22 O78 1.759(7) . ?
Nb22 O99 1.932(7) . ?
Nb22 O127 2.387(6) . ?
Nb23 O3 2.100(7) . ?
Nb23 O7 2.095(7) . ?
Nb23 O45 1.934(7) . ?
Nb23 O89 1.943(7) . ?
Nb23 O93 2.329(6) . ?
Nb23 O134 1.772(6) . ?
Nb24 O9 2.074(6) . ?
Nb24 O13 1.990(7) . ?
Nb24 O64 1.988(7) . ?
Nb24 O76 1.949(7) . ?
Nb24 O83 2.383(6) . ?
Nb24 O125 1.779(7) . ?
Nb25 O6 2.082(6) . ?
Nb25 O11 2.105(7) . ?
Nb25 O67 1.947(7) . ?
Nb25 O77 2.296(6) . ?
Nb25 O86 1.934(7) . ?
Nb25 O154 1.774(7) . ?
Nb26 O3 2.091(7) . ?
Nb26 O12 2.190(6) . ?
Nb26 O26 1.887(7) . ?
Nb26 O73 1.883(7) . ?
Nb26 O84 1.828(7) . ?
Nb26 O93 2.233(7) . ?
Nb27 O4 2.092(6) . ?
Nb27 O9 2.108(7) . ?
Nb27 O59 1.940(7) . ?
Nb27 O66 1.936(7) . ?
Nb27 O114 2.310(6) . ?
Nb27 O129 1.770(7) . ?
Nb28 O11 2.089(6) . ?
Nb28 O16 1.955(7) . ?
Nb28 O71 2.007(7) . ?
Nb28 O120 2.351(6) . ?
Nb28 O121 1.929(7) . ?
Nb28 O135 1.789(7) . ?
Nb29 O3 2.103(6) . ?
Nb29 O61 2.018(7) . ?
Nb29 O64 1.949(7) . ?
Nb29 O74 1.923(7) . ?
Nb29 O83 2.340(6) . ?
Nb29 O153 1.794(7) . ?
Nb30 O4 2.104(6) . ?
Nb30 O54 2.002(7) . ?
Nb30 O76 1.912(7) . ?
Nb30 O82 1.958(7) . ?
Nb30 O128 1.792(7) . ?
Nb30 O156 2.344(6) . ?
Nb31 O10 2.023(6) . ?
Nb31 O29 2.026(7) . ?
Nb31 O43 1.967(7) . ?
Nb31 O77 2.463(6) . ?
Nb31 O110 1.952(7) . ?
Nb31 O157 1.777(7) . ?
Nb32 O37 2.029(7) . ?
Nb32 O39 2.067(7) . ?
Nb32 O50 1.959(7) . ?
Nb32 O113 1.921(7) . ?
Nb32 O131 2.363(6) . ?
Nb32 O142 1.801(7) . ?
Nb32 K1 3.993(6) . ?
Nb33 O4 2.082(6) . ?
Nb33 O51 2.194(7) . ?
Nb33 O97 1.833(7) . ?
Nb33 O101 1.904(7) . ?
Nb33 O114 2.239(7) . ?
Nb33 O116 1.884(7) . ?
Nb34 O58 1.978(7) . ?
Nb34 O72 1.974(7) . ?
Nb34 O89 1.982(7) . ?
Nb34 O91 2.028(7) . ?
Nb34 O93 2.528(7) . ?
Nb34 O144 1.754(7) . ?
Nb35 O17 2.048(7) . ?
Nb35 O31 1.932(7) . ?
Nb35 O71 1.920(7) . ?
Nb35 O81 2.041(7) . ?
Nb35 O120 2.469(7) . ?
Nb35 O124 1.769(7) . ?
Nb36 O16 1.959(7) . ?
Nb36 O31 1.999(7) . ?
Nb36 O63 2.106(6) . ?
Nb36 O99 1.918(7) . ?
Nb36 O120 2.350(6) . ?
Nb36 O148 1.783(7) . ?
Nb37 O30 2.034(6) . ?
Nb37 O38 1.994(7) . ?
Nb37 O60 1.969(7) . ?
Nb37 O102 1.981(7) . ?
Nb37 O107 2.517(6) . ?
Nb37 O138 1.768(7) . ?
Nb38 O39 2.093(7) . ?
Nb38 O40 2.195(6) . ?
Nb38 O69 1.826(6) . ?
Nb38 O85 1.876(7) . ?
Nb38 O94 1.892(7) . ?
Nb38 O123 2.214(7) . ?
Nb39 O13 1.925(7) . ?
Nb39 O61 1.920(7) . ?
Nb39 O79 2.055(7) . ?
Nb39 O83 2.455(7) . ?
Nb39 O84 2.048(7) . ?
Nb39 O122 1.765(8) . ?
Nb40 O23 2.089(7) . ?
Nb40 O40 2.186(6) . ?
Nb40 O96 1.887(7) . ?
Nb40 O108 1.886(7) . ?
Nb40 O109 1.815(7) . ?
Nb40 O123 2.243(7) . ?
Nb41 O56 2.048(7) . ?
Nb41 O57 2.008(7) . ?
Nb41 O102 1.966(7) . ?
Nb41 O107 2.497(6) . ?
Nb41 O132 1.962(7) . ?
Nb41 O145 1.779(7) . ?
Nb42 O23 2.072(7) . ?
Nb42 O25 1.973(7) . ?
Nb42 O48 1.995(7) . ?
Nb42 O112 2.375(6) . ?
Nb42 O113 1.953(7) . ?
Nb42 O137 1.778(7) . ?
Nb43 O54 1.916(6) . ?
Nb43 O68 2.057(6) . ?
Nb43 O97 2.056(7) . ?
Nb43 O119 1.922(7) . ?
Nb43 O141 1.773(7) . ?
Nb43 O156 2.461(7) . ?
Nb44 O26 2.040(7) . ?
Nb44 O58 1.969(7) . ?
Nb44 O65 1.970(7) . ?
Nb44 O93 2.466(6) . ?
Nb44 O104 2.024(7) . ?
Nb44 O155 1.754(7) . ?
Nb45 O36 1.970(7) . ?
Nb45 O47 1.976(7) . ?
Nb45 O55 2.010(7) . ?
Nb45 O101 2.021(7) . ?
Nb45 O114 2.467(6) . ?
Nb45 O151 1.764(8) . ?
Nb46 Nb53 3.3581(12) . ?
Nb46 O23 2.107(7) . ?
Nb46 O39 2.110(6) . ?
Nb46 O115 1.944(7) . ?
Nb46 O123 2.319(7) . ?
Nb46 O147 1.932(8) . ?
Nb46 O159 1.778(8) . ?
Nb47 O46 2.040(7) . ?
Nb47 O60 1.960(7) . ?
Nb47 O100 1.979(7) . ?
Nb47 O107 2.489(6) . ?
Nb47 O132 1.988(7) . ?
Nb47 O149 1.767(8) . ?
Nb48 O35 1.966(7) . ?
Nb48 O77 2.532(6) . ?
Nb48 O86 1.996(7) . ?
Nb48 O87 2.048(6) . ?
Nb48 O110 1.969(7) . ?
Nb48 O158 1.751(8) . ?
Nb49 O45 2.002(7) . ?
Nb49 O65 1.961(7) . ?
Nb49 O72 1.954(7) . ?
Nb49 O73 2.054(7) . ?
Nb49 O93 2.525(7) . ?
Nb49 O150 1.775(7) . ?
Nb50 O47 1.963(7) . ?
Nb50 O66 2.013(7) . ?
Nb50 O111 1.960(7) . ?
Nb50 O114 2.534(7) . ?
Nb50 O116 2.039(7) . ?
Nb50 O118 1.766(8) . ?
Nb51 O36 1.975(7) . ?
Nb51 O59 2.013(7) . ?
Nb51 O70 2.036(7) . ?
Nb51 O111 1.967(7) . ?
Nb51 O114 2.498(7) . ?
Nb51 O139 1.779(8) . ?
Nb52 O94 2.018(7) . ?
Nb52 O96 2.026(7) . ?
Nb52 O123 2.465(7) . ?
Nb52 O143 1.941(8) . ?
Nb52 O152 1.959(8) . ?
Nb52 O162 1.774(9) . ?
Nb53 O85 2.055(7) . ?
Nb53 O115 1.987(9) . ?
Nb53 O123 2.542(7) . ?
Nb53 O140 1.965(8) . ?
Nb53 O143 1.979(9) . ?
Nb53 O146 1.773(8) . ?
Nb54 O1 1.758(9) . ?
Nb54 O108 2.042(7) . ?
Nb54 O123 2.542(7) . ?
Nb54 O140 1.959(8) . ?
Nb54 O147 2.004(10) . ?
Nb54 O152 1.992(9) . ?
N1 C1 1.485(17) . ?
N1 Cu2 2.013(10) . ?
N2 C7 1.497(15) . ?
N2 Cu5 2.004(9) . ?
N3 C3 1.475(15) . ?
N3 Cu2 1.995(9) . ?
N4 C5 1.497(15) . ?
N4 Cu3 2.021(9) . ?
N5 C2 1.491(15) . ?
N5 Cu4 1.999(9) . ?
N6 C20 1.501(18) . ?
N6 Cu2 2.001(9) . ?
N7 C9 1.487(15) . ?
N7 Cu4 2.015(9) . ?
N8 C8 1.475(14) . ?
N8 Cu4 2.013(9) . ?
N9 C13 1.483(15) . ?
N9 Cu3 2.030(9) . ?
N10 C6 1.462(16) . ?
N10 Cu3 2.026(9) . ?
N11 C4 1.482(17) . ?
N11 Cu5 2.005(10) . ?
N12 C10 1.497(15) . ?
N12 Cu4 2.018(10) . ?
N13 C11 1.496(15) . ?
N13 Cu3 2.024(9) . ?
N14 C12 1.495(16) . ?
N14 Cu6 2.006(10) . ?
N15 C15 1.53(2) . ?
N15 Cu7 2.023(10) . ?
N16 C22 1.469(18) . ?
N16 Cu5 1.986(10) . ?
N17 C25 1.47(2) . ?
N17 Cu2 2.030(10) . ?
N18 C17 1.52(2) . ?
N18 Cu5 2.022(11) . ?
N19 C18 1.51(2) . ?
N19 Cu6 2.024(11) . ?
N20 C16 1.40(2) . ?
N20 Cu7 2.005(12) . ?
N21 C29 1.50(3) . ?
N21 Cu6 2.014(11) . ?
N22 C14 1.51(2) . ?
N22 Cu8 2.018(12) . ?
N23 C28 1.43(3) . ?
N23 Cu6 2.027(13) . ?
N24 C21 1.44(2) . ?
N24 Cu8 2.008(11) . ?
N25 C19 1.469(19) . ?
N25 Cu8 2.011(12) . ?
N26 C26 1.46(2) . ?
N26 Cu8 2.007(13) . ?
N27 C27 1.41(3) . ?
N27 Cu7 2.016(15) . ?
N28 C23 1.45(3) . ?
N28 Cu1 2.005(16) . ?
N29 C32 1.65(3) . ?
N29 Cu7 2.030(13) . ?
N30 C30 1.41(3) . ?
N30 Cu1 2.066(17) . ?
N31 C24 1.50(3) . ?
N31 Cu1 2.028(18) . ?
N32 C31 1.41(3) . ?
N32 Cu1 2.148(19) . ?
N33 C35 1.49(3) . ?
N33 Cu9 2.05(2) . ?
N34 C34 1.55(3) . ?
N34 Cu9 2.020(17) . ?
N35 C36 1.49(4) . ?
N35 Cu9 2.01(2) . ?
N36 C33 1.46(3) . ?
N36 Cu9 2.063(16) . ?
O2 Si2 1.651(6) . ?
O3 K10 3.012(8) . ?
O5 Si3 1.660(6) . ?
O8 K7 3.236(7) . ?
O11 K6 3.202(7) . ?
O12 Si1 1.658(6) . ?
O14 Si2 1.648(6) . ?
O15 K7 2.919(7) . ?
O24 K7 2.855(7) . ?
O25 K4 2.950(8) . ?
O33 K6 2.881(7) . ?
O37 K1 3.017(9) . ?
O40 Si3 1.651(7) . ?
O42 K7 3.396(7) . ?
O44 K2 3.329(7) . ?
O45 K10 2.873(8) . ?
O49 K1 2.828(9) . ?
O50 K4 2.885(7) . ?
O50 K1 3.028(10) . ?
O51 Si1 1.650(7) . ?
O61 K10 3.183(9) . ?
O64 K5 2.894(8) . ?
O67 K6 3.390(8) . ?
O71 K6 2.886(7) . ?
O73 K10 3.087(9) . ?
O74 K5 2.918(7) . ?
O76 K5 2.962(7) . ?
O78 K3 2.938(7) . ?
O82 K5 2.895(8) . ?
O83 Si1 1.645(7) . ?
O88 K4 2.982(7) . ?
O98 K2 2.536(7) . ?
O105 K2 2.770(7) . ?
O106 K7 3.383(8) . ?
O112 Si3 1.638(6) . ?
O113 K4 2.890(8) . ?
O120 Si2 1.644(7) . ?
O122 K6 2.844(8) 2_666 ?
O125 K2 2.825(8) . ?
O126 K3 2.777(7) . ?
O127 Si2 1.643(7) . ?
O129 K2 2.798(8) . ?
O131 Si3 1.633(7) . ?
O134 K3 2.955(7) . ?
O135 K6 3.245(8) . ?
O137 K8 2.140(9) . ?
O137 K9 2.700(8) . ?
O153 K10 2.913(9) . ?
O154 K8 2.107(9) . ?
O154 K9 2.714(8) . ?
O156 Si1 1.637(7) . ?
O159 K8 2.432(9) . ?
O159 K9 2.904(9) . ?
O160 K3 2.837(7) . ?
O161 K8 2.349(9) . ?
O161 K9 2.684(8) . ?
O19W K6 2.866(12) 2_666 ?
O20W K1 3.329(14) . ?
O24W Cu7 2.348(8) . ?
O27W K10 2.730(15) 2_666 ?
O47W O48W 1.114(11) . ?
O51W Cu1 2.294(13) . ?
O52W K7 2.811(11) . ?
O53W K7 2.856(9) . ?
O54W K4 3.297(8) . ?
O54W K5 3.043(7) . ?
O55W K2 2.799(12) . ?
O56W K2 2.770(9) . ?
O57W K4 2.931(17) . ?
O57W K5 3.04(2) . ?
O58W K4 3.16(2) . ?
O58W K5 2.744(16) . ?
O59W K1 2.688(10) . ?
O60W K4 2.778(8) . ?
O60W K8 2.160(10) . ?
O61W K6 2.957(10) . ?
O62W K9 2.81(2) . ?
O63W K3 2.886(15) . ?
O64W K3 2.711(10) . ?
O65W K3 2.745(9) . ?
O66W K10 3.231(17) . ?
O66W K6 2.921(16) 2_666 ?
O67W K10 3.198(13) . ?
O68W K3 3.310(8) . ?
O68W K5 3.083(8) . ?
O71W K1 3.16(2) . ?
C1 C3 1.522(15) . ?
C2 C10 1.512(18) . ?
C4 C7 1.536(16) . ?
C5 C11 1.510(17) . ?
C5 K2 3.494(12) . ?
C6 C13 1.504(17) . ?
C8 C9 1.531(15) . ?
C12 C18 1.514(19) . ?
C14 C19 1.48(2) . ?
C15 C16 1.53(2) . ?
C17 C22 1.50(2) . ?
C20 C25 1.44(2) . ?
C21 C26 1.40(3) . ?
C23 C31 1.68(4) . ?
C24 C30 1.50(3) . ?
C27 C32 1.38(4) . ?
C28 C29 1.28(3) . ?
C33 C34 1.53(3) . ?
C35 C36 1.58(3) . ?
K10 O27W 2.730(15) 2_666 ?
K4 K8 4.691(6) . ?
K6 O122 2.844(8) 2_666 ?
K6 O19W 2.866(12) 2_666 ?
K6 O66W 2.921(16) 2_666 ?

loop_
_geom_torsion_atom_site_label_1
_geom_torsion_atom_site_label_2
_geom_torsion_atom_site_label_3
_geom_torsion_atom_site_label_4
_geom_torsion
_geom_torsion_site_symmetry_1
_geom_torsion_site_symmetry_2
_geom_torsion_site_symmetry_3
_geom_torsion_site_symmetry_4
_geom_torsion_publ_flag
Cd1 O126 K3 O78 103.9(3) . . . . ?
Cd1 O126 K3 O134 -27.6(2) . . . . ?
Cd1 O126 K3 O160 24.3(3) . . . . ?
Cd1 O126 K3 O63W 124.2(3) . . . . ?
Cd1 O126 K3 O64W -94.9(4) . . . . ?
Cd1 O126 K3 O65W -167.6(3) . . . . ?
Cd1 O126 K3 O68W 40.9(2) . . . . ?
Cd1 O134 K3 O78 -21.1(3) . . . . ?
Cd1 O134 K3 O126 28.0(2) . . . . ?
Cd1 O134 K3 O160 -99.6(3) . . . . ?
Cd1 O134 K3 O63W -81.0(8) . . . . ?
Cd1 O134 K3 O64W 160.7(3) . . . . ?
Cd1 O134 K3 O65W 91.1(4) . . . . ?
Cd1 O134 K3 O68W -40.3(2) . . . . ?
Cd1 O153 K10 O3 -102.1(3) . . . . ?
Cd1 O153 K10 O45 -56.9(3) . . . . ?
Cd1 O153 K10 O61 -165.6(3) . . . . ?
Cd1 O153 K10 O73 -109.5(3) . . . . ?
Cd1 O153 K10 O27W 26.1(15) . . . 2_666 ?
Cd1 O153 K10 O66W 144.0(4) . . . . ?
Cd1 O153 K10 O67W 22.5(3) . . . . ?
Cd1 O67W K10 O3 26.5(3) . . . . ?
Cd1 O67W K10 O45 78.8(3) . . . . ?
Cd1 O67W K10 O61 -28.9(4) . . . . ?
Cd1 O67W K10 O73 80.7(4) . . . . ?
Cd1 O67W K10 O153 -21.0(2) . . . . ?
Cd1 O67W K10 O27W 159.9(4) . . . 2_666 ?
Cd1 O67W K10 O66W -84.7(4) . . . . ?
Cd1 O68W K3 O78 -120.2(3) . . . . ?
Cd1 O68W K3 O126 -39.9(2) . . . . ?
Cd1 O68W K3 O134 38.71(19) . . . . ?
Cd1 O68W K3 O160 120.8(3) . . . . ?
Cd1 O68W K3 O63W -158.1(3) . . . . ?
Cd1 O68W K3 O64W 74.7(5) . . . . ?
Cd1 O68W K3 O65W -86.2(4) . . . . ?
Cd1 O68W K5 O64 -12.9(3) . . . . ?
Cd1 O68W K5 O74 -57.9(3) . . . . ?
Cd1 O68W K5 O76 -68.1(4) . . . . ?
Cd1 O68W K5 O82 -110.9(3) . . . . ?
Cd1 O68W K5 O54W 107.6(11) . . . . ?
Cd1 O68W K5 O57W 105.8(5) . . . . ?
Cd1 O68W K5 O58W 164.6(5) . . . . ?
Cd2 O98 K2 O44 -152.7(3) . . . . ?
Cd2 O98 K2 O105 110.9(3) . . . . ?
Cd2 O98 K2 O125 34.6(3) . . . . ?
Cd2 O98 K2 O129 -24.5(2) . . . . ?
Cd2 O98 K2 O55W -94.3(5) . . . . ?
Cd2 O98 K2 O56W 77.6(6) . . . . ?
Cd2 O98 K2 C5 164.4(3) . . . . ?
Cd2 O106 K7 O8 97.2(3) . . . . ?
Cd2 O106 K7 O15 165.1(3) . . . . ?
Cd2 O106 K7 O24 90.8(2) . . . . ?
Cd2 O106 K7 O42 49.3(2) . . . . ?
Cd2 O106 K7 O52W -7.4(4) . . . . ?
Cd2 O106 K7 O53W -2.2(2) . . . . ?
Cd2 O129 K2 O44 67.0(3) . . . . ?
Cd2 O129 K2 O98 23.8(2) . . . . ?
Cd2 O129 K2 O105 -28.0(3) . . . . ?
Cd2 O129 K2 O125 -93.1(3) . . . . ?
Cd2 O129 K2 O55W 171.5(3) . . . . ?
Cd2 O129 K2 O56W -129.9(3) . . . . ?
Cd2 O129 K2 C5 134.5(17) . . . . ?
Cd2 O53W K7 O8 -51.9(3) . . . . ?
Cd2 O53W K7 O15 -8.6(4) . . . . ?
Cd2 O53W K7 O24 -101.9(3) . . . . ?
Cd2 O53W K7 O42 -98.4(3) . . . . ?
Cd2 O53W K7 O106 2.3(2) . . . . ?
Cd2 O53W K7 O52W 178.3(4) . . . . ?
Cd2 O54W K4 O25 3.6(4) . . . . ?
Cd2 O54W K4 O50 101.6(4) . . . . ?
Cd2 O54W K4 O88 53.3(3) . . . . ?
Cd2 O54W K4 O113 50.2(5) . . . . ?
Cd2 O54W K4 O57W -110.4(5) . . . . ?
Cd2 O54W K4 O58W -54.5(4) . . . . ?
Cd2 O54W K4 O60W -71.5(10) . . . . ?
Cd2 O54W K4 K8 -27.2(6) . . . . ?
Cd2 O54W K5 O64 -110.1(3) . . . . ?
Cd2 O54W K5 O74 -68.7(4) . . . . ?
Cd2 O54W K5 O76 -55.6(3) . . . . ?
Cd2 O54W K5 O82 -12.5(3) . . . . ?
Cd2 O54W K5 O57W 129.8(4) . . . . ?
Cd2 O54W K5 O58W 67.3(5) . . . . ?
Cd2 O54W K5 O68W 128.1(11) . . . . ?
Cd3 O135 K6 O11 -97.1(3) . . . . ?
Cd3 O135 K6 O33 -90.7(3) . . . . ?
Cd3 O135 K6 O67 -49.2(2) . . . . ?
Cd3 O135 K6 O71 -165.1(3) . . . . ?
Cd3 O135 K6 O122 66.3(9) . . . 2_666 ?
Cd3 O135 K6 O19W 152.8(3) . . . 2_666 ?
Cd3 O135 K6 O61W 1.7(2) . . . . ?
Cd3 O135 K6 O66W 85.7(5) . . . 2_666 ?
Cd3 O154 K8 O137 4.6(18) . . . . ?
Cd3 O154 K8 O159 46.5(2) . . . . ?
Cd3 O154 K8 O161 -137.7(3) . . . . ?
Cd3 O154 K8 O60W -44.5(3) . . . . ?
Cd3 O154 K8 K4 -36.5(2) . . . . ?
Cd3 O154 K9 O137 -35.1(3) . . . . ?
Cd3 O154 K9 O159 24.6(2) . . . . ?
Cd3 O154 K9 O161 -108.8(3) . . . . ?
Cd3 O154 K9 O62W 176.2(6) . . . . ?
Cd3 O159 K8 O137 121.8(3) . . . . ?
Cd3 O159 K8 O154 -49.5(3) . . . . ?
Cd3 O159 K8 O161 -80(2) . . . . ?
Cd3 O159 K8 O60W 41.5(3) . . . . ?
Cd3 O159 K8 K4 61.66(15) . . . . ?
Cd3 O159 K9 O137 91.2(3) . . . . ?
Cd3 O159 K9 O154 -24.8(2) . . . . ?
Cd3 O159 K9 O161 26.4(4) . . . . ?
Cd3 O159 K9 O62W -81.9(10) . . . . ?
Cd3 O60W K4 O25 113.7(3) . . . . ?
Cd3 O60W K4 O50 16.0(4) . . . . ?
Cd3 O60W K4 O88 74.9(5) . . . . ?
Cd3 O60W K4 O113 59.3(3) . . . . ?
Cd3 O60W K4 O54W -171.1(7) . . . . ?
Cd3 O60W K4 O57W -129.1(5) . . . . ?
Cd3 O60W K4 O58W 173.8(4) . . . . ?
Cd3 O60W K4 K8 101.0(7) . . . . ?
Cd3 O60W K8 O137 -126.7(3) . . . . ?
Cd3 O60W K8 O154 43.3(3) . . . . ?
Cd3 O60W K8 O159 -38.2(2) . . . . ?
Cd3 O60W K8 O161 134.8(3) . . . . ?
Cd3 O60W K8 K4 -114.9(7) . . . . ?
Cd3 O61W K6 O11 53.1(3) . . . . ?
Cd3 O61W K6 O33 104.1(3) . . . . ?
Cd3 O61W K6 O67 98.6(4) . . . . ?
Cd3 O61W K6 O71 10.1(4) . . . . ?
Cd3 O61W K6 O122 -166.3(3) . . . 2_666 ?
Cd3 O61W K6 O135 -1.7(2) . . . . ?
Cd3 O61W K6 O19W -71.8(7) . . . 2_666 ?
Cd3 O61W K6 O66W -93.7(5) . . . 2_666 ?
Nb1 Nb25 O6 Nb16 -7.6(4) . . . . ?
Nb1 Nb25 O6 Nb21 160.53(19) . . . . ?
Nb1 Nb25 O11 Nb10 -41.4(2) . . . . ?
Nb1 Nb25 O11 Nb28 152.4(3) . . . . ?
Nb1 Nb25 O11 K6 55.61(18) . . . . ?
Nb1 Nb25 O67 K6 -105.9(4) . . . . ?
Nb1 Nb25 O77 Nb10 86.8(2) . . . . ?
Nb1 Nb25 O77 Nb16 -170.9(3) . . . . ?
Nb1 Nb25 O77 Nb31 -42.3(18) . . . . ?
Nb1 Nb25 O77 Nb48 -83.62(17) . . . . ?
Nb1 Nb25 O86 Nb48 43.5(3) . . . . ?
Nb1 Nb25 O154 Cd3 -51.7(7) . . . . ?
Nb1 Nb25 O154 K8 151.8(5) . . . . ?
Nb1 Nb25 O154 K9 118.1(3) . . . . ?
Nb1 O33 K6 O11 94.2(3) . . . . ?
Nb1 O33 K6 O67 29.7(2) . . . . ?
Nb1 O33 K6 O71 139.3(3) . . . . ?
Nb1 O33 K6 O122 -86.0(3) . . . 2_666 ?
Nb1 O33 K6 O135 87.8(3) . . . . ?
Nb1 O33 K6 O19W -157.9(3) . . . 2_666 ?
Nb1 O33 K6 O61W 24.3(4) . . . . ?
Nb1 O33 K6 O66W -80.7(14) . . . 2_666 ?
Nb1 O67 K6 O11 -101.7(3) . . . . ?
Nb1 O67 K6 O33 -28.4(2) . . . . ?
Nb1 O67 K6 O71 -104.8(3) . . . . ?
Nb1 O67 K6 O122 41.3(3) . . . 2_666 ?
Nb1 O67 K6 O135 -153.7(2) . . . . ?
Nb1 O67 K6 O19W -48.0(8) . . . 2_666 ?
Nb1 O67 K6 O61W 144.7(4) . . . . ?
Nb1 O67 K6 O66W 127.7(5) . . . 2_666 ?
Nb2 O44 K2 O98 -173.9(10) . . . . ?
Nb2 O44 K2 O105 -101.7(9) . . . . ?
Nb2 O44 K2 O125 -152.5(8) . . . . ?
Nb2 O44 K2 O129 136.9(9) . . . . ?
Nb2 O44 K2 O55W 35.5(9) . . . . ?
Nb2 O44 K2 O56W -20.9(10) . . . . ?
Nb2 O44 K2 C5 -34.6(9) . . . . ?
Nb3 O5 Si3 O40 -109.2(4) . . . . ?
Nb3 O5 Si3 O112 132.9(4) . . . . ?
Nb3 O5 Si3 O131 9.4(5) . . . . ?
Nb4 O8 K7 O15 -158.1(3) . . . . ?
Nb4 O8 K7 O24 81.2(3) . . . . ?
Nb4 O8 K7 O42 16.74(19) . . . . ?
Nb4 O8 K7 O106 -91.3(3) . . . . ?
Nb4 O8 K7 O52W 30.9(4) . . . . ?
Nb4 O8 K7 O53W -31.0(3) . . . . ?
Nb4 O42 K7 O8 -17.8(2) . . . . ?
Nb4 O42 K7 O15 -13.6(3) . . . . ?
Nb4 O42 K7 O24 -90.9(3) . . . . ?
Nb4 O42 K7 O106 33.6(2) . . . . ?
Nb4 O42 K7 O52W 174.4(3) . . . . ?
Nb4 O42 K7 O53W 93.5(3) . . . . ?
Nb4 O44 K2 O98 -10.4(2) . . . . ?
Nb4 O44 K2 O105 61.9(2) . . . . ?
Nb4 O44 K2 O125 11.0(7) . . . . ?
Nb4 O44 K2 O129 -59.5(3) . . . . ?
Nb4 O44 K2 O55W -161.0(3) . . . . ?
Nb4 O44 K2 O56W 142.7(3) . . . . ?
Nb4 O44 K2 C5 128.9(3) . . . . ?
Nb4 O98 K2 O44 12.5(3) . . . . ?
Nb4 O98 K2 O105 -83.9(3) . . . . ?
Nb4 O98 K2 O125 -160.2(3) . . . . ?
Nb4 O98 K2 O129 140.7(4) . . . . ?
Nb4 O98 K2 O55W 71.0(6) . . . . ?
Nb4 O98 K2 O56W -117.2(6) . . . . ?
Nb4 O98 K2 C5 -30.4(5) . . . . ?
Nb6 O5 Si3 O40 109.3(4) . . . . ?
Nb6 O5 Si3 O112 -8.5(5) . . . . ?
Nb6 O5 Si3 O131 -132.0(4) . . . . ?
Nb6 O8 K7 O15 93.1(2) . . . . ?
Nb6 O8 K7 O24 -27.6(2) . . . . ?
Nb6 O8 K7 O42 -92.1(2) . . . . ?
Nb6 O8 K7 O106 159.9(3) . . . . ?
Nb6 O8 K7 O52W -77.9(3) . . . . ?
Nb6 O8 K7 O53W -139.8(2) . . . . ?
Nb6 O24 K7 O8 32.6(2) . . . . ?
Nb6 O24 K7 O15 -10.9(3) . . . . ?
Nb6 O24 K7 O42 97.2(3) . . . . ?
Nb6 O24 K7 O106 38.9(3) . . . . ?
Nb6 O24 K7 O52W 172.4(3) . . . . ?
Nb6 O24 K7 O53W 100.7(3) . . . . ?
Nb7 O2 Si2 O14 -108.2(4) . . . . ?
Nb7 O2 Si2 O120 133.7(4) . . . . ?
Nb7 O2 Si2 O127 10.6(5) . . . . ?
Nb8 O51 Si1 O12 107.7(4) . . . . ?
Nb8 O51 Si1 O83 -9.6(5) . . . . ?
Nb8 O51 Si1 O156 -133.8(4) . . . . ?
Nb9 O24 K7 O8 -94.9(3) . . . . ?
Nb9 O24 K7 O15 -138.4(3) . . . . ?
Nb9 O24 K7 O42 -30.3(2) . . . . ?
Nb9 O24 K7 O106 -88.5(3) . . . . ?
Nb9 O24 K7 O52W 44.9(3) . . . . ?
Nb9 O24 K7 O53W -26.8(3) . . . . ?
Nb9 O42 K7 O8 101.9(3) . . . . ?
Nb9 O42 K7 O15 106.2(2) . . . . ?
Nb9 O42 K7 O24 28.9(2) . . . . ?
Nb9 O42 K7 O106 153.4(2) . . . . ?
Nb9 O42 K7 O52W -65.8(3) . . . . ?
Nb9 O42 K7 O53W -146.7(3) . . . . ?
Nb10 O11 K6 O33 27.0(2) . . . . ?
Nb10 O11 K6 O67 91.6(2) . . . . ?
Nb10 O11 K6 O71 -92.1(3) . . . . ?
Nb10 O11 K6 O122 26.7(4) . . . 2_666 ?
Nb10 O11 K6 O135 -160.4(3) . . . . ?
Nb10 O11 K6 O19W -68.9(4) . . . 2_666 ?
Nb10 O11 K6 O61W 137.7(3) . . . . ?
Nb10 O11 K6 O66W -155.7(7) . . . 2_666 ?
Nb10 O14 Si2 O2 -108.5(4) . . . . ?
Nb10 O14 Si2 O120 9.3(5) . . . . ?
Nb10 O14 Si2 O127 132.9(4) . . . . ?
Nb10 O33 K6 O11 -31.5(2) . . . . ?
Nb10 O33 K6 O67 -96.0(3) . . . . ?
Nb10 O33 K6 O71 13.5(3) . . . . ?
Nb10 O33 K6 O122 148.3(3) . . . 2_666 ?
Nb10 O33 K6 O135 -37.9(3) . . . . ?
Nb10 O33 K6 O19W 76.4(4) . . . 2_666 ?
Nb10 O33 K6 O61W -101.5(3) . . . . ?
Nb10 O33 K6 O66W 153.6(13) . . . 2_666 ?
Nb11 O12 Si1 O51 108.2(4) . . . . ?
Nb11 O12 Si1 O83 -134.0(4) . . . . ?
Nb11 O12 Si1 O156 -10.7(5) . . . . ?
Nb12 Nb42 O23 Nb40 -36.5(5) . . . . ?
Nb12 Nb42 O23 Nb46 127.0(3) . . . . ?
Nb12 Nb42 O25 K4 -110.9(4) . . . . ?
Nb12 Nb42 O48 Nb17 41.1(3) . . . . ?
Nb12 Nb42 O112 Nb17 -89.0(2) . . . . ?
Nb12 Nb42 O112 Si3 132.9(5) . . . . ?
Nb12 Nb42 O113 Nb32 -97.4(9) . . . . ?
Nb12 Nb42 O113 K4 57.62(18) . . . . ?
Nb12 Nb42 O137 K8 -124.5(5) . . . . ?
Nb12 Nb42 O137 K9 -174.0(3) . . . . ?
Nb12 O8 K7 O15 -37.50(19) . . . . ?
Nb12 O8 K7 O24 -158.2(3) . . . . ?
Nb12 O8 K7 O42 137.3(3) . . . . ?
Nb12 O8 K7 O106 29.33(18) . . . . ?
Nb12 O8 K7 O52W 151.6(3) . . . . ?
Nb12 O8 K7 O53W 89.6(2) . . . . ?
Nb12 O15 K7 O8 39.9(2) . . . . ?
Nb12 O15 K7 O24 84.2(2) . . . . ?
Nb12 O15 K7 O42 35.9(3) . . . . ?
Nb12 O15 K7 O106 -29.32(19) . . . . ?
Nb12 O15 K7 O52W 108.2(19) . . . . ?
Nb12 O15 K7 O53W -17.5(3) . . . . ?
Nb12 O25 K4 O50 -58.1(3) . . . . ?
Nb12 O25 K4 O88 -16.9(2) . . . . ?
Nb12 O25 K4 O113 -101.4(3) . . . . ?
Nb12 O25 K4 O54W 33.6(3) . . . . ?
Nb12 O25 K4 O57W 133.5(5) . . . . ?
Nb12 O25 K4 O58W 89.7(4) . . . . ?
Nb12 O25 K4 O60W -162.2(3) . . . . ?
Nb12 O25 K4 K8 -158.6(3) . . . . ?
Nb12 O88 K4 O25 16.9(2) . . . . ?
Nb12 O88 K4 O50 146.1(3) . . . . ?
Nb12 O88 K4 O113 80.9(3) . . . . ?
Nb12 O88 K4 O54W -96.4(3) . . . . ?
Nb12 O88 K4 O57W -59.8(11) . . . . ?
Nb12 O88 K4 O58W -41.0(4) . . . . ?
Nb12 O88 K4 O60W 65.7(4) . . . . ?
Nb12 O88 K4 K8 58.0(3) . . . . ?
Nb12 O106 K7 O8 -35.0(2) . . . . ?
Nb12 O106 K7 O15 32.9(2) . . . . ?
Nb12 O106 K7 O24 -41.4(3) . . . . ?
Nb12 O106 K7 O42 -82.9(2) . . . . ?
Nb12 O106 K7 O52W -139.6(3) . . . . ?
Nb12 O106 K7 O53W -134.3(3) . . . . ?
Nb12 O112 Si3 O5 -63.1(5) . . . . ?
Nb12 O112 Si3 O40 177.6(4) . . . . ?
Nb12 O112 Si3 O131 57.6(5) . . . . ?
Nb13 O127 Si2 O2 -59.8(5) . . . . ?
Nb13 O127 Si2 O14 59.7(5) . . . . ?
Nb13 O127 Si2 O120 -179.7(4) . . . . ?
Nb14 O126 K3 O78 -79.1(4) . . . . ?
Nb14 O126 K3 O134 149.4(5) . . . . ?
Nb14 O126 K3 O160 -158.7(4) . . . . ?
Nb14 O126 K3 O63W -58.8(5) . . . . ?
Nb14 O126 K3 O64W 82.1(5) . . . . ?
Nb14 O126 K3 O65W 9.4(5) . . . . ?
Nb14 O126 K3 O68W -142.1(5) . . . . ?
Nb15 O49 K1 Nb32 60.1(2) . . . . ?
Nb15 O49 K1 O37 94.0(3) . . . . ?
Nb15 O49 K1 O50 27.7(2) . . . . ?
Nb15 O49 K1 O20W -153.7(3) . . . . ?
Nb15 O49 K1 O59W -136.7(4) . . . . ?
Nb15 O49 K1 O71W -42.2(5) . . . . ?
Nb15 O50 K4 O25 58.9(3) . . . . ?
Nb15 O50 K4 O88 18.4(2) . . . . ?
Nb15 O50 K4 O113 101.6(3) . . . . ?
Nb15 O50 K4 O54W -29.8(3) . . . . ?
Nb15 O50 K4 O57W -140.3(8) . . . . ?
Nb15 O50 K4 O58W 6.3(7) . . . . ?
Nb15 O50 K4 O60W 148.2(3) . . . . ?
Nb15 O50 K4 K8 131.9(2) . . . . ?
Nb15 O50 K1 Nb32 -121.7(4) . . . . ?
Nb15 O50 K1 O37 -98.8(3) . . . . ?
Nb15 O50 K1 O49 -28.0(2) . . . . ?
Nb15 O50 K1 O20W -29.5(4) . . . . ?
Nb15 O50 K1 O59W 73.9(17) . . . . ?
Nb15 O50 K1 O71W 75.0(5) . . . . ?
Nb15 O88 K4 O25 -147.4(3) . . . . ?
Nb15 O88 K4 O50 -18.2(2) . . . . ?
Nb15 O88 K4 O113 -83.4(3) . . . . ?
Nb15 O88 K4 O54W 99.3(3) . . . . ?
Nb15 O88 K4 O57W 135.9(10) . . . . ?
Nb15 O88 K4 O58W 154.6(4) . . . . ?
Nb15 O88 K4 O60W -98.6(4) . . . . ?
Nb15 O88 K4 K8 -106.3(2) . . . . ?
Nb15 O105 K2 O44 -27.7(4) . . . . ?
Nb15 O105 K2 O98 28.9(4) . . . . ?
Nb15 O105 K2 O125 137.1(5) . . . . ?
Nb15 O105 K2 O129 78.4(5) . . . . ?
Nb15 O105 K2 O55W -130.6(5) . . . . ?
Nb15 O105 K2 O56W -164.2(5) . . . . ?
Nb15 O105 K2 C5 -98.8(5) . . . . ?
Nb15 O131 Si3 O5 62.1(4) . . . . ?
Nb15 O131 Si3 O40 -178.0(3) . . . . ?
Nb15 O131 Si3 O112 -58.1(5) . . . . ?
Nb16 O14 Si2 O2 108.8(4) . . . . ?
Nb16 O14 Si2 O120 -133.3(4) . . . . ?
Nb16 O14 Si2 O127 -9.8(5) . . . . ?
Nb17 O15 K7 O8 -96.0(4) . . . . ?
Nb17 O15 K7 O24 -51.8(4) . . . . ?
Nb17 O15 K7 O42 -100.1(4) . . . . ?
Nb17 O15 K7 O106 -165.3(5) . . . . ?
Nb17 O15 K7 O52W -28(2) . . . . ?
Nb17 O15 K7 O53W -153.4(3) . . . . ?
Nb17 O112 Si3 O5 59.3(5) . . . . ?
Nb17 O112 Si3 O40 -60.0(5) . . . . ?
Nb17 O112 Si3 O131 180.0(4) . . . . ?
Nb18 O37 K1 Nb32 119.1(4) . . . . ?
Nb18 O37 K1 O49 27.5(2) . . . . ?
Nb18 O37 K1 O50 97.2(3) . . . . ?
Nb18 O37 K1 O20W -29.4(3) . . . . ?
Nb18 O37 K1 O59W -80.4(6) . . . . ?
Nb18 O37 K1 O71W 89.6(6) . . . . ?
Nb18 O49 K1 Nb32 -61.8(2) . . . . ?
Nb18 O49 K1 O37 -27.9(2) . . . . ?
Nb18 O49 K1 O50 -94.1(3) . . . . ?
Nb18 O49 K1 O20W 84.4(3) . . . . ?
Nb18 O49 K1 O59W 101.4(4) . . . . ?
Nb18 O49 K1 O71W -164.1(5) . . . . ?
Nb18 O131 Si3 O5 -59.4(5) . . . . ?
Nb18 O131 Si3 O40 60.4(5) . . . . ?
Nb18 O131 Si3 O112 -179.7(4) . . . . ?
Nb19 O74 K5 O64 148.6(3) . . . . ?
Nb19 O74 K5 O76 84.8(3) . . . . ?
Nb19 O74 K5 O82 20.9(2) . . . . ?
Nb19 O74 K5 O54W 97.4(3) . . . . ?
Nb19 O74 K5 O57W -104.6(5) . . . . ?
Nb19 O74 K5 O58W -3.6(7) . . . . ?
Nb19 O74 K5 O68W -86.6(3) . . . . ?
Nb19 O82 K5 O64 -63.2(3) . . . . ?
Nb19 O82 K5 O74 -20.6(2) . . . . ?
Nb19 O82 K5 O76 -104.2(3) . . . . ?
Nb19 O82 K5 O54W -150.9(3) . . . . ?
Nb19 O82 K5 O57W 86.9(5) . . . . ?
Nb19 O82 K5 O58W 143.6(4) . . . . ?
Nb19 O82 K5 O68W 37.0(3) . . . . ?
Nb19 O156 Si1 O12 -60.7(4) . . . . ?
Nb19 O156 Si1 O51 179.2(3) . . . . ?
Nb19 O156 Si1 O83 58.5(5) . . . . ?
Nb19 O160 K3 O78 -143.5(6) . . . . ?
Nb19 O160 K3 O126 -78.7(6) . . . . ?
Nb19 O160 K3 O134 -26.8(6) . . . . ?
Nb19 O160 K3 O63W 161.3(6) . . . . ?
Nb19 O160 K3 O64W 56.8(6) . . . . ?
Nb19 O160 K3 O65W 133.2(7) . . . . ?
Nb19 O160 K3 O68W -96.9(6) . . . . ?
Nb20 O2 Si2 O14 108.2(4) . . . . ?
Nb20 O2 Si2 O120 -9.9(5) . . . . ?
Nb20 O2 Si2 O127 -133.0(4) . . . . ?
Nb21 O127 Si2 O2 178.2(3) . . . . ?
Nb21 O127 Si2 O14 -62.3(4) . . . . ?
Nb21 O127 Si2 O120 58.3(5) . . . . ?
Nb21 O161 K8 O137 -139.6(5) . . . . ?
Nb21 O161 K8 O154 32.4(5) . . . . ?
Nb21 O161 K8 O159 63(3) . . . . ?
Nb21 O161 K8 O60W -58.9(5) . . . . ?
Nb21 O161 K8 K4 -78.6(5) . . . . ?
Nb21 O161 K9 Cd3 -59.0(6) . . . . ?
Nb21 O161 K9 O137 -133.5(6) . . . . ?
Nb21 O161 K9 O154 -26.5(6) . . . . ?
Nb21 O161 K9 O159 -73.6(7) . . . . ?
Nb21 O161 K9 O62W 73.2(7) . . . . ?
Nb22 O78 K3 O126 24.9(5) . . . . ?
Nb22 O78 K3 O134 74.2(6) . . . . ?
Nb22 O78 K3 O160 138.9(6) . . . . ?
Nb22 O78 K3 O63W -133.4(7) . . . . ?
Nb22 O78 K3 O64W -110.8(10) . . . . ?
Nb22 O78 K3 O65W -63.9(6) . . . . ?
Nb22 O78 K3 O68W 94.4(6) . . . . ?
Nb22 O127 Si2 O2 61.8(4) . . . . ?
Nb22 O127 Si2 O14 -178.6(3) . . . . ?
Nb22 O127 Si2 O120 -58.1(5) . . . . ?
Nb23 O3 K10 Cd1 60.34(18) . . . . ?
Nb23 O3 K10 O45 -26.4(2) . . . . ?
Nb23 O3 K10 O61 162.7(3) . . . . ?
Nb23 O3 K10 O73 -92.6(3) . . . . ?
Nb23 O3 K10 O153 95.6(3) . . . . ?
Nb23 O3 K10 O27W -70.1(5) . . . 2_666 ?
Nb23 O3 K10 O66W 161.6(4) . . . . ?
Nb23 O3 K10 O67W 44.0(3) . . . . ?
Nb23 O45 K10 Cd1 -46.6(2) . . . . ?
Nb23 O45 K10 O3 29.7(2) . . . . ?
Nb23 O45 K10 O61 37.4(4) . . . . ?
Nb23 O45 K10 O73 98.0(3) . . . . ?
Nb23 O45 K10 O153 -17.8(3) . . . . ?
Nb23 O45 K10 O27W 176.5(4) . . . 2_666 ?
Nb23 O45 K10 O66W 51.3(12) . . . . ?
Nb23 O45 K10 O67W -83.7(3) . . . . ?
Nb23 O134 K3 O78 154.6(3) . . . . ?
Nb23 O134 K3 O126 -156.3(4) . . . . ?
Nb23 O134 K3 O160 76.1(4) . . . . ?
Nb23 O134 K3 O63W 94.7(8) . . . . ?
Nb23 O134 K3 O64W -23.6(5) . . . . ?
Nb23 O134 K3 O65W -93.2(5) . . . . ?
Nb23 O134 K3 O68W 135.4(4) . . . . ?
Nb24 O64 K5 O74 -102.8(3) . . . . ?
Nb24 O64 K5 O76 -19.8(2) . . . . ?
Nb24 O64 K5 O82 -60.8(3) . . . . ?
Nb24 O64 K5 O54W 40.2(3) . . . . ?
Nb24 O64 K5 O57W 143.1(4) . . . . ?
Nb24 O64 K5 O58W 34.8(11) . . . . ?
Nb24 O64 K5 O68W -150.5(3) . . . . ?
Nb24 O76 K5 O64 20.1(2) . . . . ?
Nb24 O76 K5 O74 85.3(3) . . . . ?
Nb24 O76 K5 O82 149.3(3) . . . . ?
Nb24 O76 K5 O54W -83.9(3) . . . . ?
Nb24 O76 K5 O57W -62.8(15) . . . . ?
Nb24 O76 K5 O58W -137.4(4) . . . . ?
Nb24 O76 K5 O68W 95.1(3) . . . . ?
Nb24 O83 Si1 O12 179.4(3) . . . . ?
Nb24 O83 Si1 O51 -61.2(4) . . . . ?
Nb24 O83 Si1 O156 59.7(5) . . . . ?
Nb24 O125 K2 O44 -109.5(7) . . . . ?
Nb24 O125 K2 O98 -91.1(6) . . . . ?
Nb24 O125 K2 O105 -160.9(6) . . . . ?
Nb24 O125 K2 O129 -32.5(5) . . . . ?
Nb24 O125 K2 O55W 62.6(6) . . . . ?
Nb24 O125 K2 O56W 108.0(6) . . . . ?
Nb24 O125 K2 C5 140.3(5) . . . . ?
Nb25 Nb1 O33 Nb10 48.6(3) . . . . ?
Nb25 Nb1 O33 K6 -71.9(2) . . . . ?
Nb25 Nb1 O35 Nb48 -45.9(3) . . . . ?
Nb25 Nb1 O43 Nb31 3.9(5) . . . . ?
Nb25 Nb1 O67 K6 112.1(4) . . . . ?
Nb25 Nb1 O77 Nb10 -97.0(2) . . . . ?
Nb25 Nb1 O77 Nb16 114.8(18) . . . . ?
Nb25 Nb1 O77 Nb31 173.3(3) . . . . ?
Nb25 Nb1 O77 Nb48 88.0(2) . . . . ?
Nb25 O11 K6 O33 -82.0(3) . . . . ?
Nb25 O11 K6 O67 -17.4(2) . . . . ?
Nb25 O11 K6 O71 158.9(3) . . . . ?
Nb25 O11 K6 O122 -82.3(4) . . . 2_666 ?
Nb25 O11 K6 O135 90.6(3) . . . . ?
Nb25 O11 K6 O19W -177.9(3) . . . 2_666 ?
Nb25 O11 K6 O61W 28.8(3) . . . . ?
Nb25 O11 K6 O66W 95.3(7) . . . 2_666 ?
Nb25 O67 K6 O11 18.6(2) . . . . ?
Nb25 O67 K6 O33 92.0(3) . . . . ?
Nb25 O67 K6 O71 15.5(3) . . . . ?
Nb25 O67 K6 O122 161.7(3) . . . 2_666 ?
Nb25 O67 K6 O135 -33.3(3) . . . . ?
Nb25 O67 K6 O19W 72.4(8) . . . 2_666 ?
Nb25 O67 K6 O61W -94.9(4) . . . . ?
Nb25 O67 K6 O66W -112.0(5) . . . 2_666 ?
Nb25 O154 K8 O137 168.4(14) . . . . ?
Nb25 O154 K8 O159 -149.8(7) . . . . ?
Nb25 O154 K8 O161 26.0(8) . . . . ?
Nb25 O154 K8 O60W 119.3(7) . . . . ?
Nb25 O154 K8 K4 127.3(7) . . . . ?
Nb25 O154 K9 Cd3 -172.9(6) . . . . ?
Nb25 O154 K9 O137 152.1(4) . . . . ?
Nb25 O154 K9 O159 -148.3(5) . . . . ?
Nb25 O154 K9 O161 78.3(4) . . . . ?
Nb25 O154 K9 O62W 3.4(7) . . . . ?
Nb26 O3 K10 Cd1 171.0(2) . . . . ?
Nb26 O3 K10 O45 84.2(3) . . . . ?
Nb26 O3 K10 O61 -86.6(3) . . . . ?
Nb26 O3 K10 O73 18.0(2) . . . . ?
Nb26 O3 K10 O153 -153.7(3) . . . . ?
Nb26 O3 K10 O27W 40.5(5) . . . 2_666 ?
Nb26 O3 K10 O66W -87.7(4) . . . . ?
Nb26 O3 K10 O67W 154.7(3) . . . . ?
Nb26 O12 Si1 O51 -107.7(4) . . . . ?
Nb26 O12 Si1 O83 10.1(5) . . . . ?
Nb26 O12 Si1 O156 133.4(4) . . . . ?
Nb26 O73 K10 Cd1 -50.5(3) . . . . ?
Nb26 O73 K10 O3 -20.4(2) . . . . ?
Nb26 O73 K10 O45 -91.6(3) . . . . ?
Nb26 O73 K10 O61 31.4(3) . . . . ?
Nb26 O73 K10 O153 -12.5(4) . . . . ?
Nb26 O73 K10 O27W 177.7(4) . . . 2_666 ?
Nb26 O73 K10 O66W 71.6(4) . . . . ?
Nb26 O73 K10 O67W -94.0(4) . . . . ?
Nb27 O129 K2 O44 -116.8(4) . . . . ?
Nb27 O129 K2 O98 -159.9(4) . . . . ?
Nb27 O129 K2 O105 148.3(3) . . . . ?
Nb27 O129 K2 O125 83.1(4) . . . . ?
Nb27 O129 K2 O55W -12.2(5) . . . . ?
Nb27 O129 K2 O56W 46.3(5) . . . . ?
Nb27 O129 K2 C5 -49.2(19) . . . . ?
Nb28 O11 K6 O33 157.3(3) . . . . ?
Nb28 O11 K6 O67 -138.2(3) . . . . ?
Nb28 O11 K6 O71 38.1(2) . . . . ?
Nb28 O11 K6 O122 156.9(3) . . . 2_666 ?
Nb28 O11 K6 O135 -30.1(2) . . . . ?
Nb28 O11 K6 O19W 61.3(4) . . . 2_666 ?
Nb28 O11 K6 O61W -92.0(3) . . . . ?
Nb28 O11 K6 O66W -25.4(7) . . . 2_666 ?
Nb28 O71 K6 O11 -40.2(2) . . . . ?
Nb28 O71 K6 O33 -85.7(3) . . . . ?
Nb28 O71 K6 O67 -37.3(3) . . . . ?
Nb28 O71 K6 O122 -168.9(3) . . . 2_666 ?
Nb28 O71 K6 O135 28.6(2) . . . . ?
Nb28 O71 K6 O19W 163.0(4) . . . 2_666 ?
Nb28 O71 K6 O61W 15.9(3) . . . . ?
Nb28 O71 K6 O66W 106.3(4) . . . 2_666 ?
Nb28 O120 Si2 O2 -179.3(3) . . . . ?
Nb28 O120 Si2 O14 61.7(5) . . . . ?
Nb28 O120 Si2 O127 -59.1(5) . . . . ?
Nb28 O135 K6 O11 35.8(2) . . . . ?
Nb28 O135 K6 O33 42.2(3) . . . . ?
Nb28 O135 K6 O67 83.7(3) . . . . ?
Nb28 O135 K6 O71 -32.2(2) . . . . ?
Nb28 O135 K6 O122 -160.8(8) . . . 2_666 ?
Nb28 O135 K6 O19W -74.3(4) . . . 2_666 ?
Nb28 O135 K6 O61W 134.6(4) . . . . ?
Nb28 O135 K6 O66W -141.4(5) . . . 2_666 ?
Nb29 O3 K10 Cd1 -59.25(17) . . . . ?
Nb29 O3 K10 O45 -146.0(3) . . . . ?
Nb29 O3 K10 O61 43.1(2) . . . . ?
Nb29 O3 K10 O73 147.8(3) . . . . ?
Nb29 O3 K10 O153 -24.0(2) . . . . ?
Nb29 O3 K10 O27W 170.3(5) . . . 2_666 ?
Nb29 O3 K10 O66W 42.0(4) . . . . ?
Nb29 O3 K10 O67W -75.6(3) . . . . ?
Nb29 O61 K10 Cd1 22.48(19) . . . . ?
Nb29 O61 K10 O3 -45.6(2) . . . . ?
Nb29 O61 K10 O45 -53.6(3) . . . . ?
Nb29 O61 K10 O73 -99.2(2) . . . . ?
Nb29 O61 K10 O153 30.5(2) . . . . ?
Nb29 O61 K10 O27W -153.9(5) . . . 2_666 ?
Nb29 O61 K10 O66W 133.0(5) . . . . ?
Nb29 O61 K10 O67W 39.3(4) . . . . ?
Nb29 O64 K5 O74 19.4(2) . . . . ?
Nb29 O64 K5 O76 102.3(3) . . . . ?
Nb29 O64 K5 O82 61.4(3) . . . . ?
Nb29 O64 K5 O54W 162.4(3) . . . . ?
Nb29 O64 K5 O57W -94.7(4) . . . . ?
Nb29 O64 K5 O58W 157.0(10) . . . . ?
Nb29 O64 K5 O68W -28.4(3) . . . . ?
Nb29 O74 K5 O64 -19.6(2) . . . . ?
Nb29 O74 K5 O76 -83.4(3) . . . . ?
Nb29 O74 K5 O82 -147.4(3) . . . . ?
Nb29 O74 K5 O54W -70.9(4) . . . . ?
Nb29 O74 K5 O57W 87.2(5) . . . . ?
Nb29 O74 K5 O58W -171.9(6) . . . . ?
Nb29 O74 K5 O68W 105.1(3) . . . . ?
Nb29 O83 Si1 O12 63.1(5) . . . . ?
Nb29 O83 Si1 O51 -177.5(4) . . . . ?
Nb29 O83 Si1 O156 -56.6(5) . . . . ?
Nb29 O153 K10 Cd1 130.7(4) . . . . ?
Nb29 O153 K10 O3 28.7(2) . . . . ?
Nb29 O153 K10 O45 73.9(3) . . . . ?
Nb29 O153 K10 O61 -34.9(2) . . . . ?
Nb29 O153 K10 O73 21.3(4) . . . . ?
Nb29 O153 K10 O27W 156.9(13) . . . 2_666 ?
Nb29 O153 K10 O66W -85.2(4) . . . . ?
Nb29 O153 K10 O67W 153.3(4) . . . . ?
Nb30 O76 K5 O64 -148.7(3) . . . . ?
Nb30 O76 K5 O74 -83.6(3) . . . . ?
Nb30 O76 K5 O82 -19.6(2) . . . . ?
Nb30 O76 K5 O54W 107.3(3) . . . . ?
Nb30 O76 K5 O57W 128.3(14) . . . . ?
Nb30 O76 K5 O58W 53.7(5) . . . . ?
Nb30 O76 K5 O68W -73.8(4) . . . . ?
Nb30 O82 K5 O64 60.1(3) . . . . ?
Nb30 O82 K5 O74 102.7(3) . . . . ?
Nb30 O82 K5 O76 19.2(2) . . . . ?
Nb30 O82 K5 O54W -27.5(3) . . . . ?
Nb30 O82 K5 O57W -149.7(4) . . . . ?
Nb30 O82 K5 O58W -93.1(4) . . . . ?
Nb30 O82 K5 O68W 160.4(3) . . . . ?
Nb30 O156 Si1 O12 -177.9(3) . . . . ?
Nb30 O156 Si1 O51 62.0(5) . . . . ?
Nb30 O156 Si1 O83 -58.6(5) . . . . ?
Nb32 O37 K1 O49 -91.6(3) . . . . ?
Nb32 O37 K1 O50 -21.9(2) . . . . ?
Nb32 O37 K1 O20W -148.5(3) . . . . ?
Nb32 O37 K1 O59W 160.5(5) . . . . ?
Nb32 O37 K1 O71W -29.5(7) . . . . ?
Nb32 O50 K4 O25 -63.6(3) . . . . ?
Nb32 O50 K4 O88 -104.1(3) . . . . ?
Nb32 O50 K4 O113 -21.0(2) . . . . ?
Nb32 O50 K4 O54W -152.3(3) . . . . ?
Nb32 O50 K4 O57W 97.2(9) . . . . ?
Nb32 O50 K4 O58W -116.3(6) . . . . ?
Nb32 O50 K4 O60W 25.7(3) . . . . ?
Nb32 O50 K4 K8 9.4(3) . . . . ?
Nb32 O50 K1 O37 22.9(2) . . . . ?
Nb32 O50 K1 O49 93.7(3) . . . . ?
Nb32 O50 K1 O20W 92.2(4) . . . . ?
Nb32 O50 K1 O59W -164.3(16) . . . . ?
Nb32 O50 K1 O71W -163.2(5) . . . . ?
Nb32 O113 K4 O25 148.3(3) . . . . ?
Nb32 O113 K4 O50 21.4(2) . . . . ?
Nb32 O113 K4 O88 85.5(3) . . . . ?
Nb32 O113 K4 O54W 88.3(3) . . . . ?
Nb32 O113 K4 O57W -117.5(5) . . . . ?
Nb32 O113 K4 O58W 159.4(4) . . . . ?
Nb32 O113 K4 O60W -107.2(3) . . . . ?
Nb32 O113 K4 K8 -120.4(3) . . . . ?
Nb32 O131 Si3 O5 178.8(3) . . . . ?
Nb32 O131 Si3 O40 -61.3(5) . . . . ?
Nb32 O131 Si3 O112 58.6(5) . . . . ?
Nb33 O51 Si1 O12 -108.6(4) . . . . ?
Nb33 O51 Si1 O83 134.0(4) . . . . ?
Nb33 O51 Si1 O156 9.9(5) . . . . ?
Nb35 O71 K6 O11 94.9(4) . . . . ?
Nb35 O71 K6 O33 49.5(4) . . . . ?
Nb35 O71 K6 O67 97.9(4) . . . . ?
Nb35 O71 K6 O122 -33.7(5) . . . 2_666 ?
Nb35 O71 K6 O135 163.8(5) . . . . ?
Nb35 O71 K6 O19W -61.8(5) . . . 2_666 ?
Nb35 O71 K6 O61W 151.0(4) . . . . ?
Nb35 O71 K6 O66W -118.5(5) . . . 2_666 ?
Nb35 O120 Si2 O2 59.6(5) . . . . ?
Nb35 O120 Si2 O14 -59.5(5) . . . . ?
Nb35 O120 Si2 O127 179.7(4) . . . . ?
Nb36 O120 Si2 O2 -61.6(5) . . . . ?
Nb36 O120 Si2 O14 179.3(3) . . . . ?
Nb36 O120 Si2 O127 58.5(5) . . . . ?
Nb38 O40 Si3 O5 108.1(4) . . . . ?
Nb38 O40 Si3 O112 -134.1(4) . . . . ?
Nb38 O40 Si3 O131 -10.9(5) . . . . ?
Nb39 O61 K10 Cd1 149.8(5) . . . . ?
Nb39 O61 K10 O3 81.7(5) . . . . ?
Nb39 O61 K10 O45 73.7(5) . . . . ?
Nb39 O61 K10 O73 28.2(5) . . . . ?
Nb39 O61 K10 O153 157.8(6) . . . . ?
Nb39 O61 K10 O27W -26.5(8) . . . 2_666 ?
Nb39 O61 K10 O66W -99.6(7) . . . . ?
Nb39 O61 K10 O67W 166.6(5) . . . . ?
Nb39 O83 Si1 O12 -60.2(5) . . . . ?
Nb39 O83 Si1 O51 59.3(5) . . . . ?
Nb39 O83 Si1 O156 -179.8(4) . . . . ?
Nb40 O40 Si3 O5 -107.8(4) . . . . ?
Nb40 O40 Si3 O112 10.0(5) . . . . ?
Nb40 O40 Si3 O131 133.2(4) . . . . ?
Nb42 Nb12 O8 Nb4 -128.5(2) . . . . ?
Nb42 Nb12 O8 Nb6 34.2(5) . . . . ?
Nb42 Nb12 O8 K7 121.45(14) . . . . ?
Nb42 Nb12 O15 Nb17 -40.5(3) . . . . ?
Nb42 Nb12 O15 K7 178.67(18) . . . . ?
Nb42 Nb12 O25 K4 109.2(4) . . . . ?
Nb42 Nb12 O88 Nb15 92.0(8) . . . . ?
Nb42 Nb12 O88 K4 -52.69(18) . . . . ?
Nb42 Nb12 O106 Cd2 135.0(3) . . . . ?
Nb42 Nb12 O106 K7 -123.73(18) . . . . ?
Nb42 Nb12 O112 Nb17 88.5(2) . . . . ?
Nb42 Nb12 O112 Si3 -132.0(5) . . . . ?
Nb42 O25 K4 O50 64.3(3) . . . . ?
Nb42 O25 K4 O88 105.5(3) . . . . ?
Nb42 O25 K4 O113 20.9(2) . . . . ?
Nb42 O25 K4 O54W 156.0(3) . . . . ?
Nb42 O25 K4 O57W -104.1(5) . . . . ?
Nb42 O25 K4 O58W -148.0(4) . . . . ?
Nb42 O25 K4 O60W -39.9(3) . . . . ?
Nb42 O25 K4 K8 -36.2(2) . . . . ?
Nb42 O112 Si3 O5 179.2(3) . . . . ?
Nb42 O112 Si3 O40 59.9(5) . . . . ?
Nb42 O112 Si3 O131 -60.1(5) . . . . ?
Nb42 O113 K4 O25 -21.4(2) . . . . ?
Nb42 O113 K4 O50 -148.3(3) . . . . ?
Nb42 O113 K4 O88 -84.2(3) . . . . ?
Nb42 O113 K4 O54W -81.4(3) . . . . ?
Nb42 O113 K4 O57W 72.8(5) . . . . ?
Nb42 O113 K4 O58W -10.3(5) . . . . ?
Nb42 O113 K4 O60W 83.1(3) . . . . ?
Nb42 O113 K4 K8 69.9(2) . . . . ?
Nb42 O137 K8 O154 18(2) . . . . ?
Nb42 O137 K8 O159 -22.9(6) . . . . ?
Nb42 O137 K8 O161 160.2(6) . . . . ?
Nb42 O137 K8 O60W 68.4(6) . . . . ?
Nb42 O137 K8 K4 63.6(5) . . . . ?
Nb42 O137 K9 Cd3 74.7(5) . . . . ?
Nb42 O137 K9 O154 94.5(6) . . . . ?
Nb42 O137 K9 O159 38.9(5) . . . . ?
Nb42 O137 K9 O161 163.6(6) . . . . ?
Nb42 O137 K9 O62W -147.7(9) . . . . ?
Nb43 O156 Si1 O12 60.2(5) . . . . ?
Nb43 O156 Si1 O51 -59.9(5) . . . . ?
Nb43 O156 Si1 O83 179.4(4) . . . . ?
Nb46 Nb53 O85 Nb38 -48.6(3) . . . . ?
Nb46 Nb53 O123 Nb38 97.1(3) . . . . ?
Nb46 Nb53 O123 Nb40 -112.8(19) . . . . ?
Nb46 Nb53 O123 Nb52 -173.3(3) . . . . ?
Nb46 Nb53 O123 Nb54 -87.9(2) . . . . ?
Nb46 Nb53 O140 Nb54 46.3(5) . . . . ?
Nb46 Nb53 O143 Nb52 -3.7(5) . . . . ?
Nb46 O159 K8 O137 -36.8(6) . . . . ?
Nb46 O159 K8 O154 151.8(6) . . . . ?
Nb46 O159 K8 O161 121(2) . . . . ?
Nb46 O159 K8 O60W -117.1(6) . . . . ?
Nb46 O159 K8 K4 -97.0(6) . . . . ?
Nb46 O159 K9 Cd3 -174.7(6) . . . . ?
Nb46 O159 K9 O137 -83.4(4) . . . . ?
Nb46 O159 K9 O154 160.6(5) . . . . ?
Nb46 O159 K9 O161 -148.3(4) . . . . ?
Nb46 O159 K9 O62W 103.4(10) . . . . ?
Nb49 O45 K10 Cd1 -172.8(3) . . . . ?
Nb49 O45 K10 O3 -96.6(3) . . . . ?
Nb49 O45 K10 O61 -88.9(3) . . . . ?
Nb49 O45 K10 O73 -28.2(2) . . . . ?
Nb49 O45 K10 O153 -144.1(3) . . . . ?
Nb49 O45 K10 O27W 50.2(4) . . . 2_666 ?
Nb49 O45 K10 O66W -75.0(12) . . . . ?
Nb49 O45 K10 O67W 150.1(3) . . . . ?
Nb49 O73 K10 Cd1 67.5(3) . . . . ?
Nb49 O73 K10 O3 97.6(3) . . . . ?
Nb49 O73 K10 O45 26.4(2) . . . . ?
Nb49 O73 K10 O61 149.4(3) . . . . ?
Nb49 O73 K10 O153 105.5(3) . . . . ?
Nb49 O73 K10 O27W -64.3(4) . . . 2_666 ?
Nb49 O73 K10 O66W -170.3(4) . . . . ?
Nb49 O73 K10 O67W 24.0(5) . . . . ?
Nb53 Nb46 O23 Nb40 6.6(4) . . . . ?
Nb53 Nb46 O23 Nb42 -159.8(2) . . . . ?
Nb53 Nb46 O39 Nb32 -152.8(3) . . . . ?
Nb53 Nb46 O39 Nb38 40.0(2) . . . . ?
Nb53 Nb46 O123 Nb38 -87.4(2) . . . . ?
Nb53 Nb46 O123 Nb40 170.2(3) . . . . ?
Nb53 Nb46 O123 Nb52 41.9(18) . . . . ?
Nb53 Nb46 O123 Nb54 83.11(18) . . . . ?
Nb53 Nb46 O147 Nb54 -42.8(3) . . . . ?
Nb53 Nb46 O159 Cd3 71.3(8) . . . . ?
Nb53 Nb46 O159 K8 -147.2(4) . . . . ?
Nb53 Nb46 O159 K9 -118.2(3) . . . . ?
N1 C1 C3 N3 -46.9(11) . . . . ?
N4 C5 C11 N13 52.2(13) . . . . ?
N4 C5 K2 O44 -37.7(7) . . . . ?
N4 C5 K2 O98 -0.7(9) . . . . ?
N4 C5 K2 O105 55.9(7) . . . . ?
N4 C5 K2 O125 122.8(7) . . . . ?
N4 C5 K2 O129 -107.8(18) . . . . ?
N4 C5 K2 O55W -145.8(8) . . . . ?
N4 C5 K2 O56W 152.7(9) . . . . ?
N5 C2 C10 N12 48.8(12) . . . . ?
N6 C20 C25 N17 45(2) . . . . ?
N8 C8 C9 N7 -52.2(11) . . . . ?
N10 C6 C13 N9 -49.9(13) . . . . ?
N11 C4 C7 N2 -47.3(12) . . . . ?
N14 C12 C18 N19 49.0(14) . . . . ?
N15 C15 C16 N20 -56.4(16) . . . . ?
N18 C17 C22 N16 53.4(16) . . . . ?
N22 C14 C19 N25 -49.7(16) . . . . ?
N23 C28 C29 N21 40(4) . . . . ?
N24 C21 C26 N26 -5(3) . . . . ?
N27 C27 C32 N29 53(2) . . . . ?
N28 C23 C31 N32 52(3) . . . . ?
N31 C24 C30 N30 51(2) . . . . ?
N33 C35 C36 N35 53(3) . . . . ?
N36 C33 C34 N34 51(2) . . . . ?
O1 Nb54 O108 Nb40 -177.7(5) . . . . ?
O1 Nb54 O123 Nb38 170(5) . . . . ?
O1 Nb54 O123 Nb40 -43(6) . . . . ?
O1 Nb54 O123 Nb46 54(6) . . . . ?
O1 Nb54 O123 Nb52 -132(6) . . . . ?
O1 Nb54 O123 Nb53 142(6) . . . . ?
O1 Nb54 O140 Nb53 -179.4(6) . . . . ?
O1 Nb54 O147 Nb46 176.6(4) . . . . ?
O1 Nb54 O152 Nb52 -177.4(5) . . . . ?
O2 Nb7 O21 Nb14 -88.3(3) . . . . ?
O2 Nb7 O21 Nb22 76.4(4) . . . . ?
O2 Nb7 O30 Nb37 -22.1(10) . . . . ?
O2 Nb7 O41 Nb13 -66.8(6) . . . . ?
O2 Nb7 O56 Nb41 86.8(3) . . . . ?
O2 Nb7 O107 Nb14 90.8(2) . . . . ?
O2 Nb7 O107 Nb20 -7.0(2) . . . . ?
O2 Nb7 O107 Nb37 179.2(2) . . . . ?
O2 Nb7 O107 Nb41 -95.5(2) . . . . ?
O2 Nb7 O107 Nb47 -153(2) . . . . ?
O2 Nb20 O46 Nb47 20.4(11) . . . . ?
O2 Nb20 O57 Nb41 -87.3(4) . . . . ?
O2 Nb20 O63 Nb14 87.0(3) . . . . ?
O2 Nb20 O63 Nb36 -76.8(4) . . . . ?
O2 Nb20 O81 Nb35 68.6(6) . . . . ?
O2 Nb20 O107 Nb7 7.0(2) . . . . ?
O2 Nb20 O107 Nb14 -90.6(2) . . . . ?
O2 Nb20 O107 Nb37 146.7(19) . . . . ?
O2 Nb20 O107 Nb41 96.5(2) . . . . ?
O2 Nb20 O107 Nb47 -178.2(2) . . . . ?
O3 Nb23 O7 Nb11 -84.9(3) . . . . ?
O3 Nb23 O7 Nb19 82.9(4) . . . . ?
O3 Nb23 O45 Nb49 83.1(4) . . . . ?
O3 Nb23 O45 K10 -36.4(3) . . . . ?
O3 Nb23 O89 Nb34 -13.7(9) . . . . ?
O3 Nb23 O93 Nb11 94.1(3) . . . . ?
O3 Nb23 O93 Nb26 -7.6(2) . . . . ?
O3 Nb23 O93 Nb34 -178.9(3) . . . . ?
O3 Nb23 O93 Nb44 -139(2) . . . . ?
O3 Nb23 O93 Nb49 -95.0(2) . . . . ?
O3 Nb23 O134 Cd1 24.2(7) . . . . ?
O3 Nb23 O134 K3 -148.5(3) . . . . ?
O3 Nb26 O12 Nb11 86.7(3) . . . . ?
O3 Nb26 O12 Si1 -63.2(4) . . . . ?
O3 Nb26 O26 Nb44 27.2(9) . . . . ?
O3 Nb26 O73 Nb49 -83.5(3) . . . . ?
O3 Nb26 O73 K10 24.2(3) . . . . ?
O3 Nb26 O84 Nb39 14.5(6) . . . . ?
O3 Nb26 O93 Nb11 -91.0(3) . . . . ?
O3 Nb26 O93 Nb23 7.5(2) . . . . ?
O3 Nb26 O93 Nb34 121.1(19) . . . . ?
O3 Nb26 O93 Nb44 -179.6(3) . . . . ?
O3 Nb26 O93 Nb49 95.4(2) . . . . ?
O3 Nb29 O61 Nb39 -89.6(4) . . . . ?
O3 Nb29 O61 K10 55.2(2) . . . . ?
O3 Nb29 O64 Nb24 -5.3(11) . . . . ?
O3 Nb29 O64 K5 -116.0(7) . . . . ?
O3 Nb29 O74 Nb19 32.0(9) . . . . ?
O3 Nb29 O74 K5 -176.2(3) . . . . ?
O3 Nb29 O83 Nb24 178.2(3) . . . . ?
O3 Nb29 O83 Nb39 89.7(2) . . . . ?
O3 Nb29 O83 Si1 -51.1(4) . . . . ?
O3 Nb29 O153 Cd1 70.7(5) . . . . ?
O3 Nb29 O153 K10 -36.9(3) . . . . ?
O4 Nb27 O9 Nb8 -86.9(3) . . . . ?
O4 Nb27 O9 Nb24 81.2(4) . . . . ?
O4 Nb27 O59 Nb51 -17.2(10) . . . . ?
O4 Nb27 O66 Nb50 83.6(4) . . . . ?
O4 Nb27 O114 Nb8 93.6(3) . . . . ?
O4 Nb27 O114 Nb33 -8.3(2) . . . . ?
O4 Nb27 O114 Nb45 -136(2) . . . . ?
O4 Nb27 O114 Nb50 -95.6(3) . . . . ?
O4 Nb27 O114 Nb51 -179.3(3) . . . . ?
O4 Nb27 O129 Cd2 21.9(7) . . . . ?
O4 Nb27 O129 K2 -151.6(3) . . . . ?
O4 Nb30 O54 Nb43 -87.8(4) . . . . ?
O4 Nb30 O76 Nb24 29.6(9) . . . . ?
O4 Nb30 O76 K5 -177.0(3) . . . . ?
O4 Nb30 O82 Nb19 -1.0(10) . . . . ?
O4 Nb30 O82 K5 -112.0(7) . . . . ?
O4 Nb30 O128 Cd2 67.1(5) . . . . ?
O4 Nb30 O156 Nb19 178.6(3) . . . . ?
O4 Nb30 O156 Nb43 90.9(2) . . . . ?
O4 Nb30 O156 Si1 -49.4(4) . . . . ?
O4 Nb33 O51 Nb8 86.2(3) . . . . ?
O4 Nb33 O51 Si1 -63.2(4) . . . . ?
O4 Nb33 O97 Nb43 14.9(6) . . . . ?
O4 Nb33 O101 Nb45 31.1(9) . . . . ?
O4 Nb33 O114 Nb8 -89.6(3) . . . . ?
O4 Nb33 O114 Nb27 8.3(2) . . . . ?
O4 Nb33 O114 Nb45 -178.2(3) . . . . ?
O4 Nb33 O114 Nb50 96.4(2) . . . . ?
O4 Nb33 O114 Nb51 122.9(18) . . . . ?
O4 Nb33 O116 Nb50 -83.0(4) . . . . ?
O5 Nb3 O22 Nb4 -87.4(3) . . . . ?
O5 Nb3 O22 Nb15 80.2(4) . . . . ?
O5 Nb3 O27 Nb2 -22.2(9) . . . . ?
O5 Nb3 O32 Nb2 176.6(2) . . . . ?
O5 Nb3 O32 Nb4 90.4(2) . . . . ?
O5 Nb3 O32 Nb5 -97.5(2) . . . . ?
O5 Nb3 O32 Nb6 -7.6(2) . . . . ?
O5 Nb3 O32 Nb9 -151.6(17) . . . . ?
O5 Nb3 O53 Nb5 89.0(3) . . . . ?
O5 Nb3 O75 Nb18 -70.1(5) . . . . ?
O5 Nb6 O8 Nb4 87.3(3) . . . . ?
O5 Nb6 O8 Nb12 -76.9(4) . . . . ?
O5 Nb6 O8 K7 -163.3(2) . . . . ?
O5 Nb6 O24 Nb9 22.1(9) . . . . ?
O5 Nb6 O24 K7 -103.5(7) . . . . ?
O5 Nb6 O32 Nb2 159.8(18) . . . . ?
O5 Nb6 O32 Nb3 7.6(2) . . . . ?
O5 Nb6 O32 Nb4 -91.2(2) . . . . ?
O5 Nb6 O32 Nb5 96.7(2) . . . . ?
O5 Nb6 O32 Nb9 -178.4(2) . . . . ?
O5 Nb6 O62 Nb5 -86.6(3) . . . . ?
O5 Nb6 O92 Nb17 68.0(5) . . . . ?
O6 Nb16 O10 Nb31 -29.9(9) . . . . ?
O6 Nb16 O14 Nb10 -86.8(3) . . . . ?
O6 Nb16 O14 Si2 62.3(4) . . . . ?
O6 Nb16 O52 Nb13 -12.6(6) . . . . ?
O6 Nb16 O77 Nb1 -121.8(18) . . . . ?
O6 Nb16 O77 Nb10 90.6(3) . . . . ?
O6 Nb16 O77 Nb25 -7.8(2) . . . . ?
O6 Nb16 O77 Nb31 179.9(3) . . . . ?
O6 Nb16 O77 Nb48 -95.2(2) . . . . ?
O6 Nb16 O87 Nb48 82.5(4) . . . . ?
O6 Nb21 O20 Nb22 1.8(9) . . . . ?
O6 Nb21 O95 Nb13 87.2(4) . . . . ?
O6 Nb21 O121 Nb28 -36.4(8) . . . . ?
O6 Nb21 O127 Nb13 -90.8(2) . . . . ?
O6 Nb21 O127 Nb22 -179.5(3) . . . . ?
O6 Nb21 O127 Si2 49.3(4) . . . . ?
O6 Nb21 O161 K8 -64.7(5) . . . . ?
O6 Nb21 O161 K9 -22.7(6) . . . . ?
O6 Nb25 O11 Nb10 85.9(3) . . . . ?
O6 Nb25 O11 Nb28 -80.3(3) . . . . ?
O6 Nb25 O11 K6 -177.1(3) . . . . ?
O6 Nb25 O67 Nb1 17.0(10) . . . . ?
O6 Nb25 O67 K6 -88.9(7) . . . . ?
O6 Nb25 O77 Nb1 178.8(3) . . . . ?
O6 Nb25 O77 Nb10 -94.5(3) . . . . ?
O6 Nb25 O77 Nb16 7.9(2) . . . . ?
O6 Nb25 O77 Nb31 136.5(19) . . . . ?
O6 Nb25 O77 Nb48 95.2(2) . . . . ?
O6 Nb25 O86 Nb48 -83.3(4) . . . . ?
O6 Nb25 O154 Cd3 127.3(5) . . . . ?
O6 Nb25 O154 K8 -29.2(8) . . . . ?
O6 Nb25 O154 K9 -62.9(4) . . . . ?
O7 Nb11 O12 Nb26 -86.2(3) . . . . ?
O7 Nb11 O12 Si1 63.7(4) . . . . ?
O7 Nb11 O68 Nb43 -12.9(6) . . . . ?
O7 Nb11 O91 Nb34 82.5(3) . . . . ?
O7 Nb11 O93 Nb23 -7.3(2) . . . . ?
O7 Nb11 O93 Nb26 91.0(3) . . . . ?
O7 Nb11 O93 Nb34 -94.0(2) . . . . ?
O7 Nb11 O93 Nb44 -179.7(3) . . . . ?
O7 Nb11 O93 Nb49 -126.8(18) . . . . ?
O7 Nb11 O104 Nb44 -27.7(9) . . . . ?
O7 Nb19 O74 Nb29 -31.2(9) . . . . ?
O7 Nb19 O74 K5 177.2(3) . . . . ?
O7 Nb19 O82 Nb30 -4.0(9) . . . . ?
O7 Nb19 O82 K5 107.0(7) . . . . ?
O7 Nb19 O119 Nb43 88.1(4) . . . . ?
O7 Nb19 O156 Nb30 179.5(3) . . . . ?
O7 Nb19 O156 Nb43 -91.8(2) . . . . ?
O7 Nb19 O156 Si1 47.8(4) . . . . ?
O7 Nb19 O160 K3 -18.9(6) . . . . ?
O7 Nb23 O3 Nb26 85.3(3) . . . . ?
O7 Nb23 O3 Nb29 -79.8(4) . . . . ?
O7 Nb23 O3 K10 -169.9(2) . . . . ?
O7 Nb23 O45 Nb49 15.4(8) . . . . ?
O7 Nb23 O45 K10 -104.1(6) . . . . ?
O7 Nb23 O89 Nb34 -81.9(4) . . . . ?
O7 Nb23 O93 Nb11 7.4(2) . . . . ?
O7 Nb23 O93 Nb26 -94.3(3) . . . . ?
O7 Nb23 O93 Nb34 94.4(2) . . . . ?
O7 Nb23 O93 Nb44 135(2) . . . . ?
O7 Nb23 O93 Nb49 178.3(3) . . . . ?
O7 Nb23 O134 Cd1 110.2(6) . . . . ?
O7 Nb23 O134 K3 -62.5(4) . . . . ?
O8 Nb4 O22 Nb3 86.0(3) . . . . ?
O8 Nb4 O22 Nb15 -83.4(3) . . . . ?
O8 Nb4 O32 Nb2 179.0(2) . . . . ?
O8 Nb4 O32 Nb3 -94.1(3) . . . . ?
O8 Nb4 O32 Nb5 136.5(17) . . . . ?
O8 Nb4 O32 Nb6 7.6(2) . . . . ?
O8 Nb4 O32 Nb9 95.1(2) . . . . ?
O8 Nb4 O42 Nb9 -84.1(4) . . . . ?
O8 Nb4 O42 K7 21.4(2) . . . . ?
O8 Nb4 O44 Nb2 19.1(9) . . . . ?
O8 Nb4 O44 K2 -154.8(6) . . . . ?
O8 Nb4 O98 Cd2 -45.5(6) . . . . ?
O8 Nb4 O98 K2 156.9(3) . . . . ?
O8 Nb6 O5 Nb3 -86.9(3) . . . . ?
O8 Nb6 O5 Si3 60.4(4) . . . . ?
O8 Nb6 O24 Nb9 83.3(3) . . . . ?
O8 Nb6 O24 K7 -42.3(3) . . . . ?
O8 Nb6 O32 Nb2 -116.5(18) . . . . ?
O8 Nb6 O32 Nb3 91.3(3) . . . . ?
O8 Nb6 O32 Nb4 -7.6(2) . . . . ?
O8 Nb6 O32 Nb5 -179.6(2) . . . . ?
O8 Nb6 O32 Nb9 -94.8(2) . . . . ?
O8 Nb6 O62 Nb5 -26.0(9) . . . . ?
O8 Nb6 O92 Nb17 -13.9(6) . . . . ?
O8 Nb12 Nb42 O23 2.1(3) . . . . ?
O8 Nb12 Nb42 O25 -179.2(4) . . . . ?
O8 Nb12 Nb42 O48 -77.5(3) . . . . ?
O8 Nb12 Nb42 O112 2.1(3) . . . . ?
O8 Nb12 Nb42 O113 85.9(3) . . . . ?
O8 Nb12 Nb42 O137 -171.6(4) . . . . ?
O8 Nb12 O15 Nb17 88.1(4) . . . . ?
O8 Nb12 O15 K7 -52.7(2) . . . . ?
O8 Nb12 O25 Nb42 1.7(10) . . . . ?
O8 Nb12 O25 K4 110.9(7) . . . . ?
O8 Nb12 O88 Nb15 -35.1(8) . . . . ?
O8 Nb12 O88 K4 -179.8(3) . . . . ?
O8 Nb12 O106 Cd2 -54.6(5) . . . . ?
O8 Nb12 O106 K7 46.6(2) . . . . ?
O8 Nb12 O112 Nb17 -89.8(2) . . . . ?
O8 Nb12 O112 Nb42 -178.3(2) . . . . ?
O8 Nb12 O112 Si3 49.7(4) . . . . ?
O9 Nb8 O51 Nb33 -85.4(3) . . . . ?
O9 Nb8 O51 Si1 63.9(4) . . . . ?
O9 Nb8 O55 Nb45 -28.5(9) . . . . ?
O9 Nb8 O70 Nb51 82.5(4) . . . . ?
O9 Nb8 O79 Nb39 -15.6(6) . . . . ?
O9 Nb8 O114 Nb27 -8.0(2) . . . . ?
O9 Nb8 O114 Nb33 89.3(3) . . . . ?
O9 Nb8 O114 Nb45 178.4(3) . . . . ?
O9 Nb8 O114 Nb50 -126.2(17) . . . . ?
O9 Nb8 O114 Nb51 -96.0(2) . . . . ?
O9 Nb24 O13 Nb39 87.2(4) . . . . ?
O9 Nb24 O64 Nb29 -1.0(10) . . . . ?
O9 Nb24 O64 K5 108.3(7) . . . . ?
O9 Nb24 O76 Nb30 -29.1(9) . . . . ?
O9 Nb24 O76 K5 177.6(3) . . . . ?
O9 Nb24 O83 Nb29 179.4(3) . . . . ?
O9 Nb24 O83 Nb39 -91.3(2) . . . . ?
O9 Nb24 O83 Si1 48.0(4) . . . . ?
O9 Nb24 O125 K2 -15.9(6) . . . . ?
O9 Nb27 O4 Nb30 -80.2(4) . . . . ?
O9 Nb27 O4 Nb33 86.7(3) . . . . ?
O9 Nb27 O59 Nb51 -83.0(4) . . . . ?
O9 Nb27 O66 Nb50 15.7(9) . . . . ?
O9 Nb27 O114 Nb8 7.9(2) . . . . ?
O9 Nb27 O114 Nb33 -94.0(3) . . . . ?
O9 Nb27 O114 Nb45 138(2) . . . . ?
O9 Nb27 O114 Nb50 178.8(3) . . . . ?
O9 Nb27 O114 Nb51 95.1(2) . . . . ?
O9 Nb27 O129 Cd2 106.4(7) . . . . ?
O9 Nb27 O129 K2 -67.1(4) . . . . ?
O10 Nb16 O6 Nb21 -137.4(6) . . . . ?
O10 Nb16 O6 Nb25 29.0(8) . . . . ?
O10 Nb16 O14 Nb10 74.0(3) . . . . ?
O10 Nb16 O14 Si2 -136.9(4) . . . . ?
O10 Nb16 O52 Nb13 157.0(5) . . . . ?
O10 Nb16 O77 Nb1 65.9(17) . . . . ?
O10 Nb16 O77 Nb10 -81.7(3) . . . . ?
O10 Nb16 O77 Nb25 179.9(3) . . . . ?
O10 Nb16 O77 Nb31 7.6(2) . . . . ?
O10 Nb16 O77 Nb48 92.5(2) . . . . ?
O10 Nb16 O87 Nb48 -75.5(4) . . . . ?
O10 Nb31 O29 Nb10 -83.3(4) . . . . ?
O10 Nb31 O43 Nb1 -11.7(8) . . . . ?
O10 Nb31 O77 Nb1 -178.8(3) . . . . ?
O10 Nb31 O77 Nb10 94.1(3) . . . . ?
O10 Nb31 O77 Nb16 -7.3(2) . . . . ?
O10 Nb31 O77 Nb25 -136.4(19) . . . . ?
O10 Nb31 O77 Nb48 -94.9(2) . . . . ?
O10 Nb31 O110 Nb48 79.1(4) . . . . ?
O11 Nb10 O14 Nb16 87.1(3) . . . . ?
O11 Nb10 O14 Si2 -61.5(4) . . . . ?
O11 Nb10 O17 Nb35 14.0(6) . . . . ?
O11 Nb10 O29 Nb31 27.2(9) . . . . ?
O11 Nb10 O33 Nb1 -83.2(3) . . . . ?
O11 Nb10 O33 K6 40.6(3) . . . . ?
O11 Nb10 O77 Nb1 94.4(2) . . . . ?
O11 Nb10 O77 Nb16 -90.9(3) . . . . ?
O11 Nb10 O77 Nb25 7.6(2) . . . . ?
O11 Nb10 O77 Nb31 179.9(3) . . . . ?
O11 Nb10 O77 Nb48 122.3(16) . . . . ?
O11 Nb25 O6 Nb16 -86.3(3) . . . . ?
O11 Nb25 O6 Nb21 81.8(4) . . . . ?
O11 Nb25 O67 Nb1 84.0(4) . . . . ?
O11 Nb25 O67 K6 -21.9(2) . . . . ?
O11 Nb25 O77 Nb1 -94.3(2) . . . . ?
O11 Nb25 O77 Nb10 -7.6(2) . . . . ?
O11 Nb25 O77 Nb16 94.8(3) . . . . ?
O11 Nb25 O77 Nb31 -136.6(19) . . . . ?
O11 Nb25 O77 Nb48 -178.0(3) . . . . ?
O11 Nb25 O86 Nb48 -13.6(9) . . . . ?
O11 Nb25 O154 Cd3 41.1(6) . . . . ?
O11 Nb25 O154 K8 -115.5(7) . . . . ?
O11 Nb25 O154 K9 -149.1(3) . . . . ?
O11 Nb28 O16 Nb36 -2.1(10) . . . . ?
O11 Nb28 O71 Nb35 -87.5(4) . . . . ?
O11 Nb28 O71 K6 53.6(2) . . . . ?
O11 Nb28 O120 Nb35 90.1(2) . . . . ?
O11 Nb28 O120 Nb36 179.1(3) . . . . ?
O11 Nb28 O120 Si2 -48.6(4) . . . . ?
O11 Nb28 O121 Nb21 37.1(8) . . . . ?
O11 Nb28 O135 Cd3 58.3(5) . . . . ?
O11 Nb28 O135 K6 -47.7(3) . . . . ?
O12 Nb11 O7 Nb19 -79.1(4) . . . . ?
O12 Nb11 O7 Nb23 87.3(3) . . . . ?
O12 Nb11 O68 Nb43 69.4(6) . . . . ?
O12 Nb11 O91 Nb34 22.0(10) . . . . ?
O12 Nb11 O93 Nb23 -91.2(3) . . . . ?
O12 Nb11 O93 Nb26 7.1(2) . . . . ?
O12 Nb11 O93 Nb34 -177.9(2) . . . . ?
O12 Nb11 O93 Nb44 96.4(2) . . . . ?
O12 Nb11 O93 Nb49 149.4(18) . . . . ?
O12 Nb11 O104 Nb44 -87.0(4) . . . . ?
O12 Nb26 O3 Nb23 -87.2(3) . . . . ?
O12 Nb26 O3 Nb29 76.0(4) . . . . ?
O12 Nb26 O3 K10 172.8(3) . . . . ?
O12 Nb26 O26 Nb44 86.0(4) . . . . ?
O12 Nb26 O73 Nb49 -20.7(10) . . . . ?
O12 Nb26 O73 K10 87.0(8) . . . . ?
O12 Nb26 O84 Nb39 -67.8(6) . . . . ?
O12 Nb26 O93 Nb11 -7.1(2) . . . . ?
O12 Nb26 O93 Nb23 91.5(3) . . . . ?
O12 Nb26 O93 Nb34 -154.9(19) . . . . ?
O12 Nb26 O93 Nb44 -95.7(2) . . . . ?
O12 Nb26 O93 Nb49 179.3(2) . . . . ?
O13 Nb24 O9 Nb8 -39.6(4) . . . . ?
O13 Nb24 O9 Nb27 155.0(4) . . . . ?
O13 Nb24 O64 Nb29 76.5(4) . . . . ?
O13 Nb24 O64 K5 -174.2(3) . . . . ?
O13 Nb24 O76 Nb30 44.1(15) . . . . ?
O13 Nb24 O76 K5 -109.2(8) . . . . ?
O13 Nb24 O83 Nb29 -91.8(3) . . . . ?
O13 Nb24 O83 Nb39 -2.6(2) . . . . ?
O13 Nb24 O83 Si1 136.8(4) . . . . ?
O13 Nb24 O125 K2 -105.1(5) . . . . ?
O13 Nb39 O61 Nb29 -68.6(4) . . . . ?
O13 Nb39 O61 K10 174.6(5) . . . . ?
O13 Nb39 O79 Nb8 40.7(6) . . . . ?
O13 Nb39 O83 Nb24 2.7(2) . . . . ?
O13 Nb39 O83 Nb29 94.0(3) . . . . ?
O13 Nb39 O83 Si1 -130.5(5) . . . . ?
O13 Nb39 O84 Nb26 53.7(10) . . . . ?
O13 Nb39 O122 K6 -55.6(5) . . . 2_666 ?
O14 Nb10 O11 Nb25 -87.1(3) . . . . ?
O14 Nb10 O11 Nb28 77.2(4) . . . . ?
O14 Nb10 O11 K6 162.7(2) . . . . ?
O14 Nb10 O17 Nb35 -67.7(6) . . . . ?
O14 Nb10 O29 Nb31 86.7(3) . . . . ?
O14 Nb10 O33 Nb1 -22.9(10) . . . . ?
O14 Nb10 O33 K6 100.9(7) . . . . ?
O14 Nb10 O77 Nb1 177.9(2) . . . . ?
O14 Nb10 O77 Nb16 -7.4(2) . . . . ?
O14 Nb10 O77 Nb25 91.0(2) . . . . ?
O14 Nb10 O77 Nb31 -96.6(2) . . . . ?
O14 Nb10 O77 Nb48 -154.2(16) . . . . ?
O14 Nb16 O6 Nb21 -78.6(4) . . . . ?
O14 Nb16 O6 Nb25 87.8(3) . . . . ?
O14 Nb16 O10 Nb31 -87.7(3) . . . . ?
O14 Nb16 O52 Nb13 68.9(5) . . . . ?
O14 Nb16 O77 Nb1 155.0(18) . . . . ?
O14 Nb16 O77 Nb10 7.4(2) . . . . ?
O14 Nb16 O77 Nb25 -91.0(2) . . . . ?
O14 Nb16 O77 Nb31 96.7(2) . . . . ?
O14 Nb16 O77 Nb48 -178.4(2) . . . . ?
O14 Nb16 O87 Nb48 21.3(10) . . . . ?
O15 Nb12 Nb42 O23 79.4(3) . . . . ?
O15 Nb12 Nb42 O25 -101.8(4) . . . . ?
O15 Nb12 Nb42 O48 -0.1(3) . . . . ?
O15 Nb12 Nb42 O112 79.5(3) . . . . ?
O15 Nb12 Nb42 O113 163.2(3) . . . . ?
O15 Nb12 Nb42 O137 -94.2(4) . . . . ?
O15 Nb12 O8 Nb4 155.4(4) . . . . ?
O15 Nb12 O8 Nb6 -42.0(4) . . . . ?
O15 Nb12 O8 K7 45.3(2) . . . . ?
O15 Nb12 O25 Nb42 75.9(4) . . . . ?
O15 Nb12 O25 K4 -174.9(3) . . . . ?
O15 Nb12 O88 Nb15 27.5(15) . . . . ?
O15 Nb12 O88 K4 -117.2(8) . . . . ?
O15 Nb12 O106 Cd2 -140.3(5) . . . . ?
O15 Nb12 O106 K7 -39.1(2) . . . . ?
O15 Nb12 O112 Nb17 -3.4(2) . . . . ?
O15 Nb12 O112 Nb42 -91.9(2) . . . . ?
O15 Nb12 O112 Si3 136.0(5) . . . . ?
O15 Nb17 O48 Nb42 -70.2(4) . . . . ?
O15 Nb17 O92 Nb6 39.0(5) . . . . ?
O15 Nb17 O109 Nb40 48.1(10) . . . . ?
O15 Nb17 O112 Nb12 3.6(2) . . . . ?
O15 Nb17 O112 Nb42 94.5(2) . . . . ?
O15 Nb17 O112 Si3 -132.1(5) . . . . ?
O16 Nb28 O11 Nb10 -33.7(10) . . . . ?
O16 Nb28 O11 Nb25 128.9(7) . . . . ?
O16 Nb28 O11 K6 -121.3(7) . . . . ?
O16 Nb28 O71 Nb35 71.3(4) . . . . ?
O16 Nb28 O71 K6 -147.6(3) . . . . ?
O16 Nb28 O120 Nb35 -89.1(3) . . . . ?
O16 Nb28 O120 Nb36 -0.1(2) . . . . ?
O16 Nb28 O120 Si2 132.3(5) . . . . ?
O16 Nb28 O121 Nb21 -120.9(8) . . . . ?
O16 Nb28 O135 Cd3 -125.5(5) . . . . ?
O16 Nb28 O135 K6 128.5(2) . . . . ?
O16 Nb36 O31 Nb35 -70.9(4) . . . . ?
O16 Nb36 O63 Nb14 -129.4(7) . . . . ?
O16 Nb36 O63 Nb20 32.5(10) . . . . ?
O16 Nb36 O99 Nb22 124.7(9) . . . . ?
O16 Nb36 O120 Nb28 0.1(2) . . . . ?
O16 Nb36 O120 Nb35 88.9(3) . . . . ?
O16 Nb36 O120 Si2 -132.4(5) . . . . ?
O16 Nb36 O148 Cd1 126.0(5) . . . . ?
O17 Nb10 O11 Nb25 179.8(3) . . . . ?
O17 Nb10 O11 Nb28 -15.9(5) . . . . ?
O17 Nb10 O11 K6 69.6(3) . . . . ?
O17 Nb10 O14 Nb16 -174.2(3) . . . . ?
O17 Nb10 O14 Si2 37.1(4) . . . . ?
O17 Nb10 O29 Nb31 -179.3(3) . . . . ?
O17 Nb10 O33 Nb1 177.5(3) . . . . ?
O17 Nb10 O33 K6 -58.7(3) . . . . ?
O17 Nb10 O77 Nb1 165.8(17) . . . . ?
O17 Nb10 O77 Nb16 -19.6(19) . . . . ?
O17 Nb10 O77 Nb25 78.9(18) . . . . ?
O17 Nb10 O77 Nb31 -108.7(17) . . . . ?
O17 Nb10 O77 Nb48 -166.3(16) . . . . ?
O17 Nb35 O31 Nb36 -18.8(9) . . . . ?
O17 Nb35 O71 Nb28 84.9(4) . . . . ?
O17 Nb35 O71 K6 -42.3(4) . . . . ?
O17 Nb35 O81 Nb20 -118.7(6) . . . . ?
O17 Nb35 O120 Nb28 -92.0(2) . . . . ?
O17 Nb35 O120 Nb36 177.0(3) . . . . ?
O17 Nb35 O120 Si2 42.5(4) . . . . ?
O18 Nb13 O41 Nb7 -40.6(6) . . . . ?
O18 Nb13 O52 Nb16 -55.9(9) . . . . ?
O18 Nb13 O95 Nb21 70.8(4) . . . . ?
O18 Nb13 O127 Nb21 -94.0(3) . . . . ?
O18 Nb13 O127 Nb22 -3.0(2) . . . . ?
O18 Nb13 O127 Si2 131.4(5) . . . . ?
O18 Nb22 O20 Nb21 -77.0(4) . . . . ?
O18 Nb22 O21 Nb7 43.3(4) . . . . ?
O18 Nb22 O21 Nb14 -153.6(4) . . . . ?
O18 Nb22 O78 K3 108.7(5) . . . . ?
O18 Nb22 O99 Nb36 -34.3(16) . . . . ?
O18 Nb22 O127 Nb13 2.9(2) . . . . ?
O18 Nb22 O127 Nb21 91.7(3) . . . . ?
O18 Nb22 O127 Si2 -137.0(4) . . . . ?
O19 Nb2 O27 Nb3 -0.4(7) . . . . ?
O19 Nb2 O28 Nb5 -72.8(4) . . . . ?
O19 Nb2 O32 Nb3 175.5(3) . . . . ?
O19 Nb2 O32 Nb4 -86.9(2) . . . . ?
O19 Nb2 O32 Nb5 86.2(2) . . . . ?
O19 Nb2 O32 Nb6 22.8(18) . . . . ?
O19 Nb2 O32 Nb9 0.9(2) . . . . ?
O19 Nb2 O44 Nb4 71.2(4) . . . . ?
O19 Nb2 O44 K2 -126.9(9) . . . . ?
O19 Nb9 O24 Nb6 -8.6(7) . . . . ?
O19 Nb9 O24 K7 113.9(5) . . . . ?
O19 Nb9 O32 Nb2 -0.9(2) . . . . ?
O19 Nb9 O32 Nb3 -32.9(16) . . . . ?
O19 Nb9 O32 Nb4 85.9(2) . . . . ?
O19 Nb9 O32 Nb5 -87.4(2) . . . . ?
O19 Nb9 O32 Nb6 -177.6(3) . . . . ?
O19 Nb9 O34 Nb5 71.7(4) . . . . ?
O19 Nb9 O42 Nb4 -72.2(4) . . . . ?
O19 Nb9 O42 K7 175.8(2) . . . . ?
O20 Nb21 O6 Nb16 34.5(9) . . . . ?
O20 Nb21 O6 Nb25 -130.6(6) . . . . ?
O20 Nb21 O95 Nb13 -70.1(4) . . . . ?
O20 Nb21 O121 Nb28 120.1(8) . . . . ?
O20 Nb21 O127 Nb13 88.6(3) . . . . ?
O20 Nb21 O127 Nb22 -0.2(2) . . . . ?
O20 Nb21 O127 Si2 -131.4(4) . . . . ?
O20 Nb21 O161 K8 118.7(5) . . . . ?
O20 Nb21 O161 K9 160.6(6) . . . . ?
O20 Nb22 O18 Nb13 70.5(4) . . . . ?
O20 Nb22 O21 Nb7 -30.9(9) . . . . ?
O20 Nb22 O21 Nb14 132.2(6) . . . . ?
O20 Nb22 O78 K3 -161.8(5) . . . . ?
O20 Nb22 O99 Nb36 -123.7(9) . . . . ?
O20 Nb22 O127 Nb13 -88.6(3) . . . . ?
O20 Nb22 O127 Nb21 0.2(2) . . . . ?
O20 Nb22 O127 Si2 131.5(4) . . . . ?
O21 Nb7 O2 Nb20 86.8(3) . . . . ?
O21 Nb7 O2 Si2 -63.0(4) . . . . ?
O21 Nb7 O30 Nb37 -83.7(3) . . . . ?
O21 Nb7 O41 Nb13 15.3(6) . . . . ?
O21 Nb7 O56 Nb41 27.0(9) . . . . ?
O21 Nb7 O107 Nb14 7.2(2) . . . . ?
O21 Nb7 O107 Nb20 -90.6(3) . . . . ?
O21 Nb7 O107 Nb37 95.6(2) . . . . ?
O21 Nb7 O107 Nb41 -179.1(3) . . . . ?
O21 Nb7 O107 Nb47 123.8(19) . . . . ?
O21 Nb14 O38 Nb37 82.4(4) . . . . ?
O21 Nb14 O63 Nb20 -85.4(3) . . . . ?
O21 Nb14 O63 Nb36 79.7(4) . . . . ?
O21 Nb14 O100 Nb47 -16.4(9) . . . . ?
O21 Nb14 O107 Nb7 -7.4(2) . . . . ?
O21 Nb14 O107 Nb20 93.3(3) . . . . ?
O21 Nb14 O107 Nb37 -94.7(2) . . . . ?
O21 Nb14 O107 Nb41 -141(2) . . . . ?
O21 Nb14 O107 Nb47 -179.1(3) . . . . ?
O21 Nb14 O126 Cd1 -118.2(5) . . . . ?
O21 Nb14 O126 K3 66.2(4) . . . . ?
O21 Nb22 O18 Nb13 -87.0(4) . . . . ?
O21 Nb22 O20 Nb21 -3.2(9) . . . . ?
O21 Nb22 O78 K3 20.9(6) . . . . ?
O21 Nb22 O99 Nb36 32.9(9) . . . . ?
O21 Nb22 O127 Nb13 90.2(2) . . . . ?
O21 Nb22 O127 Nb21 179.0(2) . . . . ?
O21 Nb22 O127 Si2 -49.7(4) . . . . ?
O22 Nb3 O5 Nb6 86.6(3) . . . . ?
O22 Nb3 O5 Si3 -61.4(4) . . . . ?
O22 Nb3 O27 Nb2 -80.9(3) . . . . ?
O22 Nb3 O32 Nb2 93.3(2) . . . . ?
O22 Nb3 O32 Nb4 7.1(2) . . . . ?
O22 Nb3 O32 Nb5 179.2(2) . . . . ?
O22 Nb3 O32 Nb6 -90.9(3) . . . . ?
O22 Nb3 O32 Nb9 125.1(17) . . . . ?
O22 Nb3 O53 Nb5 31.4(9) . . . . ?
O22 Nb3 O75 Nb18 11.6(6) . . . . ?
O22 Nb4 O8 Nb6 -85.5(3) . . . . ?
O22 Nb4 O8 Nb12 80.8(3) . . . . ?
O22 Nb4 O8 K7 178.9(2) . . . . ?
O22 Nb4 O32 Nb2 -94.0(2) . . . . ?
O22 Nb4 O32 Nb3 -7.1(2) . . . . ?
O22 Nb4 O32 Nb5 -136.6(17) . . . . ?
O22 Nb4 O32 Nb6 94.6(3) . . . . ?
O22 Nb4 O32 Nb9 -178.0(2) . . . . ?
O22 Nb4 O42 Nb9 -14.2(9) . . . . ?
O22 Nb4 O42 K7 91.3(7) . . . . ?
O22 Nb4 O44 Nb2 83.7(3) . . . . ?
O22 Nb4 O44 K2 -90.2(2) . . . . ?
O22 Nb4 O98 Cd2 -131.4(5) . . . . ?
O22 Nb4 O98 K2 71.0(3) . . . . ?
O22 Nb15 O49 Nb18 -86.5(4) . . . . ?
O22 Nb15 O49 K1 166.8(3) . . . . ?
O22 Nb15 O50 Nb32 -2.3(9) . . . . ?
O22 Nb15 O50 K4 -110.7(6) . . . . ?
O22 Nb15 O50 K1 107.9(6) . . . . ?
O22 Nb15 O88 Nb12 33.5(8) . . . . ?
O22 Nb15 O88 K4 178.4(3) . . . . ?
O22 Nb15 O105 K2 23.8(5) . . . . ?
O22 Nb15 O131 Nb18 90.8(2) . . . . ?
O22 Nb15 O131 Nb32 179.5(3) . . . . ?
O22 Nb15 O131 Si3 -48.9(4) . . . . ?
O23 Nb40 O40 Nb38 86.4(3) . . . . ?
O23 Nb40 O40 Si3 -63.4(4) . . . . ?
O23 Nb40 O96 Nb52 23.1(10) . . . . ?
O23 Nb40 O108 Nb54 -82.9(4) . . . . ?
O23 Nb40 O109 Nb17 14.2(6) . . . . ?
O23 Nb40 O123 Nb38 -90.9(3) . . . . ?
O23 Nb40 O123 Nb46 7.6(2) . . . . ?
O23 Nb40 O123 Nb52 179.8(3) . . . . ?
O23 Nb40 O123 Nb53 119.6(18) . . . . ?
O23 Nb40 O123 Nb54 94.8(2) . . . . ?
O23 Nb42 O25 Nb12 2.7(10) . . . . ?
O23 Nb42 O25 K4 -108.1(7) . . . . ?
O23 Nb42 O48 Nb17 -87.8(4) . . . . ?
O23 Nb42 O112 Nb12 180.0(3) . . . . ?
O23 Nb42 O112 Nb17 91.0(2) . . . . ?
O23 Nb42 O112 Si3 -47.2(4) . . . . ?
O23 Nb42 O113 Nb32 30.6(9) . . . . ?
O23 Nb42 O113 K4 -174.4(3) . . . . ?
O23 Nb42 O137 K8 60.6(6) . . . . ?
O23 Nb42 O137 K9 11.1(6) . . . . ?
O23 Nb46 Nb53 O85 78.1(3) . . . . ?
O23 Nb46 Nb53 O115 172.6(5) . . . . ?
O23 Nb46 Nb53 O123 2.6(3) . . . . ?
O23 Nb46 Nb53 O140 -82.4(4) . . . . ?
O23 Nb46 Nb53 O143 -0.4(3) . . . . ?
O23 Nb46 Nb53 O146 175.5(5) . . . . ?
O23 Nb46 O39 Nb32 81.3(4) . . . . ?
O23 Nb46 O39 Nb38 -85.9(3) . . . . ?
O23 Nb46 O115 Nb53 -15.0(10) . . . . ?
O23 Nb46 O123 Nb38 94.8(3) . . . . ?
O23 Nb46 O123 Nb40 -7.6(2) . . . . ?
O23 Nb46 O123 Nb52 -135.8(19) . . . . ?
O23 Nb46 O123 Nb53 -177.8(3) . . . . ?
O23 Nb46 O123 Nb54 -94.7(2) . . . . ?
O23 Nb46 O147 Nb54 82.7(4) . . . . ?
O23 Nb46 O159 Cd3 -107.8(7) . . . . ?
O23 Nb46 O159 K8 33.7(6) . . . . ?
O23 Nb46 O159 K9 62.6(4) . . . . ?
O24 Nb6 O5 Nb3 -24.5(8) . . . . ?
O24 Nb6 O5 Si3 122.9(7) . . . . ?
O24 Nb6 O8 Nb4 -74.6(3) . . . . ?
O24 Nb6 O8 Nb12 121.1(4) . . . . ?
O24 Nb6 O8 K7 34.7(2) . . . . ?
O24 Nb6 O32 Nb2 -26.0(18) . . . . ?
O24 Nb6 O32 Nb3 -178.2(3) . . . . ?
O24 Nb6 O32 Nb4 83.0(3) . . . . ?
O24 Nb6 O32 Nb5 -89.1(2) . . . . ?
O24 Nb6 O32 Nb9 -4.2(2) . . . . ?
O24 Nb6 O62 Nb5 73.1(4) . . . . ?
O24 Nb6 O92 Nb17 -105.4(5) . . . . ?
O24 Nb9 O19 Nb2 4.6(8) . . . . ?
O24 Nb9 O32 Nb2 -179.3(2) . . . . ?
O24 Nb9 O32 Nb3 148.7(17) . . . . ?
O24 Nb9 O32 Nb4 -92.5(2) . . . . ?
O24 Nb9 O32 Nb5 94.2(2) . . . . ?
O24 Nb9 O32 Nb6 4.0(2) . . . . ?
O24 Nb9 O34 Nb5 -80.2(4) . . . . ?
O24 Nb9 O42 Nb4 80.8(4) . . . . ?
O24 Nb9 O42 K7 -31.2(2) . . . . ?
O25 Nb12 Nb42 O23 -178.7(5) . . . . ?
O25 Nb12 Nb42 O48 101.7(4) . . . . ?
O25 Nb12 Nb42 O112 -178.7(5) . . . . ?
O25 Nb12 Nb42 O113 -94.9(4) . . . . ?
O25 Nb12 Nb42 O137 7.6(5) . . . . ?
O25 Nb12 O8 Nb4 -129.6(6) . . . . ?
O25 Nb12 O8 Nb6 33.1(10) . . . . ?
O25 Nb12 O8 K7 120.3(7) . . . . ?
O25 Nb12 O15 Nb17 -70.9(4) . . . . ?
O25 Nb12 O15 K7 148.2(3) . . . . ?
O25 Nb12 O88 Nb15 123.1(8) . . . . ?
O25 Nb12 O88 K4 -21.6(3) . . . . ?
O25 Nb12 O106 Cd2 129.2(5) . . . . ?
O25 Nb12 O106 K7 -129.5(2) . . . . ?
O25 Nb12 O112 Nb17 89.2(3) . . . . ?
O25 Nb12 O112 Nb42 0.7(2) . . . . ?
O25 Nb12 O112 Si3 -131.3(5) . . . . ?
O25 Nb42 O23 Nb40 -38.2(10) . . . . ?
O25 Nb42 O23 Nb46 125.2(7) . . . . ?
O25 Nb42 O48 Nb17 70.9(4) . . . . ?
O25 Nb42 O112 Nb12 -0.7(2) . . . . ?
O25 Nb42 O112 Nb17 -89.7(2) . . . . ?
O25 Nb42 O112 Si3 132.2(5) . . . . ?
O25 Nb42 O113 Nb32 -127.9(9) . . . . ?
O25 Nb42 O113 K4 27.2(3) . . . . ?
O25 Nb42 O137 K8 -120.6(6) . . . . ?
O25 Nb42 O137 K9 -170.1(5) . . . . ?
O25 K4 K8 O137 -0.1(3) . . . . ?
O25 K4 K8 O154 170.0(3) . . . . ?
O25 K4 K8 O159 90.5(3) . . . . ?
O25 K4 K8 O161 -94.6(3) . . . . ?
O25 K4 K8 O60W -166.7(7) . . . . ?
O26 Nb26 O3 Nb23 -27.4(9) . . . . ?
O26 Nb26 O3 Nb29 135.8(6) . . . . ?
O26 Nb26 O3 K10 -127.4(7) . . . . ?
O26 Nb26 O12 Nb11 -74.5(3) . . . . ?
O26 Nb26 O12 Si1 135.7(4) . . . . ?
O26 Nb26 O73 Nb49 75.1(4) . . . . ?
O26 Nb26 O73 K10 -177.2(3) . . . . ?
O26 Nb26 O84 Nb39 -156.0(5) . . . . ?
O26 Nb26 O93 Nb11 82.1(3) . . . . ?
O26 Nb26 O93 Nb23 -179.4(3) . . . . ?
O26 Nb26 O93 Nb34 -65.8(19) . . . . ?
O26 Nb26 O93 Nb44 -6.6(2) . . . . ?
O26 Nb26 O93 Nb49 -91.6(3) . . . . ?
O26 Nb44 O58 Nb34 8.1(8) . . . . ?
O26 Nb44 O65 Nb49 -79.4(4) . . . . ?
O26 Nb44 O93 Nb11 -94.4(3) . . . . ?
O26 Nb44 O93 Nb23 138(2) . . . . ?
O26 Nb44 O93 Nb26 6.3(2) . . . . ?
O26 Nb44 O93 Nb34 178.1(3) . . . . ?
O26 Nb44 O93 Nb49 93.9(3) . . . . ?
O26 Nb44 O104 Nb11 83.2(4) . . . . ?
O27 Nb2 O19 Nb9 2.4(8) . . . . ?
O27 Nb2 O28 Nb5 80.2(4) . . . . ?
O27 Nb2 O32 Nb3 -2.6(2) . . . . ?
O27 Nb2 O32 Nb4 95.0(2) . . . . ?
O27 Nb2 O32 Nb5 -91.9(2) . . . . ?
O27 Nb2 O32 Nb6 -155.3(18) . . . . ?
O27 Nb2 O32 Nb9 -177.2(2) . . . . ?
O27 Nb2 O44 Nb4 -81.0(4) . . . . ?
O27 Nb2 O44 K2 80.8(9) . . . . ?
O27 Nb3 O5 Nb6 26.7(8) . . . . ?
O27 Nb3 O5 Si3 -121.4(7) . . . . ?
O27 Nb3 O22 Nb4 76.0(3) . . . . ?
O27 Nb3 O22 Nb15 -116.5(4) . . . . ?
O27 Nb3 O32 Nb2 2.8(2) . . . . ?
O27 Nb3 O32 Nb4 -83.4(3) . . . . ?
O27 Nb3 O32 Nb5 88.7(2) . . . . ?
O27 Nb3 O32 Nb6 178.5(3) . . . . ?
O27 Nb3 O32 Nb9 34.6(16) . . . . ?
O27 Nb3 O53 Nb5 -71.9(3) . . . . ?
O27 Nb3 O75 Nb18 103.0(5) . . . . ?
O28 Nb2 O19 Nb9 75.2(4) . . . . ?
O28 Nb2 O27 Nb3 -74.1(3) . . . . ?
O28 Nb2 O32 Nb3 85.2(2) . . . . ?
O28 Nb2 O32 Nb4 -177.2(3) . . . . ?
O28 Nb2 O32 Nb5 -4.1(2) . . . . ?
O28 Nb2 O32 Nb6 -67.5(18) . . . . ?
O28 Nb2 O32 Nb9 -89.3(2) . . . . ?
O28 Nb2 O44 Nb4 -11.9(8) . . . . ?
O28 Nb2 O44 K2 149.9(7) . . . . ?
O28 Nb5 O32 Nb2 4.1(2) . . . . ?
O28 Nb5 O32 Nb3 -83.4(2) . . . . ?
O28 Nb5 O32 Nb4 46.7(17) . . . . ?
O28 Nb5 O32 Nb6 176.0(3) . . . . ?
O28 Nb5 O32 Nb9 88.2(2) . . . . ?
O28 Nb5 O34 Nb9 -71.8(4) . . . . ?
O28 Nb5 O53 Nb3 68.4(3) . . . . ?
O28 Nb5 O62 Nb6 14.1(8) . . . . ?
O29 Nb10 O11 Nb25 -26.5(8) . . . . ?
O29 Nb10 O11 Nb28 137.8(6) . . . . ?
O29 Nb10 O11 K6 -136.7(6) . . . . ?
O29 Nb10 O14 Nb16 -73.4(3) . . . . ?
O29 Nb10 O14 Si2 137.9(4) . . . . ?
O29 Nb10 O17 Nb35 -156.1(5) . . . . ?
O29 Nb10 O33 Nb1 74.8(4) . . . . ?
O29 Nb10 O33 K6 -161.4(3) . . . . ?
O29 Nb10 O77 Nb1 -92.4(2) . . . . ?
O29 Nb10 O77 Nb16 82.2(3) . . . . ?
O29 Nb10 O77 Nb25 -179.3(3) . . . . ?
O29 Nb10 O77 Nb31 -7.0(2) . . . . ?
O29 Nb10 O77 Nb48 -64.5(16) . . . . ?
O29 Nb31 O10 Nb16 83.5(4) . . . . ?
O29 Nb31 O43 Nb1 -79.0(4) . . . . ?
O29 Nb31 O77 Nb1 93.8(2) . . . . ?
O29 Nb31 O77 Nb10 6.7(2) . . . . ?
O29 Nb31 O77 Nb16 -94.7(3) . . . . ?
O29 Nb31 O77 Nb25 136.2(19) . . . . ?
O29 Nb31 O77 Nb48 177.7(3) . . . . ?
O29 Nb31 O110 Nb48 9.6(8) . . . . ?
O30 Nb7 O2 Nb20 23.9(9) . . . . ?
O30 Nb7 O2 Si2 -125.9(8) . . . . ?
O30 Nb7 O21 Nb14 75.8(3) . . . . ?
O30 Nb7 O21 Nb22 -119.5(4) . . . . ?
O30 Nb7 O41 Nb13 107.3(5) . . . . ?
O30 Nb7 O56 Nb41 -75.5(4) . . . . ?
O30 Nb7 O107 Nb14 -84.1(3) . . . . ?
O30 Nb7 O107 Nb20 178.1(3) . . . . ?
O30 Nb7 O107 Nb37 4.2(2) . . . . ?
O30 Nb7 O107 Nb41 89.6(2) . . . . ?
O30 Nb7 O107 Nb47 32.5(19) . . . . ?
O30 Nb37 O38 Nb14 -80.8(4) . . . . ?
O30 Nb37 O60 Nb47 -2.3(9) . . . . ?
O30 Nb37 O102 Nb41 81.8(4) . . . . ?
O30 Nb37 O107 Nb7 -4.1(2) . . . . ?
O30 Nb37 O107 Nb14 92.4(2) . . . . ?
O30 Nb37 O107 Nb20 -144.4(19) . . . . ?
O30 Nb37 O107 Nb41 -94.0(2) . . . . ?
O30 Nb37 O107 Nb47 -179.7(3) . . . . ?
O31 Nb35 O17 Nb10 50.8(10) . . . . ?
O31 Nb35 O71 Nb28 -69.9(4) . . . . ?
O31 Nb35 O71 K6 162.9(4) . . . . ?
O31 Nb35 O81 Nb20 38.3(6) . . . . ?
O31 Nb35 O120 Nb28 94.3(3) . . . . ?
O31 Nb35 O120 Nb36 3.2(2) . . . . ?
O31 Nb35 O120 Si2 -131.2(5) . . . . ?
O31 Nb36 O16 Nb28 76.8(4) . . . . ?
O31 Nb36 O63 Nb14 155.8(4) . . . . ?
O31 Nb36 O63 Nb20 -42.3(4) . . . . ?
O31 Nb36 O99 Nb22 30.6(16) . . . . ?
O31 Nb36 O120 Nb28 -91.9(3) . . . . ?
O31 Nb36 O120 Nb35 -3.1(2) . . . . ?
O31 Nb36 O120 Si2 135.6(5) . . . . ?
O31 Nb36 O148 Cd1 -144.2(5) . . . . ?
O32 Nb2 O19 Nb9 -1.4(3) . . . . ?
O32 Nb2 O27 Nb3 3.5(3) . . . . ?
O32 Nb2 O28 Nb5 5.7(3) . . . . ?
O32 Nb2 O44 Nb4 -6.9(3) . . . . ?
O32 Nb2 O44 K2 154.9(9) . . . . ?
O32 Nb3 O5 Nb6 7.9(2) . . . . ?
O32 Nb3 O5 Si3 -140.2(4) . . . . ?
O32 Nb3 O22 Nb4 -8.1(3) . . . . ?
O32 Nb3 O22 Nb15 159.4(5) . . . . ?
O32 Nb3 O27 Nb2 -3.8(3) . . . . ?
O32 Nb3 O53 Nb5 11.2(3) . . . . ?
O32 Nb3 O75 Nb18 -56(2) . . . . ?
O32 Nb4 O8 Nb6 -8.6(3) . . . . ?
O32 Nb4 O8 Nb12 157.7(4) . . . . ?
O32 Nb4 O8 K7 -104.2(2) . . . . ?
O32 Nb4 O22 Nb3 8.0(3) . . . . ?
O32 Nb4 O22 Nb15 -161.4(4) . . . . ?
O32 Nb4 O42 Nb9 -7.0(3) . . . . ?
O32 Nb4 O42 K7 98.5(2) . . . . ?
O32 Nb4 O44 Nb2 7.5(3) . . . . ?
O32 Nb4 O44 K2 -166.4(2) . . . . ?
O32 Nb4 O98 Cd2 -53(4) . . . . ?
O32 Nb4 O98 K2 149(4) . . . . ?
O32 Nb5 O28 Nb2 -5.9(3) . . . . ?
O32 Nb5 O34 Nb9 6.8(3) . . . . ?
O32 Nb5 O53 Nb3 -10.5(3) . . . . ?
O32 Nb5 O62 Nb6 8.8(3) . . . . ?
O32 Nb6 O5 Nb3 -7.8(2) . . . . ?
O32 Nb6 O5 Si3 139.5(4) . . . . ?
O32 Nb6 O8 Nb4 8.7(3) . . . . ?
O32 Nb6 O8 Nb12 -155.6(4) . . . . ?
O32 Nb6 O8 K7 118.0(2) . . . . ?
O32 Nb6 O24 Nb9 5.8(3) . . . . ?
O32 Nb6 O24 K7 -119.9(3) . . . . ?
O32 Nb6 O62 Nb5 -9.3(3) . . . . ?
O32 Nb6 O92 Nb17 55(2) . . . . ?
O32 Nb9 O19 Nb2 1.4(3) . . . . ?
O32 Nb9 O24 Nb6 -5.3(3) . . . . ?
O32 Nb9 O24 K7 117.2(3) . . . . ?
O32 Nb9 O34 Nb5 -6.6(3) . . . . ?
O32 Nb9 O42 Nb4 6.5(3) . . . . ?
O32 Nb9 O42 K7 -105.5(2) . . . . ?
O33 Nb1 Nb25 O6 -77.6(3) . . . . ?
O33 Nb1 Nb25 O11 0.8(2) . . . . ?
O33 Nb1 Nb25 O67 94.5(5) . . . . ?
O33 Nb1 Nb25 O77 -76.1(3) . . . . ?
O33 Nb1 Nb25 O86 -160.1(3) . . . . ?
O33 Nb1 Nb25 O154 101.2(4) . . . . ?
O33 Nb1 O35 Nb48 -2.0(8) . . . . ?
O33 Nb1 O43 Nb31 79.8(4) . . . . ?
O33 Nb1 O67 Nb25 -81.0(4) . . . . ?
O33 Nb1 O67 K6 31.1(2) . . . . ?
O33 Nb1 O77 Nb10 -3.7(2) . . . . ?
O33 Nb1 O77 Nb16 -151.9(18) . . . . ?
O33 Nb1 O77 Nb25 93.3(2) . . . . ?
O33 Nb1 O77 Nb31 -93.4(2) . . . . ?
O33 Nb1 O77 Nb48 -178.7(3) . . . . ?
O33 Nb10 O11 Nb25 75.8(3) . . . . ?
O33 Nb10 O11 Nb28 -119.9(4) . . . . ?
O33 Nb10 O11 K6 -34.4(2) . . . . ?
O33 Nb10 O14 Nb16 25.6(8) . . . . ?
O33 Nb10 O14 Si2 -123.1(7) . . . . ?
O33 Nb10 O17 Nb35 105.6(6) . . . . ?
O33 Nb10 O29 Nb31 -74.0(4) . . . . ?
O33 Nb10 O77 Nb1 3.8(2) . . . . ?
O33 Nb10 O77 Nb16 178.5(3) . . . . ?
O33 Nb10 O77 Nb25 -83.0(3) . . . . ?
O33 Nb10 O77 Nb31 89.3(2) . . . . ?
O33 Nb10 O77 Nb48 31.8(16) . . . . ?
O34 Nb5 O28 Nb2 73.3(4) . . . . ?
O34 Nb5 O32 Nb2 -88.8(2) . . . . ?
O34 Nb5 O32 Nb3 -176.3(3) . . . . ?
O34 Nb5 O32 Nb4 -46.2(17) . . . . ?
O34 Nb5 O32 Nb6 83.1(3) . . . . ?
O34 Nb5 O32 Nb9 -4.7(2) . . . . ?
O34 Nb5 O53 Nb3 -20.3(8) . . . . ?
O34 Nb5 O62 Nb6 -71.3(4) . . . . ?
O34 Nb9 O19 Nb2 -75.8(4) . . . . ?
O34 Nb9 O24 Nb6 72.6(4) . . . . ?
O34 Nb9 O24 K7 -164.8(3) . . . . ?
O34 Nb9 O32 Nb2 91.1(2) . . . . ?
O34 Nb9 O32 Nb3 59.2(16) . . . . ?
O34 Nb9 O32 Nb4 178.0(3) . . . . ?
O34 Nb9 O32 Nb5 4.7(2) . . . . ?
O34 Nb9 O32 Nb6 -85.5(3) . . . . ?
O34 Nb9 O42 Nb4 12.4(8) . . . . ?
O34 Nb9 O42 K7 -99.6(6) . . . . ?
O35 Nb1 Nb25 O6 82.9(3) . . . . ?
O35 Nb1 Nb25 O11 161.2(3) . . . . ?
O35 Nb1 Nb25 O67 -105.1(5) . . . . ?
O35 Nb1 Nb25 O77 84.3(3) . . . . ?
O35 Nb1 Nb25 O86 0.3(3) . . . . ?
O35 Nb1 Nb25 O154 -98.3(4) . . . . ?
O35 Nb1 O33 Nb10 4.9(8) . . . . ?
O35 Nb1 O33 K6 -115.6(5) . . . . ?
O35 Nb1 O43 Nb31 -72.6(4) . . . . ?
O35 Nb1 O67 Nb25 71.6(4) . . . . ?
O35 Nb1 O67 K6 -176.3(2) . . . . ?
O35 Nb1 O77 Nb10 176.4(3) . . . . ?
O35 Nb1 O77 Nb16 28.1(17) . . . . ?
O35 Nb1 O77 Nb25 -86.7(3) . . . . ?
O35 Nb1 O77 Nb31 86.7(3) . . . . ?
O35 Nb1 O77 Nb48 1.3(2) . . . . ?
O35 Nb48 O77 Nb1 -1.3(2) . . . . ?
O35 Nb48 O77 Nb10 -29.4(16) . . . . ?
O35 Nb48 O77 Nb16 -176.9(3) . . . . ?
O35 Nb48 O77 Nb25 86.1(3) . . . . ?
O35 Nb48 O77 Nb31 -87.3(3) . . . . ?
O35 Nb48 O86 Nb25 -73.3(4) . . . . ?
O35 Nb48 O87 Nb16 -5.6(8) . . . . ?
O35 Nb48 O110 Nb31 73.5(4) . . . . ?
O36 Nb45 O47 Nb50 73.5(4) . . . . ?
O36 Nb45 O55 Nb8 -71.0(4) . . . . ?
O36 Nb45 O101 Nb33 -10.8(8) . . . . ?
O36 Nb45 O114 Nb8 84.1(3) . . . . ?
O36 Nb45 O114 Nb27 -46(2) . . . . ?
O36 Nb45 O114 Nb33 -174.8(3) . . . . ?
O36 Nb45 O114 Nb50 -87.4(3) . . . . ?
O36 Nb45 O114 Nb51 -3.4(3) . . . . ?
O36 Nb51 O59 Nb27 12.0(9) . . . . ?
O36 Nb51 O70 Nb8 73.6(4) . . . . ?
O36 Nb51 O111 Nb50 -72.6(4) . . . . ?
O36 Nb51 O114 Nb8 -85.7(3) . . . . ?
O36 Nb51 O114 Nb27 177.7(3) . . . . ?
O36 Nb51 O114 Nb33 62.6(18) . . . . ?
O36 Nb51 O114 Nb45 3.4(3) . . . . ?
O36 Nb51 O114 Nb50 89.1(3) . . . . ?
O37 Nb18 O49 Nb15 -70.3(4) . . . . ?
O37 Nb18 O49 K1 38.2(3) . . . . ?
O37 Nb18 O69 Nb38 39.2(6) . . . . ?
O37 Nb18 O75 Nb3 55.5(9) . . . . ?
O37 Nb18 O131 Nb15 93.7(3) . . . . ?
O37 Nb18 O131 Nb32 3.0(2) . . . . ?
O37 Nb18 O131 Si3 -131.6(5) . . . . ?
O37 Nb32 O39 Nb38 -42.5(4) . . . . ?
O37 Nb32 O39 Nb46 153.5(4) . . . . ?
O37 Nb32 O50 Nb15 77.6(4) . . . . ?
O37 Nb32 O50 K4 -171.4(3) . . . . ?
O37 Nb32 O50 K1 -28.1(3) . . . . ?
O37 Nb32 O113 Nb42 37.6(16) . . . . ?
O37 Nb32 O113 K4 -117.7(8) . . . . ?
O37 Nb32 O131 Nb15 -91.1(3) . . . . ?
O37 Nb32 O131 Nb18 -2.8(2) . . . . ?
O37 Nb32 O131 Si3 137.0(5) . . . . ?
O37 Nb32 O142 Cd3 -158.2(4) . . . . ?
O37 Nb32 K1 O49 70.9(3) . . . . ?
O37 Nb32 K1 O50 140.3(4) . . . . ?
O37 Nb32 K1 O20W 36.2(3) . . . . ?
O37 Nb32 K1 O59W -52.1(12) . . . . ?
O37 Nb32 K1 O71W 156.8(5) . . . . ?
O38 Nb14 O21 Nb7 -71.0(3) . . . . ?
O38 Nb14 O21 Nb22 122.5(4) . . . . ?
O38 Nb14 O63 Nb20 -14.2(8) . . . . ?
O38 Nb14 O63 Nb36 150.9(5) . . . . ?
O38 Nb14 O100 Nb47 71.7(4) . . . . ?
O38 Nb14 O107 Nb7 83.4(3) . . . . ?
O38 Nb14 O107 Nb20 -176.0(3) . . . . ?
O38 Nb14 O107 Nb37 -3.9(2) . . . . ?
O38 Nb14 O107 Nb41 -51(2) . . . . ?
O38 Nb14 O107 Nb47 -88.4(2) . . . . ?
O38 Nb14 O126 Cd1 150.8(5) . . . . ?
O38 Nb14 O126 K3 -24.8(5) . . . . ?
O38 Nb37 O30 Nb7 79.4(3) . . . . ?
O38 Nb37 O60 Nb47 -74.5(4) . . . . ?
O38 Nb37 O102 Nb41 11.5(8) . . . . ?
O38 Nb37 O107 Nb7 -92.5(3) . . . . ?
O38 Nb37 O107 Nb14 3.9(2) . . . . ?
O38 Nb37 O107 Nb20 127.2(19) . . . . ?
O38 Nb37 O107 Nb41 177.6(3) . . . . ?
O38 Nb37 O107 Nb47 91.9(2) . . . . ?
O39 Nb32 O37 Nb18 87.2(4) . . . . ?
O39 Nb32 O37 K1 -173.0(3) . . . . ?
O39 Nb32 O50 Nb15 5.5(10) . . . . ?
O39 Nb32 O50 K4 116.5(7) . . . . ?
O39 Nb32 O50 K1 -100.2(7) . . . . ?
O39 Nb32 O113 Nb42 -29.9(9) . . . . ?
O39 Nb32 O113 K4 174.8(3) . . . . ?
O39 Nb32 O131 Nb15 -178.4(3) . . . . ?
O39 Nb32 O131 Nb18 -90.1(2) . . . . ?
O39 Nb32 O131 Si3 49.7(4) . . . . ?
O39 Nb32 O142 Cd3 -71.2(5) . . . . ?
O39 Nb32 K1 O37 9.5(4) . . . . ?
O39 Nb32 K1 O49 80.4(3) . . . . ?
O39 Nb32 K1 O50 149.8(3) . . . . ?
O39 Nb32 K1 O20W 45.7(4) . . . . ?
O39 Nb32 K1 O59W -42.6(13) . . . . ?
O39 Nb32 K1 O71W 166.3(5) . . . . ?
O39 Nb38 O40 Nb40 -87.2(3) . . . . ?
O39 Nb38 O40 Si3 63.0(4) . . . . ?
O39 Nb38 O69 Nb18 -13.6(6) . . . . ?
O39 Nb38 O85 Nb53 83.0(4) . . . . ?
O39 Nb38 O94 Nb52 -31.7(9) . . . . ?
O39 Nb38 O123 Nb40 90.2(3) . . . . ?
O39 Nb38 O123 Nb46 -8.2(2) . . . . ?
O39 Nb38 O123 Nb52 179.5(3) . . . . ?
O39 Nb38 O123 Nb53 -95.2(2) . . . . ?
O39 Nb38 O123 Nb54 -123(2) . . . . ?
O39 Nb46 Nb53 O85 0.0(3) . . . . ?
O39 Nb46 Nb53 O115 94.5(5) . . . . ?
O39 Nb46 Nb53 O123 -75.4(3) . . . . ?
O39 Nb46 Nb53 O140 -160.5(3) . . . . ?
O39 Nb46 Nb53 O143 -78.5(3) . . . . ?
O39 Nb46 Nb53 O146 97.4(4) . . . . ?
O39 Nb46 O23 Nb40 85.5(3) . . . . ?
O39 Nb46 O23 Nb42 -80.9(4) . . . . ?
O39 Nb46 O115 Nb53 -83.4(4) . . . . ?
O39 Nb46 O123 Nb38 8.2(2) . . . . ?
O39 Nb46 O123 Nb40 -94.2(3) . . . . ?
O39 Nb46 O123 Nb52 137.6(19) . . . . ?
O39 Nb46 O123 Nb53 95.7(2) . . . . ?
O39 Nb46 O123 Nb54 178.8(3) . . . . ?
O39 Nb46 O147 Nb54 15.5(10) . . . . ?
O39 Nb46 O159 Cd3 -22.6(8) . . . . ?
O39 Nb46 O159 K8 119.0(6) . . . . ?
O39 Nb46 O159 K9 147.9(3) . . . . ?
O40 Nb38 O39 Nb32 -77.3(4) . . . . ?
O40 Nb38 O39 Nb46 88.1(3) . . . . ?
O40 Nb38 O69 Nb18 68.1(6) . . . . ?
O40 Nb38 O85 Nb53 20.2(12) . . . . ?
O40 Nb38 O94 Nb52 -87.6(4) . . . . ?
O40 Nb38 O123 Nb40 7.0(3) . . . . ?
O40 Nb38 O123 Nb46 -91.4(3) . . . . ?
O40 Nb38 O123 Nb52 96.3(2) . . . . ?
O40 Nb38 O123 Nb53 -178.4(3) . . . . ?
O40 Nb38 O123 Nb54 153(2) . . . . ?
O40 Nb40 O23 Nb42 78.0(4) . . . . ?
O40 Nb40 O23 Nb46 -87.1(3) . . . . ?
O40 Nb40 O96 Nb52 85.0(4) . . . . ?
O40 Nb40 O108 Nb54 -19.9(11) . . . . ?
O40 Nb40 O109 Nb17 -67.9(6) . . . . ?
O40 Nb40 O123 Nb38 -7.0(3) . . . . ?
O40 Nb40 O123 Nb46 91.6(3) . . . . ?
O40 Nb40 O123 Nb52 -96.3(2) . . . . ?
O40 Nb40 O123 Nb53 -156.4(18) . . . . ?
O40 Nb40 O123 Nb54 178.8(3) . . . . ?
O41 Nb7 O2 Nb20 -175.4(3) . . . . ?
O41 Nb7 O2 Si2 34.8(4) . . . . ?
O41 Nb7 O21 Nb14 177.6(3) . . . . ?
O41 Nb7 O21 Nb22 -17.7(5) . . . . ?
O41 Nb7 O30 Nb37 177.6(3) . . . . ?
O41 Nb7 O56 Nb41 -178.3(3) . . . . ?
O41 Nb7 O107 Nb14 68(2) . . . . ?
O41 Nb7 O107 Nb20 -30(2) . . . . ?
O41 Nb7 O107 Nb37 156(2) . . . . ?
O41 Nb7 O107 Nb41 -118(2) . . . . ?
O41 Nb7 O107 Nb47 -175.5(19) . . . . ?
O41 Nb13 O18 Nb22 84.1(4) . . . . ?
O41 Nb13 O52 Nb16 -119.0(5) . . . . ?
O41 Nb13 O95 Nb21 -21.5(9) . . . . ?
O41 Nb13 O127 Nb21 176.5(2) . . . . ?
O41 Nb13 O127 Nb22 -92.5(2) . . . . ?
O41 Nb13 O127 Si2 41.9(4) . . . . ?
O42 Nb4 O8 Nb6 72.9(3) . . . . ?
O42 Nb4 O8 Nb12 -120.8(3) . . . . ?
O42 Nb4 O8 K7 -22.7(2) . . . . ?
O42 Nb4 O22 Nb3 15.3(8) . . . . ?
O42 Nb4 O22 Nb15 -154.1(5) . . . . ?
O42 Nb4 O32 Nb2 88.9(2) . . . . ?
O42 Nb4 O32 Nb3 175.8(3) . . . . ?
O42 Nb4 O32 Nb5 46.3(17) . . . . ?
O42 Nb4 O32 Nb6 -82.5(3) . . . . ?
O42 Nb4 O32 Nb9 4.9(2) . . . . ?
O42 Nb4 O44 Nb2 -73.3(4) . . . . ?
O42 Nb4 O44 K2 112.8(2) . . . . ?
O42 Nb4 O98 Cd2 44.2(6) . . . . ?
O42 Nb4 O98 K2 -113.4(3) . . . . ?
O42 Nb9 O19 Nb2 75.8(4) . . . . ?
O42 Nb9 O24 Nb6 -80.9(4) . . . . ?
O42 Nb9 O24 K7 41.6(3) . . . . ?
O42 Nb9 O32 Nb2 -91.7(2) . . . . ?
O42 Nb9 O32 Nb3 -123.7(17) . . . . ?
O42 Nb9 O32 Nb4 -4.9(2) . . . . ?
O42 Nb9 O32 Nb5 -178.2(3) . . . . ?
O42 Nb9 O32 Nb6 91.6(3) . . . . ?
O42 Nb9 O34 Nb5 -12.4(8) . . . . ?
O43 Nb1 Nb25 O6 1.4(3) . . . . ?
O43 Nb1 Nb25 O11 79.8(3) . . . . ?
O43 Nb1 Nb25 O67 173.4(5) . . . . ?
O43 Nb1 Nb25 O77 2.9(3) . . . . ?
O43 Nb1 Nb25 O86 -81.2(3) . . . . ?
O43 Nb1 Nb25 O154 -179.8(4) . . . . ?
O43 Nb1 O33 Nb10 -71.7(4) . . . . ?
O43 Nb1 O33 K6 167.9(3) . . . . ?
O43 Nb1 O35 Nb48 73.9(4) . . . . ?
O43 Nb1 O67 Nb25 -11.4(8) . . . . ?
O43 Nb1 O67 K6 100.7(6) . . . . ?
O43 Nb1 O77 Nb10 85.6(3) . . . . ?
O43 Nb1 O77 Nb16 -62.7(17) . . . . ?
O43 Nb1 O77 Nb25 -177.4(3) . . . . ?
O43 Nb1 O77 Nb31 -4.1(2) . . . . ?
O43 Nb1 O77 Nb48 -89.4(3) . . . . ?
O43 Nb31 O10 Nb16 15.3(8) . . . . ?
O43 Nb31 O29 Nb10 70.1(4) . . . . ?
O43 Nb31 O77 Nb1 4.0(2) . . . . ?
O43 Nb31 O77 Nb10 -83.1(3) . . . . ?
O43 Nb31 O77 Nb16 175.5(3) . . . . ?
O43 Nb31 O77 Nb25 46.4(19) . . . . ?
O43 Nb31 O77 Nb48 87.9(3) . . . . ?
O43 Nb31 O110 Nb48 -72.2(4) . . . . ?
O44 Nb2 O19 Nb9 -76.4(4) . . . . ?
O44 Nb2 O27 Nb3 79.3(3) . . . . ?
O44 Nb2 O28 Nb5 10.7(8) . . . . ?
O44 Nb2 O32 Nb3 -92.3(3) . . . . ?
O44 Nb2 O32 Nb4 5.3(2) . . . . ?
O44 Nb2 O32 Nb5 178.4(3) . . . . ?
O44 Nb2 O32 Nb6 115.0(18) . . . . ?
O44 Nb2 O32 Nb9 93.1(2) . . . . ?
O44 Nb4 O8 Nb6 -20.4(9) . . . . ?
O44 Nb4 O8 Nb12 145.8(6) . . . . ?
O44 Nb4 O8 K7 -116.0(7) . . . . ?
O44 Nb4 O22 Nb3 -74.7(3) . . . . ?
O44 Nb4 O22 Nb15 115.9(4) . . . . ?
O44 Nb4 O32 Nb2 -5.3(2) . . . . ?
O44 Nb4 O32 Nb3 81.6(3) . . . . ?
O44 Nb4 O32 Nb5 -47.8(17) . . . . ?
O44 Nb4 O32 Nb6 -176.7(3) . . . . ?
O44 Nb4 O32 Nb9 -89.2(2) . . . . ?
O44 Nb4 O42 Nb9 74.6(4) . . . . ?
O44 Nb4 O42 K7 -179.9(2) . . . . ?
O44 Nb4 O98 Cd2 139.0(5) . . . . ?
O44 Nb4 O98 K2 -18.5(4) . . . . ?
O45 Nb23 O3 Nb26 -71.3(3) . . . . ?
O45 Nb23 O3 Nb29 123.5(4) . . . . ?
O45 Nb23 O3 K10 33.5(3) . . . . ?
O45 Nb23 O7 Nb11 -16.3(8) . . . . ?
O45 Nb23 O7 Nb19 151.4(5) . . . . ?
O45 Nb23 O89 Nb34 72.9(4) . . . . ?
O45 Nb23 O93 Nb11 -176.1(3) . . . . ?
O45 Nb23 O93 Nb26 82.2(3) . . . . ?
O45 Nb23 O93 Nb34 -89.1(2) . . . . ?
O45 Nb23 O93 Nb44 -48.8(19) . . . . ?
O45 Nb23 O93 Nb49 -5.2(2) . . . . ?
O45 Nb23 O134 Cd1 -65.4(7) . . . . ?
O45 Nb23 O134 K3 121.9(4) . . . . ?
O45 Nb49 O65 Nb44 11.5(8) . . . . ?
O45 Nb49 O72 Nb34 -75.7(4) . . . . ?
O45 Nb49 O73 Nb26 80.1(4) . . . . ?
O45 Nb49 O73 K10 -31.1(3) . . . . ?
O45 Nb49 O93 Nb11 125.3(18) . . . . ?
O45 Nb49 O93 Nb23 5.1(2) . . . . ?
O45 Nb49 O93 Nb26 -91.7(3) . . . . ?
O45 Nb49 O93 Nb34 92.4(2) . . . . ?
O45 Nb49 O93 Nb44 178.5(3) . . . . ?
O46 Nb20 O2 Nb7 -23.2(9) . . . . ?
O46 Nb20 O2 Si2 126.5(8) . . . . ?
O46 Nb20 O57 Nb41 73.2(4) . . . . ?
O46 Nb20 O63 Nb14 -75.5(3) . . . . ?
O46 Nb20 O63 Nb36 120.7(4) . . . . ?
O46 Nb20 O81 Nb35 -105.7(6) . . . . ?
O46 Nb20 O107 Nb7 -178.3(3) . . . . ?
O46 Nb20 O107 Nb14 84.0(3) . . . . ?
O46 Nb20 O107 Nb37 -38.7(18) . . . . ?
O46 Nb20 O107 Nb41 -88.9(3) . . . . ?
O46 Nb20 O107 Nb47 -3.5(3) . . . . ?
O46 Nb47 O60 Nb37 -1.7(9) . . . . ?
O46 Nb47 O100 Nb14 81.9(4) . . . . ?
O46 Nb47 O107 Nb7 149(2) . . . . ?
O46 Nb47 O107 Nb14 -93.3(3) . . . . ?
O46 Nb47 O107 Nb20 3.3(2) . . . . ?
O46 Nb47 O107 Nb37 177.9(3) . . . . ?
O46 Nb47 O107 Nb41 92.1(3) . . . . ?
O46 Nb47 O132 Nb41 -81.0(4) . . . . ?
O47 Nb45 O36 Nb51 -73.8(4) . . . . ?
O47 Nb45 O55 Nb8 10.6(9) . . . . ?
O47 Nb45 O101 Nb33 70.6(4) . . . . ?
O47 Nb45 O114 Nb8 175.1(3) . . . . ?
O47 Nb45 O114 Nb27 45(2) . . . . ?
O47 Nb45 O114 Nb33 -83.8(3) . . . . ?
O47 Nb45 O114 Nb50 3.6(3) . . . . ?
O47 Nb45 O114 Nb51 87.6(3) . . . . ?
O47 Nb50 O66 Nb27 -12.5(8) . . . . ?
O47 Nb50 O111 Nb51 71.7(4) . . . . ?
O47 Nb50 O114 Nb8 -59.4(17) . . . . ?
O47 Nb50 O114 Nb27 -178.2(3) . . . . ?
O47 Nb50 O114 Nb33 85.9(3) . . . . ?
O47 Nb50 O114 Nb45 -3.7(3) . . . . ?
O47 Nb50 O114 Nb51 -89.7(3) . . . . ?
O47 Nb50 O116 Nb33 -73.2(4) . . . . ?
O48 Nb17 O15 Nb12 69.0(4) . . . . ?
O48 Nb17 O15 K7 -162.5(4) . . . . ?
O48 Nb17 O92 Nb6 -51.0(9) . . . . ?
O48 Nb17 O109 Nb40 -38.9(6) . . . . ?
O48 Nb17 O112 Nb12 -93.5(3) . . . . ?
O48 Nb17 O112 Nb42 -2.6(2) . . . . ?
O48 Nb17 O112 Si3 130.8(5) . . . . ?
O48 Nb42 O23 Nb40 40.3(4) . . . . ?
O48 Nb42 O23 Nb46 -156.2(4) . . . . ?
O48 Nb42 O25 Nb12 -75.6(4) . . . . ?
O48 Nb42 O25 K4 173.5(3) . . . . ?
O48 Nb42 O112 Nb12 91.5(3) . . . . ?
O48 Nb42 O112 Nb17 2.5(2) . . . . ?
O48 Nb42 O112 Si3 -135.7(4) . . . . ?
O48 Nb42 O113 Nb32 -41.0(15) . . . . ?
O48 Nb42 O113 K4 114.1(8) . . . . ?
O48 Nb42 O137 K8 149.5(6) . . . . ?
O48 Nb42 O137 K9 100.0(6) . . . . ?
O49 Nb15 O22 Nb3 39.6(4) . . . . ?
O49 Nb15 O22 Nb4 -153.9(4) . . . . ?
O49 Nb15 O50 Nb32 -76.9(4) . . . . ?
O49 Nb15 O50 K4 174.7(3) . . . . ?
O49 Nb15 O50 K1 33.3(3) . . . . ?
O49 Nb15 O88 Nb12 -33.7(14) . . . . ?
O49 Nb15 O88 K4 111.2(8) . . . . ?
O49 Nb15 O105 K2 110.9(4) . . . . ?
O49 Nb15 O131 Nb18 3.4(2) . . . . ?
O49 Nb15 O131 Nb32 92.1(3) . . . . ?
O49 Nb15 O131 Si3 -136.3(4) . . . . ?
O49 Nb18 O37 Nb32 71.0(4) . . . . ?
O49 Nb18 O37 K1 -35.0(3) . . . . ?
O49 Nb18 O69 Nb38 -52.8(10) . . . . ?
O49 Nb18 O75 Nb3 -37.9(5) . . . . ?
O49 Nb18 O131 Nb15 -3.6(2) . . . . ?
O49 Nb18 O131 Nb32 -94.2(3) . . . . ?
O49 Nb18 O131 Si3 131.2(5) . . . . ?
O50 Nb15 O22 Nb3 -35.6(9) . . . . ?
O50 Nb15 O22 Nb4 130.9(6) . . . . ?
O50 Nb15 O49 Nb18 70.1(4) . . . . ?
O50 Nb15 O49 K1 -36.6(3) . . . . ?
O50 Nb15 O88 Nb12 -122.2(8) . . . . ?
O50 Nb15 O88 K4 22.7(3) . . . . ?
O50 Nb15 O105 K2 -159.2(4) . . . . ?
O50 Nb15 O131 Nb18 -88.4(3) . . . . ?
O50 Nb15 O131 Nb32 0.3(2) . . . . ?
O50 Nb15 O131 Si3 131.9(4) . . . . ?
O50 Nb32 O37 Nb18 -71.8(4) . . . . ?
O50 Nb32 O37 K1 28.0(3) . . . . ?
O50 Nb32 O39 Nb38 29.9(10) . . . . ?
O50 Nb32 O39 Nb46 -134.0(6) . . . . ?
O50 Nb32 O113 Nb42 128.0(9) . . . . ?
O50 Nb32 O113 K4 -27.3(3) . . . . ?
O50 Nb32 O131 Nb15 -0.3(2) . . . . ?
O50 Nb32 O131 Nb18 88.0(3) . . . . ?
O50 Nb32 O131 Si3 -132.2(5) . . . . ?
O50 Nb32 O142 Cd3 112.9(4) . . . . ?
O50 Nb32 K1 O37 -140.3(4) . . . . ?
O50 Nb32 K1 O49 -69.5(3) . . . . ?
O50 Nb32 K1 O20W -104.1(4) . . . . ?
O50 Nb32 K1 O59W 167.5(13) . . . . ?
O50 Nb32 K1 O71W 16.5(5) . . . . ?
O50 K4 K8 O137 -94.7(3) . . . . ?
O50 K4 K8 O154 75.5(3) . . . . ?
O50 K4 K8 O159 -4.0(3) . . . . ?
O50 K4 K8 O161 170.8(3) . . . . ?
O50 K4 K8 O60W 98.8(7) . . . . ?
O51 Nb8 O9 Nb24 -79.5(4) . . . . ?
O51 Nb8 O9 Nb27 87.3(3) . . . . ?
O51 Nb8 O55 Nb45 -85.6(4) . . . . ?
O51 Nb8 O70 Nb51 18.0(10) . . . . ?
O51 Nb8 O79 Nb39 66.2(5) . . . . ?
O51 Nb8 O114 Nb27 -91.3(3) . . . . ?
O51 Nb8 O114 Nb33 6.0(2) . . . . ?
O51 Nb8 O114 Nb45 95.1(2) . . . . ?
O51 Nb8 O114 Nb50 150.5(17) . . . . ?
O51 Nb8 O114 Nb51 -179.3(2) . . . . ?
O51 Nb33 O4 Nb27 -88.1(3) . . . . ?
O51 Nb33 O4 Nb30 77.4(4) . . . . ?
O51 Nb33 O97 Nb43 -67.2(6) . . . . ?
O51 Nb33 O101 Nb45 86.4(4) . . . . ?
O51 Nb33 O114 Nb8 -6.0(2) . . . . ?
O51 Nb33 O114 Nb27 91.8(2) . . . . ?
O51 Nb33 O114 Nb45 -94.7(2) . . . . ?
O51 Nb33 O114 Nb50 180.0(2) . . . . ?
O51 Nb33 O114 Nb51 -153.6(18) . . . . ?
O51 Nb33 O116 Nb50 -15.7(11) . . . . ?
O52 Nb13 O18 Nb22 22.0(9) . . . . ?
O52 Nb13 O41 Nb7 118.1(6) . . . . ?
O52 Nb13 O95 Nb21 -85.2(4) . . . . ?
O52 Nb13 O127 Nb21 93.4(2) . . . . ?
O52 Nb13 O127 Nb22 -175.6(2) . . . . ?
O52 Nb13 O127 Si2 -41.3(4) . . . . ?
O52 Nb16 O6 Nb21 15.0(5) . . . . ?
O52 Nb16 O6 Nb25 -178.6(3) . . . . ?
O52 Nb16 O10 Nb31 177.7(3) . . . . ?
O52 Nb16 O14 Nb10 174.0(3) . . . . ?
O52 Nb16 O14 Si2 -36.9(4) . . . . ?
O52 Nb16 O77 Nb1 167.0(16) . . . . ?
O52 Nb16 O77 Nb10 19(2) . . . . ?
O52 Nb16 O77 Nb25 -79.0(19) . . . . ?
O52 Nb16 O77 Nb31 108.7(19) . . . . ?
O52 Nb16 O77 Nb48 -166.4(18) . . . . ?
O52 Nb16 O87 Nb48 -177.3(3) . . . . ?
O53 Nb3 O5 Nb6 -74.4(3) . . . . ?
O53 Nb3 O5 Si3 137.5(4) . . . . ?
O53 Nb3 O22 Nb4 -28.7(8) . . . . ?
O53 Nb3 O22 Nb15 138.8(6) . . . . ?
O53 Nb3 O27 Nb2 77.4(3) . . . . ?
O53 Nb3 O32 Nb2 -94.5(2) . . . . ?
O53 Nb3 O32 Nb4 179.3(3) . . . . ?
O53 Nb3 O32 Nb5 -8.5(2) . . . . ?
O53 Nb3 O32 Nb6 81.3(3) . . . . ?
O53 Nb3 O32 Nb9 -62.6(16) . . . . ?
O53 Nb3 O75 Nb18 -158.2(5) . . . . ?
O53 Nb5 O28 Nb2 -80.0(4) . . . . ?
O53 Nb5 O32 Nb2 95.6(2) . . . . ?
O53 Nb5 O32 Nb3 8.2(2) . . . . ?
O53 Nb5 O32 Nb4 138.2(17) . . . . ?
O53 Nb5 O32 Nb6 -92.5(2) . . . . ?
O53 Nb5 O32 Nb9 179.8(3) . . . . ?
O53 Nb5 O34 Nb9 16.4(8) . . . . ?
O53 Nb5 O62 Nb6 84.7(4) . . . . ?
O54 Nb30 O4 Nb27 -153.7(4) . . . . ?
O54 Nb30 O4 Nb33 42.5(4) . . . . ?
O54 Nb30 O76 Nb24 -38.4(16) . . . . ?
O54 Nb30 O76 K5 114.9(9) . . . . ?
O54 Nb30 O82 Nb19 -76.2(4) . . . . ?
O54 Nb30 O82 K5 172.8(3) . . . . ?
O54 Nb30 O128 Cd2 154.9(4) . . . . ?
O54 Nb30 O156 Nb19 90.7(3) . . . . ?
O54 Nb30 O156 Nb43 3.0(2) . . . . ?
O54 Nb30 O156 Si1 -137.2(5) . . . . ?
O54 Nb43 O68 Nb11 -55.3(10) . . . . ?
O54 Nb43 O97 Nb33 -39.8(6) . . . . ?
O54 Nb43 O119 Nb19 69.1(4) . . . . ?
O54 Nb43 O156 Nb19 -94.3(3) . . . . ?
O54 Nb43 O156 Nb30 -3.2(2) . . . . ?
O54 Nb43 O156 Si1 131.4(5) . . . . ?
O55 Nb8 O9 Nb24 -137.7(6) . . . . ?
O55 Nb8 O9 Nb27 29.2(8) . . . . ?
O55 Nb8 O51 Nb33 74.9(3) . . . . ?
O55 Nb8 O51 Si1 -135.9(4) . . . . ?
O55 Nb8 O70 Nb51 -74.7(4) . . . . ?
O55 Nb8 O79 Nb39 153.8(5) . . . . ?
O55 Nb8 O114 Nb27 180.0(3) . . . . ?
O55 Nb8 O114 Nb33 -82.8(3) . . . . ?
O55 Nb8 O114 Nb45 6.3(2) . . . . ?
O55 Nb8 O114 Nb50 61.7(17) . . . . ?
O55 Nb8 O114 Nb51 91.9(3) . . . . ?
O55 Nb45 O36 Nb51 78.4(4) . . . . ?
O55 Nb45 O47 Nb50 -7.7(9) . . . . ?
O55 Nb45 O101 Nb33 -82.6(4) . . . . ?
O55 Nb45 O114 Nb8 -6.1(2) . . . . ?
O55 Nb45 O114 Nb27 -137(2) . . . . ?
O55 Nb45 O114 Nb33 95.0(3) . . . . ?
O55 Nb45 O114 Nb50 -177.6(3) . . . . ?
O55 Nb45 O114 Nb51 -93.6(3) . . . . ?
O56 Nb7 O2 Nb20 -74.6(3) . . . . ?
O56 Nb7 O2 Si2 135.6(4) . . . . ?
O56 Nb7 O21 Nb14 -27.5(8) . . . . ?
O56 Nb7 O21 Nb22 137.2(6) . . . . ?
O56 Nb7 O30 Nb37 75.4(3) . . . . ?
O56 Nb7 O41 Nb13 -155.6(5) . . . . ?
O56 Nb7 O107 Nb14 -179.7(3) . . . . ?
O56 Nb7 O107 Nb20 82.5(3) . . . . ?
O56 Nb7 O107 Nb37 -91.4(2) . . . . ?
O56 Nb7 O107 Nb41 -6.0(2) . . . . ?
O56 Nb7 O107 Nb47 -63.1(19) . . . . ?
O56 Nb41 O57 Nb20 82.2(4) . . . . ?
O56 Nb41 O102 Nb37 -79.7(4) . . . . ?
O56 Nb41 O107 Nb7 5.8(2) . . . . ?
O56 Nb41 O107 Nb14 140(2) . . . . ?
O56 Nb41 O107 Nb20 -94.0(3) . . . . ?
O56 Nb41 O107 Nb37 93.3(2) . . . . ?
O56 Nb41 O107 Nb47 178.0(3) . . . . ?
O56 Nb41 O132 Nb47 9.8(8) . . . . ?
O57 Nb20 O2 Nb7 73.8(3) . . . . ?
O57 Nb20 O2 Si2 -136.5(4) . . . . ?
O57 Nb20 O46 Nb47 -75.5(4) . . . . ?
O57 Nb20 O63 Nb14 24.8(9) . . . . ?
O57 Nb20 O63 Nb36 -139.0(6) . . . . ?
O57 Nb20 O81 Nb35 157.2(6) . . . . ?
O57 Nb20 O107 Nb7 -82.8(3) . . . . ?
O57 Nb20 O107 Nb14 179.6(3) . . . . ?
O57 Nb20 O107 Nb37 56.9(18) . . . . ?
O57 Nb20 O107 Nb41 6.7(2) . . . . ?
O57 Nb20 O107 Nb47 92.1(3) . . . . ?
O57 Nb41 O56 Nb7 -81.6(4) . . . . ?
O57 Nb41 O102 Nb37 -14.7(8) . . . . ?
O57 Nb41 O107 Nb7 93.3(3) . . . . ?
O57 Nb41 O107 Nb14 -132(2) . . . . ?
O57 Nb41 O107 Nb20 -6.5(2) . . . . ?
O57 Nb41 O107 Nb37 -179.2(3) . . . . ?
O57 Nb41 O107 Nb47 -94.4(3) . . . . ?
O57 Nb41 O132 Nb47 78.6(4) . . . . ?
O58 Nb34 O72 Nb49 -75.1(4) . . . . ?
O58 Nb34 O89 Nb23 8.9(8) . . . . ?
O58 Nb34 O91 Nb11 73.0(4) . . . . ?
O58 Nb34 O93 Nb11 -85.5(3) . . . . ?
O58 Nb34 O93 Nb23 177.2(3) . . . . ?
O58 Nb34 O93 Nb26 62.9(19) . . . . ?
O58 Nb34 O93 Nb44 3.4(2) . . . . ?
O58 Nb34 O93 Nb49 88.8(2) . . . . ?
O58 Nb44 O26 Nb26 -11.4(8) . . . . ?
O58 Nb44 O65 Nb49 72.3(4) . . . . ?
O58 Nb44 O93 Nb11 84.0(3) . . . . ?
O58 Nb44 O93 Nb23 -43.8(19) . . . . ?
O58 Nb44 O93 Nb26 -175.3(3) . . . . ?
O58 Nb44 O93 Nb34 -3.4(2) . . . . ?
O58 Nb44 O93 Nb49 -87.6(2) . . . . ?
O58 Nb44 O104 Nb11 -69.9(4) . . . . ?
O59 Nb27 O4 Nb30 -146.9(6) . . . . ?
O59 Nb27 O4 Nb33 19.9(9) . . . . ?
O59 Nb27 O9 Nb8 71.7(3) . . . . ?
O59 Nb27 O9 Nb24 -120.3(4) . . . . ?
O59 Nb27 O66 Nb50 -73.0(4) . . . . ?
O59 Nb27 O114 Nb8 -82.2(3) . . . . ?
O59 Nb27 O114 Nb33 175.9(3) . . . . ?
O59 Nb27 O114 Nb45 48(2) . . . . ?
O59 Nb27 O114 Nb50 88.7(3) . . . . ?
O59 Nb27 O114 Nb51 5.0(3) . . . . ?
O59 Nb27 O129 Cd2 -163.4(7) . . . . ?
O59 Nb27 O129 K2 23.1(4) . . . . ?
O59 Nb51 O36 Nb45 -10.2(9) . . . . ?
O59 Nb51 O70 Nb8 -80.5(4) . . . . ?
O59 Nb51 O111 Nb50 79.8(4) . . . . ?
O59 Nb51 O114 Nb8 91.7(3) . . . . ?
O59 Nb51 O114 Nb27 -4.9(2) . . . . ?
O59 Nb51 O114 Nb33 -120.0(18) . . . . ?
O59 Nb51 O114 Nb45 -179.2(3) . . . . ?
O59 Nb51 O114 Nb50 -93.5(3) . . . . ?
O60 Nb37 O30 Nb7 6.4(8) . . . . ?
O60 Nb37 O38 Nb14 73.3(4) . . . . ?
O60 Nb37 O102 Nb41 -71.5(4) . . . . ?
O60 Nb37 O107 Nb7 176.5(3) . . . . ?
O60 Nb37 O107 Nb14 -87.1(3) . . . . ?
O60 Nb37 O107 Nb20 36.1(18) . . . . ?
O60 Nb37 O107 Nb41 86.5(3) . . . . ?
O60 Nb37 O107 Nb47 0.8(2) . . . . ?
O60 Nb47 O46 Nb20 -1.4(9) . . . . ?
O60 Nb47 O100 Nb14 -72.5(4) . . . . ?
O60 Nb47 O107 Nb7 -29.2(19) . . . . ?
O60 Nb47 O107 Nb14 88.1(3) . . . . ?
O60 Nb47 O107 Nb20 -175.3(3) . . . . ?
O60 Nb47 O107 Nb37 -0.8(2) . . . . ?
O60 Nb47 O107 Nb41 -86.6(3) . . . . ?
O60 Nb47 O132 Nb41 73.7(4) . . . . ?
O61 Nb29 O3 Nb23 -154.3(4) . . . . ?
O61 Nb29 O3 Nb26 43.9(4) . . . . ?
O61 Nb29 O3 K10 -59.8(3) . . . . ?
O61 Nb29 O64 Nb24 -76.9(4) . . . . ?
O61 Nb29 O64 K5 172.5(3) . . . . ?
O61 Nb29 O74 Nb19 -30.0(16) . . . . ?
O61 Nb29 O74 K5 121.8(8) . . . . ?
O61 Nb29 O83 Nb24 92.5(3) . . . . ?
O61 Nb29 O83 Nb39 4.0(2) . . . . ?
O61 Nb29 O83 Si1 -136.8(5) . . . . ?
O61 Nb29 O153 Cd1 155.7(5) . . . . ?
O61 Nb29 O153 K10 48.1(3) . . . . ?
O61 Nb39 O13 Nb24 70.5(4) . . . . ?
O61 Nb39 O79 Nb8 -51.4(10) . . . . ?
O61 Nb39 O83 Nb24 -95.5(3) . . . . ?
O61 Nb39 O83 Nb29 -4.2(2) . . . . ?
O61 Nb39 O83 Si1 131.4(5) . . . . ?
O61 Nb39 O84 Nb26 -39.3(6) . . . . ?
O61 Nb39 O122 K6 41.8(5) . . . 2_666 ?
O62 Nb5 O28 Nb2 -11.1(8) . . . . ?
O62 Nb5 O32 Nb2 -178.5(3) . . . . ?
O62 Nb5 O32 Nb3 94.1(3) . . . . ?
O62 Nb5 O32 Nb4 -135.9(17) . . . . ?
O62 Nb5 O32 Nb6 -6.6(2) . . . . ?
O62 Nb5 O32 Nb9 -94.3(2) . . . . ?
O62 Nb5 O34 Nb9 79.9(4) . . . . ?
O62 Nb5 O53 Nb3 -84.9(3) . . . . ?
O62 Nb6 O5 Nb3 72.9(3) . . . . ?
O62 Nb6 O5 Si3 -139.7(4) . . . . ?
O62 Nb6 O8 Nb4 25.6(8) . . . . ?
O62 Nb6 O8 Nb12 -138.6(6) . . . . ?
O62 Nb6 O8 K7 135.0(6) . . . . ?
O62 Nb6 O24 Nb9 -74.0(4) . . . . ?
O62 Nb6 O24 K7 160.3(3) . . . . ?
O62 Nb6 O32 Nb2 70.1(18) . . . . ?
O62 Nb6 O32 Nb3 -82.1(3) . . . . ?
O62 Nb6 O32 Nb4 179.0(3) . . . . ?
O62 Nb6 O32 Nb5 7.0(2) . . . . ?
O62 Nb6 O32 Nb9 91.8(2) . . . . ?
O62 Nb6 O92 Nb17 156.5(5) . . . . ?
O63 Nb14 O21 Nb7 85.5(3) . . . . ?
O63 Nb14 O21 Nb22 -81.1(3) . . . . ?
O63 Nb14 O38 Nb37 12.1(9) . . . . ?
O63 Nb14 O100 Nb47 -83.4(4) . . . . ?
O63 Nb14 O107 Nb7 -93.8(3) . . . . ?
O63 Nb14 O107 Nb20 6.8(2) . . . . ?
O63 Nb14 O107 Nb37 178.8(3) . . . . ?
O63 Nb14 O107 Nb41 132(2) . . . . ?
O63 Nb14 O107 Nb47 94.4(2) . . . . ?
O63 Nb14 O126 Cd1 -32.2(6) . . . . ?
O63 Nb14 O126 K3 152.2(4) . . . . ?
O63 Nb20 O2 Nb7 -86.6(3) . . . . ?
O63 Nb20 O2 Si2 63.1(4) . . . . ?
O63 Nb20 O46 Nb47 82.6(4) . . . . ?
O63 Nb20 O57 Nb41 -26.1(9) . . . . ?
O63 Nb20 O81 Nb35 -13.7(6) . . . . ?
O63 Nb20 O107 Nb7 90.8(3) . . . . ?
O63 Nb20 O107 Nb14 -6.8(2) . . . . ?
O63 Nb20 O107 Nb37 -129.5(19) . . . . ?
O63 Nb20 O107 Nb41 -179.7(3) . . . . ?
O63 Nb20 O107 Nb47 -94.4(2) . . . . ?
O63 Nb36 O16 Nb28 2.6(10) . . . . ?
O63 Nb36 O31 Nb35 88.6(4) . . . . ?
O63 Nb36 O99 Nb22 -34.0(9) . . . . ?
O63 Nb36 O120 Nb28 -179.0(3) . . . . ?
O63 Nb36 O120 Nb35 -90.1(2) . . . . ?
O63 Nb36 O120 Si2 48.6(4) . . . . ?
O63 Nb36 O148 Cd1 -57.3(6) . . . . ?
O64 Nb24 O9 Nb8 38.1(10) . . . . ?
O64 Nb24 O9 Nb27 -127.3(7) . . . . ?
O64 Nb24 O13 Nb39 -70.7(4) . . . . ?
O64 Nb24 O76 Nb30 128.5(9) . . . . ?
O64 Nb24 O76 K5 -24.8(3) . . . . ?
O64 Nb24 O83 Nb29 -0.1(2) . . . . ?
O64 Nb24 O83 Nb39 89.1(3) . . . . ?
O64 Nb24 O83 Si1 -131.5(4) . . . . ?
O64 Nb24 O125 K2 165.2(5) . . . . ?
O64 Nb29 O3 Nb23 133.2(7) . . . . ?
O64 Nb29 O3 Nb26 -28.5(11) . . . . ?
O64 Nb29 O3 K10 -132.2(7) . . . . ?
O64 Nb29 O61 Nb39 70.3(4) . . . . ?
O64 Nb29 O61 K10 -145.0(2) . . . . ?
O64 Nb29 O74 Nb19 -126.8(9) . . . . ?
O64 Nb29 O74 K5 25.0(3) . . . . ?
O64 Nb29 O83 Nb24 0.1(3) . . . . ?
O64 Nb29 O83 Nb39 -88.4(3) . . . . ?
O64 Nb29 O83 Si1 130.8(5) . . . . ?
O64 Nb29 O153 Cd1 -113.9(5) . . . . ?
O64 Nb29 O153 K10 138.5(3) . . . . ?
O65 Nb44 O26 Nb26 71.2(4) . . . . ?
O65 Nb44 O58 Nb34 -73.8(4) . . . . ?
O65 Nb44 O93 Nb11 175.9(3) . . . . ?
O65 Nb44 O93 Nb23 48.0(19) . . . . ?
O65 Nb44 O93 Nb26 -83.4(3) . . . . ?
O65 Nb44 O93 Nb34 88.4(2) . . . . ?
O65 Nb44 O93 Nb49 4.2(2) . . . . ?
O65 Nb44 O104 Nb11 14.7(8) . . . . ?
O65 Nb49 O45 Nb23 -12.6(8) . . . . ?
O65 Nb49 O45 K10 104.7(6) . . . . ?
O65 Nb49 O72 Nb34 75.4(4) . . . . ?
O65 Nb49 O73 Nb26 -72.8(4) . . . . ?
O65 Nb49 O73 K10 175.9(3) . . . . ?
O65 Nb49 O93 Nb11 -57.5(17) . . . . ?
O65 Nb49 O93 Nb23 -177.7(3) . . . . ?
O65 Nb49 O93 Nb26 85.5(3) . . . . ?
O65 Nb49 O93 Nb34 -90.4(2) . . . . ?
O65 Nb49 O93 Nb44 -4.2(2) . . . . ?
O66 Nb27 O4 Nb30 122.4(4) . . . . ?
O66 Nb27 O4 Nb33 -70.7(3) . . . . ?
O66 Nb27 O9 Nb8 -17.9(8) . . . . ?
O66 Nb27 O9 Nb24 150.2(6) . . . . ?
O66 Nb27 O59 Nb51 72.7(4) . . . . ?
O66 Nb27 O114 Nb8 -175.8(3) . . . . ?
O66 Nb27 O114 Nb33 82.3(3) . . . . ?
O66 Nb27 O114 Nb45 -46(2) . . . . ?
O66 Nb27 O114 Nb50 -4.9(2) . . . . ?
O66 Nb27 O114 Nb51 -88.6(3) . . . . ?
O66 Nb27 O129 Cd2 -68.7(7) . . . . ?
O66 Nb27 O129 K2 117.8(4) . . . . ?
O66 Nb50 O47 Nb45 11.1(9) . . . . ?
O66 Nb50 O111 Nb51 -78.5(4) . . . . ?
O66 Nb50 O114 Nb8 123.7(17) . . . . ?
O66 Nb50 O114 Nb27 4.8(2) . . . . ?
O66 Nb50 O114 Nb33 -91.1(3) . . . . ?
O66 Nb50 O114 Nb45 179.4(3) . . . . ?
O66 Nb50 O114 Nb51 93.4(3) . . . . ?
O66 Nb50 O116 Nb33 79.0(4) . . . . ?
O67 Nb1 Nb25 O6 -172.0(5) . . . . ?
O67 Nb1 Nb25 O11 -93.7(4) . . . . ?
O67 Nb1 Nb25 O77 -170.6(5) . . . . ?
O67 Nb1 Nb25 O86 105.4(5) . . . . ?
O67 Nb1 Nb25 O154 6.7(5) . . . . ?
O67 Nb1 O33 Nb10 79.8(4) . . . . ?
O67 Nb1 O33 K6 -40.6(3) . . . . ?
O67 Nb1 O35 Nb48 -75.8(4) . . . . ?
O67 Nb1 O43 Nb31 10.5(8) . . . . ?
O67 Nb1 O77 Nb10 -91.9(3) . . . . ?
O67 Nb1 O77 Nb16 119.8(18) . . . . ?
O67 Nb1 O77 Nb25 5.1(3) . . . . ?
O67 Nb1 O77 Nb31 178.4(3) . . . . ?
O67 Nb1 O77 Nb48 93.0(3) . . . . ?
O67 Nb25 O6 Nb16 -18.7(9) . . . . ?
O67 Nb25 O6 Nb21 149.5(6) . . . . ?
O67 Nb25 O11 Nb10 -73.4(3) . . . . ?
O67 Nb25 O11 Nb28 120.4(4) . . . . ?
O67 Nb25 O11 K6 23.6(3) . . . . ?
O67 Nb25 O77 Nb1 -5.0(2) . . . . ?
O67 Nb25 O77 Nb10 81.7(3) . . . . ?
O67 Nb25 O77 Nb16 -175.9(3) . . . . ?
O67 Nb25 O77 Nb31 -47.3(19) . . . . ?
O67 Nb25 O77 Nb48 -88.7(3) . . . . ?
O67 Nb25 O86 Nb48 74.2(4) . . . . ?
O67 Nb25 O154 Cd3 -48.0(6) . . . . ?
O67 Nb25 O154 K8 155.4(7) . . . . ?
O67 Nb25 O154 K9 121.8(4) . . . . ?
O68 Nb11 O7 Nb19 15.0(5) . . . . ?
O68 Nb11 O7 Nb23 -178.7(3) . . . . ?
O68 Nb11 O12 Nb26 174.0(3) . . . . ?
O68 Nb11 O12 Si1 -36.1(5) . . . . ?
O68 Nb11 O91 Nb34 -177.0(3) . . . . ?
O68 Nb11 O93 Nb23 -81(2) . . . . ?
O68 Nb11 O93 Nb26 18(2) . . . . ?
O68 Nb11 O93 Nb34 -167(2) . . . . ?
O68 Nb11 O93 Nb44 107(2) . . . . ?
O68 Nb11 O93 Nb49 159.9(18) . . . . ?
O68 Nb11 O104 Nb44 177.8(4) . . . . ?
O68 Nb43 O54 Nb30 21.2(9) . . . . ?
O68 Nb43 O97 Nb33 117.1(6) . . . . ?
O68 Nb43 O119 Nb19 -85.1(4) . . . . ?
O68 Nb43 O156 Nb19 93.1(2) . . . . ?
O68 Nb43 O156 Nb30 -175.7(3) . . . . ?
O68 Nb43 O156 Si1 -41.2(5) . . . . ?
O69 Nb18 O37 Nb32 -83.9(4) . . . . ?
O69 Nb18 O37 K1 170.1(3) . . . . ?
O69 Nb18 O49 Nb15 20.3(8) . . . . ?
O69 Nb18 O49 K1 128.7(6) . . . . ?
O69 Nb18 O75 Nb3 119.3(5) . . . . ?
O69 Nb18 O131 Nb15 -177.0(3) . . . . ?
O69 Nb18 O131 Nb32 92.4(2) . . . . ?
O69 Nb18 O131 Si3 -42.2(4) . . . . ?
O69 Nb38 O39 Nb32 16.7(5) . . . . ?
O69 Nb38 O39 Nb46 -177.9(3) . . . . ?
O69 Nb38 O40 Nb40 174.4(3) . . . . ?
O69 Nb38 O40 Si3 -35.4(4) . . . . ?
O69 Nb38 O85 Nb53 -177.6(4) . . . . ?
O69 Nb38 O94 Nb52 177.5(3) . . . . ?
O69 Nb38 O123 Nb40 19(2) . . . . ?
O69 Nb38 O123 Nb46 -79(2) . . . . ?
O69 Nb38 O123 Nb52 108(2) . . . . ?
O69 Nb38 O123 Nb53 -166(2) . . . . ?
O69 Nb38 O123 Nb54 165.5(17) . . . . ?
O70 Nb8 O9 Nb24 119.3(4) . . . . ?
O70 Nb8 O9 Nb27 -73.8(3) . . . . ?
O70 Nb8 O51 Nb33 -19.2(9) . . . . ?
O70 Nb8 O51 Si1 130.0(7) . . . . ?
O70 Nb8 O55 Nb45 73.7(4) . . . . ?
O70 Nb8 O79 Nb39 -109.1(5) . . . . ?
O70 Nb8 O114 Nb27 84.2(3) . . . . ?
O70 Nb8 O114 Nb33 -178.6(3) . . . . ?
O70 Nb8 O114 Nb45 -89.5(3) . . . . ?
O70 Nb8 O114 Nb50 -34.1(17) . . . . ?
O70 Nb8 O114 Nb51 -3.9(2) . . . . ?
O70 Nb51 O36 Nb45 -79.4(4) . . . . ?
O70 Nb51 O59 Nb27 81.7(4) . . . . ?
O70 Nb51 O111 Nb50 9.3(9) . . . . ?
O70 Nb51 O114 Nb8 3.7(2) . . . . ?
O70 Nb51 O114 Nb27 -92.9(3) . . . . ?
O70 Nb51 O114 Nb33 151.9(18) . . . . ?
O70 Nb51 O114 Nb45 92.7(2) . . . . ?
O70 Nb51 O114 Nb50 178.5(3) . . . . ?
O71 Nb28 O11 Nb10 41.4(4) . . . . ?
O71 Nb28 O11 Nb25 -156.0(4) . . . . ?
O71 Nb28 O11 K6 -46.2(2) . . . . ?
O71 Nb28 O16 Nb36 -76.7(4) . . . . ?
O71 Nb28 O120 Nb35 2.9(2) . . . . ?
O71 Nb28 O120 Nb36 91.9(3) . . . . ?
O71 Nb28 O120 Si2 -135.8(4) . . . . ?
O71 Nb28 O121 Nb21 -28.4(15) . . . . ?
O71 Nb28 O135 Cd3 144.7(5) . . . . ?
O71 Nb28 O135 K6 38.7(3) . . . . ?
O71 Nb35 O17 Nb10 -39.3(6) . . . . ?
O71 Nb35 O31 Nb36 69.9(4) . . . . ?
O71 Nb35 O81 Nb20 -51.7(10) . . . . ?
O71 Nb35 O120 Nb28 -3.0(2) . . . . ?
O71 Nb35 O120 Nb36 -94.1(3) . . . . ?
O71 Nb35 O120 Si2 131.5(5) . . . . ?
O72 Nb34 O58 Nb44 73.9(4) . . . . ?
O72 Nb34 O89 Nb23 -72.8(4) . . . . ?
O72 Nb34 O91 Nb11 -3.3(8) . . . . ?
O72 Nb34 O93 Nb11 -175.8(3) . . . . ?
O72 Nb34 O93 Nb23 87.0(3) . . . . ?
O72 Nb34 O93 Nb26 -27.3(19) . . . . ?
O72 Nb34 O93 Nb44 -86.8(2) . . . . ?
O72 Nb34 O93 Nb49 -1.4(2) . . . . ?
O72 Nb49 O45 Nb23 72.1(4) . . . . ?
O72 Nb49 O45 K10 -170.6(3) . . . . ?
O72 Nb49 O65 Nb44 -72.8(4) . . . . ?
O72 Nb49 O73 Nb26 8.4(8) . . . . ?
O72 Nb49 O73 K10 -102.9(6) . . . . ?
O72 Nb49 O93 Nb11 34.3(17) . . . . ?
O72 Nb49 O93 Nb23 -85.9(3) . . . . ?
O72 Nb49 O93 Nb26 177.3(3) . . . . ?
O72 Nb49 O93 Nb34 1.4(2) . . . . ?
O72 Nb49 O93 Nb44 87.5(2) . . . . ?
O73 Nb26 O3 Nb23 75.4(3) . . . . ?
O73 Nb26 O3 Nb29 -121.3(4) . . . . ?
O73 Nb26 O3 K10 -24.5(3) . . . . ?
O73 Nb26 O12 Nb11 22.6(9) . . . . ?
O73 Nb26 O12 Si1 -127.2(7) . . . . ?
O73 Nb26 O26 Nb44 -74.7(4) . . . . ?
O73 Nb26 O84 Nb39 106.7(6) . . . . ?
O73 Nb26 O93 Nb11 178.0(3) . . . . ?
O73 Nb26 O93 Nb23 -83.5(3) . . . . ?
O73 Nb26 O93 Nb34 30.1(19) . . . . ?
O73 Nb26 O93 Nb44 89.3(3) . . . . ?
O73 Nb26 O93 Nb49 4.3(2) . . . . ?
O73 Nb49 O45 Nb23 -82.1(4) . . . . ?
O73 Nb49 O45 K10 35.2(3) . . . . ?
O73 Nb49 O65 Nb44 80.2(4) . . . . ?
O73 Nb49 O72 Nb34 -5.0(8) . . . . ?
O73 Nb49 O93 Nb11 -147.1(18) . . . . ?
O73 Nb49 O93 Nb23 92.7(3) . . . . ?
O73 Nb49 O93 Nb26 -4.1(2) . . . . ?
O73 Nb49 O93 Nb34 -180.0(3) . . . . ?
O73 Nb49 O93 Nb44 -93.9(2) . . . . ?
O74 Nb19 O7 Nb11 120.8(4) . . . . ?
O74 Nb19 O7 Nb23 -44.2(4) . . . . ?
O74 Nb19 O82 Nb30 -84.7(4) . . . . ?
O74 Nb19 O82 K5 26.3(3) . . . . ?
O74 Nb19 O119 Nb43 19.4(11) . . . . ?
O74 Nb19 O156 Nb30 92.4(3) . . . . ?
O74 Nb19 O156 Nb43 -178.9(3) . . . . ?
O74 Nb19 O156 Si1 -39.3(4) . . . . ?
O74 Nb19 O160 K3 69.6(6) . . . . ?
O74 Nb29 O3 Nb23 41.4(4) . . . . ?
O74 Nb29 O3 Nb26 -120.3(5) . . . . ?
O74 Nb29 O3 K10 136.0(3) . . . . ?
O74 Nb29 O61 Nb39 -27.1(11) . . . . ?
O74 Nb29 O61 K10 117.7(9) . . . . ?
O74 Nb29 O64 Nb24 85.4(4) . . . . ?
O74 Nb29 O64 K5 -25.2(3) . . . . ?
O74 Nb29 O83 Nb24 -93.9(3) . . . . ?
O74 Nb29 O83 Nb39 177.5(2) . . . . ?
O74 Nb29 O83 Si1 36.7(4) . . . . ?
O74 Nb29 O153 Cd1 -18.3(5) . . . . ?
O74 Nb29 O153 K10 -125.9(3) . . . . ?
O75 Nb3 O5 Nb6 -173.9(3) . . . . ?
O75 Nb3 O5 Si3 38.0(4) . . . . ?
O75 Nb3 O22 Nb4 178.7(3) . . . . ?
O75 Nb3 O22 Nb15 -13.8(5) . . . . ?
O75 Nb3 O27 Nb2 178.8(3) . . . . ?
O75 Nb3 O32 Nb2 162(2) . . . . ?
O75 Nb3 O32 Nb4 76(2) . . . . ?
O75 Nb3 O32 Nb5 -112(2) . . . . ?
O75 Nb3 O32 Nb6 -22(2) . . . . ?
O75 Nb3 O32 Nb9 -166.3(17) . . . . ?
O75 Nb3 O53 Nb5 -175.9(3) . . . . ?
O75 Nb18 O37 Nb32 -21.1(9) . . . . ?
O75 Nb18 O37 K1 -127.1(6) . . . . ?
O75 Nb18 O49 Nb15 85.1(4) . . . . ?
O75 Nb18 O49 K1 -166.5(3) . . . . ?
O75 Nb18 O69 Nb38 -118.8(6) . . . . ?
O75 Nb18 O131 Nb15 -93.5(2) . . . . ?
O75 Nb18 O131 Nb32 175.8(3) . . . . ?
O75 Nb18 O131 Si3 41.2(4) . . . . ?
O76 Nb24 O9 Nb8 121.4(4) . . . . ?
O76 Nb24 O9 Nb27 -44.0(4) . . . . ?
O76 Nb24 O13 Nb39 14.0(11) . . . . ?
O76 Nb24 O64 Nb29 -83.7(4) . . . . ?
O76 Nb24 O64 K5 25.6(3) . . . . ?
O76 Nb24 O83 Nb29 91.7(3) . . . . ?
O76 Nb24 O83 Nb39 -179.1(3) . . . . ?
O76 Nb24 O83 Si1 -39.7(4) . . . . ?
O76 Nb24 O125 K2 73.3(5) . . . . ?
O76 Nb30 O4 Nb27 43.0(4) . . . . ?
O76 Nb30 O4 Nb33 -120.8(4) . . . . ?
O76 Nb30 O54 Nb43 -19.7(12) . . . . ?
O76 Nb30 O82 Nb19 85.8(4) . . . . ?
O76 Nb30 O82 K5 -25.2(3) . . . . ?
O76 Nb30 O128 Cd2 -21.9(5) . . . . ?
O76 Nb30 O156 Nb19 -94.0(3) . . . . ?
O76 Nb30 O156 Nb43 178.3(3) . . . . ?
O76 Nb30 O156 Si1 38.1(4) . . . . ?
O77 Nb1 Nb25 O6 -1.5(3) . . . . ?
O77 Nb1 Nb25 O11 76.9(3) . . . . ?
O77 Nb1 Nb25 O67 170.6(5) . . . . ?
O77 Nb1 Nb25 O86 -84.0(3) . . . . ?
O77 Nb1 Nb25 O154 177.3(4) . . . . ?
O77 Nb1 O33 Nb10 4.8(3) . . . . ?
O77 Nb1 O33 K6 -115.7(3) . . . . ?
O77 Nb1 O35 Nb48 -1.9(3) . . . . ?
O77 Nb1 O43 Nb31 5.9(3) . . . . ?
O77 Nb1 O67 Nb25 -6.7(3) . . . . ?
O77 Nb1 O67 K6 105.4(2) . . . . ?
O77 Nb10 O11 Nb25 -8.6(3) . . . . ?
O77 Nb10 O11 Nb28 155.7(5) . . . . ?
O77 Nb10 O11 K6 -118.8(2) . . . . ?
O77 Nb10 O14 Nb16 7.6(2) . . . . ?
O77 Nb10 O14 Si2 -141.0(4) . . . . ?
O77 Nb10 O17 Nb35 -56(2) . . . . ?
O77 Nb10 O29 Nb31 9.4(3) . . . . ?
O77 Nb10 O33 Nb1 -5.3(3) . . . . ?
O77 Nb10 O33 K6 118.5(3) . . . . ?
O77 Nb16 O6 Nb21 -157.4(5) . . . . ?
O77 Nb16 O6 Nb25 9.0(3) . . . . ?
O77 Nb16 O10 Nb31 -10.2(3) . . . . ?
O77 Nb16 O14 Nb10 -7.6(2) . . . . ?
O77 Nb16 O14 Si2 141.5(4) . . . . ?
O77 Nb16 O52 Nb13 57(2) . . . . ?
O77 Nb16 O87 Nb48 5.1(3) . . . . ?
O77 Nb25 O6 Nb16 -8.7(3) . . . . ?
O77 Nb25 O6 Nb21 159.4(4) . . . . ?
O77 Nb25 O11 Nb10 8.4(3) . . . . ?
O77 Nb25 O11 Nb28 -157.7(4) . . . . ?
O77 Nb25 O11 K6 105.5(3) . . . . ?
O77 Nb25 O67 Nb1 7.3(4) . . . . ?
O77 Nb25 O67 K6 -98.7(2) . . . . ?
O77 Nb25 O86 Nb48 -6.8(3) . . . . ?
O77 Nb25 O154 Cd3 57(8) . . . . ?
O77 Nb25 O154 K8 -100(8) . . . . ?
O77 Nb25 O154 K9 -134(8) . . . . ?
O77 Nb31 O10 Nb16 9.5(3) . . . . ?
O77 Nb31 O29 Nb10 -8.9(3) . . . . ?
O77 Nb31 O43 Nb1 -6.1(4) . . . . ?
O77 Nb31 O110 Nb48 6.0(3) . . . . ?
O77 Nb48 O35 Nb1 2.0(3) . . . . ?
O77 Nb48 O86 Nb25 6.3(3) . . . . ?
O77 Nb48 O87 Nb16 -4.7(3) . . . . ?
O77 Nb48 O110 Nb31 -5.9(3) . . . . ?
O78 Nb22 O18 Nb13 170.2(4) . . . . ?
O78 Nb22 O20 Nb21 -176.5(4) . . . . ?
O78 Nb22 O21 Nb7 142.3(4) . . . . ?
O78 Nb22 O21 Nb14 -54.6(4) . . . . ?
O78 Nb22 O99 Nb36 136.0(9) . . . . ?
O78 Nb22 O127 Nb13 -55(2) . . . . ?
O78 Nb22 O127 Nb21 34(2) . . . . ?
O78 Nb22 O127 Si2 165(2) . . . . ?
O79 Nb8 O9 Nb24 15.2(5) . . . . ?
O79 Nb8 O9 Nb27 -177.9(3) . . . . ?
O79 Nb8 O51 Nb33 174.0(3) . . . . ?
O79 Nb8 O51 Si1 -36.8(5) . . . . ?
O79 Nb8 O55 Nb45 178.4(4) . . . . ?
O79 Nb8 O70 Nb51 -175.5(3) . . . . ?
O79 Nb8 O114 Nb27 -90(2) . . . . ?
O79 Nb8 O114 Nb33 8(2) . . . . ?
O79 Nb8 O114 Nb45 97(2) . . . . ?
O79 Nb8 O114 Nb50 152(2) . . . . ?
O79 Nb8 O114 Nb51 -178(2) . . . . ?
O79 Nb39 O13 Nb24 -85.3(4) . . . . ?
O79 Nb39 O61 Nb29 21.8(9) . . . . ?
O79 Nb39 O61 K10 -95.0(8) . . . . ?
O79 Nb39 O83 Nb24 91.2(2) . . . . ?
O79 Nb39 O83 Nb29 -177.5(3) . . . . ?
O79 Nb39 O83 Si1 -41.9(4) . . . . ?
O79 Nb39 O84 Nb26 118.9(6) . . . . ?
O79 Nb39 O122 K6 -144.1(4) . . . 2_666 ?
O80 Nb5 O28 Nb2 177.2(4) . . . . ?
O80 Nb5 O32 Nb2 139(4) . . . . ?
O80 Nb5 O32 Nb3 51(4) . . . . ?
O80 Nb5 O32 Nb4 -179(100) . . . . ?
O80 Nb5 O32 Nb6 -49(4) . . . . ?
O80 Nb5 O32 Nb9 -137(4) . . . . ?
O80 Nb5 O34 Nb9 -176.4(4) . . . . ?
O80 Nb5 O53 Nb3 172.5(3) . . . . ?
O80 Nb5 O62 Nb6 -174.2(4) . . . . ?
O81 Nb20 O2 Nb7 173.4(3) . . . . ?
O81 Nb20 O2 Si2 -36.8(4) . . . . ?
O81 Nb20 O46 Nb47 -176.7(3) . . . . ?
O81 Nb20 O57 Nb41 178.4(4) . . . . ?
O81 Nb20 O63 Nb14 -179.8(3) . . . . ?
O81 Nb20 O63 Nb36 16.5(5) . . . . ?
O81 Nb20 O107 Nb7 12(2) . . . . ?
O81 Nb20 O107 Nb14 -86(2) . . . . ?
O81 Nb20 O107 Nb37 151.6(19) . . . . ?
O81 Nb20 O107 Nb41 101(2) . . . . ?
O81 Nb20 O107 Nb47 -173(2) . . . . ?
O81 Nb35 O17 Nb10 117.6(6) . . . . ?
O81 Nb35 O31 Nb36 -84.9(4) . . . . ?
O81 Nb35 O71 Nb28 18.7(9) . . . . ?
O81 Nb35 O71 K6 -108.5(6) . . . . ?
O81 Nb35 O120 Nb28 -176.7(3) . . . . ?
O81 Nb35 O120 Nb36 92.2(2) . . . . ?
O81 Nb35 O120 Si2 -42.2(4) . . . . ?
O82 Nb19 O7 Nb11 39.4(9) . . . . ?
O82 Nb19 O7 Nb23 -125.6(6) . . . . ?
O82 Nb19 O74 Nb29 125.5(9) . . . . ?
O82 Nb19 O74 K5 -26.1(3) . . . . ?
O82 Nb19 O119 Nb43 -68.7(4) . . . . ?
O82 Nb19 O156 Nb30 0.7(2) . . . . ?
O82 Nb19 O156 Nb43 89.4(3) . . . . ?
O82 Nb19 O156 Si1 -131.0(4) . . . . ?
O82 Nb19 O160 K3 161.2(6) . . . . ?
O82 Nb30 O4 Nb27 130.7(7) . . . . ?
O82 Nb30 O4 Nb33 -33.1(10) . . . . ?
O82 Nb30 O54 Nb43 71.3(4) . . . . ?
O82 Nb30 O76 Nb24 -128.9(9) . . . . ?
O82 Nb30 O76 K5 24.5(3) . . . . ?
O82 Nb30 O128 Cd2 -115.7(5) . . . . ?
O82 Nb30 O156 Nb19 -0.7(2) . . . . ?
O82 Nb30 O156 Nb43 -88.4(3) . . . . ?
O82 Nb30 O156 Si1 131.4(5) . . . . ?
O83 Nb24 O9 Nb8 37.0(4) . . . . ?
O83 Nb24 O9 Nb27 -128.4(4) . . . . ?
O83 Nb24 O13 Nb39 3.8(3) . . . . ?
O83 Nb24 O64 Nb29 0.2(3) . . . . ?
O83 Nb24 O64 K5 109.4(3) . . . . ?
O83 Nb24 O76 Nb30 54.1(9) . . . . ?
O83 Nb24 O76 K5 -99.2(2) . . . . ?
O83 Nb24 O125 K2 -160(2) . . . . ?
O83 Nb29 O3 Nb23 128.2(4) . . . . ?
O83 Nb29 O3 Nb26 -33.5(4) . . . . ?
O83 Nb29 O3 K10 -137.3(2) . . . . ?
O83 Nb29 O61 Nb39 -5.7(3) . . . . ?
O83 Nb29 O61 K10 139.0(2) . . . . ?
O83 Nb29 O64 Nb24 -0.2(3) . . . . ?
O83 Nb29 O64 K5 -110.8(3) . . . . ?
O83 Nb29 O74 Nb19 -50.8(9) . . . . ?
O83 Nb29 O74 K5 100.9(2) . . . . ?
O83 Nb29 O153 Cd1 169.7(19) . . . . ?
O83 Nb29 O153 K10 62(2) . . . . ?
O83 Nb39 O13 Nb24 -3.7(3) . . . . ?
O83 Nb39 O61 Nb29 5.5(3) . . . . ?
O83 Nb39 O61 K10 -111.3(5) . . . . ?
O83 Nb39 O79 Nb8 -35.4(5) . . . . ?
O83 Nb39 O84 Nb26 36.9(5) . . . . ?
O83 Nb39 O122 K6 -25(8) . . . 2_666 ?
O84 Nb26 O3 Nb23 178.4(3) . . . . ?
O84 Nb26 O3 Nb29 -18.3(5) . . . . ?
O84 Nb26 O3 K10 78.5(3) . . . . ?
O84 Nb26 O12 Nb11 -173.6(3) . . . . ?
O84 Nb26 O12 Si1 36.6(5) . . . . ?
O84 Nb26 O26 Nb44 -178.6(4) . . . . ?
O84 Nb26 O73 Nb49 175.8(3) . . . . ?
O84 Nb26 O73 K10 -76.5(3) . . . . ?
O84 Nb26 O93 Nb11 -15(2) . . . . ?
O84 Nb26 O93 Nb23 84(2) . . . . ?
O84 Nb26 O93 Nb34 -162.4(18) . . . . ?
O84 Nb26 O93 Nb44 -103(2) . . . . ?
O84 Nb26 O93 Nb49 172(2) . . . . ?
O84 Nb39 O13 Nb24 -20.7(9) . . . . ?
O84 Nb39 O61 Nb29 86.4(4) . . . . ?
O84 Nb39 O61 K10 -30.4(5) . . . . ?
O84 Nb39 O79 Nb8 -116.7(6) . . . . ?
O84 Nb39 O83 Nb24 175.5(2) . . . . ?
O84 Nb39 O83 Nb29 -93.3(2) . . . . ?
O84 Nb39 O83 Si1 42.3(4) . . . . ?
O84 Nb39 O122 K6 131.2(4) . . . 2_666 ?
O85 Nb38 O39 Nb32 119.7(5) . . . . ?
O85 Nb38 O39 Nb46 -74.9(3) . . . . ?
O85 Nb38 O40 Nb40 -23.0(10) . . . . ?
O85 Nb38 O40 Si3 127.2(9) . . . . ?
O85 Nb38 O69 Nb18 -106.2(6) . . . . ?
O85 Nb38 O94 Nb52 73.5(4) . . . . ?
O85 Nb38 O123 Nb40 -178.1(3) . . . . ?
O85 Nb38 O123 Nb46 83.5(3) . . . . ?
O85 Nb38 O123 Nb52 -88.8(3) . . . . ?
O85 Nb38 O123 Nb53 -3.5(3) . . . . ?
O85 Nb38 O123 Nb54 -31.8(19) . . . . ?
O85 Nb53 O115 Nb46 81.2(4) . . . . ?
O85 Nb53 O123 Nb38 3.3(3) . . . . ?
O85 Nb53 O123 Nb40 153.4(19) . . . . ?
O85 Nb53 O123 Nb46 -93.8(3) . . . . ?
O85 Nb53 O123 Nb52 92.9(3) . . . . ?
O85 Nb53 O123 Nb54 178.4(3) . . . . ?
O85 Nb53 O140 Nb54 1.3(12) . . . . ?
O85 Nb53 O143 Nb52 -79.6(4) . . . . ?
O86 Nb25 O6 Nb16 72.3(3) . . . . ?
O86 Nb25 O6 Nb21 -119.6(4) . . . . ?
O86 Nb25 O11 Nb10 15.4(9) . . . . ?
O86 Nb25 O11 Nb28 -150.8(6) . . . . ?
O86 Nb25 O11 K6 112.4(7) . . . . ?
O86 Nb25 O67 Nb1 -73.2(4) . . . . ?
O86 Nb25 O67 K6 -179.2(3) . . . . ?
O86 Nb25 O77 Nb1 88.4(2) . . . . ?
O86 Nb25 O77 Nb10 175.2(3) . . . . ?
O86 Nb25 O77 Nb16 -82.5(3) . . . . ?
O86 Nb25 O77 Nb31 46.1(19) . . . . ?
O86 Nb25 O77 Nb48 4.8(2) . . . . ?
O86 Nb25 O154 Cd3 -141.9(5) . . . . ?
O86 Nb25 O154 K8 61.5(8) . . . . ?
O86 Nb25 O154 K9 27.9(4) . . . . ?
O86 Nb48 O35 Nb1 76.1(4) . . . . ?
O86 Nb48 O77 Nb1 -92.2(2) . . . . ?
O86 Nb48 O77 Nb10 -120.3(16) . . . . ?
O86 Nb48 O77 Nb16 92.3(3) . . . . ?
O86 Nb48 O77 Nb25 -4.7(2) . . . . ?
O86 Nb48 O77 Nb31 -178.2(3) . . . . ?
O86 Nb48 O87 Nb16 -79.6(4) . . . . ?
O86 Nb48 O110 Nb31 -10.4(9) . . . . ?
O87 Nb16 O6 Nb21 118.4(4) . . . . ?
O87 Nb16 O6 Nb25 -75.2(3) . . . . ?
O87 Nb16 O10 Nb31 73.2(4) . . . . ?
O87 Nb16 O14 Nb10 -24.2(9) . . . . ?
O87 Nb16 O14 Si2 124.9(8) . . . . ?
O87 Nb16 O52 Nb13 -105.0(5) . . . . ?
O87 Nb16 O77 Nb1 -30.4(17) . . . . ?
O87 Nb16 O77 Nb10 -178.0(3) . . . . ?
O87 Nb16 O77 Nb25 83.6(3) . . . . ?
O87 Nb16 O77 Nb31 -88.7(3) . . . . ?
O87 Nb16 O77 Nb48 -3.8(2) . . . . ?
O87 Nb48 O35 Nb1 2.9(9) . . . . ?
O87 Nb48 O77 Nb1 179.1(3) . . . . ?
O87 Nb48 O77 Nb10 151.0(17) . . . . ?
O87 Nb48 O77 Nb16 3.6(2) . . . . ?
O87 Nb48 O77 Nb25 -93.4(3) . . . . ?
O87 Nb48 O77 Nb31 93.1(2) . . . . ?
O87 Nb48 O86 Nb25 80.9(4) . . . . ?
O87 Nb48 O110 Nb31 -80.1(4) . . . . ?
O88 Nb12 Nb42 O23 -85.2(3) . . . . ?
O88 Nb12 Nb42 O25 93.5(4) . . . . ?
O88 Nb12 Nb42 O48 -164.7(3) . . . . ?
O88 Nb12 Nb42 O112 -85.2(3) . . . . ?
O88 Nb12 Nb42 O113 -1.4(3) . . . . ?
O88 Nb12 Nb42 O137 101.1(4) . . . . ?
O88 Nb12 O8 Nb4 -39.7(4) . . . . ?
O88 Nb12 O8 Nb6 123.0(4) . . . . ?
O88 Nb12 O8 K7 -149.7(2) . . . . ?
O88 Nb12 O15 Nb17 25.2(11) . . . . ?
O88 Nb12 O15 K7 -115.7(9) . . . . ?
O88 Nb12 O25 Nb42 -87.3(4) . . . . ?
O88 Nb12 O25 K4 21.9(3) . . . . ?
O88 Nb12 O106 Cd2 34.8(5) . . . . ?
O88 Nb12 O106 K7 136.1(2) . . . . ?
O88 Nb12 O112 Nb17 -177.7(2) . . . . ?
O88 Nb12 O112 Nb42 93.8(2) . . . . ?
O88 Nb12 O112 Si3 -38.2(4) . . . . ?
O88 Nb15 O22 Nb3 -123.4(4) . . . . ?
O88 Nb15 O22 Nb4 43.1(4) . . . . ?
O88 Nb15 O49 Nb18 -18.9(11) . . . . ?
O88 Nb15 O49 K1 -125.6(8) . . . . ?
O88 Nb15 O50 Nb32 84.7(4) . . . . ?
O88 Nb15 O50 K4 -23.8(3) . . . . ?
O88 Nb15 O50 K1 -165.1(3) . . . . ?
O88 Nb15 O105 K2 -65.8(5) . . . . ?
O88 Nb15 O131 Nb18 179.0(2) . . . . ?
O88 Nb15 O131 Nb32 -92.3(2) . . . . ?
O88 Nb15 O131 Si3 39.3(4) . . . . ?
O88 K4 K8 O137 -35.2(3) . . . . ?
O88 K4 K8 O154 135.0(3) . . . . ?
O88 K4 K8 O159 55.4(3) . . . . ?
O88 K4 K8 O161 -129.7(3) . . . . ?
O88 K4 K8 O60W 158.3(7) . . . . ?
O89 Nb23 O3 Nb26 16.2(8) . . . . ?
O89 Nb23 O3 Nb29 -148.9(5) . . . . ?
O89 Nb23 O3 K10 121.0(6) . . . . ?
O89 Nb23 O7 Nb11 72.5(3) . . . . ?
O89 Nb23 O7 Nb19 -119.7(4) . . . . ?
O89 Nb23 O45 Nb49 -72.6(4) . . . . ?
O89 Nb23 O45 K10 167.9(3) . . . . ?
O89 Nb23 O93 Nb11 -82.7(3) . . . . ?
O89 Nb23 O93 Nb26 175.6(3) . . . . ?
O89 Nb23 O93 Nb34 4.3(2) . . . . ?
O89 Nb23 O93 Nb44 44.6(19) . . . . ?
O89 Nb23 O93 Nb49 88.2(2) . . . . ?
O89 Nb23 O134 Cd1 -159.4(6) . . . . ?
O89 Nb23 O134 K3 27.9(4) . . . . ?
O89 Nb34 O58 Nb44 -8.0(8) . . . . ?
O89 Nb34 O72 Nb49 77.0(4) . . . . ?
O89 Nb34 O91 Nb11 -80.3(3) . . . . ?
O89 Nb34 O93 Nb11 92.9(3) . . . . ?
O89 Nb34 O93 Nb23 -4.3(2) . . . . ?
O89 Nb34 O93 Nb26 -118.6(19) . . . . ?
O89 Nb34 O93 Nb44 -178.1(3) . . . . ?
O89 Nb34 O93 Nb49 -92.7(2) . . . . ?
O90 Nb2 O19 Nb9 178.7(3) . . . . ?
O90 Nb2 O27 Nb3 -176.8(3) . . . . ?
O90 Nb2 O28 Nb5 -177.2(3) . . . . ?
O90 Nb2 O32 Nb3 -7(5) . . . . ?
O90 Nb2 O32 Nb4 91(5) . . . . ?
O90 Nb2 O32 Nb5 -96(5) . . . . ?
O90 Nb2 O32 Nb6 -160(5) . . . . ?
O90 Nb2 O32 Nb9 179(100) . . . . ?
O90 Nb2 O44 Nb4 176.0(3) . . . . ?
O90 Nb2 O44 K2 -22.2(9) . . . . ?
O91 Nb11 O7 Nb19 118.3(4) . . . . ?
O91 Nb11 O7 Nb23 -75.3(3) . . . . ?
O91 Nb11 O12 Nb26 -24.6(9) . . . . ?
O91 Nb11 O12 Si1 125.4(7) . . . . ?
O91 Nb11 O68 Nb43 -104.3(6) . . . . ?
O91 Nb11 O93 Nb23 83.1(3) . . . . ?
O91 Nb11 O93 Nb26 -178.7(3) . . . . ?
O91 Nb11 O93 Nb34 -3.7(2) . . . . ?
O91 Nb11 O93 Nb44 -89.4(2) . . . . ?
O91 Nb11 O93 Nb49 -36.4(17) . . . . ?
O91 Nb11 O104 Nb44 73.3(4) . . . . ?
O91 Nb34 O58 Nb44 -79.2(4) . . . . ?
O91 Nb34 O72 Nb49 0.7(8) . . . . ?
O91 Nb34 O89 Nb23 80.2(4) . . . . ?
O91 Nb34 O93 Nb11 3.6(2) . . . . ?
O91 Nb34 O93 Nb23 -93.7(2) . . . . ?
O91 Nb34 O93 Nb26 152.0(19) . . . . ?
O91 Nb34 O93 Nb44 92.5(2) . . . . ?
O91 Nb34 O93 Nb49 177.9(3) . . . . ?
O92 Nb6 O5 Nb3 174.0(3) . . . . ?
O92 Nb6 O5 Si3 -38.6(4) . . . . ?
O92 Nb6 O8 Nb4 -179.3(3) . . . . ?
O92 Nb6 O8 Nb12 16.5(5) . . . . ?
O92 Nb6 O8 K7 -69.9(2) . . . . ?
O92 Nb6 O24 Nb9 -177.0(3) . . . . ?
O92 Nb6 O24 K7 57.4(3) . . . . ?
O92 Nb6 O32 Nb2 172.8(16) . . . . ?
O92 Nb6 O32 Nb3 20.6(18) . . . . ?
O92 Nb6 O32 Nb4 -78.3(17) . . . . ?
O92 Nb6 O32 Nb5 109.7(17) . . . . ?
O92 Nb6 O32 Nb9 -165.5(16) . . . . ?
O92 Nb6 O62 Nb5 179.0(3) . . . . ?
O92 Nb17 O15 Nb12 -85.9(4) . . . . ?
O92 Nb17 O15 K7 42.6(4) . . . . ?
O92 Nb17 O48 Nb42 18.5(9) . . . . ?
O92 Nb17 O109 Nb40 118.3(6) . . . . ?
O92 Nb17 O112 Nb12 92.9(2) . . . . ?
O92 Nb17 O112 Nb42 -176.2(2) . . . . ?
O92 Nb17 O112 Si3 -42.8(4) . . . . ?
O93 Nb11 O7 Nb19 -157.9(4) . . . . ?
O93 Nb11 O7 Nb23 8.5(3) . . . . ?
O93 Nb11 O12 Nb26 -7.4(2) . . . . ?
O93 Nb11 O12 Si1 142.6(4) . . . . ?
O93 Nb11 O68 Nb43 59(2) . . . . ?
O93 Nb11 O91 Nb34 5.1(3) . . . . ?
O93 Nb11 O104 Nb44 -9.5(3) . . . . ?
O93 Nb23 O3 Nb26 8.5(3) . . . . ?
O93 Nb23 O3 Nb29 -156.6(4) . . . . ?
O93 Nb23 O3 K10 113.3(3) . . . . ?
O93 Nb23 O7 Nb11 -8.2(3) . . . . ?
O93 Nb23 O7 Nb19 159.5(4) . . . . ?
O93 Nb23 O45 Nb49 7.4(3) . . . . ?
O93 Nb23 O45 K10 -112.1(3) . . . . ?
O93 Nb23 O89 Nb34 -6.1(3) . . . . ?
O93 Nb23 O134 Cd1 46(8) . . . . ?
O93 Nb23 O134 K3 -127(7) . . . . ?
O93 Nb26 O3 Nb23 -8.8(3) . . . . ?
O93 Nb26 O3 Nb29 154.5(5) . . . . ?
O93 Nb26 O3 K10 -108.7(3) . . . . ?
O93 Nb26 O12 Nb11 7.4(2) . . . . ?
O93 Nb26 O12 Si1 -142.5(5) . . . . ?
O93 Nb26 O26 Nb44 8.8(3) . . . . ?
O93 Nb26 O73 Nb49 -5.8(3) . . . . ?
O93 Nb26 O73 K10 101.9(3) . . . . ?
O93 Nb26 O84 Nb39 -61(2) . . . . ?
O93 Nb34 O58 Nb44 -4.9(3) . . . . ?
O93 Nb34 O72 Nb49 2.1(3) . . . . ?
O93 Nb34 O89 Nb23 5.8(3) . . . . ?
O93 Nb34 O91 Nb11 -4.7(3) . . . . ?
O93 Nb44 O26 Nb26 -8.2(3) . . . . ?
O93 Nb44 O58 Nb34 5.0(3) . . . . ?
O93 Nb44 O65 Nb49 -6.1(3) . . . . ?
O93 Nb44 O104 Nb11 8.9(3) . . . . ?
O93 Nb49 O45 Nb23 -7.0(3) . . . . ?
O93 Nb49 O45 K10 110.3(3) . . . . ?
O93 Nb49 O65 Nb44 6.0(3) . . . . ?
O93 Nb49 O72 Nb34 -2.1(3) . . . . ?
O93 Nb49 O73 Nb26 5.3(3) . . . . ?
O93 Nb49 O73 K10 -105.9(2) . . . . ?
O94 Nb38 O39 Nb32 -134.2(7) . . . . ?
O94 Nb38 O39 Nb46 31.2(9) . . . . ?
O94 Nb38 O40 Nb40 74.7(3) . . . . ?
O94 Nb38 O40 Si3 -135.1(4) . . . . ?
O94 Nb38 O69 Nb18 155.9(5) . . . . ?
O94 Nb38 O85 Nb53 -76.1(4) . . . . ?
O94 Nb38 O123 Nb40 -81.8(3) . . . . ?
O94 Nb38 O123 Nb46 179.8(3) . . . . ?
O94 Nb38 O123 Nb52 7.5(3) . . . . ?
O94 Nb38 O123 Nb53 92.8(3) . . . . ?
O94 Nb38 O123 Nb54 64.5(19) . . . . ?
O94 Nb52 O96 Nb40 -81.7(4) . . . . ?
O94 Nb52 O123 Nb38 -7.3(2) . . . . ?
O94 Nb52 O123 Nb40 94.1(3) . . . . ?
O94 Nb52 O123 Nb46 -137.2(19) . . . . ?
O94 Nb52 O123 Nb53 -95.1(3) . . . . ?
O94 Nb52 O123 Nb54 -178.5(3) . . . . ?
O94 Nb52 O143 Nb53 79.1(4) . . . . ?
O94 Nb52 O152 Nb54 -11.3(10) . . . . ?
O95 Nb13 O18 Nb22 -71.2(4) . . . . ?
O95 Nb13 O41 Nb7 53.1(10) . . . . ?
O95 Nb13 O52 Nb16 38.8(5) . . . . ?
O95 Nb13 O127 Nb21 3.6(2) . . . . ?
O95 Nb13 O127 Nb22 94.5(3) . . . . ?
O95 Nb13 O127 Si2 -131.1(5) . . . . ?
O95 Nb21 O6 Nb16 -40.8(4) . . . . ?
O95 Nb21 O6 Nb25 154.2(4) . . . . ?
O95 Nb21 O20 Nb22 76.4(4) . . . . ?
O95 Nb21 O121 Nb28 28.6(15) . . . . ?
O95 Nb21 O127 Nb13 -3.4(2) . . . . ?
O95 Nb21 O127 Nb22 -92.1(3) . . . . ?
O95 Nb21 O127 Si2 136.7(4) . . . . ?
O95 Nb21 O161 K8 -151.6(4) . . . . ?
O95 Nb21 O161 K9 -109.7(6) . . . . ?
O96 Nb40 O23 Nb42 141.1(6) . . . . ?
O96 Nb40 O23 Nb46 -24.0(9) . . . . ?
O96 Nb40 O40 Nb38 -74.0(3) . . . . ?
O96 Nb40 O40 Si3 136.2(5) . . . . ?
O96 Nb40 O108 Nb54 75.1(4) . . . . ?
O96 Nb40 O109 Nb17 -157.0(6) . . . . ?
O96 Nb40 O123 Nb38 83.3(3) . . . . ?
O96 Nb40 O123 Nb46 -178.1(3) . . . . ?
O96 Nb40 O123 Nb52 -6.0(2) . . . . ?
O96 Nb40 O123 Nb53 -66.1(18) . . . . ?
O96 Nb40 O123 Nb54 -90.9(3) . . . . ?
O96 Nb52 O94 Nb38 83.5(4) . . . . ?
O96 Nb52 O123 Nb38 -95.6(3) . . . . ?
O96 Nb52 O123 Nb40 5.7(2) . . . . ?
O96 Nb52 O123 Nb46 134.5(19) . . . . ?
O96 Nb52 O123 Nb53 176.5(3) . . . . ?
O96 Nb52 O123 Nb54 93.1(3) . . . . ?
O96 Nb52 O143 Nb53 7.1(9) . . . . ?
O96 Nb52 O152 Nb54 -79.2(4) . . . . ?
O97 Nb33 O4 Nb27 177.5(3) . . . . ?
O97 Nb33 O4 Nb30 -17.0(5) . . . . ?
O97 Nb33 O51 Nb8 -174.7(3) . . . . ?
O97 Nb33 O51 Si1 35.9(4) . . . . ?
O97 Nb33 O101 Nb45 -178.4(4) . . . . ?
O97 Nb33 O114 Nb8 -13(2) . . . . ?
O97 Nb33 O114 Nb27 84(2) . . . . ?
O97 Nb33 O114 Nb45 -102(2) . . . . ?
O97 Nb33 O114 Nb50 173(2) . . . . ?
O97 Nb33 O114 Nb51 -161.0(18) . . . . ?
O97 Nb33 O116 Nb50 176.5(3) . . . . ?
O97 Nb43 O54 Nb30 84.4(4) . . . . ?
O97 Nb43 O68 Nb11 -119.5(6) . . . . ?
O97 Nb43 O119 Nb19 -22.5(9) . . . . ?
O97 Nb43 O156 Nb19 176.5(3) . . . . ?
O97 Nb43 O156 Nb30 -92.3(2) . . . . ?
O97 Nb43 O156 Si1 42.3(5) . . . . ?
O98 Cd2 O106 Nb12 13.7(5) . . . . ?
O98 Cd2 O106 K7 -82.6(2) . . . . ?
O98 Cd2 O128 Nb30 -46(3) . . . . ?
O98 Cd2 O129 Nb27 160.5(7) . . . . ?
O98 Cd2 O129 K2 -25.2(2) . . . . ?
O98 Cd2 O53W K7 84.3(3) . . . . ?
O98 Cd2 O54W K4 -88.4(4) . . . . ?
O98 Cd2 O54W K5 -178.8(3) . . . . ?
O98 Nb4 O8 Nb6 172.0(3) . . . . ?
O98 Nb4 O8 Nb12 -21.8(4) . . . . ?
O98 Nb4 O8 K7 76.3(3) . . . . ?
O98 Nb4 O22 Nb3 -175.9(3) . . . . ?
O98 Nb4 O22 Nb15 14.7(4) . . . . ?
O98 Nb4 O32 Nb2 -173(4) . . . . ?
O98 Nb4 O32 Nb3 -86(4) . . . . ?
O98 Nb4 O32 Nb5 144(4) . . . . ?
O98 Nb4 O32 Nb6 16(4) . . . . ?
O98 Nb4 O32 Nb9 103(4) . . . . ?
O98 Nb4 O42 Nb9 176.8(4) . . . . ?
O98 Nb4 O42 K7 -77.7(3) . . . . ?
O98 Nb4 O44 Nb2 -173.3(3) . . . . ?
O98 Nb4 O44 K2 12.8(3) . . . . ?
O99 Nb22 O18 Nb13 -19.6(11) . . . . ?
O99 Nb22 O20 Nb21 84.2(4) . . . . ?
O99 Nb22 O21 Nb7 -119.3(4) . . . . ?
O99 Nb22 O21 Nb14 43.8(4) . . . . ?
O99 Nb22 O78 K3 -68.1(6) . . . . ?
O99 Nb22 O127 Nb13 177.9(2) . . . . ?
O99 Nb22 O127 Nb21 -93.3(3) . . . . ?
O99 Nb22 O127 Si2 38.0(4) . . . . ?
O99 Nb36 O16 Nb28 -85.1(4) . . . . ?
O99 Nb36 O31 Nb35 23.9(12) . . . . ?
O99 Nb36 O63 Nb14 -40.6(4) . . . . ?
O99 Nb36 O63 Nb20 121.3(4) . . . . ?
O99 Nb36 O120 Nb28 94.0(3) . . . . ?
O99 Nb36 O120 Nb35 -177.1(2) . . . . ?
O99 Nb36 O120 Si2 -38.4(4) . . . . ?
O99 Nb36 O148 Cd1 31.2(6) . . . . ?
O100 Nb14 O21 Nb7 17.8(8) . . . . ?
O100 Nb14 O21 Nb22 -148.8(6) . . . . ?
O100 Nb14 O38 Nb37 -73.7(4) . . . . ?
O100 Nb14 O63 Nb20 72.6(3) . . . . ?
O100 Nb14 O63 Nb36 -122.3(4) . . . . ?
O100 Nb14 O107 Nb7 176.6(3) . . . . ?
O100 Nb14 O107 Nb20 -82.7(3) . . . . ?
O100 Nb14 O107 Nb37 89.3(3) . . . . ?
O100 Nb14 O107 Nb41 43(2) . . . . ?
O100 Nb14 O107 Nb47 4.8(2) . . . . ?
O100 Nb14 O126 Cd1 57.2(6) . . . . ?
O100 Nb14 O126 K3 -118.4(4) . . . . ?
O100 Nb47 O46 Nb20 -80.3(4) . . . . ?
O100 Nb47 O60 Nb37 75.9(4) . . . . ?
O100 Nb47 O107 Nb7 -122(2) . . . . ?
O100 Nb47 O107 Nb14 -4.8(2) . . . . ?
O100 Nb47 O107 Nb20 91.8(3) . . . . ?
O100 Nb47 O107 Nb37 -93.7(3) . . . . ?
O100 Nb47 O107 Nb41 -179.5(3) . . . . ?
O100 Nb47 O132 Nb41 -13.2(9) . . . . ?
O101 Nb33 O4 Nb27 -32.0(9) . . . . ?
O101 Nb33 O4 Nb30 133.5(6) . . . . ?
O101 Nb33 O51 Nb8 -75.6(3) . . . . ?
O101 Nb33 O51 Si1 135.0(4) . . . . ?
O101 Nb33 O97 Nb43 -154.3(6) . . . . ?
O101 Nb33 O114 Nb8 82.1(3) . . . . ?
O101 Nb33 O114 Nb27 179.9(3) . . . . ?
O101 Nb33 O114 Nb45 -6.6(2) . . . . ?
O101 Nb33 O114 Nb50 -91.9(2) . . . . ?
O101 Nb33 O114 Nb51 -65.5(18) . . . . ?
O101 Nb33 O116 Nb50 75.7(4) . . . . ?
O101 Nb45 O36 Nb51 7.3(9) . . . . ?
O101 Nb45 O47 Nb50 -79.0(4) . . . . ?
O101 Nb45 O55 Nb8 82.7(4) . . . . ?
O101 Nb45 O114 Nb8 -94.7(3) . . . . ?
O101 Nb45 O114 Nb27 135(2) . . . . ?
O101 Nb45 O114 Nb33 6.4(2) . . . . ?
O101 Nb45 O114 Nb50 93.8(3) . . . . ?
O101 Nb45 O114 Nb51 177.8(3) . . . . ?
O102 Nb37 O30 Nb7 -72.7(3) . . . . ?
O102 Nb37 O38 Nb14 -10.1(8) . . . . ?
O102 Nb37 O60 Nb47 76.1(4) . . . . ?
O102 Nb37 O107 Nb7 85.1(3) . . . . ?
O102 Nb37 O107 Nb14 -178.4(3) . . . . ?
O102 Nb37 O107 Nb20 -55.2(18) . . . . ?
O102 Nb37 O107 Nb41 -4.8(2) . . . . ?
O102 Nb37 O107 Nb47 -90.5(3) . . . . ?
O102 Nb41 O56 Nb7 71.5(4) . . . . ?
O102 Nb41 O57 Nb20 16.7(8) . . . . ?
O102 Nb41 O107 Nb7 -82.7(3) . . . . ?
O102 Nb41 O107 Nb14 52(2) . . . . ?
O102 Nb41 O107 Nb20 177.5(3) . . . . ?
O102 Nb41 O107 Nb37 4.8(2) . . . . ?
O102 Nb41 O107 Nb47 89.6(3) . . . . ?
O102 Nb41 O132 Nb47 -71.8(4) . . . . ?
O103 Nb13 O18 Nb22 -176.3(4) . . . . ?
O103 Nb13 O41 Nb7 -142.6(6) . . . . ?
O103 Nb13 O52 Nb16 142.4(5) . . . . ?
O103 Nb13 O95 Nb21 174.5(4) . . . . ?
O103 Nb13 O127 Nb21 -116(20) . . . . ?
O103 Nb13 O127 Nb22 -25(20) . . . . ?
O103 Nb13 O127 Si2 109(20) . . . . ?
O104 Nb11 O7 Nb19 -139.5(6) . . . . ?
O104 Nb11 O7 Nb23 26.9(8) . . . . ?
O104 Nb11 O12 Nb26 74.9(3) . . . . ?
O104 Nb11 O12 Si1 -135.2(4) . . . . ?
O104 Nb11 O68 Nb43 157.8(5) . . . . ?
O104 Nb11 O91 Nb34 -76.1(4) . . . . ?
O104 Nb11 O93 Nb23 179.5(3) . . . . ?
O104 Nb11 O93 Nb26 -82.2(3) . . . . ?
O104 Nb11 O93 Nb34 92.8(3) . . . . ?
O104 Nb11 O93 Nb44 7.1(2) . . . . ?
O104 Nb11 O93 Nb49 60.1(18) . . . . ?
O104 Nb44 O26 Nb26 -83.3(4) . . . . ?
O104 Nb44 O58 Nb34 78.8(4) . . . . ?
O104 Nb44 O65 Nb49 -11.8(8) . . . . ?
O104 Nb44 O93 Nb11 -6.8(2) . . . . ?
O104 Nb44 O93 Nb23 -135(2) . . . . ?
O104 Nb44 O93 Nb26 93.8(3) . . . . ?
O104 Nb44 O93 Nb34 -94.3(3) . . . . ?
O104 Nb44 O93 Nb49 -178.5(3) . . . . ?
O105 Nb15 O22 Nb3 137.1(4) . . . . ?
O105 Nb15 O22 Nb4 -56.4(4) . . . . ?
O105 Nb15 O49 Nb18 171.6(4) . . . . ?
O105 Nb15 O49 K1 64.9(3) . . . . ?
O105 Nb15 O50 Nb32 -175.0(4) . . . . ?
O105 Nb15 O50 K4 76.6(3) . . . . ?
O105 Nb15 O50 K1 -64.8(3) . . . . ?
O105 Nb15 O88 Nb12 135.7(8) . . . . ?
O105 Nb15 O88 K4 -79.4(3) . . . . ?
O105 Nb15 O131 Nb18 -30(2) . . . . ?
O105 Nb15 O131 Nb32 59(2) . . . . ?
O105 Nb15 O131 Si3 -170(2) . . . . ?
O106 Cd2 O98 Nb4 52.4(5) . . . . ?
O106 Cd2 O98 K2 -148.3(3) . . . . ?
O106 Cd2 O128 Nb30 140.3(5) . . . . ?
O106 Cd2 O129 Nb27 176.9(10) . . . . ?
O106 Cd2 O129 K2 -8.7(15) . . . . ?
O106 Cd2 O53W K7 -2.9(3) . . . . ?
O106 Cd2 O54W K4 -0.4(3) . . . . ?
O106 Cd2 O54W K5 -90.8(3) . . . . ?
O106 Nb12 Nb42 O23 170.2(4) . . . . ?
O106 Nb12 Nb42 O25 -11.1(5) . . . . ?
O106 Nb12 Nb42 O48 90.7(4) . . . . ?
O106 Nb12 Nb42 O112 170.2(4) . . . . ?
O106 Nb12 Nb42 O113 -106.0(4) . . . . ?
O106 Nb12 Nb42 O137 -3.5(4) . . . . ?
O106 Nb12 O8 Nb4 60.6(4) . . . . ?
O106 Nb12 O8 Nb6 -136.8(4) . . . . ?
O106 Nb12 O8 K7 -49.5(3) . . . . ?
O106 Nb12 O15 Nb17 -171.6(4) . . . . ?
O106 Nb12 O15 K7 47.6(3) . . . . ?
O106 Nb12 O25 Nb42 171.6(4) . . . . ?
O106 Nb12 O25 K4 -79.3(3) . . . . ?
O106 Nb12 O88 Nb15 -135.6(8) . . . . ?
O106 Nb12 O88 K4 79.8(3) . . . . ?
O106 Nb12 O112 Nb17 22(2) . . . . ?
O106 Nb12 O112 Nb42 -67(2) . . . . ?
O106 Nb12 O112 Si3 161.0(19) . . . . ?
O107 Nb7 O2 Nb20 7.3(2) . . . . ?
O107 Nb7 O2 Si2 -142.5(4) . . . . ?
O107 Nb7 O21 Nb14 -8.4(3) . . . . ?
O107 Nb7 O21 Nb22 156.2(4) . . . . ?
O107 Nb7 O30 Nb37 -5.7(3) . . . . ?
O107 Nb7 O41 Nb13 -44(3) . . . . ?
O107 Nb7 O56 Nb41 8.2(3) . . . . ?
O107 Nb14 O21 Nb7 8.1(3) . . . . ?
O107 Nb14 O21 Nb22 -158.4(4) . . . . ?
O107 Nb14 O38 Nb37 5.7(3) . . . . ?
O107 Nb14 O63 Nb20 -7.7(3) . . . . ?
O107 Nb14 O63 Nb36 157.5(4) . . . . ?
O107 Nb14 O100 Nb47 -6.8(3) . . . . ?
O107 Nb14 O126 Cd1 -46(12) . . . . ?
O107 Nb14 O126 K3 139(11) . . . . ?
O107 Nb20 O2 Nb7 -7.2(2) . . . . ?
O107 Nb20 O2 Si2 142.5(4) . . . . ?
O107 Nb20 O46 Nb47 4.7(3) . . . . ?
O107 Nb20 O57 Nb41 -9.4(3) . . . . ?
O107 Nb20 O63 Nb14 7.9(3) . . . . ?
O107 Nb20 O63 Nb36 -155.9(4) . . . . ?
O107 Nb20 O81 Nb35 64(2) . . . . ?
O107 Nb37 O30 Nb7 5.2(3) . . . . ?
O107 Nb37 O38 Nb14 -5.4(3) . . . . ?
O107 Nb37 O60 Nb47 -1.2(3) . . . . ?
O107 Nb37 O102 Nb41 6.9(3) . . . . ?
O107 Nb41 O56 Nb7 -7.6(3) . . . . ?
O107 Nb41 O57 Nb20 8.7(3) . . . . ?
O107 Nb41 O102 Nb37 -7.0(3) . . . . ?
O107 Nb41 O132 Nb47 5.7(4) . . . . ?
O107 Nb47 O46 Nb20 -4.4(3) . . . . ?
O107 Nb47 O60 Nb37 1.2(3) . . . . ?
O107 Nb47 O100 Nb14 6.5(3) . . . . ?
O107 Nb47 O132 Nb41 -5.8(4) . . . . ?
O108 Nb40 O23 Nb42 -119.9(4) . . . . ?
O108 Nb40 O23 Nb46 75.0(3) . . . . ?
O108 Nb40 O40 Nb38 22.1(9) . . . . ?
O108 Nb40 O40 Si3 -127.7(8) . . . . ?
O108 Nb40 O96 Nb52 -75.1(4) . . . . ?
O108 Nb40 O109 Nb17 106.6(6) . . . . ?
O108 Nb40 O123 Nb38 178.1(3) . . . . ?
O108 Nb40 O123 Nb46 -83.3(3) . . . . ?
O108 Nb40 O123 Nb52 88.8(3) . . . . ?
O108 Nb40 O123 Nb53 28.7(18) . . . . ?
O108 Nb40 O123 Nb54 3.9(3) . . . . ?
O108 Nb54 O123 Nb38 -151(2) . . . . ?
O108 Nb54 O123 Nb40 -3.7(3) . . . . ?
O108 Nb54 O123 Nb46 93.2(3) . . . . ?
O108 Nb54 O123 Nb52 -93.4(3) . . . . ?
O108 Nb54 O123 Nb53 -179.2(3) . . . . ?
O108 Nb54 O140 Nb53 -3.1(12) . . . . ?
O108 Nb54 O147 Nb46 -81.0(4) . . . . ?
O108 Nb54 O152 Nb52 79.8(5) . . . . ?
O109 Nb17 O15 Nb12 -16.3(8) . . . . ?
O109 Nb17 O15 K7 112.2(6) . . . . ?
O109 Nb17 O48 Nb42 83.9(4) . . . . ?
O109 Nb17 O92 Nb6 -116.6(6) . . . . ?
O109 Nb17 O112 Nb12 178.5(3) . . . . ?
O109 Nb17 O112 Nb42 -90.6(2) . . . . ?
O109 Nb17 O112 Si3 42.8(4) . . . . ?
O109 Nb40 O23 Nb42 -15.3(5) . . . . ?
O109 Nb40 O23 Nb46 179.7(3) . . . . ?
O109 Nb40 O40 Nb38 -173.6(3) . . . . ?
O109 Nb40 O40 Si3 36.5(5) . . . . ?
O109 Nb40 O96 Nb52 179.5(4) . . . . ?
O109 Nb40 O108 Nb54 176.2(4) . . . . ?
O109 Nb40 O123 Nb38 -12(2) . . . . ?
O109 Nb40 O123 Nb46 86.5(19) . . . . ?
O109 Nb40 O123 Nb52 -101.4(19) . . . . ?
O109 Nb40 O123 Nb53 -161.5(16) . . . . ?
O109 Nb40 O123 Nb54 173.7(18) . . . . ?
O110 Nb31 O10 Nb16 -69.8(4) . . . . ?
O110 Nb31 O29 Nb10 -12.6(8) . . . . ?
O110 Nb31 O43 Nb1 72.8(4) . . . . ?
O110 Nb31 O77 Nb1 -88.0(3) . . . . ?
O110 Nb31 O77 Nb10 -175.1(3) . . . . ?
O110 Nb31 O77 Nb16 83.5(3) . . . . ?
O110 Nb31 O77 Nb25 -45.6(19) . . . . ?
O110 Nb31 O77 Nb48 -4.1(2) . . . . ?
O110 Nb48 O35 Nb1 -75.1(4) . . . . ?
O110 Nb48 O77 Nb1 90.1(3) . . . . ?
O110 Nb48 O77 Nb10 62.0(16) . . . . ?
O110 Nb48 O77 Nb16 -85.4(3) . . . . ?
O110 Nb48 O77 Nb25 177.6(3) . . . . ?
O110 Nb48 O77 Nb31 4.1(2) . . . . ?
O110 Nb48 O86 Nb25 11.0(8) . . . . ?
O110 Nb48 O87 Nb16 73.2(4) . . . . ?
O111 Nb50 O47 Nb45 -73.2(4) . . . . ?
O111 Nb50 O66 Nb27 72.8(4) . . . . ?
O111 Nb50 O114 Nb8 33.8(17) . . . . ?
O111 Nb50 O114 Nb27 -85.0(3) . . . . ?
O111 Nb50 O114 Nb33 179.1(3) . . . . ?
O111 Nb50 O114 Nb45 89.5(3) . . . . ?
O111 Nb50 O114 Nb51 3.5(2) . . . . ?
O111 Nb50 O116 Nb33 9.9(9) . . . . ?
O111 Nb51 O36 Nb45 74.6(4) . . . . ?
O111 Nb51 O59 Nb27 -73.6(4) . . . . ?
O111 Nb51 O70 Nb8 -9.3(8) . . . . ?
O111 Nb51 O114 Nb8 -178.3(3) . . . . ?
O111 Nb51 O114 Nb27 85.1(3) . . . . ?
O111 Nb51 O114 Nb33 -30.0(18) . . . . ?
O111 Nb51 O114 Nb45 -89.2(3) . . . . ?
O111 Nb51 O114 Nb50 -3.5(2) . . . . ?
O112 Nb12 Nb42 O23 0.0(3) . . . . ?
O112 Nb12 Nb42 O25 178.7(5) . . . . ?
O112 Nb12 Nb42 O48 -79.6(3) . . . . ?
O112 Nb12 Nb42 O113 83.7(3) . . . . ?
O112 Nb12 Nb42 O137 -173.7(4) . . . . ?
O112 Nb12 O8 Nb4 -127.0(3) . . . . ?
O112 Nb12 O8 Nb6 35.7(4) . . . . ?
O112 Nb12 O8 K7 123.0(2) . . . . ?
O112 Nb12 O15 Nb17 5.0(3) . . . . ?
O112 Nb12 O15 K7 -135.8(2) . . . . ?
O112 Nb12 O25 Nb42 -1.0(3) . . . . ?
O112 Nb12 O25 K4 108.2(3) . . . . ?
O112 Nb12 O88 Nb15 47.1(8) . . . . ?
O112 Nb12 O88 K4 -97.6(2) . . . . ?
O112 Nb12 O106 Cd2 -164.7(17) . . . . ?
O112 Nb12 O106 K7 -63(2) . . . . ?
O112 Nb17 O15 Nb12 -4.8(3) . . . . ?
O112 Nb17 O15 K7 123.7(4) . . . . ?
O112 Nb17 O48 Nb42 3.5(3) . . . . ?
O112 Nb17 O92 Nb6 -36.3(5) . . . . ?
O112 Nb17 O109 Nb40 36.8(5) . . . . ?
O112 Nb42 O23 Nb40 -36.5(4) . . . . ?
O112 Nb42 O23 Nb46 126.9(4) . . . . ?
O112 Nb42 O25 Nb12 0.9(3) . . . . ?
O112 Nb42 O25 K4 -109.9(3) . . . . ?
O112 Nb42 O48 Nb17 -3.6(3) . . . . ?
O112 Nb42 O113 Nb32 -53.4(9) . . . . ?
O112 Nb42 O113 K4 101.7(2) . . . . ?
O112 Nb42 O137 K8 -159.1(19) . . . . ?
O112 Nb42 O137 K9 151.4(19) . . . . ?
O113 Nb32 O37 Nb18 19.5(11) . . . . ?
O113 Nb32 O37 K1 119.3(9) . . . . ?
O113 Nb32 O39 Nb38 120.2(4) . . . . ?
O113 Nb32 O39 Nb46 -43.7(4) . . . . ?
O113 Nb32 O50 Nb15 -83.7(4) . . . . ?
O113 Nb32 O50 K4 27.2(3) . . . . ?
O113 Nb32 O50 K1 170.6(3) . . . . ?
O113 Nb32 O131 Nb15 93.8(3) . . . . ?
O113 Nb32 O131 Nb18 -177.9(3) . . . . ?
O113 Nb32 O131 Si3 -38.1(4) . . . . ?
O113 Nb32 O142 Cd3 18.1(5) . . . . ?
O113 Nb32 K1 O37 -154.8(4) . . . . ?
O113 Nb32 K1 O49 -83.9(4) . . . . ?
O113 Nb32 K1 O50 -14.5(4) . . . . ?
O113 Nb32 K1 O20W -118.6(4) . . . . ?
O113 Nb32 K1 O59W 153.1(11) . . . . ?
O113 Nb32 K1 O71W 2.0(6) . . . . ?
O113 Nb42 O23 Nb40 -120.8(4) . . . . ?
O113 Nb42 O23 Nb46 42.7(4) . . . . ?
O113 Nb42 O25 Nb12 84.5(4) . . . . ?
O113 Nb42 O25 K4 -26.3(3) . . . . ?
O113 Nb42 O48 Nb17 -16.3(11) . . . . ?
O113 Nb42 O112 Nb12 -92.8(3) . . . . ?
O113 Nb42 O112 Nb17 178.1(3) . . . . ?
O113 Nb42 O112 Si3 40.0(4) . . . . ?
O113 Nb42 O137 K8 -28.3(6) . . . . ?
O113 Nb42 O137 K9 -77.7(6) . . . . ?
O113 K4 K8 O137 -62.2(3) . . . . ?
O113 K4 K8 O154 108.0(3) . . . . ?
O113 K4 K8 O159 28.5(3) . . . . ?
O113 K4 K8 O161 -156.7(3) . . . . ?
O113 K4 K8 O60W 131.3(7) . . . . ?
O114 Nb8 O9 Nb24 -157.7(4) . . . . ?
O114 Nb8 O9 Nb27 9.2(3) . . . . ?
O114 Nb8 O51 Nb33 -6.2(2) . . . . ?
O114 Nb8 O51 Si1 143.0(4) . . . . ?
O114 Nb8 O55 Nb45 -8.7(3) . . . . ?
O114 Nb8 O70 Nb51 5.3(3) . . . . ?
O114 Nb8 O79 Nb39 65(2) . . . . ?
O114 Nb27 O4 Nb30 -157.5(4) . . . . ?
O114 Nb27 O4 Nb33 9.4(3) . . . . ?
O114 Nb27 O9 Nb8 -9.0(3) . . . . ?
O114 Nb27 O9 Nb24 159.0(4) . . . . ?
O114 Nb27 O59 Nb51 -6.9(3) . . . . ?
O114 Nb27 O66 Nb50 7.0(3) . . . . ?
O114 Nb27 O129 Cd2 62(5) . . . . ?
O114 Nb27 O129 K2 -112(4) . . . . ?
O114 Nb33 O4 Nb27 -9.6(3) . . . . ?
O114 Nb33 O4 Nb30 155.9(5) . . . . ?
O114 Nb33 O51 Nb8 6.3(2) . . . . ?
O114 Nb33 O51 Si1 -143.1(4) . . . . ?
O114 Nb33 O97 Nb43 -60(2) . . . . ?
O114 Nb33 O101 Nb45 8.9(3) . . . . ?
O114 Nb33 O116 Nb50 -4.9(3) . . . . ?
O114 Nb45 O36 Nb51 4.8(4) . . . . ?
O114 Nb45 O47 Nb50 -5.3(4) . . . . ?
O114 Nb45 O55 Nb8 8.2(3) . . . . ?
O114 Nb45 O101 Nb33 -8.3(3) . . . . ?
O114 Nb50 O47 Nb45 5.2(4) . . . . ?
O114 Nb50 O66 Nb27 -6.5(3) . . . . ?
O114 Nb50 O111 Nb51 -5.0(3) . . . . ?
O114 Nb50 O116 Nb33 4.5(3) . . . . ?
O114 Nb51 O36 Nb45 -4.7(4) . . . . ?
O114 Nb51 O59 Nb27 6.5(3) . . . . ?
O114 Nb51 O70 Nb8 -4.9(3) . . . . ?
O114 Nb51 O111 Nb50 5.0(3) . . . . ?
O115 Nb46 Nb53 O85 -94.5(5) . . . . ?
O115 Nb46 Nb53 O123 -170.0(5) . . . . ?
O115 Nb46 Nb53 O140 105.0(5) . . . . ?
O115 Nb46 Nb53 O143 -173.0(5) . . . . ?
O115 Nb46 Nb53 O146 2.9(6) . . . . ?
O115 Nb46 O23 Nb40 16.1(9) . . . . ?
O115 Nb46 O23 Nb42 -150.3(6) . . . . ?
O115 Nb46 O39 Nb32 -121.2(4) . . . . ?
O115 Nb46 O39 Nb38 71.6(4) . . . . ?
O115 Nb46 O123 Nb38 -82.1(3) . . . . ?
O115 Nb46 O123 Nb40 175.5(3) . . . . ?
O115 Nb46 O123 Nb52 47.3(19) . . . . ?
O115 Nb46 O123 Nb53 5.3(3) . . . . ?
O115 Nb46 O123 Nb54 88.4(3) . . . . ?
O115 Nb46 O147 Nb54 -73.1(4) . . . . ?
O115 Nb46 O159 Cd3 67.9(8) . . . . ?
O115 Nb46 O159 K8 -150.6(6) . . . . ?
O115 Nb46 O159 K9 -121.7(4) . . . . ?
O115 Nb53 O85 Nb38 -79.6(4) . . . . ?
O115 Nb53 O123 Nb38 91.8(3) . . . . ?
O115 Nb53 O123 Nb40 -118.2(18) . . . . ?
O115 Nb53 O123 Nb46 -5.3(3) . . . . ?
O115 Nb53 O123 Nb52 -178.6(3) . . . . ?
O115 Nb53 O123 Nb54 -93.2(3) . . . . ?
O115 Nb53 O140 Nb54 76.1(5) . . . . ?
O115 Nb53 O143 Nb52 -10.9(9) . . . . ?
O116 Nb33 O4 Nb27 73.9(3) . . . . ?
O116 Nb33 O4 Nb30 -120.6(5) . . . . ?
O116 Nb33 O51 Nb8 17.2(10) . . . . ?
O116 Nb33 O51 Si1 -132.2(8) . . . . ?
O116 Nb33 O97 Nb43 108.8(6) . . . . ?
O116 Nb33 O101 Nb45 -74.2(4) . . . . ?
O116 Nb33 O114 Nb8 177.6(3) . . . . ?
O116 Nb33 O114 Nb27 -84.5(3) . . . . ?
O116 Nb33 O114 Nb45 89.0(3) . . . . ?
O116 Nb33 O114 Nb50 3.6(3) . . . . ?
O116 Nb33 O114 Nb51 30.0(18) . . . . ?
O116 Nb50 O47 Nb45 79.4(4) . . . . ?
O116 Nb50 O66 Nb27 -81.5(4) . . . . ?
O116 Nb50 O111 Nb51 -10.2(9) . . . . ?
O116 Nb50 O114 Nb8 -148.7(17) . . . . ?
O116 Nb50 O114 Nb27 92.4(3) . . . . ?
O116 Nb50 O114 Nb33 -3.5(2) . . . . ?
O116 Nb50 O114 Nb45 -93.0(3) . . . . ?
O116 Nb50 O114 Nb51 -179.0(3) . . . . ?
O117 Nb9 O19 Nb2 179.9(4) . . . . ?
O117 Nb9 O24 Nb6 176.0(3) . . . . ?
O117 Nb9 O24 K7 -61.4(3) . . . . ?
O117 Nb9 O32 Nb2 -159(4) . . . . ?
O117 Nb9 O32 Nb3 169(4) . . . . ?
O117 Nb9 O32 Nb4 -73(4) . . . . ?
O117 Nb9 O32 Nb5 114(4) . . . . ?
O117 Nb9 O32 Nb6 24(4) . . . . ?
O117 Nb9 O34 Nb5 177.2(4) . . . . ?
O117 Nb9 O42 Nb4 -177.3(4) . . . . ?
O117 Nb9 O42 K7 70.7(3) . . . . ?
O118 Nb50 O47 Nb45 -177.6(4) . . . . ?
O118 Nb50 O66 Nb27 176.2(4) . . . . ?
O118 Nb50 O111 Nb51 177.3(4) . . . . ?
O118 Nb50 O114 Nb8 174(5) . . . . ?
O118 Nb50 O114 Nb27 55(6) . . . . ?
O118 Nb50 O114 Nb33 -41(6) . . . . ?
O118 Nb50 O114 Nb45 -130(6) . . . . ?
O118 Nb50 O114 Nb51 144(6) . . . . ?
O118 Nb50 O116 Nb33 -177.6(4) . . . . ?
O119 Nb19 O7 Nb11 -40.9(4) . . . . ?
O119 Nb19 O7 Nb23 154.1(4) . . . . ?
O119 Nb19 O74 Nb29 37.6(15) . . . . ?
O119 Nb19 O74 K5 -114.0(8) . . . . ?
O119 Nb19 O82 Nb30 75.7(4) . . . . ?
O119 Nb19 O82 K5 -173.3(3) . . . . ?
O119 Nb19 O156 Nb30 -92.3(3) . . . . ?
O119 Nb19 O156 Nb43 -3.7(2) . . . . ?
O119 Nb19 O156 Si1 136.0(4) . . . . ?
O119 Nb19 O160 K3 -107.8(6) . . . . ?
O119 Nb43 O54 Nb30 -70.8(4) . . . . ?
O119 Nb43 O68 Nb11 38.4(6) . . . . ?
O119 Nb43 O97 Nb33 53.5(10) . . . . ?
O119 Nb43 O156 Nb19 3.8(2) . . . . ?
O119 Nb43 O156 Nb30 95.0(3) . . . . ?
O119 Nb43 O156 Si1 -130.5(5) . . . . ?
O120 Nb28 O11 Nb10 -35.9(4) . . . . ?
O120 Nb28 O11 Nb25 126.7(4) . . . . ?
O120 Nb28 O11 K6 -123.5(2) . . . . ?
O120 Nb28 O16 Nb36 0.1(3) . . . . ?
O120 Nb28 O71 Nb35 -4.2(3) . . . . ?
O120 Nb28 O71 K6 136.9(3) . . . . ?
O120 Nb28 O121 Nb21 -45.6(8) . . . . ?
O120 Nb28 O135 Cd3 159.2(17) . . . . ?
O120 Nb28 O135 K6 53(2) . . . . ?
O120 Nb35 O17 Nb10 36.5(5) . . . . ?
O120 Nb35 O31 Nb36 -4.3(3) . . . . ?
O120 Nb35 O71 Nb28 4.0(3) . . . . ?
O120 Nb35 O71 K6 -123.2(4) . . . . ?
O120 Nb35 O81 Nb20 -37.4(6) . . . . ?
O120 Nb36 O16 Nb28 -0.1(3) . . . . ?
O120 Nb36 O31 Nb35 4.5(3) . . . . ?
O120 Nb36 O63 Nb14 -126.8(4) . . . . ?
O120 Nb36 O63 Nb20 35.1(4) . . . . ?
O120 Nb36 O99 Nb22 49.5(9) . . . . ?
O120 Nb36 O148 Cd1 179(65) . . . . ?
O121 Nb21 O6 Nb16 122.9(4) . . . . ?
O121 Nb21 O6 Nb25 -42.2(4) . . . . ?
O121 Nb21 O20 Nb22 -85.5(4) . . . . ?
O121 Nb21 O95 Nb13 22.1(11) . . . . ?
O121 Nb21 O127 Nb13 -178.1(2) . . . . ?
O121 Nb21 O127 Nb22 93.2(2) . . . . ?
O121 Nb21 O127 Si2 -38.0(4) . . . . ?
O121 Nb21 O161 K8 24.3(5) . . . . ?
O121 Nb21 O161 K9 66.2(6) . . . . ?
O121 Nb28 O11 Nb10 -122.9(4) . . . . ?
O121 Nb28 O11 Nb25 39.7(3) . . . . ?
O121 Nb28 O11 K6 149.4(2) . . . . ?
O121 Nb28 O16 Nb36 86.1(4) . . . . ?
O121 Nb28 O71 Nb35 -21.8(12) . . . . ?
O121 Nb28 O71 K6 119.3(9) . . . . ?
O121 Nb28 O120 Nb35 177.7(2) . . . . ?
O121 Nb28 O120 Nb36 -93.3(3) . . . . ?
O121 Nb28 O120 Si2 39.0(4) . . . . ?
O121 Nb28 O135 Cd3 -30.6(5) . . . . ?
O121 Nb28 O135 K6 -136.6(2) . . . . ?
O122 Nb39 O13 Nb24 175.2(4) . . . . ?
O122 Nb39 O61 Nb29 -172.5(4) . . . . ?
O122 Nb39 O61 K10 70.7(5) . . . . ?
O122 Nb39 O79 Nb8 142.8(6) . . . . ?
O122 Nb39 O83 Nb24 -28(8) . . . . ?
O122 Nb39 O83 Nb29 63(7) . . . . ?
O122 Nb39 O83 Si1 -161(7) . . . . ?
O122 Nb39 O84 Nb26 -142.2(6) . . . . ?
O123 Nb38 O39 Nb32 -156.0(5) . . . . ?
O123 Nb38 O39 Nb46 9.4(3) . . . . ?
O123 Nb38 O40 Nb40 -7.2(3) . . . . ?
O123 Nb38 O40 Si3 143.0(4) . . . . ?
O123 Nb38 O69 Nb18 56(2) . . . . ?
O123 Nb38 O85 Nb53 4.8(4) . . . . ?
O123 Nb38 O94 Nb52 -10.1(3) . . . . ?
O123 Nb40 O23 Nb42 156.2(5) . . . . ?
O123 Nb40 O23 Nb46 -8.8(3) . . . . ?
O123 Nb40 O40 Nb38 7.1(3) . . . . ?
O123 Nb40 O40 Si3 -142.7(5) . . . . ?
O123 Nb40 O96 Nb52 8.1(3) . . . . ?
O123 Nb40 O108 Nb54 -5.3(4) . . . . ?
O123 Nb40 O109 Nb17 -63(2) . . . . ?
O123 Nb46 Nb53 O85 75.5(3) . . . . ?
O123 Nb46 Nb53 O115 170.0(5) . . . . ?
O123 Nb46 Nb53 O140 -85.0(4) . . . . ?
O123 Nb46 Nb53 O143 -3.0(3) . . . . ?
O123 Nb46 Nb53 O146 172.9(5) . . . . ?
O123 Nb46 O23 Nb40 8.6(3) . . . . ?
O123 Nb46 O23 Nb42 -157.8(4) . . . . ?
O123 Nb46 O39 Nb32 158.2(4) . . . . ?
O123 Nb46 O39 Nb38 -9.1(3) . . . . ?
O123 Nb46 O115 Nb53 -7.7(4) . . . . ?
O123 Nb46 O147 Nb54 6.9(4) . . . . ?
O123 Nb46 O159 Cd3 -66(5) . . . . ?
O123 Nb46 O159 K8 76(5) . . . . ?
O123 Nb46 O159 K9 105(4) . . . . ?
O123 Nb52 O94 Nb38 9.4(3) . . . . ?
O123 Nb52 O96 Nb40 -7.6(3) . . . . ?
O123 Nb52 O143 Nb53 6.0(4) . . . . ?
O123 Nb52 O152 Nb54 -5.9(4) . . . . ?
O123 Nb53 O85 Nb38 -4.3(3) . . . . ?
O123 Nb53 O115 Nb46 7.2(3) . . . . ?
O123 Nb53 O140 Nb54 1.9(5) . . . . ?
O123 Nb53 O143 Nb52 -5.8(4) . . . . ?
O123 Nb54 O108 Nb40 4.8(4) . . . . ?
O123 Nb54 O140 Nb53 -1.9(5) . . . . ?
O123 Nb54 O147 Nb46 -6.5(3) . . . . ?
O123 Nb54 O152 Nb52 5.8(4) . . . . ?
O124 Nb35 O17 Nb10 -142.2(6) . . . . ?
O124 Nb35 O31 Nb36 174.3(4) . . . . ?
O124 Nb35 O71 Nb28 -174.3(4) . . . . ?
O124 Nb35 O71 K6 58.6(4) . . . . ?
O124 Nb35 O81 Nb20 141.1(6) . . . . ?
O124 Nb35 O120 Nb28 51(8) . . . . ?
O124 Nb35 O120 Nb36 -40(8) . . . . ?
O124 Nb35 O120 Si2 -174(46) . . . . ?
O125 Nb24 O9 Nb8 -139.1(4) . . . . ?
O125 Nb24 O9 Nb27 55.5(4) . . . . ?
O125 Nb24 O13 Nb39 -170.5(4) . . . . ?
O125 Nb24 O64 Nb29 176.2(4) . . . . ?
O125 Nb24 O64 K5 -74.5(3) . . . . ?
O125 Nb24 O76 Nb30 -131.4(9) . . . . ?
O125 Nb24 O76 K5 75.4(3) . . . . ?
O125 Nb24 O83 Nb29 -35(3) . . . . ?
O125 Nb24 O83 Nb39 54(2) . . . . ?
O125 Nb24 O83 Si1 -167(2) . . . . ?
O126 Cd1 O134 Nb23 154.2(7) . . . . ?
O126 Cd1 O134 K3 -31.9(2) . . . . ?
O126 Cd1 O148 Nb36 20.7(6) . . . . ?
O126 Cd1 O153 Nb29 -99(3) . . . . ?
O126 Cd1 O153 K10 7(3) . . . . ?
O126 Cd1 O67W K10 -152.0(3) . . . . ?
O126 Cd1 O68W K3 43.36(19) . . . . ?
O126 Cd1 O68W K5 -172.3(3) . . . . ?
O126 Cd1 K10 O3 -116.2(3) . . . . ?
O126 Cd1 K10 O45 -57.8(3) . . . . ?
O126 Cd1 K10 O61 -167.5(3) . . . . ?
O126 Cd1 K10 O73 -90.7(3) . . . . ?
O126 Cd1 K10 O153 -179.2(3) . . . . ?
O126 Cd1 K10 O27W 9.2(5) . . . 2_666 ?
O126 Cd1 K10 O66W 144.5(4) . . . . ?
O126 Cd1 K10 O67W 36.8(4) . . . . ?
O126 Nb14 O21 Nb7 -173.4(3) . . . . ?
O126 Nb14 O21 Nb22 20.1(4) . . . . ?
O126 Nb14 O38 Nb37 -174.7(4) . . . . ?
O126 Nb14 O63 Nb20 172.7(3) . . . . ?
O126 Nb14 O63 Nb36 -22.2(4) . . . . ?
O126 Nb14 O100 Nb47 174.7(4) . . . . ?
O126 Nb14 O107 Nb7 -80(11) . . . . ?
O126 Nb14 O107 Nb20 20(11) . . . . ?
O126 Nb14 O107 Nb37 -168(11) . . . . ?
O126 Nb14 O107 Nb41 146(11) . . . . ?
O126 Nb14 O107 Nb47 108(11) . . . . ?
O127 Nb13 O18 Nb22 4.0(3) . . . . ?
O127 Nb13 O41 Nb7 36.6(5) . . . . ?
O127 Nb13 O52 Nb16 -38.0(5) . . . . ?
O127 Nb13 O95 Nb21 -4.7(3) . . . . ?
O127 Nb21 O6 Nb16 36.0(4) . . . . ?
O127 Nb21 O6 Nb25 -129.1(4) . . . . ?
O127 Nb21 O20 Nb22 0.2(3) . . . . ?
O127 Nb21 O95 Nb13 4.9(3) . . . . ?
O127 Nb21 O121 Nb28 45.3(8) . . . . ?
O127 Nb21 O161 K8 177.1(19) . . . . ?
O127 Nb21 O161 K9 -141.0(19) . . . . ?
O127 Nb22 O18 Nb13 -4.1(3) . . . . ?
O127 Nb22 O20 Nb21 -0.2(3) . . . . ?
O127 Nb22 O21 Nb7 -33.8(4) . . . . ?
O127 Nb22 O21 Nb14 129.3(4) . . . . ?
O127 Nb22 O78 K3 166(2) . . . . ?
O127 Nb22 O99 Nb36 -49.4(9) . . . . ?
O128 Cd2 O98 Nb4 -121(2) . . . . ?
O128 Cd2 O98 K2 38(2) . . . . ?
O128 Cd2 O106 Nb12 -167.1(5) . . . . ?
O128 Cd2 O106 K7 96.6(3) . . . . ?
O128 Cd2 O129 Nb27 -18.4(7) . . . . ?
O128 Cd2 O129 K2 155.9(3) . . . . ?
O128 Cd2 O53W K7 -102.5(3) . . . . ?
O128 Cd2 O54W K4 98.2(4) . . . . ?
O128 Cd2 O54W K5 7.9(3) . . . . ?
O128 Nb30 O4 Nb27 -56.6(4) . . . . ?
O128 Nb30 O4 Nb33 139.6(4) . . . . ?
O128 Nb30 O54 Nb43 170.5(4) . . . . ?
O128 Nb30 O76 Nb24 131.3(9) . . . . ?
O128 Nb30 O76 K5 -75.4(3) . . . . ?
O128 Nb30 O82 Nb19 -173.8(4) . . . . ?
O128 Nb30 O82 K5 75.3(3) . . . . ?
O128 Nb30 O156 Nb19 46(2) . . . . ?
O128 Nb30 O156 Nb43 -42(2) . . . . ?
O128 Nb30 O156 Si1 178(49) . . . . ?
O129 Cd2 O98 Nb4 -130.6(6) . . . . ?
O129 Cd2 O98 K2 28.6(3) . . . . ?
O129 Cd2 O106 Nb12 -2.6(18) . . . . ?
O129 Cd2 O106 K7 -99.0(14) . . . . ?
O129 Cd2 O128 Nb30 -36.8(5) . . . . ?
O129 Cd2 O53W K7 166.5(3) . . . . ?
O129 Cd2 O54W K4 -170.8(3) . . . . ?
O129 Cd2 O54W K5 98.8(3) . . . . ?
O129 Nb27 O4 Nb30 20.0(4) . . . . ?
O129 Nb27 O4 Nb33 -173.2(3) . . . . ?
O129 Nb27 O9 Nb8 173.8(3) . . . . ?
O129 Nb27 O9 Nb24 -18.2(4) . . . . ?
O129 Nb27 O59 Nb51 175.9(4) . . . . ?
O129 Nb27 O66 Nb50 -176.0(4) . . . . ?
O129 Nb27 O114 Nb8 53(5) . . . . ?
O129 Nb27 O114 Nb33 -49(5) . . . . ?
O129 Nb27 O114 Nb45 -177(48) . . . . ?
O129 Nb27 O114 Nb50 -136(5) . . . . ?
O129 Nb27 O114 Nb51 140(5) . . . . ?
O130 Nb17 O15 Nb12 172.5(4) . . . . ?
O130 Nb17 O15 K7 -58.9(4) . . . . ?
O130 Nb17 O48 Nb42 -175.0(4) . . . . ?
O130 Nb17 O92 Nb6 142.5(5) . . . . ?
O130 Nb17 O109 Nb40 -140.6(6) . . . . ?
O130 Nb17 O112 Nb12 -62(6) . . . . ?
O130 Nb17 O112 Nb42 29(6) . . . . ?
O130 Nb17 O112 Si3 162(6) . . . . ?
O131 Nb15 O22 Nb3 -37.4(4) . . . . ?
O131 Nb15 O22 Nb4 129.1(4) . . . . ?
O131 Nb15 O49 Nb18 -5.0(3) . . . . ?
O131 Nb15 O49 K1 -111.7(3) . . . . ?
O131 Nb15 O50 Nb32 -0.4(3) . . . . ?
O131 Nb15 O50 K4 -108.8(3) . . . . ?
O131 Nb15 O50 K1 109.8(3) . . . . ?
O131 Nb15 O88 Nb12 -47.4(8) . . . . ?
O131 Nb15 O88 K4 97.5(2) . . . . ?
O131 Nb15 O105 K2 144(2) . . . . ?
O131 Nb18 O37 Nb32 -3.9(3) . . . . ?
O131 Nb18 O37 K1 -109.8(3) . . . . ?
O131 Nb18 O49 Nb15 4.8(3) . . . . ?
O131 Nb18 O49 K1 113.2(3) . . . . ?
O131 Nb18 O69 Nb38 -37.5(5) . . . . ?
O131 Nb18 O75 Nb3 38.5(5) . . . . ?
O131 Nb32 O37 Nb18 4.1(3) . . . . ?
O131 Nb32 O37 K1 103.9(3) . . . . ?
O131 Nb32 O39 Nb38 34.9(4) . . . . ?
O131 Nb32 O39 Nb46 -129.0(4) . . . . ?
O131 Nb32 O50 Nb15 0.4(3) . . . . ?
O131 Nb32 O50 K4 111.4(3) . . . . ?
O131 Nb32 O50 K1 -105.3(3) . . . . ?
O131 Nb32 O113 Nb42 52.7(9) . . . . ?
O131 Nb32 O113 K4 -102.6(2) . . . . ?
O131 Nb32 O142 Cd3 165(2) . . . . ?
O131 Nb32 K1 O37 -71.1(3) . . . . ?
O131 Nb32 K1 O49 -0.2(2) . . . . ?
O131 Nb32 K1 O50 69.2(3) . . . . ?
O131 Nb32 K1 O20W -34.9(3) . . . . ?
O131 Nb32 K1 O59W -123.2(12) . . . . ?
O131 Nb32 K1 O71W 85.7(4) . . . . ?
O132 Nb41 O56 Nb7 -11.8(8) . . . . ?
O132 Nb41 O57 Nb20 -70.2(4) . . . . ?
O132 Nb41 O102 Nb37 71.0(4) . . . . ?
O132 Nb41 O107 Nb7 -176.3(3) . . . . ?
O132 Nb41 O107 Nb14 -42(2) . . . . ?
O132 Nb41 O107 Nb20 83.8(3) . . . . ?
O132 Nb41 O107 Nb37 -88.8(3) . . . . ?
O132 Nb41 O107 Nb47 -4.1(2) . . . . ?
O132 Nb47 O46 Nb20 74.8(4) . . . . ?
O132 Nb47 O60 Nb37 -77.1(4) . . . . ?
O132 Nb47 O100 Nb14 14.0(9) . . . . ?
O132 Nb47 O107 Nb7 61.4(19) . . . . ?
O132 Nb47 O107 Nb14 178.7(3) . . . . ?
O132 Nb47 O107 Nb20 -84.7(3) . . . . ?
O132 Nb47 O107 Nb37 89.8(3) . . . . ?
O132 Nb47 O107 Nb41 4.0(2) . . . . ?
O133 Nb18 O37 Nb32 175.0(4) . . . . ?
O133 Nb18 O37 K1 69.1(3) . . . . ?
O133 Nb18 O49 Nb15 -176.5(4) . . . . ?
O133 Nb18 O49 K1 -68.1(3) . . . . ?
O133 Nb18 O69 Nb38 144.0(6) . . . . ?
O133 Nb18 O75 Nb3 -140.3(5) . . . . ?
O133 Nb18 O131 Nb15 -51(9) . . . . ?
O133 Nb18 O131 Nb32 -142(9) . . . . ?
O133 Nb18 O131 Si3 84(9) . . . . ?
O134 Cd1 O126 Nb14 -142.2(5) . . . . ?
O134 Cd1 O126 K3 34.3(3) . . . . ?
O134 Cd1 O148 Nb36 169(6) . . . . ?
O134 Cd1 O153 Nb29 -38.0(5) . . . . ?
O134 Cd1 O153 K10 68.5(3) . . . . ?
O134 Cd1 O67W K10 -63.4(3) . . . . ?
O134 Cd1 O68W K3 -46.29(19) . . . . ?
O134 Cd1 O68W K5 98.0(3) . . . . ?
O134 Cd1 K10 O3 -40.9(2) . . . . ?
O134 Cd1 K10 O45 17.5(2) . . . . ?
O134 Cd1 K10 O61 -92.1(2) . . . . ?
O134 Cd1 K10 O73 -15.3(3) . . . . ?
O134 Cd1 K10 O153 -103.9(3) . . . . ?
O134 Cd1 K10 O27W 84.6(4) . . . 2_666 ?
O134 Cd1 K10 O66W -140.1(4) . . . . ?
O134 Cd1 K10 O67W 112.1(4) . . . . ?
O134 Nb23 O3 Nb26 -172.4(3) . . . . ?
O134 Nb23 O3 Nb29 22.5(4) . . . . ?
O134 Nb23 O3 K10 -67.6(3) . . . . ?
O134 Nb23 O7 Nb11 174.0(3) . . . . ?
O134 Nb23 O7 Nb19 -18.3(4) . . . . ?
O134 Nb23 O45 Nb49 -174.8(4) . . . . ?
O134 Nb23 O45 K10 65.7(3) . . . . ?
O134 Nb23 O89 Nb34 174.9(4) . . . . ?
O134 Nb23 O93 Nb11 72(7) . . . . ?
O134 Nb23 O93 Nb26 -29(7) . . . . ?
O134 Nb23 O93 Nb34 159(7) . . . . ?
O134 Nb23 O93 Nb44 -160(6) . . . . ?
O134 Nb23 O93 Nb49 -117(7) . . . . ?
O135 Cd3 O142 Nb32 -132.2(5) . . . . ?
O135 Cd3 O154 Nb25 -46.1(6) . . . . ?
O135 Cd3 O154 K8 120.1(3) . . . . ?
O135 Cd3 O154 K9 143.0(3) . . . . ?
O135 Cd3 O159 Nb46 155.7(10) . . . . ?
O135 Cd3 O159 K8 2.2(14) . . . . ?
O135 Cd3 O159 K9 -15.6(15) . . . . ?
O135 Cd3 O60W K4 87.4(4) . . . . ?
O135 Cd3 O60W K8 -130.0(3) . . . . ?
O135 Cd3 O61W K6 2.1(3) . . . . ?
O135 Cd3 K9 O137 99.2(3) . . . . ?
O135 Cd3 K9 O154 -45.0(3) . . . . ?
O135 Cd3 K9 O159 176.5(3) . . . . ?
O135 Cd3 K9 O161 19.8(3) . . . . ?
O135 Cd3 K9 O62W -50.0(8) . . . . ?
O135 Nb28 O11 Nb10 136.3(4) . . . . ?
O135 Nb28 O11 Nb25 -61.0(4) . . . . ?
O135 Nb28 O11 K6 48.7(3) . . . . ?
O135 Nb28 O16 Nb36 -172.1(4) . . . . ?
O135 Nb28 O71 Nb35 173.8(4) . . . . ?
O135 Nb28 O71 K6 -45.1(3) . . . . ?
O135 Nb28 O120 Nb35 -12(2) . . . . ?
O135 Nb28 O120 Nb36 77(2) . . . . ?
O135 Nb28 O120 Si2 -150.7(19) . . . . ?
O135 Nb28 O121 Nb21 135.8(8) . . . . ?
O136 Nb1 Nb25 O6 -177.3(4) . . . . ?
O136 Nb1 Nb25 O11 -99.0(4) . . . . ?
O136 Nb1 Nb25 O67 -5.3(5) . . . . ?
O136 Nb1 Nb25 O77 -175.9(4) . . . . ?
O136 Nb1 Nb25 O86 100.1(4) . . . . ?
O136 Nb1 Nb25 O154 1.4(5) . . . . ?
O136 Nb1 O33 Nb10 -175.4(4) . . . . ?
O136 Nb1 O33 K6 64.2(4) . . . . ?
O136 Nb1 O35 Nb48 178.2(4) . . . . ?
O136 Nb1 O43 Nb31 -177.0(4) . . . . ?
O136 Nb1 O67 Nb25 176.2(4) . . . . ?
O136 Nb1 O67 K6 -71.6(3) . . . . ?
O136 Nb1 O77 Nb10 -7(6) . . . . ?
O136 Nb1 O77 Nb16 -155(5) . . . . ?
O136 Nb1 O77 Nb25 90(6) . . . . ?
O136 Nb1 O77 Nb31 -97(6) . . . . ?
O136 Nb1 O77 Nb48 178(100) . . . . ?
O137 Nb42 O23 Nb40 138.5(4) . . . . ?
O137 Nb42 O23 Nb46 -58.0(4) . . . . ?
O137 Nb42 O25 Nb12 -174.1(4) . . . . ?
O137 Nb42 O25 K4 75.0(3) . . . . ?
O137 Nb42 O48 Nb17 170.2(4) . . . . ?
O137 Nb42 O112 Nb12 39(2) . . . . ?
O137 Nb42 O112 Nb17 -50(2) . . . . ?
O137 Nb42 O112 Si3 172(2) . . . . ?
O137 Nb42 O113 Nb32 132.5(9) . . . . ?
O137 Nb42 O113 K4 -72.4(3) . . . . ?
O138 Nb37 O30 Nb7 -176.9(4) . . . . ?
O138 Nb37 O38 Nb14 179.8(4) . . . . ?
O138 Nb37 O60 Nb47 -178.9(4) . . . . ?
O138 Nb37 O102 Nb41 -178.3(4) . . . . ?
O138 Nb37 O107 Nb7 -27(3) . . . . ?
O138 Nb37 O107 Nb14 70(3) . . . . ?
O138 Nb37 O107 Nb20 -167(3) . . . . ?
O138 Nb37 O107 Nb41 -117(3) . . . . ?
O138 Nb37 O107 Nb47 158(3) . . . . ?
O139 Nb51 O36 Nb45 178.9(4) . . . . ?
O139 Nb51 O59 Nb27 -177.0(4) . . . . ?
O139 Nb51 O70 Nb8 177.5(4) . . . . ?
O139 Nb51 O111 Nb50 -177.5(4) . . . . ?
O139 Nb51 O114 Nb8 38(4) . . . . ?
O139 Nb51 O114 Nb27 -59(4) . . . . ?
O139 Nb51 O114 Nb33 -174(3) . . . . ?
O139 Nb51 O114 Nb45 127(4) . . . . ?
O139 Nb51 O114 Nb50 -147(4) . . . . ?
O140 Nb53 O85 Nb38 -3.7(10) . . . . ?
O140 Nb53 O115 Nb46 -72.0(4) . . . . ?
O140 Nb53 O123 Nb38 -176.4(4) . . . . ?
O140 Nb53 O123 Nb40 -26.3(18) . . . . ?
O140 Nb53 O123 Nb46 86.5(3) . . . . ?
O140 Nb53 O123 Nb52 -86.8(3) . . . . ?
O140 Nb53 O123 Nb54 -1.3(3) . . . . ?
O140 Nb53 O143 Nb52 73.6(5) . . . . ?
O140 Nb54 O108 Nb40 6.0(11) . . . . ?
O140 Nb54 O123 Nb38 29.8(19) . . . . ?
O140 Nb54 O123 Nb40 176.9(4) . . . . ?
O140 Nb54 O123 Nb46 -86.2(4) . . . . ?
O140 Nb54 O123 Nb52 87.2(3) . . . . ?
O140 Nb54 O123 Nb53 1.3(3) . . . . ?
O140 Nb54 O147 Nb46 73.0(4) . . . . ?
O140 Nb54 O152 Nb52 -73.6(5) . . . . ?
O141 Nb43 O54 Nb30 -176.1(4) . . . . ?
O141 Nb43 O68 Nb11 141.7(6) . . . . ?
O141 Nb43 O97 Nb33 -143.9(6) . . . . ?
O141 Nb43 O119 Nb19 175.1(4) . . . . ?
O141 Nb43 O156 Nb19 132(65) . . . . ?
O141 Nb43 O156 Nb30 -137(69) . . . . ?
O141 Nb43 O156 Si1 -2(50) . . . . ?
O142 Cd3 O135 Nb28 162.4(5) . . . . ?
O142 Cd3 O135 K6 -96.8(3) . . . . ?
O142 Cd3 O154 Nb25 130.9(16) . . . . ?
O142 Cd3 O154 K8 -62.9(18) . . . . ?
O142 Cd3 O154 K9 -40.0(19) . . . . ?
O142 Cd3 O159 Nb46 16.7(8) . . . . ?
O142 Cd3 O159 K8 -136.8(3) . . . . ?
O142 Cd3 O159 K9 -154.6(3) . . . . ?
O142 Cd3 O60W K4 -10.9(4) . . . . ?
O142 Cd3 O60W K8 131.7(3) . . . . ?
O142 Cd3 O61W K6 101.7(3) . . . . ?
O142 Cd3 K9 O137 -42.9(3) . . . . ?
O142 Cd3 K9 O154 172.8(4) . . . . ?
O142 Cd3 K9 O159 34.3(4) . . . . ?
O142 Cd3 K9 O161 -122.3(3) . . . . ?
O142 Cd3 K9 O62W 167.9(8) . . . . ?
O142 Nb32 O37 Nb18 -171.8(4) . . . . ?
O142 Nb32 O37 K1 -72.0(3) . . . . ?
O142 Nb32 O39 Nb38 -139.4(4) . . . . ?
O142 Nb32 O39 Nb46 56.6(4) . . . . ?
O142 Nb32 O50 Nb15 174.9(4) . . . . ?
O142 Nb32 O50 K4 -74.1(3) . . . . ?
O142 Nb32 O50 K1 69.2(3) . . . . ?
O142 Nb32 O113 Nb42 -131.0(9) . . . . ?
O142 Nb32 O113 K4 73.7(3) . . . . ?
O142 Nb32 O131 Nb15 -54(2) . . . . ?
O142 Nb32 O131 Nb18 35(2) . . . . ?
O142 Nb32 O131 Si3 175(2) . . . . ?
O142 Nb32 K1 O37 107.9(4) . . . . ?
O142 Nb32 K1 O49 178.8(3) . . . . ?
O142 Nb32 K1 O50 -111.7(4) . . . . ?
O142 Nb32 K1 O20W 144.1(4) . . . . ?
O142 Nb32 K1 O59W 55.8(12) . . . . ?
O142 Nb32 K1 O71W -95.3(5) . . . . ?
O143 Nb52 O94 Nb38 -69.3(4) . . . . ?
O143 Nb52 O96 Nb40 -8.8(9) . . . . ?
O143 Nb52 O123 Nb38 83.8(3) . . . . ?
O143 Nb52 O123 Nb40 -174.8(3) . . . . ?
O143 Nb52 O123 Nb46 -46.1(19) . . . . ?
O143 Nb52 O123 Nb53 -4.0(3) . . . . ?
O143 Nb52 O123 Nb54 -87.4(3) . . . . ?
O143 Nb52 O152 Nb54 72.6(5) . . . . ?
O143 Nb53 O85 Nb38 72.5(4) . . . . ?
O143 Nb53 O115 Nb46 12.3(9) . . . . ?
O143 Nb53 O123 Nb38 -85.6(3) . . . . ?
O143 Nb53 O123 Nb40 64.5(18) . . . . ?
O143 Nb53 O123 Nb46 177.3(3) . . . . ?
O143 Nb53 O123 Nb52 4.0(3) . . . . ?
O143 Nb53 O123 Nb54 89.4(3) . . . . ?
O143 Nb53 O140 Nb54 -74.2(6) . . . . ?
O144 Nb34 O58 Nb44 178.9(4) . . . . ?
O144 Nb34 O72 Nb49 -179.1(4) . . . . ?
O144 Nb34 O89 Nb23 -177.9(4) . . . . ?
O144 Nb34 O91 Nb11 176.5(4) . . . . ?
O144 Nb34 O93 Nb11 22(4) . . . . ?
O144 Nb34 O93 Nb23 -76(4) . . . . ?
O144 Nb34 O93 Nb26 170(4) . . . . ?
O144 Nb34 O93 Nb44 110(4) . . . . ?
O144 Nb34 O93 Nb49 -164(4) . . . . ?
O145 Nb41 O56 Nb7 176.1(4) . . . . ?
O145 Nb41 O57 Nb20 -175.9(4) . . . . ?
O145 Nb41 O102 Nb37 177.9(4) . . . . ?
O145 Nb41 O107 Nb7 43(3) . . . . ?
O145 Nb41 O107 Nb14 178(3) . . . . ?
O145 Nb41 O107 Nb20 -57(3) . . . . ?
O145 Nb41 O107 Nb37 131(3) . . . . ?
O145 Nb41 O107 Nb47 -144(3) . . . . ?
O145 Nb41 O132 Nb47 -178.1(4) . . . . ?
O146 Nb53 O85 Nb38 177.2(5) . . . . ?
O146 Nb53 O115 Nb46 -177.9(4) . . . . ?
O146 Nb53 O123 Nb38 20(4) . . . . ?
O146 Nb53 O123 Nb40 170(4) . . . . ?
O146 Nb53 O123 Nb46 -77(4) . . . . ?
O146 Nb53 O123 Nb52 110(4) . . . . ?
O146 Nb53 O123 Nb54 -165(4) . . . . ?
O146 Nb53 O140 Nb54 -179.6(6) . . . . ?
O146 Nb53 O143 Nb52 179.3(4) . . . . ?
O147 Nb46 Nb53 O85 159.6(3) . . . . ?
O147 Nb46 Nb53 O115 -105.9(5) . . . . ?
O147 Nb46 Nb53 O123 84.1(3) . . . . ?
O147 Nb46 Nb53 O140 -0.9(4) . . . . ?
O147 Nb46 Nb53 O143 81.1(4) . . . . ?
O147 Nb46 Nb53 O146 -103.0(5) . . . . ?
O147 Nb46 O23 Nb40 -72.3(4) . . . . ?
O147 Nb46 O23 Nb42 121.3(4) . . . . ?
O147 Nb46 O39 Nb32 149.4(6) . . . . ?
O147 Nb46 O39 Nb38 -17.8(9) . . . . ?
O147 Nb46 O115 Nb53 72.5(5) . . . . ?
O147 Nb46 O123 Nb38 -175.4(3) . . . . ?
O147 Nb46 O123 Nb40 82.2(3) . . . . ?
O147 Nb46 O123 Nb52 -46.0(19) . . . . ?
O147 Nb46 O123 Nb53 -87.9(3) . . . . ?
O147 Nb46 O123 Nb54 -4.8(3) . . . . ?
O147 Nb46 O159 Cd3 162.2(7) . . . . ?
O147 Nb46 O159 K8 -56.2(6) . . . . ?
O147 Nb46 O159 K9 -27.3(4) . . . . ?
O147 Nb54 O108 Nb40 79.7(4) . . . . ?
O147 Nb54 O123 Nb38 121(2) . . . . ?
O147 Nb54 O123 Nb40 -92.1(3) . . . . ?
O147 Nb54 O123 Nb46 4.8(3) . . . . ?
O147 Nb54 O123 Nb52 178.2(3) . . . . ?
O147 Nb54 O123 Nb53 92.3(3) . . . . ?
O147 Nb54 O140 Nb53 -75.8(5) . . . . ?
O147 Nb54 O152 Nb52 10.2(10) . . . . ?
O148 Cd1 O126 Nb14 36.5(6) . . . . ?
O148 Cd1 O126 K3 -146.9(3) . . . . ?
O148 Cd1 O134 Nb23 6(7) . . . . ?
O148 Cd1 O134 K3 180(100) . . . . ?
O148 Cd1 O153 Nb29 143.2(5) . . . . ?
O148 Cd1 O153 K10 -110.4(3) . . . . ?
O148 Cd1 O67W K10 114.3(3) . . . . ?
O148 Cd1 O68W K3 135.7(2) . . . . ?
O148 Cd1 O68W K5 -80.0(3) . . . . ?
O148 Cd1 K10 O3 138.3(3) . . . . ?
O148 Cd1 K10 O45 -163.2(3) . . . . ?
O148 Cd1 K10 O61 87.1(3) . . . . ?
O148 Cd1 K10 O73 163.9(3) . . . . ?
O148 Cd1 K10 O153 75.3(3) . . . . ?
O148 Cd1 K10 O27W -96.2(5) . . . 2_666 ?
O148 Cd1 K10 O66W 39.1(4) . . . . ?
O148 Cd1 K10 O67W -68.6(4) . . . . ?
O148 Nb36 O16 Nb28 173.6(4) . . . . ?
O148 Nb36 O31 Nb35 -170.8(4) . . . . ?
O148 Nb36 O63 Nb14 59.6(4) . . . . ?
O148 Nb36 O63 Nb20 -138.5(4) . . . . ?
O148 Nb36 O99 Nb22 -134.6(9) . . . . ?
O148 Nb36 O120 Nb28 -54(2) . . . . ?
O148 Nb36 O120 Nb35 35(2) . . . . ?
O148 Nb36 O120 Si2 173(2) . . . . ?
O149 Nb47 O46 Nb20 177.4(4) . . . . ?
O149 Nb47 O60 Nb37 179.5(4) . . . . ?
O149 Nb47 O100 Nb14 -178.0(4) . . . . ?
O149 Nb47 O107 Nb7 171(4) . . . . ?
O149 Nb47 O107 Nb14 -71(4) . . . . ?
O149 Nb47 O107 Nb20 25(4) . . . . ?
O149 Nb47 O107 Nb37 -160(4) . . . . ?
O149 Nb47 O107 Nb41 114(4) . . . . ?
O149 Nb47 O132 Nb41 178.8(4) . . . . ?
O150 Nb49 O45 Nb23 176.2(4) . . . . ?
O150 Nb49 O45 K10 -66.5(4) . . . . ?
O150 Nb49 O65 Nb44 -177.3(4) . . . . ?
O150 Nb49 O72 Nb34 179.3(4) . . . . ?
O150 Nb49 O73 Nb26 -176.0(4) . . . . ?
O150 Nb49 O73 K10 72.8(3) . . . . ?
O150 Nb49 O93 Nb11 -169(4) . . . . ?
O150 Nb49 O93 Nb23 71(5) . . . . ?
O150 Nb49 O93 Nb26 -26(5) . . . . ?
O150 Nb49 O93 Nb34 158(5) . . . . ?
O150 Nb49 O93 Nb44 -116(5) . . . . ?
O151 Nb45 O36 Nb51 -179.3(4) . . . . ?
O151 Nb45 O47 Nb50 179.5(4) . . . . ?
O151 Nb45 O55 Nb8 -176.5(4) . . . . ?
O151 Nb45 O101 Nb33 175.6(4) . . . . ?
O151 Nb45 O114 Nb8 -56(3) . . . . ?
O151 Nb45 O114 Nb27 174(3) . . . . ?
O151 Nb45 O114 Nb33 45(3) . . . . ?
O151 Nb45 O114 Nb50 133(3) . . . . ?
O151 Nb45 O114 Nb51 -143(3) . . . . ?
O152 Nb52 O94 Nb38 15.0(9) . . . . ?
O152 Nb52 O96 Nb40 72.9(4) . . . . ?
O152 Nb52 O123 Nb38 175.3(3) . . . . ?
O152 Nb52 O123 Nb40 -83.3(3) . . . . ?
O152 Nb52 O123 Nb46 45.4(19) . . . . ?
O152 Nb52 O123 Nb53 87.5(3) . . . . ?
O152 Nb52 O123 Nb54 4.1(3) . . . . ?
O152 Nb52 O143 Nb53 -73.7(5) . . . . ?
O152 Nb54 O108 Nb40 -73.1(4) . . . . ?
O152 Nb54 O123 Nb38 -61.4(19) . . . . ?
O152 Nb54 O123 Nb40 85.6(3) . . . . ?
O152 Nb54 O123 Nb46 -177.5(3) . . . . ?
O152 Nb54 O123 Nb52 -4.1(3) . . . . ?
O152 Nb54 O123 Nb53 -89.9(3) . . . . ?
O152 Nb54 O140 Nb53 75.3(6) . . . . ?
O152 Nb54 O147 Nb46 -11.0(9) . . . . ?
O153 Cd1 O126 Nb14 -81(3) . . . . ?
O153 Cd1 O126 K3 95(3) . . . . ?
O153 Cd1 O134 Nb23 -21.9(7) . . . . ?
O153 Cd1 O134 K3 152.1(3) . . . . ?
O153 Cd1 O148 Nb36 -163.3(6) . . . . ?
O153 Cd1 O67W K10 25.3(3) . . . . ?
O153 Cd1 O68W K3 -134.3(2) . . . . ?
O153 Cd1 O68W K5 10.0(3) . . . . ?
O153 Cd1 K10 O3 63.0(3) . . . . ?
O153 Cd1 K10 O45 121.4(3) . . . . ?
O153 Cd1 K10 O61 11.8(3) . . . . ?
O153 Cd1 K10 O73 88.6(3) . . . . ?
O153 Cd1 K10 O27W -171.5(5) . . . 2_666 ?
O153 Cd1 K10 O66W -36.2(4) . . . . ?
O153 Cd1 K10 O67W -144.0(4) . . . . ?
O153 Nb29 O3 Nb23 -59.3(4) . . . . ?
O153 Nb29 O3 Nb26 139.0(5) . . . . ?
O153 Nb29 O3 K10 35.3(3) . . . . ?
O153 Nb29 O61 Nb39 172.4(4) . . . . ?
O153 Nb29 O61 K10 -42.8(3) . . . . ?
O153 Nb29 O64 Nb24 -172.7(4) . . . . ?
O153 Nb29 O64 K5 76.7(3) . . . . ?
O153 Nb29 O74 Nb19 130.2(9) . . . . ?
O153 Nb29 O74 K5 -78.0(3) . . . . ?
O153 Nb29 O83 Nb24 78(2) . . . . ?
O153 Nb29 O83 Nb39 -10(2) . . . . ?
O153 Nb29 O83 Si1 -151(2) . . . . ?
O154 Cd3 O135 Nb28 -18.0(5) . . . . ?
O154 Cd3 O135 K6 82.8(3) . . . . ?
O154 Cd3 O142 Nb32 51(2) . . . . ?
O154 Cd3 O159 Nb46 -161.8(8) . . . . ?
O154 Cd3 O159 K8 44.8(2) . . . . ?
O154 Cd3 O159 K9 27.0(3) . . . . ?
O154 Cd3 O60W K4 177.4(4) . . . . ?
O154 Cd3 O60W K8 -40.0(3) . . . . ?
O154 Cd3 O61W K6 -86.8(3) . . . . ?
O154 Cd3 K9 O137 144.3(3) . . . . ?
O154 Cd3 K9 O159 -138.5(4) . . . . ?
O154 Cd3 K9 O161 64.9(3) . . . . ?
O154 Cd3 K9 O62W -4.9(8) . . . . ?
O154 Nb25 O6 Nb16 173.4(3) . . . . ?
O154 Nb25 O6 Nb21 -18.5(4) . . . . ?
O154 Nb25 O11 Nb10 -172.2(3) . . . . ?
O154 Nb25 O11 Nb28 21.7(4) . . . . ?
O154 Nb25 O11 K6 -75.1(3) . . . . ?
O154 Nb25 O67 Nb1 -174.9(4) . . . . ?
O154 Nb25 O67 K6 79.2(3) . . . . ?
O154 Nb25 O77 Nb1 -110(8) . . . . ?
O154 Nb25 O77 Nb10 -23(8) . . . . ?
O154 Nb25 O77 Nb16 79(8) . . . . ?
O154 Nb25 O77 Nb31 -152(7) . . . . ?
O154 Nb25 O77 Nb48 166(8) . . . . ?
O154 Nb25 O86 Nb48 173.9(4) . . . . ?
O155 Nb44 O26 Nb26 174.6(4) . . . . ?
O155 Nb44 O58 Nb34 -177.9(4) . . . . ?
O155 Nb44 O65 Nb49 175.9(4) . . . . ?
O155 Nb44 O93 Nb11 -40(6) . . . . ?
O155 Nb44 O93 Nb23 -168(5) . . . . ?
O155 Nb44 O93 Nb26 60(6) . . . . ?
O155 Nb44 O93 Nb34 -128(5) . . . . ?
O155 Nb44 O93 Nb49 148(5) . . . . ?
O155 Nb44 O104 Nb11 -173.0(4) . . . . ?
O156 Nb19 O7 Nb11 36.4(4) . . . . ?
O156 Nb19 O7 Nb23 -128.6(4) . . . . ?
O156 Nb19 O74 Nb29 51.3(9) . . . . ?
O156 Nb19 O74 K5 -100.3(2) . . . . ?
O156 Nb19 O82 Nb30 -1.0(3) . . . . ?
O156 Nb19 O82 K5 110.0(3) . . . . ?
O156 Nb19 O119 Nb43 5.3(3) . . . . ?
O156 Nb19 O160 K3 -171(2) . . . . ?
O156 Nb30 O4 Nb27 128.8(4) . . . . ?
O156 Nb30 O4 Nb33 -35.0(4) . . . . ?
O156 Nb30 O54 Nb43 -4.4(3) . . . . ?
O156 Nb30 O76 Nb24 -53.4(9) . . . . ?
O156 Nb30 O76 K5 99.9(2) . . . . ?
O156 Nb30 O82 Nb19 1.0(3) . . . . ?
O156 Nb30 O82 K5 -110.0(3) . . . . ?
O156 Nb30 O128 Cd2 -161(2) . . . . ?
O156 Nb43 O54 Nb30 4.2(3) . . . . ?
O156 Nb43 O68 Nb11 -38.5(5) . . . . ?
O156 Nb43 O97 Nb33 36.4(6) . . . . ?
O156 Nb43 O119 Nb19 -5.2(3) . . . . ?
O157 Nb31 O10 Nb16 -173.4(4) . . . . ?
O157 Nb31 O29 Nb10 174.6(4) . . . . ?
O157 Nb31 O43 Nb1 177.1(4) . . . . ?
O157 Nb31 O77 Nb1 142(4) . . . . ?
O157 Nb31 O77 Nb10 55(4) . . . . ?
O157 Nb31 O77 Nb16 -46(4) . . . . ?
O157 Nb31 O77 Nb25 -176(3) . . . . ?
O157 Nb31 O77 Nb48 -134(4) . . . . ?
O157 Nb31 O110 Nb48 -177.6(4) . . . . ?
O158 Nb48 O35 Nb1 -178.2(4) . . . . ?
O158 Nb48 O77 Nb1 -179(100) . . . . ?
O158 Nb48 O77 Nb10 152(5) . . . . ?
O158 Nb48 O77 Nb16 5(5) . . . . ?
O158 Nb48 O77 Nb25 -92(5) . . . . ?
O158 Nb48 O77 Nb31 95(5) . . . . ?
O158 Nb48 O86 Nb25 -177.2(4) . . . . ?
O158 Nb48 O87 Nb16 175.4(4) . . . . ?
O158 Nb48 O110 Nb31 177.6(4) . . . . ?
O159 Cd3 O135 Nb28 24.2(17) . . . . ?
O159 Cd3 O135 K6 124.9(13) . . . . ?
O159 Cd3 O142 Nb32 40.3(5) . . . . ?
O159 Cd3 O154 Nb25 141.5(6) . . . . ?
O159 Cd3 O154 K8 -52.4(3) . . . . ?
O159 Cd3 O154 K9 -29.5(3) . . . . ?
O159 Cd3 O60W K4 -99.9(3) . . . . ?
O159 Cd3 O60W K8 42.7(3) . . . . ?
O159 Cd3 O61W K6 -168.8(3) . . . . ?
O159 Cd3 K9 O137 -77.3(3) . . . . ?
O159 Cd3 K9 O154 138.5(4) . . . . ?
O159 Cd3 K9 O161 -156.6(3) . . . . ?
O159 Cd3 K9 O62W 133.6(8) . . . . ?
O159 Nb46 Nb53 O85 -100.9(4) . . . . ?
O159 Nb46 Nb53 O115 -6.4(6) . . . . ?
O159 Nb46 Nb53 O123 -176.4(4) . . . . ?
O159 Nb46 Nb53 O140 98.6(4) . . . . ?
O159 Nb46 Nb53 O143 -179.4(4) . . . . ?
O159 Nb46 Nb53 O146 -3.5(5) . . . . ?
O159 Nb46 O23 Nb40 -174.2(3) . . . . ?
O159 Nb46 O23 Nb42 19.4(4) . . . . ?
O159 Nb46 O39 Nb32 -19.0(4) . . . . ?
O159 Nb46 O39 Nb38 173.8(3) . . . . ?
O159 Nb46 O115 Nb53 175.3(4) . . . . ?
O159 Nb46 O123 Nb38 52(4) . . . . ?
O159 Nb46 O123 Nb40 -50(4) . . . . ?
O159 Nb46 O123 Nb52 -178(100) . . . . ?
O159 Nb46 O123 Nb53 140(4) . . . . ?
O159 Nb46 O123 Nb54 -137(4) . . . . ?
O159 Nb46 O147 Nb54 -176.1(4) . . . . ?
O160 Nb19 O7 Nb11 -140.4(4) . . . . ?
O160 Nb19 O7 Nb23 54.6(4) . . . . ?
O160 Nb19 O74 Nb29 -134.6(9) . . . . ?
O160 Nb19 O74 K5 73.8(3) . . . . ?
O160 Nb19 O82 Nb30 175.8(4) . . . . ?
O160 Nb19 O82 K5 -73.2(3) . . . . ?
O160 Nb19 O119 Nb43 -168.5(4) . . . . ?
O160 Nb19 O156 Nb30 -28(2) . . . . ?
O160 Nb19 O156 Nb43 61(2) . . . . ?
O160 Nb19 O156 Si1 -159(2) . . . . ?
O161 Nb21 O6 Nb16 -137.2(5) . . . . ?
O161 Nb21 O6 Nb25 57.7(4) . . . . ?
O161 Nb21 O20 Nb22 173.5(4) . . . . ?
O161 Nb21 O95 Nb13 -171.0(4) . . . . ?
O161 Nb21 O121 Nb28 -138.2(8) . . . . ?
O161 Nb21 O127 Nb13 29(2) . . . . ?
O161 Nb21 O127 Nb22 -60(2) . . . . ?
O161 Nb21 O127 Si2 169(2) . . . . ?
O162 Nb52 O94 Nb38 -172.6(4) . . . . ?
O162 Nb52 O96 Nb40 177.8(4) . . . . ?
O162 Nb52 O123 Nb38 -28(3) . . . . ?
O162 Nb52 O123 Nb40 74(3) . . . . ?
O162 Nb52 O123 Nb46 -158(3) . . . . ?
O162 Nb52 O123 Nb53 -116(3) . . . . ?
O162 Nb52 O123 Nb54 161(3) . . . . ?
O162 Nb52 O143 Nb53 -179.4(4) . . . . ?
O162 Nb52 O152 Nb54 176.4(4) . . . . ?
O53W Cd2 O98 Nb4 -34.3(5) . . . . ?
O53W Cd2 O98 K2 124.9(3) . . . . ?
O53W Cd2 O106 Nb12 98.6(5) . . . . ?
O53W Cd2 O106 K7 2.3(2) . . . . ?
O53W Cd2 O128 Nb30 -132.4(5) . . . . ?
O53W Cd2 O129 Nb27 76.5(7) . . . . ?
O53W Cd2 O129 K2 -109.1(2) . . . . ?
O53W Cd2 O54W K4 -55.6(10) . . . . ?
O53W Cd2 O54W K5 -146.0(8) . . . . ?
O54W Cd2 O98 Nb4 136.0(6) . . . . ?
O54W Cd2 O98 K2 -64.8(3) . . . . ?
O54W Cd2 O106 Nb12 -66.7(5) . . . . ?
O54W Cd2 O106 K7 -163.0(2) . . . . ?
O54W Cd2 O128 Nb30 55.4(5) . . . . ?
O54W Cd2 O129 Nb27 -119.8(7) . . . . ?
O54W Cd2 O129 K2 54.5(2) . . . . ?
O54W Cd2 O53W K7 51.8(10) . . . . ?
O54W K4 K8 O137 32.4(5) . . . . ?
O54W K4 K8 O154 -157.4(4) . . . . ?
O54W K4 K8 O159 123.1(4) . . . . ?
O54W K4 K8 O161 -62.1(5) . . . . ?
O54W K4 K8 O60W -134.1(7) . . . . ?
O57W K4 K8 O137 120.0(4) . . . . ?
O57W K4 K8 O154 -69.8(4) . . . . ?
O57W K4 K8 O159 -149.3(4) . . . . ?
O57W K4 K8 O161 25.5(4) . . . . ?
O57W K4 K8 O60W -46.5(7) . . . . ?
O58W K4 K8 O137 56.1(4) . . . . ?
O58W K4 K8 O154 -133.7(4) . . . . ?
O58W K4 K8 O159 146.7(3) . . . . ?
O58W K4 K8 O161 -38.4(4) . . . . ?
O58W K4 K8 O60W -110.4(7) . . . . ?
O60W Cd3 O135 Nb28 64.8(5) . . . . ?
O60W Cd3 O135 K6 165.6(3) . . . . ?
O60W Cd3 O142 Nb32 -51.5(5) . . . . ?
O60W Cd3 O154 Nb25 -125.5(6) . . . . ?
O60W Cd3 O154 K8 40.6(3) . . . . ?
O60W Cd3 O154 K9 63.5(3) . . . . ?
O60W Cd3 O159 Nb46 115.9(8) . . . . ?
O60W Cd3 O159 K8 -37.6(3) . . . . ?
O60W Cd3 O159 K9 -55.4(3) . . . . ?
O60W Cd3 O61W K6 -41.5(12) . . . . ?
O60W Cd3 K9 O137 39.2(3) . . . . ?
O60W Cd3 K9 O154 -105.1(3) . . . . ?
O60W Cd3 K9 O159 116.5(3) . . . . ?
O60W Cd3 K9 O161 -40.2(3) . . . . ?
O60W Cd3 K9 O62W -110.0(8) . . . . ?
O60W K4 K8 O137 166.5(7) . . . . ?
O60W K4 K8 O154 -23.3(6) . . . . ?
O60W K4 K8 O159 -102.8(7) . . . . ?
O60W K4 K8 O161 72.0(7) . . . . ?
O61W Cd3 O135 Nb28 -102.6(5) . . . . ?
O61W Cd3 O135 K6 -1.9(3) . . . . ?
O61W Cd3 O142 Nb32 139.3(5) . . . . ?
O61W Cd3 O154 Nb25 41.7(6) . . . . ?
O61W Cd3 O154 K8 -152.2(3) . . . . ?
O61W Cd3 O154 K9 -129.3(3) . . . . ?
O61W Cd3 O159 Nb46 -78.4(8) . . . . ?
O61W Cd3 O159 K8 128.1(3) . . . . ?
O61W Cd3 O159 K9 110.3(3) . . . . ?
O61W Cd3 O60W K4 131.8(9) . . . . ?
O61W Cd3 O60W K8 -85.5(10) . . . . ?
O61W Cd3 K9 O137 -160.1(3) . . . . ?
O61W Cd3 K9 O154 55.6(4) . . . . ?
O61W Cd3 K9 O159 -82.9(4) . . . . ?
O61W Cd3 K9 O161 120.5(3) . . . . ?
O61W Cd3 K9 O62W 50.7(8) . . . . ?
O67W Cd1 O126 Nb14 -45.0(6) . . . . ?
O67W Cd1 O126 K3 131.5(3) . . . . ?
O67W Cd1 O134 Nb23 71.9(7) . . . . ?
O67W Cd1 O134 K3 -114.2(3) . . . . ?
O67W Cd1 O148 Nb36 102.7(6) . . . . ?
O67W Cd1 O153 Nb29 -134.8(5) . . . . ?
O67W Cd1 O153 K10 -28.4(3) . . . . ?
O67W Cd1 O68W K3 67.7(13) . . . . ?
O67W Cd1 O68W K5 -148.0(12) . . . . ?
O67W Cd1 K10 O3 -153.0(4) . . . . ?
O67W Cd1 K10 O45 -94.6(4) . . . . ?
O67W Cd1 K10 O61 155.7(4) . . . . ?
O67W Cd1 K10 O73 -127.4(4) . . . . ?
O67W Cd1 K10 O153 144.0(4) . . . . ?
O67W Cd1 K10 O27W -27.5(5) . . . 2_666 ?
O67W Cd1 K10 O66W 107.8(4) . . . . ?
O68W Cd1 O126 Nb14 129.2(6) . . . . ?
O68W Cd1 O126 K3 -54.2(2) . . . . ?
O68W Cd1 O134 Nb23 -120.8(7) . . . . ?
O68W Cd1 O134 K3 53.1(2) . . . . ?
O68W Cd1 O148 Nb36 -64.4(6) . . . . ?
O68W Cd1 O153 Nb29 50.3(5) . . . . ?
O68W Cd1 O153 K10 156.7(3) . . . . ?
O68W Cd1 O67W K10 -176.5(12) . . . . ?
O68W Cd1 K10 O3 25.7(4) . . . . ?
O68W Cd1 K10 O45 84.1(4) . . . . ?
O68W Cd1 K10 O61 -25.6(4) . . . . ?
O68W Cd1 K10 O73 51.3(4) . . . . ?
O68W Cd1 K10 O153 -37.3(4) . . . . ?
O68W Cd1 K10 O27W 151.2(5) . . . 2_666 ?
O68W Cd1 K10 O66W -73.6(4) . . . . ?
O68W Cd1 K10 O67W 178.7(4) . . . . ?
C1 N1 Cu2 N3 -5.6(7) . . . . ?
C1 N1 Cu2 N6 -117(5) . . . . ?
C1 N1 Cu2 N17 164.8(7) . . . . ?
C2 N5 Cu4 N7 93(7) . . . . ?
C2 N5 Cu4 N8 -141.1(7) . . . . ?
C2 N5 Cu4 N12 20.6(7) . . . . ?
C3 N3 Cu2 N1 -20.2(6) . . . . ?
C3 N3 Cu2 N6 155.8(6) . . . . ?
C3 N3 Cu2 N17 -107(3) . . . . ?
C4 N11 Cu5 N2 -1.7(7) . . . . ?
C4 N11 Cu5 N16 -112(3) . . . . ?
C4 N11 Cu5 N18 166.9(7) . . . . ?
C5 N4 Cu3 N9 -171.7(8) . . . . ?
C5 N4 Cu3 N10 -68(100) . . . . ?
C5 N4 Cu3 N13 13.1(8) . . . . ?
C6 N10 Cu3 N4 -123(100) . . . . ?
C6 N10 Cu3 N9 -19.4(8) . . . . ?
C6 N10 Cu3 N13 155.8(8) . . . . ?
C7 N2 Cu5 N11 -24.7(7) . . . . ?
C7 N2 Cu5 N16 147.2(7) . . . . ?
C7 N2 Cu5 N18 -110(2) . . . . ?
C8 N8 Cu4 N5 172.0(7) . . . . ?
C8 N8 Cu4 N7 -10.5(7) . . . . ?
C8 N8 Cu4 N12 78.2(14) . . . . ?
C9 N7 Cu4 N5 108(7) . . . . ?
C9 N7 Cu4 N8 -18.2(7) . . . . ?
C9 N7 Cu4 N12 -179.9(7) . . . . ?
C10 N12 Cu4 N5 6.1(7) . . . . ?
C10 N12 Cu4 N7 -171.0(7) . . . . ?
C10 N12 Cu4 N8 101.8(13) . . . . ?
C11 N13 Cu3 N4 14.5(8) . . . . ?
C11 N13 Cu3 N9 -86(5) . . . . ?
C11 N13 Cu3 N10 -165.7(8) . . . . ?
C11 C5 K2 O44 174.8(13) . . . . ?
C11 C5 K2 O98 -148.2(11) . . . . ?
C11 C5 K2 O105 -91.5(12) . . . . ?
C11 C5 K2 O125 -24.7(13) . . . . ?
C11 C5 K2 O129 105(2) . . . . ?
C11 C5 K2 O55W 66.7(12) . . . . ?
C11 C5 K2 O56W 5.2(11) . . . . ?
C12 N14 Cu6 N19 8.3(8) . . . . ?
C12 N14 Cu6 N21 -164.9(8) . . . . ?
C12 N14 Cu6 N23 -103(10) . . . . ?
C13 N9 Cu3 N4 172.8(8) . . . . ?
C13 N9 Cu3 N10 -6.9(8) . . . . ?
C13 N9 Cu3 N13 -87(5) . . . . ?
C14 N22 Cu8 N24 177.0(8) . . . . ?
C14 N22 Cu8 N25 0.9(9) . . . . ?
C14 N22 Cu8 N26 80(4) . . . . ?
C15 N15 Cu7 N20 -10.8(9) . . . . ?
C15 N15 Cu7 N27 178.6(9) . . . . ?
C15 N15 Cu7 N29 1(7) . . . . ?
C15 N15 Cu7 O24W 89.7(8) . . . . ?
C16 N20 Cu7 N15 -20.4(10) . . . . ?
C16 N20 Cu7 N27 88(4) . . . . ?
C16 N20 Cu7 N29 160.5(11) . . . . ?
C16 N20 Cu7 O24W -108.6(10) . . . . ?
C17 N18 Cu5 N2 -92(2) . . . . ?
C17 N18 Cu5 N11 -176.2(9) . . . . ?
C17 N18 Cu5 N16 12.4(9) . . . . ?
C18 N19 Cu6 N14 18.1(8) . . . . ?
C18 N19 Cu6 N21 117(4) . . . . ?
C18 N19 Cu6 N23 -164.7(9) . . . . ?
C19 N25 Cu8 N22 -27.6(9) . . . . ?
C19 N25 Cu8 N24 -132(8) . . . . ?
C19 N25 Cu8 N26 161.5(10) . . . . ?
C20 N6 Cu2 N1 -65(6) . . . . ?
C20 N6 Cu2 N3 -176.1(10) . . . . ?
C20 N6 Cu2 N17 13.4(10) . . . . ?
C21 N24 Cu8 N22 -161.3(13) . . . . ?
C21 N24 Cu8 N25 -58(9) . . . . ?
C21 N24 Cu8 N26 9.5(13) . . . . ?
C22 N16 Cu5 N2 -174.7(9) . . . . ?
C22 N16 Cu5 N11 -65(3) . . . . ?
C22 N16 Cu5 N18 16.5(9) . . . . ?
C23 N28 Cu1 N30 -166.8(15) . . . . ?
C23 N28 Cu1 N31 45(13) . . . . ?
C23 N28 Cu1 N32 21.1(16) . . . . ?
C23 N28 Cu1 O51W -65.3(16) . . . . ?
C24 N31 Cu1 N28 159(12) . . . . ?
C24 N31 Cu1 N30 10.4(12) . . . . ?
C24 N31 Cu1 N32 -177.3(13) . . . . ?
C24 N31 Cu1 O51W -90.7(12) . . . . ?
C25 N17 Cu2 N1 -174.5(11) . . . . ?
C25 N17 Cu2 N3 -88(3) . . . . ?
C25 N17 Cu2 N6 9.7(11) . . . . ?
C26 N26 Cu8 N22 86(4) . . . . ?
C26 N26 Cu8 N24 -11.8(13) . . . . ?
C26 N26 Cu8 N25 164.5(13) . . . . ?
C27 N27 Cu7 N15 -156.3(13) . . . . ?
C27 N27 Cu7 N20 96(4) . . . . ?
C27 N27 Cu7 N29 23.5(14) . . . . ?
C27 N27 Cu7 O24W -67.3(13) . . . . ?
C28 N23 Cu6 N14 -65(11) . . . . ?
C28 N23 Cu6 N19 -175.9(15) . . . . ?
C28 N23 Cu6 N21 -2.5(15) . . . . ?
C29 N21 Cu6 N14 -164.1(13) . . . . ?
C29 N21 Cu6 N19 97(5) . . . . ?
C29 N21 Cu6 N23 18.5(14) . . . . ?
C30 N30 Cu1 N28 -160.3(13) . . . . ?
C30 N30 Cu1 N31 17.8(13) . . . . ?
C30 N30 Cu1 N32 -45(5) . . . . ?
C30 N30 Cu1 O51W 107.2(13) . . . . ?
C31 N32 Cu1 N28 10.9(18) . . . . ?
C31 N32 Cu1 N30 -106(5) . . . . ?
C31 N32 Cu1 N31 -167.7(18) . . . . ?
C31 N32 Cu1 O51W 101.6(18) . . . . ?
C32 N29 Cu7 N15 -179(100) . . . . ?
C32 N29 Cu7 N20 -167.6(11) . . . . ?
C32 N29 Cu7 N27 3.1(11) . . . . ?
C32 N29 Cu7 O24W 92.1(11) . . . . ?
C33 N36 Cu9 N33 178.6(14) . . . . ?
C33 N36 Cu9 N34 4.1(14) . . . . ?
C33 N36 Cu9 N35 74(15) . . . . ?
C34 N34 Cu9 N33 -51(8) . . . . ?
C34 N34 Cu9 N35 -153.7(13) . . . . ?
C34 N34 Cu9 N36 23.4(13) . . . . ?
C35 N33 Cu9 N34 -98(7) . . . . ?
C35 N33 Cu9 N35 4.8(18) . . . . ?
C35 N33 Cu9 N36 -172.2(17) . . . . ?
C36 N35 Cu9 N33 24.5(18) . . . . ?
C36 N35 Cu9 N34 -161.1(18) . . . . ?
C36 N35 Cu9 N36 129(14) . . . . ?
Cu1 N28 C23 C31 -43(2) . . . . ?
Cu1 N30 C30 C24 -41.4(18) . . . . ?
Cu1 N31 C24 C30 -35.6(18) . . . . ?
Cu1 N32 C31 C23 -36(2) . . . . ?
Cu2 N1 C1 C3 29.5(10) . . . . ?
Cu2 N3 C3 C1 41.8(10) . . . . ?
Cu2 N6 C20 C25 -35.2(19) . . . . ?
Cu2 N17 C25 C20 -32.5(19) . . . . ?
Cu3 N4 C5 C11 -37.9(11) . . . . ?
Cu3 N4 C5 K2 166.0(4) . . . . ?
Cu3 N9 C13 C6 31.6(12) . . . . ?
Cu3 N10 C6 C13 42.2(11) . . . . ?
Cu3 N13 C11 C5 -39.7(11) . . . . ?
Cu4 N5 C2 C10 -43.1(11) . . . . ?
Cu4 N7 C9 C8 42.2(9) . . . . ?
Cu4 N8 C8 C9 36.4(10) . . . . ?
Cu4 N12 C10 C2 -31.2(10) . . . . ?
Cu5 N2 C7 C4 44.4(10) . . . . ?
Cu5 N11 C4 C7 27.4(11) . . . . ?
Cu5 N16 C22 C17 -42.8(14) . . . . ?
Cu5 N18 C17 C22 -38.2(14) . . . . ?
Cu6 N14 C12 C18 -33.1(12) . . . . ?
Cu6 N19 C18 C12 -41.1(12) . . . . ?
Cu6 N21 C29 C28 -39(3) . . . . ?
Cu6 N23 C28 C29 -18(3) . . . . ?
Cu7 N15 C15 C16 37.9(14) . . . . ?
Cu7 N20 C16 C15 46.2(14) . . . . ?
Cu7 N27 C27 C32 -48(2) . . . . ?
Cu7 N29 C32 C27 -31(2) . . . . ?
Cu8 N22 C14 C19 26.1(14) . . . . ?
Cu8 N24 C21 C26 -5(3) . . . . ?
Cu8 N25 C19 C14 49.1(13) . . . . ?
Cu8 N26 C26 C21 12(3) . . . . ?
K10 Cd1 O126 Nb14 -74.2(6) . . . . ?
K10 Cd1 O126 K3 102.3(2) . . . . ?
K10 Cd1 O134 Nb23 23.0(6) . . . . ?
K10 Cd1 O134 K3 -163.1(2) . . . . ?
K10 Cd1 O148 Nb36 152.1(5) . . . . ?
K10 Cd1 O153 Nb29 -106.4(5) . . . . ?
K10 Cd1 O68W K3 -107.9(3) . . . . ?
K10 Cd1 O68W K5 36.5(5) . . . . ?
K2 C5 C11 N13 -159.5(8) . . . . ?
K3 O68W K5 O64 97.7(5) . . . . ?
K3 O68W K5 O74 52.7(4) . . . . ?
K3 O68W K5 O76 42.5(6) . . . . ?
K3 O68W K5 O82 -0.3(5) . . . . ?
K3 O68W K5 O54W -141.8(10) . . . . ?
K3 O68W K5 O57W -143.6(6) . . . . ?
K3 O68W K5 O58W -84.8(6) . . . . ?
K4 O50 K1 Nb32 120.6(5) . . . . ?
K4 O50 K1 O37 143.5(4) . . . . ?
K4 O50 K1 O49 -145.6(5) . . . . ?
K4 O50 K1 O20W -147.2(4) . . . . ?
K4 O50 K1 O59W -43.7(19) . . . . ?
K4 O50 K1 O71W -42.6(6) . . . . ?
K4 O54W K5 O64 122.2(2) . . . . ?
K4 O54W K5 O74 163.6(2) . . . . ?
K4 O54W K5 O76 176.7(3) . . . . ?
K4 O54W K5 O82 -140.21(19) . . . . ?
K4 O54W K5 O57W 2.1(4) . . . . ?
K4 O54W K5 O58W -60.4(5) . . . . ?
K4 O54W K5 O68W 0.4(12) . . . . ?
K4 O57W K5 O64 -95.4(4) . . . . ?
K4 O57W K5 O74 -165.1(2) . . . . ?
K4 O57W K5 O76 -21.4(16) . . . . ?
K4 O57W K5 O82 119.3(4) . . . . ?
K4 O57W K5 O54W -2.3(4) . . . . ?
K4 O57W K5 O58W 57.6(4) . . . . ?
K4 O57W K5 O68W 177.3(5) . . . . ?
K4 O58W K5 O64 68.4(11) . . . . ?
K4 O58W K5 O74 -172.5(3) . . . . ?
K4 O58W K5 O76 113.5(3) . . . . ?
K4 O58W K5 O82 167.1(3) . . . . ?
K4 O58W K5 O54W 62.5(3) . . . . ?
K4 O58W K5 O57W -51.4(4) . . . . ?
K4 O58W K5 O68W -106.1(3) . . . . ?
K4 O60W K8 O137 -11.8(6) . . . . ?
K4 O60W K8 O154 158.2(6) . . . . ?
K4 O60W K8 O159 76.7(6) . . . . ?
K4 O60W K8 O161 -110.3(6) . . . . ?
K5 O54W K4 O25 111.8(2) . . . . ?
K5 O54W K4 O50 -150.1(2) . . . . ?
K5 O54W K4 O88 161.6(3) . . . . ?
K5 O54W K4 O113 158.5(2) . . . . ?
K5 O54W K4 O57W -2.1(4) . . . . ?
K5 O54W K4 O58W 53.8(3) . . . . ?
K5 O54W K4 O60W 36.8(10) . . . . ?
K5 O54W K4 K8 81.1(4) . . . . ?
K5 O57W K4 O25 -90.5(5) . . . . ?
K5 O57W K4 O50 110.4(6) . . . . ?
K5 O57W K4 O88 -28.4(12) . . . . ?
K5 O57W K4 O113 -156.8(3) . . . . ?
K5 O57W K4 O54W 2.1(4) . . . . ?
K5 O57W K4 O58W -48.8(4) . . . . ?
K5 O57W K4 O60W -166.8(5) . . . . ?
K5 O57W K4 K8 -154.4(4) . . . . ?
K5 O58W K4 O25 -167.1(5) . . . . ?
K5 O58W K4 O50 -104.1(5) . . . . ?
K5 O58W K4 O88 -114.3(3) . . . . ?
K5 O58W K4 O113 -177.7(2) . . . . ?
K5 O58W K4 O54W -61.1(3) . . . . ?
K5 O58W K4 O57W 56.4(6) . . . . ?
K5 O58W K4 O60W 114.0(4) . . . . ?
K5 O58W K4 K8 129.5(3) . . . . ?
K5 O68W K3 O78 118.0(5) . . . . ?
K5 O68W K3 O126 -161.7(5) . . . . ?
K5 O68W K3 O134 -83.2(4) . . . . ?
K5 O68W K3 O160 -1.1(4) . . . . ?
K5 O68W K3 O63W 80.0(5) . . . . ?
K5 O68W K3 O64W -47.2(7) . . . . ?
K5 O68W K3 O65W 151.9(4) . . . . ?
K6 O66W K10 Cd1 141.2(11) 2_666 . . . ?
K6 O66W K10 O3 67.0(12) 2_666 . . . ?
K6 O66W K10 O45 49(2) 2_666 . . . ?
K6 O66W K10 O61 65.9(10) 2_666 . . . ?
K6 O66W K10 O73 10.0(12) 2_666 . . . ?
K6 O66W K10 O153 121.3(11) 2_666 . . . ?
K6 O66W K10 O27W -72.1(12) 2_666 . . 2_666 ?
K6 O66W K10 O67W 179.3(10) 2_666 . . . ?
K1 Nb32 O37 Nb18 -99.8(4) . . . . ?
K1 Nb32 O39 Nb38 -49.5(5) . . . . ?
K1 Nb32 O39 Nb46 146.5(2) . . . . ?
K1 Nb32 O50 Nb15 105.7(4) . . . . ?
K1 Nb32 O50 K4 -143.3(3) . . . . ?
K1 Nb32 O113 Nb42 138.6(8) . . . . ?
K1 Nb32 O113 K4 -16.7(4) . . . . ?
K1 Nb32 O131 Nb15 -45.4(2) . . . . ?
K1 Nb32 O131 Nb18 42.85(19) . . . . ?
K1 Nb32 O131 Si3 -177.3(4) . . . . ?
K1 Nb32 O142 Cd3 156.8(5) . . . . ?
K1 O50 K4 O25 174.0(4) . . . . ?
K1 O50 K4 O88 133.5(5) . . . . ?
K1 O50 K4 O113 -143.3(5) . . . . ?
K1 O50 K4 O54W 85.3(4) . . . . ?
K1 O50 K4 O57W -25.2(10) . . . . ?
K1 O50 K4 O58W 121.3(6) . . . . ?
K1 O50 K4 O60W -96.7(4) . . . . ?
K1 O50 K4 K8 -113.0(4) . . . . ?
K8 O137 K9 Cd3 -27.4(3) . . . . ?
K8 O137 K9 O154 -7.6(3) . . . . ?
K8 O137 K9 O159 -63.2(3) . . . . ?
K8 O137 K9 O161 61.5(3) . . . . ?
K8 O137 K9 O62W 110.2(9) . . . . ?
K8 O154 K9 Cd3 42.8(3) . . . . ?
K8 O154 K9 O137 7.7(3) . . . . ?
K8 O154 K9 O159 67.4(3) . . . . ?
K8 O154 K9 O161 -66.0(3) . . . . ?
K8 O154 K9 O62W -141.0(6) . . . . ?
K8 O159 K9 Cd3 -33.7(3) . . . . ?
K8 O159 K9 O137 57.5(3) . . . . ?
K8 O159 K9 O154 -58.5(3) . . . . ?
K8 O159 K9 O161 -7.3(3) . . . . ?
K8 O159 K9 O62W -115.6(10) . . . . ?
K8 O161 K9 Cd3 21.5(2) . . . . ?
K8 O161 K9 O137 -52.9(3) . . . . ?
K8 O161 K9 O154 54.1(3) . . . . ?
K8 O161 K9 O159 7.0(3) . . . . ?
K8 O161 K9 O62W 153.8(5) . . . . ?
K8 O60W K4 O25 12.7(6) . . . . ?
K8 O60W K4 O50 -85.0(7) . . . . ?
K8 O60W K4 O88 -26.1(8) . . . . ?
K8 O60W K4 O113 -41.7(6) . . . . ?
K8 O60W K4 O54W 87.9(11) . . . . ?
K8 O60W K4 O57W 129.9(8) . . . . ?
K8 O60W K4 O58W 72.8(7) . . . . ?
Cu9 N33 C35 C36 -32(3) . . . . ?
Cu9 N34 C34 C33 -45.5(19) . . . . ?
Cu9 N35 C36 C35 -47(3) . . . . ?
Cu9 N36 C33 C34 -31.4(19) . . . . ?
K9 Cd3 O135 Nb28 10.7(6) . . . . ?
K9 Cd3 O135 K6 111.48(18) . . . . ?
K9 Cd3 O142 Nb32 15.8(6) . . . . ?
K9 Cd3 O154 Nb25 171.0(7) . . . . ?
K9 Cd3 O154 K8 -22.90(18) . . . . ?
K9 Cd3 O159 Nb46 171.3(9) . . . . ?
K9 Cd3 O159 K8 17.80(16) . . . . ?
K9 Cd3 O60W K4 -141.2(4) . . . . ?
K9 Cd3 O60W K8 1.40(16) . . . . ?
K9 Cd3 O61W K6 -121.1(2) . . . . ?
K9 O137 K8 O154 132.7(18) . . . . ?
K9 O137 K8 O159 91.5(3) . . . . ?
K9 O137 K8 O161 -85.4(3) . . . . ?
K9 O137 K8 O60W -177.2(4) . . . . ?
K9 O137 K8 K4 178.0(3) . . . . ?
K9 O154 K8 O137 -132.6(18) . . . . ?
K9 O154 K8 O159 -90.8(3) . . . . ?
K9 O154 K8 O161 85.1(3) . . . . ?
K9 O154 K8 O60W 178.3(4) . . . . ?
K9 O154 K8 K4 -173.7(3) . . . . ?
K9 O159 K8 O137 -93.4(3) . . . . ?
K9 O159 K8 O154 95.2(3) . . . . ?
K9 O159 K8 O161 65(2) . . . . ?
K9 O159 K8 O60W -173.7(4) . . . . ?
K9 O159 K8 K4 -153.6(3) . . . . ?
K9 O161 K8 O137 92.7(3) . . . . ?
K9 O161 K8 O154 -95.3(3) . . . . ?
K9 O161 K8 O159 -65(2) . . . . ?
K9 O161 K8 O60W 173.4(4) . . . . ?
K9 O161 K8 K4 153.7(3) . . . . ?

loop_
_platon_squeeze_void_nr
_platon_squeeze_void_average_x
_platon_squeeze_void_average_y
_platon_squeeze_void_average_z
_platon_squeeze_void_volume
_platon_squeeze_void_count_electrons
_platon_squeeze_void_content
1 0.000 0.000 0.000 1376 594 ' '
2 0.499 -0.125 0.494 71 25 ' '
3 0.000 0.000 0.500 207 80 ' '
4 0.500 0.125 0.506 72 25 ' '
5 0.278 0.114 0.815 43 13 ' '
6 0.538 0.121 0.227 7 4 ' '
7 0.588 0.179 0.150 12 2 ' '
8 0.500 0.500 0.500 257 120 ' '
9 0.000 0.500 0.500 178 71 ' '
10 0.479 0.437 0.893 10 1 ' '
11 0.450 0.439 0.841 5 1 ' '
12 0.521 0.563 0.107 9 1 ' '
13 0.550 0.560 0.159 5 1 ' '
14 0.415 0.826 0.844 14 3 ' '
15 0.722 0.886 0.185 44 13 ' '
16 0.468 0.883 0.766 5 3 ' '
